data_4122807
loop_
_publ_author_name
'D'Alessio, Daniel'
'Sobolev, Alexandre N.'
'Skelton, Brian W.'
'Fuller, Rebecca O.'
'Woodward, Robert C.'
'Lengkeek, Nigel A.'
'Fraser, Benjamin H.'
'Massi, Massimiliano'
'Ogden, Mark I.'

_publ_section_title
;
 Lanthanoid &quot;bottlebrush&quot; clusters: remarkably elongated
 metal-oxo core structures with controllable lengths.
;
_journal_issue 43
_journal_name_full 'Journal of the American Chemical Society'
_journal_page_first 15122
_journal_page_last 15125
_journal_paper_doi 10.1021/ja506677h
_journal_volume 136
_journal_year 2014
_chemical_formula_moiety 'C586 H801 Dy19 N96 O116, C48 H58 N8 O4, 27(C2 H6 O), 43(H2 O)'
_chemical_formula_sum 'C688 H1107 Dy19 N104 O190'
_chemical_formula_weight 16963.21
_chemical_name_systematic
;
 ?
;
_space_group_crystal_system monoclinic
_space_group_IT_number 14
_space_group_name_Hall '-P 2yn'
_space_group_name_H-M_alt 'P 1 21/n 1'
_symmetry_space_group_name_Hall '-P 2yn'
_symmetry_space_group_name_H-M 'P 1 21/n 1'
_atom_sites_solution_hydrogens mixed
_audit_creation_method SHELXL-2013
_cell_angle_alpha 90
_cell_angle_beta 92.701(1)
_cell_angle_gamma 90
_cell_formula_units_Z 4
_cell_length_a 27.1914(2)
_cell_length_b 64.5676(6)
_cell_length_c 59.3556(12)
_cell_measurement_reflns_used 44356
_cell_measurement_temperature 100(2)
_cell_measurement_theta_max 67.403
_cell_measurement_theta_min 3.049
_cell_volume 104094(2)
_computing_cell_refinement
;
CrysAlisPro, Agilent Technologies,
Version 1.171.36.28 (release 01-02-2013 CrysAlis171 .NET)
(compiled Feb  1 2013,16:14:44)
;
_computing_data_collection
;
CrysAlisPro, Agilent Technologies,
Version 1.171.36.28 (release 01-02-2013 CrysAlis171 .NET)
(compiled Feb  1 2013,16:14:44)
;
_computing_data_reduction
;
CrysAlisPro, Agilent Technologies,
Version 1.171.36.28 (release 01-02-2013 CrysAlis171 .NET)
(compiled Feb  1 2013,16:14:44)
;
_computing_molecular_graphics 'X-Seed 2.0 (Barbour, 2001)'
_computing_publication_material 'SHELXL-2013 (Sheldrick, 2013)'
_computing_structure_refinement 'SHELXL-2013 (Sheldrick, 2013)'
_computing_structure_solution 'SHELXS-2013 (Sheldrick, 2013)'
_diffrn_ambient_temperature 100(2)
_diffrn_detector_area_resol_mean 10.4738
_diffrn_measured_fraction_theta_full 0.998
_diffrn_measured_fraction_theta_max 0.983
_diffrn_measurement_device_type 'Oxford Diffraction Gemini-R Ultra, Ruby CCD'
_diffrn_measurement_method '\w scans'
_diffrn_orient_matrix_UB_11 0.0047178
_diffrn_orient_matrix_UB_12 -0.0015350
_diffrn_orient_matrix_UB_13 0.0259166
_diffrn_orient_matrix_UB_21 -0.0154635
_diffrn_orient_matrix_UB_22 -0.0229115
_diffrn_orient_matrix_UB_23 -0.0013727
_diffrn_orient_matrix_UB_31 0.0543987
_diffrn_orient_matrix_UB_32 -0.0064152
_diffrn_orient_matrix_UB_33 -0.0013602
_diffrn_radiation_monochromator mirror
_diffrn_radiation_source 'Enhance Ultra (Cu) X-ray Source'
_diffrn_radiation_type CuK\a
_diffrn_radiation_wavelength 1.54178
_diffrn_reflns_av_R_equivalents 0.0910
_diffrn_reflns_av_unetI/netI 0.1310
_diffrn_reflns_Laue_measured_fraction_full 0.998
_diffrn_reflns_Laue_measured_fraction_max 0.983
_diffrn_reflns_limit_h_max 32
_diffrn_reflns_limit_h_min -20
_diffrn_reflns_limit_k_max 74
_diffrn_reflns_limit_k_min -77
_diffrn_reflns_limit_l_max 65
_diffrn_reflns_limit_l_min -70
_diffrn_reflns_number 430483
_diffrn_reflns_point_group_measured_fraction_full 0.998
_diffrn_reflns_point_group_measured_fraction_max 0.983
_diffrn_reflns_theta_full 65.000
_diffrn_reflns_theta_max 68.046
_diffrn_reflns_theta_min 3.441
_exptl_absorpt_coefficient_mu 7.665
_exptl_absorpt_correction_T_max 0.559
_exptl_absorpt_correction_T_min 0.146
_exptl_absorpt_correction_type analytical
_exptl_absorpt_process_details
;
CrysAlisPro, Agilent Technologies,
Version 1.171.36.28 (release 01-02-2013 CrysAlis171 .NET)
(compiled Feb  1 2013,16:14:44)
Analytical numeric absorption correction using a
 multifaceted crystal model based on expressions derived
 by R.C. Clark & J.S. Reid.
(Clark, R. C. & Reid, J. S. (1995). Acta Cryst. A51, 887-897)
;
_exptl_crystal_colour colorless
_exptl_crystal_density_diffrn 1.082
_exptl_crystal_description prism
_exptl_crystal_F_000 34948
_exptl_crystal_size_max 0.350
_exptl_crystal_size_mid 0.210
_exptl_crystal_size_min 0.090
_refine_diff_density_max 1.519
_refine_diff_density_min -0.933
_refine_diff_density_rms 0.139
_refine_ls_extinction_method none
_refine_ls_goodness_of_fit_ref 1.002
_refine_ls_hydrogen_treatment constr
_refine_ls_matrix_type full
_refine_ls_number_parameters 8702
_refine_ls_number_reflns 186689
_refine_ls_number_restraints 2790
_refine_ls_restrained_S_all 1.003
_refine_ls_R_factor_all 0.1841
_refine_ls_R_factor_gt 0.1061
_refine_ls_shift/su_max 0.003
_refine_ls_shift/su_mean 0.000
_refine_ls_structure_factor_coef Fsqd
_refine_ls_weighting_details 'w=1/[\s^2^(Fo^2^)+(0.1989P)^2^+130.3245P] where P=(Fo^2^+2Fc^2^)/3'
_refine_ls_weighting_scheme calc
_refine_ls_wR_factor_gt 0.3052
_refine_ls_wR_factor_ref 0.3682
_reflns_Friedel_coverage 0.000
_reflns_number_gt 89950
_reflns_number_total 186689
_reflns_threshold_expression 'I > 2\s(I)'
_cod_data_source_file ja506677h_si_005.cif
_cod_data_source_block modd687
_cod_depositor_comments 'Adding full bibliography for 4122807--4122810.cif.'
_cod_database_code 4122807
_shelx_space_group_comment
;
The symmetry employed for this shelxl refinement is uniquely defined
by the following loop, which should always be used as a source of
symmetry information in preference to the above space-group names.
They are only intended as comments.
;
_shelx_estimated_absorpt_t_min 0.174
_shelx_estimated_absorpt_t_max 0.545
_shelxl_version_number 2013-4

loop_
_space_group_symop_operation_xyz
'x, y, z'
'-x+1/2, y+1/2, -z+1/2'
'-x, -y, -z'
'x-1/2, -y-1/2, z-1/2'

loop_
_atom_site_label
_atom_site_type_symbol
_atom_site_fract_x
_atom_site_fract_y
_atom_site_fract_z
_atom_site_U_iso_or_equiv
_atom_site_adp_type
_atom_site_occupancy
_atom_site_symmetry_multiplicity
_atom_site_calc_flag
_atom_site_refinement_flags_posn
_atom_site_refinement_flags_adp
_atom_site_refinement_flags_occupancy
_atom_site_disorder_assembly
_atom_site_disorder_group
Dy1 Dy 0.06241(3) 0.70378(2) 0.11330(2) 0.0695(2) Uani 1 1 d . . . . .
Dy2 Dy 0.14020(3) 0.67496(2) 0.07336(2) 0.0729(2) Uani 1 1 d . . . . .
Dy3 Dy 0.19790(3) 0.71110(2) 0.11642(2) 0.0722(3) Uani 1 1 d . . . . .
Dy4 Dy 0.14518(3) 0.65828(2) 0.13690(2) 0.0626(2) Uani 1 1 d . . . . .
Dy5 Dy 0.08220(2) 0.62521(2) 0.18193(2) 0.0602(2) Uani 1 1 d . . . . .
Dy6 Dy 0.17221(3) 0.59973(2) 0.14603(2) 0.0612(2) Uani 1 1 d . . . . .
Dy7 Dy 0.21556(2) 0.63700(2) 0.19017(2) 0.0595(2) Uani 1 1 d . . . . .
Dy8 Dy 0.16924(2) 0.58255(2) 0.20949(2) 0.0569(2) Uani 1 1 d . . . . .
Dy9 Dy 0.10395(2) 0.54525(2) 0.24937(2) 0.0579(2) Uani 1 1 d . . . . .
Dy10 Dy 0.21291(2) 0.52596(2) 0.22084(2) 0.0581(2) Uani 1 1 d . . . . .
Dy11 Dy 0.22797(2) 0.56496(2) 0.26695(2) 0.0564(2) Uani 1 1 d . . . . .
Dy12 Dy 0.19535(2) 0.50858(2) 0.28252(2) 0.0551(2) Uani 1 1 d . . . . .
Dy13 Dy 0.13080(2) 0.46656(2) 0.31887(2) 0.0564(2) Uani 1 1 d . . . . .
Dy14 Dy 0.25436(2) 0.45459(2) 0.29854(2) 0.0571(2) Uani 1 1 d . . . . .
Dy15 Dy 0.23968(2) 0.49326(2) 0.34398(2) 0.0568(2) Uani 1 1 d . . . . .
Dy16 Dy 0.22237(2) 0.43535(2) 0.35805(2) 0.0592(2) Uani 1 1 d . . . . .
Dy17 Dy 0.15767(3) 0.39275(2) 0.39338(2) 0.0650(2) Uani 1 1 d . . . . .
Dy18 Dy 0.28561(3) 0.38314(2) 0.37672(2) 0.0671(2) Uani 1 1 d . . . . .
Dy19 Dy 0.26072(3) 0.42290(2) 0.42119(2) 0.0699(2) Uani 1 1 d . . . . .
O1 O 0.1314(3) 0.70647(11) 0.09158(17) 0.070(3) Uani 1 1 d . . . . .
H1 H 0.1286 0.7164 0.0822 0.084 Uiso 1 1 calc R U . . .
O2 O 0.0945(3) 0.66874(13) 0.10564(17) 0.071(3) Uani 1 1 d . . . . .
H2 H 0.0713 0.6602 0.1029 0.085 Uiso 1 1 calc R U . . .
O3 O 0.1900(3) 0.67540(13) 0.10896(17) 0.073(3) Uani 1 1 d . . . . .
H3 H 0.2179 0.6698 0.1075 0.087 Uiso 1 1 calc R U . . .
O4 O 0.1308(3) 0.69456(11) 0.13662(16) 0.063(2) Uani 1 1 d . . . . .
H4 H 0.1289 0.6994 0.1499 0.076 Uiso 1 1 calc R U . . .
O5 O 0.1417(3) 0.65197(11) 0.17677(15) 0.059(2) Uani 1 1 d . . . . .
H5 H 0.1350 0.6629 0.1840 0.070 Uiso 1 1 calc R U . . .
O6 O 0.1086(3) 0.62541(11) 0.14466(16) 0.062(2) Uani 1 1 d . . . . .
H6 H 0.0854 0.6224 0.1351 0.075 Uiso 1 1 calc R U . . .
O7 O 0.2046(3) 0.63298(12) 0.15040(16) 0.065(2) Uani 1 1 d . . . . .
H7 H 0.2316 0.6342 0.1439 0.078 Uiso 1 1 calc R U . . .
O8 O 0.1212(3) 0.59251(11) 0.17538(16) 0.063(2) Uani 1 1 d . . . . .
H8 H 0.1001 0.5833 0.1716 0.076 Uiso 1 1 calc R U . . .
O9 O 0.2155(3) 0.60166(11) 0.18251(15) 0.058(2) Uani 1 1 d . . . . .
H9 H 0.2447 0.5970 0.1819 0.070 Uiso 1 1 calc R U . . .
O10 O 0.1487(2) 0.61915(11) 0.20745(15) 0.054(2) Uani 1 1 d . . . . .
H10 H 0.1435 0.6241 0.2204 0.065 Uiso 1 1 calc R U . . .
O11 O 0.1549(2) 0.57565(11) 0.24809(14) 0.054(2) Uani 1 1 d . . . . .
H11 H 0.1420 0.5859 0.2545 0.065 Uiso 1 1 calc R U . . .
O12 O 0.1421(3) 0.54770(11) 0.21527(16) 0.064(2) Uani 1 1 d . . . . .
H12 H 0.1234 0.5435 0.2043 0.077 Uiso 1 1 calc R U . . .
O13 O 0.2316(3) 0.56092(12) 0.22669(14) 0.057(2) Uani 1 1 d . . . . .
H13 H 0.2600 0.5639 0.2222 0.068 Uiso 1 1 calc R U . . .
O14 O 0.1553(3) 0.51554(11) 0.24671(15) 0.057(2) Uani 1 1 d . . . . .
H14 H 0.1389 0.5051 0.2419 0.069 Uiso 1 1 calc R U . . .
O15 O 0.2430(2) 0.53035(11) 0.25958(14) 0.053(2) Uani 1 1 d . . . . .
H15 H 0.2735 0.5275 0.2612 0.064 Uiso 1 1 calc R U . . .
O16 O 0.1636(2) 0.54291(10) 0.27890(13) 0.0474(18) Uani 1 1 d . . . . .
H16 H 0.1524 0.5471 0.2912 0.057 Uiso 1 1 calc R U . . .
O17 O 0.1716(3) 0.49974(11) 0.32020(14) 0.054(2) Uani 1 1 d . . . . .
H17 H 0.1533 0.5090 0.3256 0.065 Uiso 1 1 calc R U . . .
O18 O 0.1782(2) 0.47185(11) 0.28774(15) 0.056(2) Uani 1 1 d . . . . .
H18 H 0.1648 0.4665 0.2759 0.067 Uiso 1 1 calc R U . . .
O19 O 0.2589(3) 0.49037(11) 0.30456(14) 0.054(2) Uani 1 1 d . . . . .
H19 H 0.2874 0.4951 0.3022 0.065 Uiso 1 1 calc R U . . .
O20 O 0.1816(3) 0.46756(11) 0.35161(14) 0.053(2) Uani 1 1 d . . . . .
H20 H 0.1652 0.4709 0.3629 0.064 Uiso 1 1 calc R U . . .
O21 O 0.1920(3) 0.43971(11) 0.31934(14) 0.055(2) Uani 1 1 d . . . . .
H21 H 0.1811 0.4285 0.3135 0.066 Uiso 1 1 calc R U . . .
O22 O 0.2716(3) 0.45998(10) 0.33778(14) 0.055(2) Uani 1 1 d . . . . .
H22 H 0.3022 0.4591 0.3414 0.066 Uiso 1 1 calc R U . . .
O23 O 0.1938(3) 0.42719(12) 0.39524(15) 0.058(2) Uani 1 1 d . . . . .
H23 H 0.1736 0.4362 0.3997 0.069 Uiso 1 1 calc R U . . .
O24 O 0.2086(3) 0.39890(12) 0.36286(16) 0.061(2) Uani 1 1 d . . . . .
H24 H 0.1973 0.3932 0.3508 0.074 Uiso 1 1 calc R U . . .
O25 O 0.2853(3) 0.41942(13) 0.38228(16) 0.069(3) Uani 1 1 d . . . . .
H25 H 0.3134 0.4247 0.3805 0.082 Uiso 1 1 calc R U . . .
O26 O 0.2391(3) 0.39043(12) 0.40745(16) 0.069(3) Uani 1 1 d . . . . .
H26 H 0.2425 0.3812 0.4176 0.083 Uiso 1 1 calc R U . . .
O27 O 0.0083(4) 0.69083(16) 0.0860(2) 0.084(3) Uani 1 1 d . . . . .
C27 C 0.0152(6) 0.6823(2) 0.0672(4) 0.095(6) Uani 1 1 d . . . . .
O28 O 0.0575(4) 0.67654(16) 0.06086(19) 0.087(3) Uani 1 1 d . . . . .
C28 C -0.0281(6) 0.6782(3) 0.0508(3) 0.093(5) Uani 1 1 d . . . . .
H28A H -0.0584 0.6832 0.0572 0.140 Uiso 1 1 calc R U . . .
H28B H -0.0308 0.6633 0.0480 0.140 Uiso 1 1 calc R U . . .
H28C H -0.0230 0.6854 0.0366 0.140 Uiso 1 1 calc R U . . .
O29 O 0.2196(4) 0.68079(18) 0.0620(2) 0.092(3) Uani 1 1 d . . . . .
C29 C 0.2517(6) 0.6952(3) 0.0701(3) 0.087(5) Uani 1 1 d . U . . .
O30 O 0.2468(4) 0.70632(16) 0.0863(2) 0.097(4) Uani 1 1 d . . . . .
C30 C 0.2957(6) 0.6965(3) 0.0565(3) 0.111(6) Uani 1 1 d . . . . .
H30A H 0.3183 0.7071 0.0629 0.166 Uiso 1 1 calc R U . . .
H30B H 0.2857 0.7004 0.0410 0.166 Uiso 1 1 calc R U . . .
H30C H 0.3124 0.6831 0.0565 0.166 Uiso 1 1 calc R U . . .
O31 O 0.1703(4) 0.73751(14) 0.1401(2) 0.089(3) Uani 1 1 d . . . . .
C31 C 0.1261(6) 0.7441(2) 0.1407(3) 0.077(4) Uani 1 1 d . . . . .
O32 O 0.0894(4) 0.73464(15) 0.1304(2) 0.090(3) Uani 1 1 d . . . . .
C32 C 0.1165(6) 0.7635(2) 0.1521(3) 0.096(5) Uani 1 1 d . . . . .
H32A H 0.1475 0.7692 0.1586 0.144 Uiso 1 1 calc R U . . .
H32B H 0.0938 0.7610 0.1642 0.144 Uiso 1 1 calc R U . . .
H32C H 0.1016 0.7734 0.1413 0.144 Uiso 1 1 calc R U . . .
O33 O 0.1713(4) 0.36056(14) 0.37793(19) 0.076(3) Uani 1 1 d . . . . .
C33 C 0.2006(6) 0.3502(2) 0.3658(3) 0.075(4) Uani 1 1 d . . . . .
O34 O 0.2415(3) 0.35682(14) 0.3591(2) 0.087(3) Uani 1 1 d . . . . .
C34 C 0.1852(6) 0.3283(2) 0.3585(3) 0.087(5) Uani 1 1 d . . . . .
H34A H 0.1533 0.3249 0.3646 0.131 Uiso 1 1 calc R U . . .
H34B H 0.2100 0.3183 0.3641 0.131 Uiso 1 1 calc R U . . .
H34C H 0.1823 0.3276 0.3420 0.131 Uiso 1 1 calc R U . . .
C35 C 0.3686(6) 0.4000(3) 0.4138(4) 0.089(6) Uani 1 1 d . . . . .
O35 O 0.3602(4) 0.39068(16) 0.3956(2) 0.091(4) Uani 1 1 d . . . . .
O36 O 0.3382(4) 0.4100(2) 0.4252(2) 0.100(4) Uani 1 1 d . . . . .
C36 C 0.4218(5) 0.3988(3) 0.4242(3) 0.106(6) Uani 1 1 d . . . . .
H36A H 0.4238 0.4065 0.4385 0.159 Uiso 1 1 calc R U . . .
H36B H 0.4446 0.4050 0.4138 0.159 Uiso 1 1 calc R U . . .
H36C H 0.4308 0.3843 0.4270 0.159 Uiso 1 1 calc R U . . .
O37 O 0.1171(5) 0.40988(18) 0.4220(3) 0.123(5) Uani 1 1 d . U . . .
H37A H 0.1183 0.4230 0.4230 0.185 Uiso 1 1 d . U . . .
H37B H 0.0996 0.4036 0.4314 0.185 Uiso 1 1 d . U . . .
O39 O 0.0439(4) 0.73175(14) 0.0878(2) 0.088(3) Uani 1 1 d . . . . .
H39A H 0.0339 0.7431 0.0931 0.132 Uiso 1 1 d . U . . .
H39B H 0.0276 0.7298 0.0754 0.132 Uiso 1 1 d . U . . .
O40 O -0.0091(3) 0.71745(14) 0.12867(19) 0.084(3) Uani 1 1 d . . . . .
H40A H -0.0228 0.7138 0.1407 0.126 Uiso 1 1 d . U . . .
H40B H -0.0203 0.7297 0.1286 0.126 Uiso 1 1 d . U . . .
O41 O 0.1333(4) 0.69970(15) 0.0428(2) 0.092(3) Uani 1 1 d . . . . .
H41A H 0.1579 0.7041 0.0359 0.138 Uiso 1 1 d . U . . .
H41B H 0.1044 0.7041 0.0395 0.138 Uiso 1 1 d . U . . .
O42 O 0.1362(4) 0.65379(15) 0.0408(2) 0.095(3) Uani 1 1 d . . . . .
H42A H 0.1255 0.6416 0.0428 0.143 Uiso 1 1 d . U . . .
H42B H 0.1211 0.6575 0.0286 0.143 Uiso 1 1 d . U . . .
O43 O 0.1943(4) 0.74173(15) 0.0946(2) 0.093(3) Uani 1 1 d . . . . .
H43A H 0.2051 0.7427 0.0814 0.139 Uiso 1 1 d . U . . .
H43B H 0.1821 0.7529 0.0995 0.139 Uiso 1 1 d . U . . .
O44 O 0.2757(4) 0.72775(15) 0.1254(2) 0.097(4) Uani 1 1 d . . . . .
H44A H 0.2932 0.7214 0.1355 0.145 Uiso 1 1 d . U . . .
H44B H 0.2918 0.7348 0.1162 0.145 Uiso 1 1 d . U . . .
O45 O 0.0602(3) 0.64562(12) 0.21216(16) 0.068(2) Uani 1 1 d . . . . .
H45A H 0.0472 0.6575 0.2136 0.102 Uiso 1 1 d . U . . .
H45B H 0.0694 0.6444 0.2260 0.102 Uiso 1 1 d . U . . .
O46 O 0.0105(3) 0.61090(12) 0.16541(17) 0.071(3) Uani 1 1 d . . . . .
H46A H -0.0094 0.6030 0.1718 0.106 Uiso 1 1 d . U . . .
H46B H -0.0073 0.6147 0.1540 0.106 Uiso 1 1 d . U . . .
O47 O 0.1126(3) 0.57883(13) 0.12741(17) 0.073(3) Uani 1 1 d . . . . .
H47A H 0.0922 0.5807 0.1163 0.109 Uiso 1 1 d . U . . .
H47B H 0.0932 0.5718 0.1353 0.109 Uiso 1 1 d . U . . .
O48 O 0.2494(3) 0.59278(13) 0.13095(18) 0.073(3) Uani 1 1 d . . . . .
H48A H 0.2567 0.5800 0.1297 0.110 Uiso 1 1 d . U . . .
H48B H 0.2657 0.6024 0.1250 0.110 Uiso 1 1 d . U . . .
O49 O 0.2989(3) 0.63131(12) 0.18410(17) 0.067(3) Uani 1 1 d . . . . .
H49A H 0.3202 0.6390 0.1782 0.101 Uiso 1 1 d . U . . .
H49B H 0.3114 0.6195 0.1873 0.101 Uiso 1 1 d . U . . .
O50 O 0.2070(3) 0.66278(13) 0.21799(17) 0.070(3) Uani 1 1 d . . . . .
H50A H 0.2206 0.6623 0.2312 0.105 Uiso 1 1 d . U . . .
H50B H 0.1957 0.6751 0.2175 0.105 Uiso 1 1 d . U . . .
O51 O 0.0649(3) 0.56521(13) 0.27620(16) 0.067(2) Uani 1 1 d . . . . .
H51A H 0.0667 0.5634 0.2904 0.101 Uiso 1 1 d . U . . .
H51B H 0.0402 0.5733 0.2759 0.101 Uiso 1 1 d . U . . .
O52 O 0.0495(3) 0.52476(13) 0.22767(18) 0.074(3) Uani 1 1 d . . . . .
H52A H 0.0258 0.5182 0.2332 0.110 Uiso 1 1 d . U . . .
H52B H 0.0449 0.5226 0.2136 0.110 Uiso 1 1 d . U . . .
O53 O 0.1652(3) 0.50396(12) 0.19694(16) 0.066(2) Uani 1 1 d . . . . .
H53A H 0.1470 0.4943 0.2016 0.100 Uiso 1 1 d . U . . .
H53B H 0.1593 0.5036 0.1828 0.100 Uiso 1 1 d . U . . .
O54 O 0.2966(3) 0.52462(13) 0.21512(17) 0.070(3) Uani 1 1 d . . . . .
H54A H 0.3138 0.5137 0.2142 0.105 Uiso 1 1 d . U . . .
H54B H 0.3153 0.5351 0.2168 0.105 Uiso 1 1 d . U . . .
O55 O 0.3133(3) 0.56631(12) 0.26385(18) 0.071(3) Uani 1 1 d . . . . .
H55A H 0.3311 0.5770 0.2663 0.106 Uiso 1 1 d . U . . .
H55B H 0.3321 0.5558 0.2647 0.106 Uiso 1 1 d . U . . .
O56 O 0.1970(3) 0.58642(12) 0.29512(16) 0.064(2) Uani 1 1 d . . . . .
H56A H 0.2067 0.5877 0.3089 0.096 Uiso 1 1 d . U . . .
H56B H 0.1712 0.5939 0.2950 0.096 Uiso 1 1 d . U . . .
O57 O 0.0714(3) 0.48169(13) 0.34152(16) 0.065(2) Uani 1 1 d . . . . .
H57A H 0.0461 0.4887 0.3374 0.097 Uiso 1 1 d . U . . .
H57B H 0.0693 0.4789 0.3554 0.097 Uiso 1 1 d . U . . .
O58 O 0.0905(3) 0.44498(12) 0.29195(16) 0.064(2) Uani 1 1 d . . . . .
H58A H 0.0807 0.4327 0.2940 0.096 Uiso 1 1 d . U . . .
H58B H 0.0925 0.4450 0.2777 0.096 Uiso 1 1 d . U . . .
O59 O 0.2304(3) 0.42817(12) 0.27329(16) 0.062(2) Uani 1 1 d . . . . .
H59A H 0.2353 0.4275 0.2593 0.094 Uiso 1 1 d . U . . .
H59B H 0.2217 0.4158 0.2760 0.094 Uiso 1 1 d . U . . .
O60 O 0.3385(2) 0.46053(11) 0.29565(16) 0.062(2) Uani 1 1 d . . . . .
H60A H 0.3608 0.4526 0.3013 0.093 Uiso 1 1 d . U . . .
H60B H 0.3544 0.4717 0.2944 0.093 Uiso 1 1 d . U . . .
O61 O 0.3234(3) 0.50101(11) 0.34994(17) 0.065(3) Uani 1 1 d . . . . .
H61A H 0.3378 0.5127 0.3505 0.098 Uiso 1 1 d . U . . .
H61B H 0.3442 0.4931 0.3568 0.098 Uiso 1 1 d . U . . .
O62 O 0.1906(3) 0.51334(13) 0.36833(15) 0.064(2) Uani 1 1 d . . . . .
H62A H 0.1662 0.5214 0.3659 0.096 Uiso 1 1 d . U . . .
H62B H 0.1886 0.5098 0.3821 0.096 Uiso 1 1 d . U . . .
O63 O 0.1553(4) 0.36617(15) 0.42220(18) 0.084(3) Uani 1 1 d . . . . .
H63A H 0.1558 0.3532 0.4202 0.126 Uiso 1 1 d . U . . .
H63B H 0.1455 0.3667 0.4356 0.126 Uiso 1 1 d . U . . .
O64 O 0.0780(3) 0.37713(14) 0.38689(19) 0.083(3) Uani 1 1 d . . . . .
H64A H 0.0593 0.3800 0.3754 0.124 Uiso 1 1 d . U . . .
H64B H 0.0779 0.3640 0.3873 0.124 Uiso 1 1 d . U . . .
O65 O 0.2933(4) 0.35487(14) 0.4018(2) 0.098(4) Uani 1 1 d . . . . .
H65A H 0.3030 0.3538 0.4156 0.147 Uiso 1 1 d . U . . .
H65B H 0.3049 0.3430 0.3987 0.147 Uiso 1 1 d . U . . .
O66 O 0.3475(3) 0.36189(15) 0.35984(19) 0.083(3) Uani 1 1 d . . . . .
H66A H 0.3654 0.3642 0.3487 0.125 Uiso 1 1 d . U . . .
H66B H 0.3638 0.3513 0.3644 0.125 Uiso 1 1 d . U . . .
O67 O 0.2624(6) 0.4038(2) 0.4546(2) 0.134(5) Uani 1 1 d . . . . .
H67A H 0.2472 0.3988 0.4655 0.201 Uiso 1 1 d . U . . .
H67B H 0.2894 0.3992 0.4604 0.201 Uiso 1 1 d . U . . .
O68 O 0.3098(7) 0.4431(3) 0.4493(3) 0.159(6) Uani 1 1 d . U . . .
H68A H 0.3334 0.4397 0.4583 0.239 Uiso 1 1 d . U . . .
H68B H 0.3092 0.4562 0.4514 0.239 Uiso 1 1 d . U . . .
O69 O 0.2139(5) 0.4481(3) 0.4379(3) 0.140(5) Uani 1 1 d . . . . .
H69A H 0.2269 0.4575 0.4463 0.209 Uiso 1 1 d . U . . .
H69B H 0.1892 0.4542 0.4316 0.209 Uiso 1 1 d . U . . .
O1A O -0.0685(3) 0.67460(11) 0.19143(17) 0.075(3) Uani 1 1 d . . . . .
O2A O -0.0646(3) 0.71351(14) 0.17007(14) 0.077(3) Uani 1 1 d . . . . .
H2A H -0.0641 0.7016 0.1761 0.116 Uiso 1 1 calc R U . . .
O3A O 0.0196(3) 0.72041(13) 0.20249(17) 0.074(3) Uani 1 1 d . . . . .
O4A O 0.0186(3) 0.68385(12) 0.22161(18) 0.071(3) Uani 1 1 d . . . . .
H4A H 0.0190 0.6957 0.2153 0.107 Uiso 1 1 calc R U . . .
N1A N -0.0174(4) 0.67826(15) 0.1493(2) 0.070(3) Uani 1 1 d . . . . .
N2A N 0.0273(4) 0.67871(15) 0.1403(2) 0.075(4) Uani 1 1 d . . . . .
N3A N 0.0565(4) 0.66454(15) 0.1498(2) 0.073(4) Uani 1 1 d . . . . .
N4A N 0.0323(3) 0.65430(17) 0.1655(2) 0.069(3) Uani 1 1 d . . . . .
N5A N 0.1376(4) 0.73010(16) 0.1998(2) 0.071(3) Uani 1 1 d . . . . .
N6A N 0.1777(4) 0.71863(17) 0.2054(2) 0.074(3) Uani 1 1 d . . . . .
N7A N 0.1675(4) 0.69931(17) 0.2009(2) 0.079(4) Uani 1 1 d . . . . .
N8A N 0.1211(4) 0.69736(17) 0.1923(2) 0.084(4) Uani 1 1 d . . . . .
C1A C -0.0535(4) 0.65591(18) 0.2358(3) 0.077(4) Uani 1 1 d D . . . .
H1AA H -0.0576 0.6431 0.2447 0.092 Uiso 1 1 calc R U . . .
H1AB H -0.0313 0.6527 0.2235 0.092 Uiso 1 1 calc R U . . .
C2A C -0.1033(4) 0.66232(15) 0.2255(3) 0.074(4) Uani 1 1 d D . . . .
C3A C -0.1090(5) 0.67239(13) 0.2045(3) 0.075(4) Uani 1 1 d . . . . .
C4A C -0.1530(5) 0.68016(15) 0.1963(2) 0.081(5) Uani 1 1 d D . . . .
C5A C -0.1942(5) 0.67718(18) 0.2112(3) 0.088(5) Uani 1 1 d . . . . .
H5A H -0.2255 0.6824 0.2061 0.106 Uiso 1 1 calc R U . . .
C6A C -0.1910(4) 0.66771(16) 0.2312(2) 0.082(4) Uani 1 1 d D . . . .
C7A C -0.1453(5) 0.66034(17) 0.2384(3) 0.087(5) Uani 1 1 d . . . . .
H7A H -0.1420 0.6536 0.2526 0.104 Uiso 1 1 calc R U . . .
C8A C -0.2369(4) 0.66585(16) 0.2446(2) 0.107(6) Uani 1 1 d D . . . .
C9A C -0.2265(7) 0.6539(3) 0.2663(3) 0.191(13) Uani 1 1 d D . . . .
H9AA H -0.2567 0.6529 0.2746 0.287 Uiso 1 1 calc R U . . .
H9AB H -0.2010 0.6611 0.2756 0.287 Uiso 1 1 calc R U . . .
H9AC H -0.2150 0.6399 0.2628 0.287 Uiso 1 1 calc R U . . .
C10A C -0.2559(7) 0.6872(2) 0.2505(4) 0.213(16) Uani 1 1 d D . . . .
H10A H -0.2855 0.6858 0.2592 0.319 Uiso 1 1 calc R U . . .
H10B H -0.2640 0.6950 0.2366 0.319 Uiso 1 1 calc R U . . .
H10C H -0.2305 0.6947 0.2595 0.319 Uiso 1 1 calc R U . . .
C11A C -0.2775(5) 0.6546(3) 0.2309(3) 0.167(11) Uani 1 1 d D . . . .
H11A H -0.3068 0.6535 0.2398 0.251 Uiso 1 1 calc R U . . .
H11B H -0.2661 0.6407 0.2270 0.251 Uiso 1 1 calc R U . . .
H11C H -0.2857 0.6623 0.2170 0.251 Uiso 1 1 calc R U . . .
C12A C -0.0546(5) 0.65652(19) 0.1787(3) 0.074(4) Uani 1 1 d . . . . .
H12A H -0.0829 0.6516 0.1691 0.089 Uiso 1 1 calc R U . . .
H12B H -0.0440 0.6452 0.1891 0.089 Uiso 1 1 calc R U . . .
C13A C -0.0130(5) 0.6629(2) 0.1645(3) 0.070(4) Uani 1 1 d . . . . .
C14A C -0.1574(5) 0.69333(16) 0.1753(2) 0.083(5) Uani 1 1 d D . . . .
H14A H -0.1334 0.6884 0.1644 0.100 Uiso 1 1 calc R U . . .
H14B H -0.1908 0.6917 0.1682 0.100 Uiso 1 1 calc R U . . .
C15A C -0.1480(5) 0.71597(16) 0.18018(19) 0.081(5) Uani 1 1 d D . . . .
C16A C -0.1022(5) 0.72476(19) 0.17813(12) 0.076(4) Uani 1 1 d . . . . .
C17A C -0.0929(4) 0.7452(2) 0.1842(2) 0.081(5) Uani 1 1 d D . . . .
C18A C -0.1318(6) 0.7572(2) 0.1926(2) 0.086(5) Uani 1 1 d . . . . .
H18A H -0.1257 0.7712 0.1967 0.103 Uiso 1 1 calc R U . . .
C19A C -0.1801(4) 0.74866(18) 0.19491(16) 0.096(6) Uani 1 1 d D . . . .
C20A C -0.1866(6) 0.7281(2) 0.1887(2) 0.098(6) Uani 1 1 d . . . . .
H20A H -0.2181 0.7220 0.1901 0.118 Uiso 1 1 calc R U . . .
C21A C -0.2230(4) 0.76078(16) 0.20406(18) 0.109(7) Uani 1 1 d D . . . .
C22A C -0.2049(8) 0.7808(3) 0.2151(4) 0.121(6) Uiso 0.5 1 d D . P A 1
H22A H -0.2329 0.7884 0.2208 0.181 Uiso 0.5 1 calc R U P A 1
H22B H -0.1888 0.7894 0.2039 0.181 Uiso 0.5 1 calc R U P A 1
H22C H -0.1813 0.7776 0.2276 0.181 Uiso 0.5 1 calc R U P A 1
C23A C -0.2604(7) 0.7658(4) 0.1848(3) 0.121(6) Uiso 0.5 1 d D . P A 1
H23A H -0.2879 0.7736 0.1908 0.181 Uiso 0.5 1 calc R U P A 1
H23B H -0.2727 0.7529 0.1780 0.181 Uiso 0.5 1 calc R U P A 1
H23C H -0.2445 0.7742 0.1735 0.181 Uiso 0.5 1 calc R U P A 1
C24A C -0.2482(8) 0.7476(3) 0.2215(4) 0.121(6) Uiso 0.5 1 d D . P A 1
H24A H -0.2758 0.7554 0.2274 0.181 Uiso 0.5 1 calc R U P A 1
H24B H -0.2245 0.7443 0.2340 0.181 Uiso 0.5 1 calc R U P A 1
H24C H -0.2604 0.7348 0.2145 0.181 Uiso 0.5 1 calc R U P A 1
C25A C -0.0421(4) 0.7546(2) 0.1845(2) 0.079(5) Uani 1 1 d D . . . .
H25A H -0.0447 0.7690 0.1786 0.095 Uiso 1 1 calc R U . . .
H25B H -0.0215 0.7466 0.1742 0.095 Uiso 1 1 calc R U . . .
C26A C -0.0170(4) 0.75501(17) 0.2078(2) 0.080(5) Uani 1 1 d D . . . .
C27A C 0.0115(3) 0.73787(18) 0.2165(3) 0.072(4) Uani 1 1 d . . . . .
C28A C 0.0316(3) 0.73753(16) 0.2382(3) 0.071(4) Uani 1 1 d D . . . .
C29A C 0.0229(4) 0.7544(2) 0.2510(3) 0.083(5) Uani 1 1 d . . . . .
H29A H 0.0366 0.7544 0.2660 0.099 Uiso 1 1 calc R U . . .
C30A C -0.0039(3) 0.77159(14) 0.2443(2) 0.082(5) Uani 1 1 d D . . . .
C31A C -0.0227(4) 0.7709(2) 0.2224(3) 0.084(5) Uani 1 1 d . . . . .
H31A H -0.0412 0.7826 0.2170 0.101 Uiso 1 1 calc R U . . .
C32A C -0.0132(3) 0.79057(16) 0.25855(18) 0.092(5) Uani 1 1 d D . . . .
C33A C 0.0113(6) 0.7885(2) 0.28201(19) 0.114(6) Uani 1 1 d D U . . .
H33A H -0.0019 0.7764 0.2896 0.170 Uiso 1 1 calc R U . . .
H33B H 0.0047 0.8010 0.2908 0.170 Uiso 1 1 calc R U . . .
H33C H 0.0469 0.7870 0.2808 0.170 Uiso 1 1 calc R U . . .
C34A C 0.0076(5) 0.80990(15) 0.2477(3) 0.119(7) Uani 1 1 d D . . . .
H34D H 0.0014 0.8220 0.2572 0.179 Uiso 1 1 calc R U . . .
H34E H -0.0084 0.8119 0.2327 0.179 Uiso 1 1 calc R U . . .
H34F H 0.0431 0.8082 0.2463 0.179 Uiso 1 1 calc R U . . .
C35A C -0.0679(4) 0.7941(2) 0.2610(3) 0.130(8) Uani 1 1 d D . . . .
H35A H -0.0822 0.7819 0.2681 0.196 Uiso 1 1 calc R U . . .
H35B H -0.0841 0.7962 0.2461 0.196 Uiso 1 1 calc R U . . .
H35C H -0.0728 0.8063 0.2705 0.196 Uiso 1 1 calc R U . . .
C36A C 0.0528(5) 0.7231(2) 0.1848(3) 0.081(5) Uani 1 1 d . . . . .
H36D H 0.0524 0.7378 0.1800 0.098 Uiso 1 1 calc R U . . .
H36E H 0.0417 0.7146 0.1717 0.098 Uiso 1 1 calc R U . . .
C37A C 0.1038(5) 0.7171(2) 0.1921(3) 0.075(4) Uani 1 1 d . . . . .
C38A C 0.0577(4) 0.71870(16) 0.2479(3) 0.077(4) Uani 1 1 d D . . . .
H38A H 0.0807 0.7232 0.2604 0.092 Uiso 1 1 calc R U . . .
H38B H 0.0775 0.7124 0.2361 0.092 Uiso 1 1 calc R U . . .
C39A C 0.0234(4) 0.70241(19) 0.2567(3) 0.080(4) Uani 1 1 d D . . . .
C40A C 0.0037(4) 0.68593(16) 0.2432(3) 0.068(4) Uani 1 1 d . . . . .
C41A C -0.0294(4) 0.67230(16) 0.2509(3) 0.073(4) Uani 1 1 d D . . . .
C42A C -0.0430(5) 0.6751(2) 0.2732(3) 0.087(5) Uani 1 1 d . . . . .
H42C H -0.0659 0.6655 0.2787 0.105 Uiso 1 1 calc R U . . .
C43A C -0.0270(4) 0.6902(2) 0.2876(2) 0.091(5) Uani 1 1 d D . . . .
C44A C 0.0081(5) 0.7044(2) 0.2783(3) 0.081(5) Uani 1 1 d . . . . .
H44C H 0.0210 0.7154 0.2875 0.097 Uiso 1 1 calc R U . . .
C45A C -0.0427(4) 0.6927(2) 0.3118(3) 0.111(6) Uani 1 1 d D . . . .
C46A C -0.0985(5) 0.6926(6) 0.3125(4) 0.148(7) Uiso 0.5 1 d D . P B 1
H46C H -0.1121 0.7043 0.3037 0.222 Uiso 0.5 1 calc R U P B 1
H46D H -0.1080 0.6938 0.3282 0.222 Uiso 0.5 1 calc R U P B 1
H46E H -0.1114 0.6796 0.3061 0.222 Uiso 0.5 1 calc R U P B 1
C47A C -0.0219(13) 0.6745(4) 0.3258(3) 0.148(7) Uiso 0.5 1 d D . P B 1
H47C H -0.0320 0.6758 0.3414 0.222 Uiso 0.5 1 calc R U P B 1
H47D H 0.0141 0.6746 0.3256 0.222 Uiso 0.5 1 calc R U P B 1
H47E H -0.0346 0.6615 0.3194 0.222 Uiso 0.5 1 calc R U P B 1
C48A C -0.0225(13) 0.7128(4) 0.3220(4) 0.148(7) Uiso 0.5 1 d D . P B 1
H48C H -0.0356 0.7245 0.3132 0.222 Uiso 0.5 1 calc R U P B 1
H48D H 0.0135 0.7127 0.3218 0.222 Uiso 0.5 1 calc R U P B 1
H48E H -0.0326 0.7140 0.3376 0.222 Uiso 0.5 1 calc R U P B 1
C52A C -0.2107(8) 0.78382(17) 0.2044(5) 0.121(6) Uiso 0.5 1 d D . P A 2
H52C H -0.2383 0.7916 0.2103 0.181 Uiso 0.5 1 calc R U P A 2
H52D H -0.2047 0.7885 0.1891 0.181 Uiso 0.5 1 calc R U P A 2
H52E H -0.1811 0.7862 0.2142 0.181 Uiso 0.5 1 calc R U P A 2
C53A C -0.2697(5) 0.7573(4) 0.1894(4) 0.121(6) Uiso 0.5 1 d D . P A 2
H53C H -0.2968 0.7652 0.1954 0.181 Uiso 0.5 1 calc R U P A 2
H53D H -0.2779 0.7425 0.1892 0.181 Uiso 0.5 1 calc R U P A 2
H53E H -0.2643 0.7619 0.1739 0.181 Uiso 0.5 1 calc R U P A 2
C54A C -0.2317(9) 0.7536(4) 0.2281(3) 0.121(6) Uiso 0.5 1 d D . P A 2
H54C H -0.2593 0.7614 0.2339 0.181 Uiso 0.5 1 calc R U P A 2
H54D H -0.2020 0.7562 0.2377 0.181 Uiso 0.5 1 calc R U P A 2
H54E H -0.2394 0.7388 0.2280 0.181 Uiso 0.5 1 calc R U P A 2
C58A C -0.0808(11) 0.6763(4) 0.3171(4) 0.148(7) Uiso 0.5 1 d D . P B 2
H58C H -0.0668 0.6625 0.3150 0.222 Uiso 0.5 1 calc R U P B 2
H58D H -0.1100 0.6780 0.3069 0.222 Uiso 0.5 1 calc R U P B 2
H58E H -0.0901 0.6778 0.3328 0.222 Uiso 0.5 1 calc R U P B 2
C59A C 0.0019(7) 0.6903(6) 0.3282(3) 0.148(7) Uiso 0.5 1 d D . P B 2
H59C H 0.0162 0.6765 0.3265 0.222 Uiso 0.5 1 calc R U P B 2
H59D H -0.0084 0.6921 0.3437 0.222 Uiso 0.5 1 calc R U P B 2
H59E H 0.0265 0.7008 0.3249 0.222 Uiso 0.5 1 calc R U P B 2
C60A C -0.0651(13) 0.7141(3) 0.3149(4) 0.148(7) Uiso 0.5 1 d D . P B 2
H60C H -0.0753 0.7156 0.3304 0.222 Uiso 0.5 1 calc R U P B 2
H60D H -0.0937 0.7157 0.3044 0.222 Uiso 0.5 1 calc R U P B 2
H60E H -0.0406 0.7247 0.3118 0.222 Uiso 0.5 1 calc R U P B 2
O1B O 0.1489(3) 0.58014(13) 0.06065(19) 0.083(3) Uani 1 1 d . . . . .
O2B O 0.1110(3) 0.61135(13) 0.03351(17) 0.085(3) Uani 1 1 d . . . . .
H2B H 0.1229 0.6019 0.0422 0.127 Uiso 1 1 calc R U . . .
O3B O 0.0254(3) 0.60796(13) 0.05944(17) 0.082(3) Uani 1 1 d . . . . .
O4B O 0.0613(4) 0.57892(14) 0.08604(15) 0.085(3) Uani 1 1 d . . . . .
H4B H 0.0494 0.5883 0.0774 0.128 Uiso 1 1 calc R U . . .
N1B N 0.1760(4) 0.62255(17) 0.0706(2) 0.080(4) Uani 1 1 d . . . . .
N2B N 0.1636(4) 0.63873(17) 0.0828(2) 0.070(3) Uani 1 1 d . . . . .
N3B N 0.1600(4) 0.63266(15) 0.1044(2) 0.066(3) Uani 1 1 d . . . . .
N4B N 0.1685(4) 0.61197(17) 0.1059(2) 0.065(3) Uani 1 1 d . . . . .
N5B N -0.0424(5) 0.63581(18) 0.0906(3) 0.082(4) Uani 1 1 d . . . . .
N6B N -0.0528(4) 0.63388(17) 0.1130(3) 0.081(4) Uani 1 1 d . . . . .
N7B N -0.0129(4) 0.62774(17) 0.1246(2) 0.076(4) Uani 1 1 d . . . . .
N8B N 0.0253(4) 0.62527(16) 0.1103(2) 0.070(3) Uani 1 1 d . . . . .
C1B C 0.1171(5) 0.5424(3) 0.0836(3) 0.100(6) Uani 1 1 d D . . . .
H1BA H 0.1289 0.5546 0.0923 0.120 Uiso 1 1 calc R U . . .
H1BB H 0.1287 0.5299 0.0920 0.120 Uiso 1 1 calc R U . . .
C2B C 0.1405(4) 0.5426(2) 0.0611(3) 0.091(5) Uani 1 1 d D . . . .
C3B C 0.1532(3) 0.5605(2) 0.0492(4) 0.091(6) Uani 1 1 d . . . . .
C4B C 0.1690(4) 0.5603(2) 0.0275(3) 0.102(6) Uani 1 1 d D . . . .
C5B C 0.1723(4) 0.5414(2) 0.0173(3) 0.089(5) Uani 1 1 d . . . . .
H5B H 0.1831 0.5411 0.0024 0.107 Uiso 1 1 calc R U . . .
C6B C 0.1610(4) 0.5225(2) 0.0273(3) 0.098(5) Uani 1 1 d D U . . .
C7B C 0.1455(4) 0.5236(2) 0.0488(4) 0.096(6) Uani 1 1 d . . . . .
H7B H 0.1374 0.5110 0.0561 0.116 Uiso 1 1 calc R U . . .
C8B C 0.1654(4) 0.5015(2) 0.0157(3) 0.142(9) Uani 1 1 d D . . . .
C9B C 0.2190(6) 0.4978(4) 0.0103(6) 0.133(6) Uiso 0.5 1 d D . P C 1
H9BA H 0.2220 0.4844 0.0028 0.200 Uiso 0.5 1 calc R U P C 1
H9BB H 0.2395 0.4978 0.0244 0.200 Uiso 0.5 1 calc R U P C 1
H9BC H 0.2299 0.5088 0.0004 0.200 Uiso 0.5 1 calc R U P C 1
C10B C 0.1492(12) 0.4843(3) 0.0314(4) 0.133(6) Uiso 0.5 1 d D . P C 1
H10D H 0.1521 0.4709 0.0239 0.200 Uiso 0.5 1 calc R U P C 1
H10E H 0.1149 0.4866 0.0352 0.200 Uiso 0.5 1 calc R U P C 1
H10F H 0.1703 0.4844 0.0453 0.200 Uiso 0.5 1 calc R U P C 1
C11B C 0.1334(10) 0.5009(4) -0.0060(4) 0.133(6) Uiso 0.5 1 d D . P C 1
H11D H 0.1367 0.4874 -0.0132 0.200 Uiso 0.5 1 calc R U P C 1
H11E H 0.1439 0.5118 -0.0161 0.200 Uiso 0.5 1 calc R U P C 1
H11F H 0.0989 0.5032 -0.0025 0.200 Uiso 0.5 1 calc R U P C 1
C12B C 0.1897(5) 0.5848(2) 0.0768(3) 0.077(4) Uani 1 1 d . . . . .
H12C H 0.2216 0.5845 0.0695 0.092 Uiso 1 1 calc R U . . .
H12D H 0.1908 0.5749 0.0895 0.092 Uiso 1 1 calc R U . . .
C13B C 0.1778(5) 0.6065(2) 0.0848(3) 0.067(4) Uani 1 1 d . . . . .
C14B C 0.1765(5) 0.5799(2) 0.0141(3) 0.091(5) Uani 1 1 d D . . . .
H14C H 0.1905 0.5906 0.0245 0.110 Uiso 1 1 calc R U . . .
H14D H 0.2011 0.5771 0.0027 0.110 Uiso 1 1 calc R U . . .
C15B C 0.1308(4) 0.5888(2) 0.0021(3) 0.086(5) Uani 1 1 d D . . . .
C16B C 0.0995(5) 0.60292(18) 0.0120(3) 0.082(4) Uani 1 1 d . . . . .
C17B C 0.0549(5) 0.60952(17) 0.0013(3) 0.086(5) Uani 1 1 d D . . . .
C18B C 0.0446(6) 0.6010(2) -0.0200(3) 0.090(5) Uani 1 1 d . . . . .
H18B H 0.0150 0.6054 -0.0277 0.108 Uiso 1 1 calc R U . . .
C19B C 0.0730(5) 0.58713(16) -0.03073(18) 0.090(5) Uani 1 1 d D . . . .
C20B C 0.1167(6) 0.5814(2) -0.0187(3) 0.098(5) Uani 1 1 d . . . . .
H20B H 0.1378 0.5718 -0.0255 0.118 Uiso 1 1 calc R U . . .
C21B C 0.0568(4) 0.57928(16) -0.0542(2) 0.117(7) Uani 1 1 d D . . . .
C22B C 0.0942(5) 0.5638(2) -0.0626(3) 0.116(7) Uani 1 1 d D . . . .
H22D H 0.0835 0.5589 -0.0777 0.174 Uiso 1 1 calc R U . . .
H22E H 0.0967 0.5520 -0.0522 0.174 Uiso 1 1 calc R U . . .
H22F H 0.1264 0.5705 -0.0633 0.174 Uiso 1 1 calc R U . . .
C23B C 0.0064(4) 0.5690(2) -0.0539(3) 0.132(7) Uani 1 1 d D U . . .
H23D H -0.0032 0.5641 -0.0691 0.198 Uiso 1 1 calc R U . . .
H23E H -0.0178 0.5791 -0.0491 0.198 Uiso 1 1 calc R U . . .
H23F H 0.0079 0.5573 -0.0434 0.198 Uiso 1 1 calc R U . . .
C24B C 0.0539(7) 0.5978(2) -0.0703(2) 0.137(8) Uani 1 1 d D U . . .
H24D H 0.0438 0.5930 -0.0855 0.205 Uiso 1 1 calc R U . . .
H24E H 0.0863 0.6044 -0.0706 0.205 Uiso 1 1 calc R U . . .
H24F H 0.0298 0.6078 -0.0651 0.205 Uiso 1 1 calc R U . . .
C25B C 0.0199(5) 0.6236(2) 0.0130(3) 0.083(5) Uani 1 1 d D . . . .
H25C H 0.0385 0.6317 0.0248 0.100 Uiso 1 1 calc R U . . .
H25D H 0.0047 0.6335 0.0020 0.100 Uiso 1 1 calc R U . . .
C26B C -0.0200(4) 0.61141(17) 0.0239(2) 0.080(5) Uani 1 1 d D . . . .
C27B C -0.0160(5) 0.60337(15) 0.0456(2) 0.075(4) Uani 1 1 d . . . . .
C28B C -0.0507(6) 0.5910(2) 0.0545(2) 0.086(5) Uani 1 1 d D . . . .
C29B C -0.0932(6) 0.5860(2) 0.0408(3) 0.098(5) Uani 1 1 d . . . . .
H29B H -0.1175 0.5774 0.0469 0.117 Uiso 1 1 calc R U . . .
C30B C -0.1006(4) 0.59322(19) 0.0192(2) 0.094(5) Uani 1 1 d D . . . .
C31B C -0.0633(6) 0.6059(2) 0.0110(3) 0.093(5) Uani 1 1 d . . . . .
H31B H -0.0674 0.6111 -0.0039 0.112 Uiso 1 1 calc R U . . .
C32B C -0.1467(5) 0.58774(19) 0.0045(2) 0.114(6) Uani 1 1 d D U . . .
C33B C -0.1529(10) 0.5644(2) 0.0033(5) 0.133(6) Uiso 0.5 1 d D . P D 1
H33D H -0.1823 0.5610 -0.0062 0.199 Uiso 0.5 1 calc R U P D 1
H33E H -0.1564 0.5588 0.0185 0.199 Uiso 0.5 1 calc R U P D 1
H33F H -0.1239 0.5582 -0.0033 0.199 Uiso 0.5 1 calc R U P D 1
C34B C -0.1912(5) 0.5972(5) 0.0156(5) 0.133(6) Uiso 0.5 1 d D . P D 1
H34G H -0.2213 0.5939 0.0066 0.199 Uiso 0.5 1 calc R U P D 1
H34H H -0.1873 0.6123 0.0166 0.199 Uiso 0.5 1 calc R U P D 1
H34I H -0.1935 0.5915 0.0309 0.199 Uiso 0.5 1 calc R U P D 1
C35B C -0.1434(10) 0.5968(5) -0.0190(3) 0.133(6) Uiso 0.5 1 d D . P D 1
H35D H -0.1730 0.5931 -0.0282 0.199 Uiso 0.5 1 calc R U P D 1
H35E H -0.1143 0.5913 -0.0261 0.199 Uiso 0.5 1 calc R U P D 1
H35F H -0.1408 0.6119 -0.0180 0.199 Uiso 0.5 1 calc R U P D 1
C36B C 0.0305(6) 0.6280(2) 0.0683(3) 0.083(5) Uani 1 1 d . . . . .
H36F H 0.0173 0.6382 0.0571 0.100 Uiso 1 1 calc R U . . .
H36G H 0.0659 0.6311 0.0713 0.100 Uiso 1 1 calc R U . . .
C37B C 0.0042(5) 0.6304(2) 0.0896(3) 0.076(4) Uani 1 1 d . . . . .
C38B C -0.0445(5) 0.58110(19) 0.0775(2) 0.083(5) Uani 1 1 d D . . . .
H38C H -0.0776 0.5784 0.0831 0.100 Uiso 1 1 calc R U . . .
H38D H -0.0280 0.5912 0.0879 0.100 Uiso 1 1 calc R U . . .
C39B C -0.0155(6) 0.5611(2) 0.07844(17) 0.083(4) Uani 1 1 d D . . . .
C40B C 0.0347(6) 0.5603(2) 0.08228(11) 0.080(4) Uani 1 1 d . . . . .
C41B C 0.0610(5) 0.5424(2) 0.08259(18) 0.085(5) Uani 1 1 d D . . . .
C42B C 0.0353(6) 0.5238(2) 0.07898(18) 0.089(5) Uani 1 1 d . . . . .
H42D H 0.0536 0.5113 0.0794 0.107 Uiso 1 1 calc R U . . .
C43B C -0.0148(5) 0.52272(17) 0.07493(15) 0.091(5) Uani 1 1 d D . . . .
C44B C -0.0405(6) 0.5422(3) 0.07473(18) 0.089(5) Uani 1 1 d . . . . .
H44D H -0.0753 0.5423 0.0720 0.107 Uiso 1 1 calc R U . . .
C45B C -0.0431(4) 0.50247(18) 0.07127(17) 0.102(6) Uani 1 1 d D . . . .
C46B C -0.0983(4) 0.5067(4) 0.0694(5) 0.112(5) Uiso 0.5 1 d D . P E 1
H46F H -0.1161 0.4936 0.0672 0.167 Uiso 0.5 1 calc R U P E 1
H46G H -0.1059 0.5159 0.0566 0.167 Uiso 0.5 1 calc R U P E 1
H46H H -0.1085 0.5133 0.0833 0.167 Uiso 0.5 1 calc R U P E 1
C47B C -0.0277(10) 0.4919(3) 0.0497(3) 0.112(5) Uiso 0.5 1 d D . P E 1
H47F H -0.0455 0.4788 0.0477 0.167 Uiso 0.5 1 calc R U P E 1
H47G H 0.0078 0.4892 0.0508 0.167 Uiso 0.5 1 calc R U P E 1
H47H H -0.0355 0.5010 0.0368 0.167 Uiso 0.5 1 calc R U P E 1
C48B C -0.0317(10) 0.4881(3) 0.0912(3) 0.112(5) Uiso 0.5 1 d D . P E 1
H48F H -0.0493 0.4750 0.0888 0.167 Uiso 0.5 1 calc R U P E 1
H48G H -0.0422 0.4946 0.1051 0.167 Uiso 0.5 1 calc R U P E 1
H48H H 0.0038 0.4854 0.0925 0.167 Uiso 0.5 1 calc R U P E 1
C49B C 0.1149(6) 0.4912(4) 0.0136(6) 0.133(6) Uiso 0.5 1 d D . P C 2
H4:V H 0.1177 0.4777 0.0061 0.200 Uiso 0.5 1 calc R U P C 2
H4:W H 0.0921 0.5001 0.0047 0.200 Uiso 0.5 1 calc R U P C 2
H4:X H 0.1024 0.4891 0.0287 0.200 Uiso 0.5 1 calc R U P C 2
C50B C 0.1845(12) 0.5044(4) -0.0078(3) 0.133(6) Uiso 0.5 1 d D . P C 2
H50C H 0.1872 0.4908 -0.0152 0.200 Uiso 0.5 1 calc R U P C 2
H50D H 0.2169 0.5110 -0.0066 0.200 Uiso 0.5 1 calc R U P C 2
H50E H 0.1616 0.5131 -0.0168 0.200 Uiso 0.5 1 calc R U P C 2
C51B C 0.2008(10) 0.4876(3) 0.0295(5) 0.133(6) Uiso 0.5 1 d D . P C 2
H51C H 0.2036 0.4742 0.0219 0.200 Uiso 0.5 1 calc R U P C 2
H51D H 0.1884 0.4855 0.0445 0.200 Uiso 0.5 1 calc R U P C 2
H51E H 0.2332 0.4943 0.0308 0.200 Uiso 0.5 1 calc R U P C 2
C55B C -0.1699(9) 0.6072(3) -0.0058(5) 0.133(6) Uiso 0.5 1 d D . P D 2
H55C H -0.1992 0.6034 -0.0152 0.199 Uiso 0.5 1 calc R U P D 2
H55D H -0.1461 0.6141 -0.0152 0.199 Uiso 0.5 1 calc R U P D 2
H55E H -0.1793 0.6165 0.0062 0.199 Uiso 0.5 1 calc R U P D 2
C56B C -0.1304(8) 0.5736(5) -0.0145(4) 0.133(6) Uiso 0.5 1 d D . P D 2
H56C H -0.1592 0.5697 -0.0242 0.199 Uiso 0.5 1 calc R U P D 2
H56D H -0.1152 0.5610 -0.0080 0.199 Uiso 0.5 1 calc R U P D 2
H56E H -0.1066 0.5809 -0.0235 0.199 Uiso 0.5 1 calc R U P D 2
C57B C -0.1835(8) 0.5762(5) 0.0184(4) 0.133(6) Uiso 0.5 1 d D . P D 2
H57C H -0.2127 0.5727 0.0088 0.199 Uiso 0.5 1 calc R U P D 2
H57D H -0.1932 0.5850 0.0309 0.199 Uiso 0.5 1 calc R U P D 2
H57E H -0.1684 0.5635 0.0244 0.199 Uiso 0.5 1 calc R U P D 2
C58B C -0.0086(8) 0.4851(2) 0.0648(5) 0.112(5) Uiso 0.5 1 d D . P E 2
H58F H -0.0274 0.4722 0.0627 0.167 Uiso 0.5 1 calc R U P E 2
H58G H 0.0169 0.4832 0.0769 0.167 Uiso 0.5 1 calc R U P E 2
H58H H 0.0068 0.4887 0.0508 0.167 Uiso 0.5 1 calc R U P E 2
C59B C -0.0668(10) 0.4966(3) 0.0933(3) 0.112(5) Uiso 0.5 1 d D . P E 2
H59F H -0.0845 0.4834 0.0912 0.167 Uiso 0.5 1 calc R U P E 2
H59G H -0.0900 0.5074 0.0973 0.167 Uiso 0.5 1 calc R U P E 2
H59H H -0.0412 0.4951 0.1053 0.167 Uiso 0.5 1 calc R U P E 2
C60B C -0.0836(8) 0.5051(4) 0.0529(4) 0.112(5) Uiso 0.5 1 d D . P E 2
H60F H -0.1012 0.4920 0.0506 0.167 Uiso 0.5 1 calc R U P E 2
H60G H -0.0690 0.5092 0.0388 0.167 Uiso 0.5 1 calc R U P E 2
H60H H -0.1067 0.5158 0.0574 0.167 Uiso 0.5 1 calc R U P E 2
O1C O 0.3638(3) 0.68837(13) 0.18765(15) 0.072(3) Uani 1 1 d . . . . .
O2C O 0.3666(3) 0.71278(12) 0.14900(18) 0.080(3) Uani 1 1 d . . . . .
H2C H 0.3640 0.7051 0.1605 0.120 Uiso 1 1 calc R U . . .
O3C O 0.3797(3) 0.67381(14) 0.12609(15) 0.077(3) Uani 1 1 d . . . . .
O4C O 0.3746(3) 0.65019(11) 0.16283(18) 0.078(3) Uani 1 1 d . . . . .
H4C H 0.3760 0.6578 0.1512 0.117 Uiso 1 1 calc R U . . .
N1C N 0.2717(4) 0.70152(16) 0.1656(2) 0.072(3) Uani 1 1 d . . . . .
N2C N 0.2347(4) 0.69541(18) 0.1509(2) 0.073(3) Uani 1 1 d . . . . .
N3C N 0.2201(4) 0.67684(15) 0.1570(2) 0.066(3) Uani 1 1 d . . . . .
N4C N 0.2473(4) 0.67043(15) 0.1752(2) 0.066(3) Uani 1 1 d . . . . .
N5C N 0.3254(5) 0.6458(2) 0.0865(3) 0.083(4) Uani 1 1 d . . . . .
N6C N 0.3040(5) 0.62672(19) 0.0875(3) 0.085(4) Uani 1 1 d . . . . .
N7C N 0.2826(4) 0.6254(2) 0.1070(2) 0.077(3) Uani 1 1 d . . . . .
N8C N 0.2893(4) 0.64319(19) 0.1194(2) 0.075(3) Uani 1 1 d . . . . .
C1C C 0.4100(5) 0.65123(17) 0.2080(2) 0.074(4) Uani 1 1 d D . . . .
H1CA H 0.4134 0.6429 0.2220 0.089 Uiso 1 1 calc R U . . .
H1CB H 0.3747 0.6516 0.2032 0.089 Uiso 1 1 calc R U . . .
C2C C 0.4274(4) 0.67327(18) 0.2131(2) 0.078(4) Uani 1 1 d D . . . .
C3C C 0.4057(4) 0.6907(2) 0.20229(16) 0.081(5) Uani 1 1 d . . . . .
C4C C 0.4254(5) 0.7107(2) 0.2059(2) 0.084(5) Uani 1 1 d D . . . .
C5C C 0.4658(5) 0.7131(2) 0.2199(2) 0.085(5) Uani 1 1 d . . . . .
H5C H 0.4786 0.7266 0.2222 0.102 Uiso 1 1 calc R U . . .
C6C C 0.4891(3) 0.6970(2) 0.23106(16) 0.087(5) Uani 1 1 d D . . . .
C7C C 0.4683(5) 0.6772(3) 0.2272(2) 0.091(5) Uani 1 1 d . . . . .
H7C H 0.4835 0.6658 0.2348 0.109 Uiso 1 1 calc R U . . .
C8C C 0.5343(4) 0.69977(17) 0.24701(19) 0.101(6) Uani 1 1 d D . . . .
C9C C 0.5531(7) 0.7219(2) 0.2464(3) 0.107(4) Uiso 0.75 1 d D . P F 1
H9CA H 0.5822 0.7233 0.2566 0.160 Uiso 0.75 1 calc R U P F 1
H9CB H 0.5273 0.7314 0.2510 0.160 Uiso 0.75 1 calc R U P F 1
H9CC H 0.5619 0.7254 0.2310 0.160 Uiso 0.75 1 calc R U P F 1
C10C C 0.5200(6) 0.6949(3) 0.27103(19) 0.107(4) Uiso 0.75 1 d D . P F 1
H10G H 0.5488 0.6964 0.2814 0.160 Uiso 0.75 1 calc R U P F 1
H10H H 0.5078 0.6806 0.2717 0.160 Uiso 0.75 1 calc R U P F 1
H10I H 0.4941 0.7044 0.2754 0.160 Uiso 0.75 1 calc R U P F 1
C11C C 0.5752(5) 0.6850(3) 0.2406(3) 0.107(4) Uiso 0.75 1 d D . P F 1
H11G H 0.6038 0.6869 0.2511 0.160 Uiso 0.75 1 calc R U P F 1
H11H H 0.5845 0.6880 0.2252 0.160 Uiso 0.75 1 calc R U P F 1
H11I H 0.5634 0.6707 0.2415 0.160 Uiso 0.75 1 calc R U P F 1
C12C C 0.3157(5) 0.6865(2) 0.1994(3) 0.076(4) Uani 1 1 d . . . . .
H12E H 0.3103 0.6985 0.2092 0.092 Uiso 1 1 calc R U . . .
H12F H 0.3148 0.6736 0.2085 0.092 Uiso 1 1 calc R U . . .
C13C C 0.2778(5) 0.68578(19) 0.1795(3) 0.071(4) Uani 1 1 d . . . . .
C14C C 0.4058(5) 0.7289(2) 0.1924(3) 0.091(5) Uani 1 1 d D . . . .
H14E H 0.4105 0.7417 0.2014 0.109 Uiso 1 1 calc R U . . .
H14F H 0.3700 0.7271 0.1891 0.109 Uiso 1 1 calc R U . . .
C15C C 0.4313(4) 0.73127(16) 0.1704(3) 0.074(4) Uani 1 1 d D . . . .
C16C C 0.4118(5) 0.72265(13) 0.1502(3) 0.075(4) Uani 1 1 d . . . . .
C17C C 0.4377(6) 0.72356(16) 0.1304(3) 0.079(4) Uani 1 1 d D . . . .
C18C C 0.4835(5) 0.73359(18) 0.1315(3) 0.089(5) Uani 1 1 d . . . . .
H18C H 0.5013 0.7345 0.1181 0.107 Uiso 1 1 calc R U . . .
C19C C 0.5043(4) 0.74226(14) 0.1509(3) 0.091(5) Uani 1 1 d D . . . .
C20C C 0.4773(5) 0.74089(17) 0.1702(3) 0.086(5) Uani 1 1 d . . . . .
H20C H 0.4907 0.7468 0.1838 0.103 Uiso 1 1 calc R U . . .
C21C C 0.5541(4) 0.75338(17) 0.1513(2) 0.105(6) Uani 1 1 d D U . . .
C22C C 0.5916(6) 0.7405(3) 0.1393(5) 0.123(6) Uiso 0.5 1 d D . P G 1
H22G H 0.6232 0.7478 0.1397 0.185 Uiso 0.5 1 calc R U P G 1
H22H H 0.5801 0.7384 0.1235 0.185 Uiso 0.5 1 calc R U P G 1
H22I H 0.5958 0.7271 0.1468 0.185 Uiso 0.5 1 calc R U P G 1
C23C C 0.5465(8) 0.7741(3) 0.1390(5) 0.123(6) Uiso 0.5 1 d D . P G 1
H23G H 0.5779 0.7816 0.1390 0.185 Uiso 0.5 1 calc R U P G 1
H23H H 0.5223 0.7824 0.1467 0.185 Uiso 0.5 1 calc R U P G 1
H23I H 0.5346 0.7715 0.1234 0.185 Uiso 0.5 1 calc R U P G 1
C24C C 0.5723(8) 0.7576(4) 0.1755(3) 0.123(6) Uiso 0.5 1 d D . P G 1
H24G H 0.6042 0.7647 0.1755 0.185 Uiso 0.5 1 calc R U P G 1
H24H H 0.5761 0.7444 0.1836 0.185 Uiso 0.5 1 calc R U P G 1
H24I H 0.5485 0.7663 0.1829 0.185 Uiso 0.5 1 calc R U P G 1
C25C C 0.4199(6) 0.71238(19) 0.1091(3) 0.090(5) Uani 1 1 d D . . . .
H25E H 0.3836 0.7108 0.1091 0.108 Uiso 1 1 calc R U . . .
H25F H 0.4276 0.7209 0.0958 0.108 Uiso 1 1 calc R U . . .
C26C C 0.4432(5) 0.6912(2) 0.1069(2) 0.084(5) Uani 1 1 d D . . . .
C27C C 0.4245(5) 0.6736(2) 0.11554(15) 0.078(4) Uani 1 1 d . . . . .
C28C C 0.4486(5) 0.6543(2) 0.1144(2) 0.087(5) Uani 1 1 d D . . . .
C29C C 0.4950(6) 0.6536(3) 0.1037(2) 0.098(6) Uani 1 1 d . . . . .
H29C H 0.5122 0.6408 0.1027 0.118 Uiso 1 1 calc R U . . .
C30C C 0.5146(4) 0.6717(3) 0.09473(17) 0.097(5) Uani 1 1 d D . . . .
C31C C 0.4896(6) 0.6899(2) 0.0962(2) 0.096(6) Uani 1 1 d . . . . .
H31C H 0.5031 0.7021 0.0900 0.115 Uiso 1 1 calc R U . . .
C32C C 0.5641(5) 0.6695(2) 0.0835(2) 0.126(7) Uani 1 1 d D U . . .
C33C C 0.5894(9) 0.6907(3) 0.0834(6) 0.161(8) Uiso 0.5 1 d D . P H 1
H33G H 0.6211 0.6894 0.0764 0.242 Uiso 0.5 1 calc R U P H 1
H33H H 0.5948 0.6955 0.0990 0.242 Uiso 0.5 1 calc R U P H 1
H33I H 0.5684 0.7006 0.0749 0.242 Uiso 0.5 1 calc R U P H 1
C34C C 0.5963(8) 0.6540(5) 0.0968(4) 0.161(8) Uiso 0.5 1 d D . P H 1
H34J H 0.6279 0.6526 0.0897 0.242 Uiso 0.5 1 calc R U P H 1
H34K H 0.5797 0.6406 0.0970 0.242 Uiso 0.5 1 calc R U P H 1
H34L H 0.6020 0.6590 0.1123 0.242 Uiso 0.5 1 calc R U P H 1
C35C C 0.5546(8) 0.6618(5) 0.0594(3) 0.161(8) Uiso 0.5 1 d D . P H 1
H35G H 0.5860 0.6603 0.0521 0.242 Uiso 0.5 1 calc R U P H 1
H35H H 0.5339 0.6718 0.0509 0.242 Uiso 0.5 1 calc R U P H 1
H35I H 0.5378 0.6484 0.0596 0.242 Uiso 0.5 1 calc R U P H 1
C36C C 0.3357(5) 0.6758(2) 0.1126(3) 0.082(5) Uani 1 1 d . . . . .
H36H H 0.3420 0.6842 0.0991 0.099 Uiso 1 1 calc R U . . .
H36I H 0.3107 0.6831 0.1212 0.099 Uiso 1 1 calc R U . . .
C37C C 0.3166(5) 0.6550(2) 0.1055(3) 0.081(5) Uani 1 1 d . . . . .
C38C C 0.4315(5) 0.6348(2) 0.1259(2) 0.088(5) Uani 1 1 d D . . . .
H38E H 0.3951 0.6342 0.1245 0.105 Uiso 1 1 calc R U . . .
H38F H 0.4444 0.6226 0.1179 0.105 Uiso 1 1 calc R U . . .
C39C C 0.4477(5) 0.63363(15) 0.1504(2) 0.074(4) Uani 1 1 d D . . . .
C40C C 0.4202(4) 0.64139(12) 0.1677(3) 0.079(5) Uani 1 1 d . . . . .
C41C C 0.4379(4) 0.64055(15) 0.1899(2) 0.073(4) Uani 1 1 d D . . . .
C42C C 0.4839(5) 0.63168(16) 0.1950(3) 0.074(4) Uani 1 1 d . . . . .
H42E H 0.4957 0.6311 0.2103 0.089 Uiso 1 1 calc R U . . .
C43C C 0.5131(3) 0.62365(13) 0.1784(3) 0.082(5) Uani 1 1 d D . . . .
C44C C 0.4942(5) 0.62478(16) 0.1559(3) 0.078(4) Uani 1 1 d . . . . .
H44E H 0.5133 0.6195 0.1442 0.094 Uiso 1 1 calc R U . . .
C45C C 0.5629(4) 0.61387(14) 0.18524(18) 0.090(5) Uani 1 1 d D . . . .
C46C C 0.5890(5) 0.6068(2) 0.1643(2) 0.129(8) Uani 1 1 d D . . . .
H46I H 0.6207 0.6006 0.1689 0.193 Uiso 1 1 calc R U . . .
H46J H 0.5944 0.6188 0.1546 0.193 Uiso 1 1 calc R U . . .
H46K H 0.5685 0.5966 0.1561 0.193 Uiso 1 1 calc R U . . .
C47C C 0.5948(4) 0.62937(19) 0.1986(3) 0.105(6) Uani 1 1 d D U . . .
H47I H 0.6267 0.6230 0.2027 0.157 Uiso 1 1 calc R U . . .
H47J H 0.5784 0.6334 0.2122 0.157 Uiso 1 1 calc R U . . .
H47K H 0.5999 0.6417 0.1893 0.157 Uiso 1 1 calc R U . . .
C48C C 0.5534(5) 0.59490(17) 0.1999(2) 0.103(6) Uani 1 1 d D U . . .
H48I H 0.5848 0.5883 0.2043 0.155 Uiso 1 1 calc R U . . .
H48J H 0.5325 0.5851 0.1913 0.155 Uiso 1 1 calc R U . . .
H48K H 0.5368 0.5992 0.2134 0.155 Uiso 1 1 calc R U . . .
C49C C 0.5779(7) 0.7067(8) 0.2336(4) 0.107(4) Uiso 0.25 1 d D . P F 2
H4:Y H 0.6071 0.7083 0.2438 0.160 Uiso 0.25 1 calc R U P F 2
H4:Z H 0.5702 0.7199 0.2262 0.160 Uiso 0.25 1 calc R U P F 2
H4;A H 0.5846 0.6962 0.2222 0.160 Uiso 0.25 1 calc R U P F 2
C50C C 0.5241(10) 0.7163(6) 0.2645(5) 0.107(4) Uiso 0.25 1 d D . P F 2
H50F H 0.5530 0.7180 0.2748 0.160 Uiso 0.25 1 calc R U P F 2
H50G H 0.4958 0.7121 0.2731 0.160 Uiso 0.25 1 calc R U P F 2
H50H H 0.5167 0.7295 0.2568 0.160 Uiso 0.25 1 calc R U P F 2
C51C C 0.5472(13) 0.6795(3) 0.2590(7) 0.107(4) Uiso 0.25 1 d D . P F 2
H51F H 0.5760 0.6816 0.2693 0.160 Uiso 0.25 1 calc R U P F 2
H51G H 0.5546 0.6689 0.2479 0.160 Uiso 0.25 1 calc R U P F 2
H51H H 0.5193 0.6750 0.2676 0.160 Uiso 0.25 1 calc R U P F 2
C52C C 0.5787(8) 0.7501(4) 0.1291(3) 0.123(6) Uiso 0.5 1 d D . P G 2
H52F H 0.6105 0.7573 0.1295 0.185 Uiso 0.5 1 calc R U P G 2
H52G H 0.5575 0.7557 0.1167 0.185 Uiso 0.5 1 calc R U P G 2
H52H H 0.5839 0.7353 0.1267 0.185 Uiso 0.5 1 calc R U P G 2
C53C C 0.5462(8) 0.77647(18) 0.1552(5) 0.123(6) Uiso 0.5 1 d D . P G 2
H53F H 0.5781 0.7836 0.1555 0.185 Uiso 0.5 1 calc R U P G 2
H53G H 0.5310 0.7785 0.1697 0.185 Uiso 0.5 1 calc R U P G 2
H53H H 0.5247 0.7821 0.1430 0.185 Uiso 0.5 1 calc R U P G 2
C54C C 0.5871(7) 0.7446(4) 0.1705(4) 0.123(6) Uiso 0.5 1 d D . P G 2
H54F H 0.6190 0.7517 0.1709 0.185 Uiso 0.5 1 calc R U P G 2
H54G H 0.5920 0.7298 0.1681 0.185 Uiso 0.5 1 calc R U P G 2
H54H H 0.5715 0.7468 0.1849 0.185 Uiso 0.5 1 calc R U P G 2
C55C C 0.5787(10) 0.6905(3) 0.0741(6) 0.161(8) Uiso 0.5 1 d D . P H 2
H55F H 0.6103 0.6893 0.0669 0.242 Uiso 0.5 1 calc R U P H 2
H55G H 0.5817 0.7007 0.0864 0.242 Uiso 0.5 1 calc R U P H 2
H55H H 0.5534 0.6952 0.0629 0.242 Uiso 0.5 1 calc R U P H 2
C56C C 0.6030(6) 0.6622(5) 0.1011(3) 0.161(8) Uiso 0.5 1 d D . P H 2
H56F H 0.6347 0.6607 0.0941 0.242 Uiso 0.5 1 calc R U P H 2
H56G H 0.5931 0.6488 0.1072 0.242 Uiso 0.5 1 calc R U P H 2
H56H H 0.6061 0.6724 0.1133 0.242 Uiso 0.5 1 calc R U P H 2
C57C C 0.5585(8) 0.6537(5) 0.0644(4) 0.161(8) Uiso 0.5 1 d D . P H 2
H57F H 0.5900 0.6521 0.0572 0.242 Uiso 0.5 1 calc R U P H 2
H57G H 0.5334 0.6585 0.0532 0.242 Uiso 0.5 1 calc R U P H 2
H57H H 0.5485 0.6403 0.0706 0.242 Uiso 0.5 1 calc R U P H 2
O1D O -0.0775(3) 0.56995(12) 0.21704(13) 0.067(2) Uani 1 1 d . . . . .
O2D O -0.0877(3) 0.53487(14) 0.1881(2) 0.097(4) Uani 1 1 d . . . . .
H2D H -0.0841 0.5388 0.1746 0.146 Uiso 1 1 calc R U . . .
O3D O -0.0655(3) 0.55062(14) 0.14900(15) 0.075(3) Uani 1 1 d . . . . .
O4D O -0.0723(3) 0.58822(11) 0.17566(17) 0.071(3) Uani 1 1 d . . . . .
H4D H -0.0755 0.5828 0.1886 0.107 Uiso 1 1 calc R U . . .
N1D N 0.0030(4) 0.59756(16) 0.2148(2) 0.064(3) Uani 1 1 d . . . . .
N2D N 0.0493(3) 0.60034(14) 0.20895(19) 0.057(3) Uani 1 1 d . . . . .
N3D N 0.0774(3) 0.58480(13) 0.21675(19) 0.059(3) Uani 1 1 d . . . . .
N4D N 0.0494(3) 0.57146(13) 0.22797(19) 0.059(3) Uani 1 1 d . . . . .
N5D N 0.0145(4) 0.5279(2) 0.1679(2) 0.085(4) Uani 1 1 d . . . . .
N6D N 0.0569(4) 0.5288(2) 0.1805(2) 0.087(4) Uani 1 1 d . . . . .
N7D N 0.0849(4) 0.54306(18) 0.1733(2) 0.079(4) Uani 1 1 d . . . . .
N8D N 0.0624(4) 0.55235(16) 0.1549(2) 0.075(3) Uani 1 1 d . . . . .
C1D C -0.1270(4) 0.60856(19) 0.2106(2) 0.071(4) Uani 1 1 d D . . . .
H1DA H -0.1366 0.6213 0.2184 0.085 Uiso 1 1 calc R U . . .
H1DB H -0.0908 0.6071 0.2126 0.085 Uiso 1 1 calc R U . . .
C2D C -0.1515(4) 0.59009(17) 0.22123(15) 0.065(4) Uani 1 1 d D . . . .
C3D C -0.1271(4) 0.57075(18) 0.22265(11) 0.067(4) Uani 1 1 d . . . . .
C4D C -0.1520(4) 0.55303(17) 0.22945(17) 0.066(4) Uani 1 1 d D . . . .
C5D C -0.2018(5) 0.5549(2) 0.23489(19) 0.085(5) Uani 1 1 d . . . . .
H5D H -0.2188 0.5430 0.2397 0.102 Uiso 1 1 calc R U . . .
C6D C -0.2267(3) 0.5737(2) 0.23346(14) 0.075(4) Uani 1 1 d D . . . .
C7D C -0.1996(4) 0.5909(2) 0.22666(17) 0.071(4) Uani 1 1 d . . . . .
H7D H -0.2158 0.6039 0.2258 0.085 Uiso 1 1 calc R U . . .
C8D C -0.2806(4) 0.57574(14) 0.23953(15) 0.086(4) Uani 1 1 d D U . . .
C9D C -0.3081(5) 0.5900(3) 0.2228(3) 0.093(4) Uiso 0.6667 1 d D . P I 1
H9DA H -0.3425 0.5912 0.2268 0.139 Uiso 0.6667 1 calc R U P I 1
H9DB H -0.3067 0.5842 0.2075 0.139 Uiso 0.6667 1 calc R U P I 1
H9DC H -0.2926 0.6037 0.2232 0.139 Uiso 0.6667 1 calc R U P I 1
C10D C -0.3056(6) 0.55459(19) 0.2389(3) 0.093(4) Uiso 0.6667 1 d D . P I 1
H10J H -0.3400 0.5561 0.2428 0.139 Uiso 0.6667 1 calc R U P I 1
H10K H -0.2885 0.5453 0.2497 0.139 Uiso 0.6667 1 calc R U P I 1
H10L H -0.3043 0.5488 0.2237 0.139 Uiso 0.6667 1 calc R U P I 1
C11D C -0.2826(6) 0.5848(3) 0.26316(19) 0.093(4) Uiso 0.6667 1 d D . P I 1
H11J H -0.3170 0.5862 0.2672 0.139 Uiso 0.6667 1 calc R U P I 1
H11K H -0.2669 0.5985 0.2636 0.139 Uiso 0.6667 1 calc R U P I 1
H11L H -0.2651 0.5756 0.2740 0.139 Uiso 0.6667 1 calc R U P I 1
C12D C -0.0409(4) 0.5702(2) 0.2352(3) 0.081(5) Uani 1 1 d . . . . .
H12G H -0.0338 0.5559 0.2406 0.098 Uiso 1 1 calc R U . . .
H12H H -0.0524 0.5785 0.2480 0.098 Uiso 1 1 calc R U . . .
C13D C 0.0038(4) 0.57959(19) 0.2263(2) 0.061(3) Uani 1 1 d . . . . .
C14D C -0.1285(4) 0.53166(16) 0.2290(2) 0.073(4) Uani 1 1 d D . . . .
H14G H -0.1350 0.5243 0.2432 0.087 Uiso 1 1 calc R U . . .
H14H H -0.0924 0.5333 0.2282 0.087 Uiso 1 1 calc R U . . .
C15D C -0.1473(3) 0.51846(13) 0.20913(15) 0.075(4) Uani 1 1 d DG . . . .
C16D C -0.1253(3) 0.52125(10) 0.18848(17) 0.077(4) Uani 1 1 d G . . . .
C17D C -0.1422(3) 0.51022(14) 0.16945(17) 0.076(4) Uani 1 1 d DG . . . .
C18D C -0.1813(3) 0.49642(14) 0.17104(17) 0.101(6) Uani 1 1 d G . . . .
H18D H -0.1929 0.4889 0.1581 0.121 Uiso 1 1 calc R U . . .
C19D C -0.2034(3) 0.49362(12) 0.19166(18) 0.112(7) Uani 1 1 d DG . . . .
C20D C -0.1864(3) 0.50463(15) 0.21073(15) 0.090(5) Uani 1 1 d G . . . .
H20D H -0.2014 0.5027 0.2247 0.108 Uiso 1 1 calc R U . . .
C21D C -0.2460(4) 0.47866(17) 0.19527(19) 0.120(7) Uani 1 1 d D U . . .
C22D C -0.2300(7) 0.4629(3) 0.2134(3) 0.129(6) Uiso 0.6667 1 d D . P J 1
H22J H -0.2571 0.4532 0.2158 0.194 Uiso 0.6667 1 calc R U P J 1
H22K H -0.2215 0.4702 0.2276 0.194 Uiso 0.6667 1 calc R U P J 1
H22L H -0.2013 0.4553 0.2086 0.194 Uiso 0.6667 1 calc R U P J 1
C23D C -0.2905(5) 0.4906(3) 0.2031(4) 0.129(6) Uiso 0.6667 1 d D . P J 1
H23J H -0.3177 0.4809 0.2053 0.194 Uiso 0.6667 1 calc R U P J 1
H23K H -0.3007 0.5009 0.1916 0.194 Uiso 0.6667 1 calc R U P J 1
H23L H -0.2818 0.4976 0.2173 0.194 Uiso 0.6667 1 calc R U P J 1
C24D C -0.2600(7) 0.4673(3) 0.1734(3) 0.129(6) Uiso 0.6667 1 d D . P J 1
H24J H -0.2872 0.4577 0.1759 0.194 Uiso 0.6667 1 calc R U P J 1
H24K H -0.2315 0.4594 0.1685 0.194 Uiso 0.6667 1 calc R U P J 1
H24L H -0.2702 0.4773 0.1617 0.194 Uiso 0.6667 1 calc R U P J 1
C25D C -0.1202(5) 0.51219(19) 0.1464(2) 0.086(5) Uani 1 1 d D . . . .
H25G H -0.1298 0.4997 0.1375 0.103 Uiso 1 1 calc R U . . .
H25H H -0.0839 0.5119 0.1487 0.103 Uiso 1 1 calc R U . . .
C26D C -0.1335(4) 0.53118(18) 0.1320(2) 0.077(4) Uani 1 1 d D . . . .
C27D C -0.1081(4) 0.5499(2) 0.13475(16) 0.073(4) Uani 1 1 d . . . . .
C28D C -0.1247(4) 0.56831(19) 0.1235(2) 0.087(5) Uani 1 1 d D . . . .
C29D C -0.1678(5) 0.5665(2) 0.1094(2) 0.077(4) Uani 1 1 d . . . . .
H29D H -0.1794 0.5786 0.1017 0.092 Uiso 1 1 calc R U . . .
C30D C -0.1929(3) 0.5492(2) 0.10635(17) 0.085(5) Uani 1 1 d D . . . .
C31D C -0.1752(5) 0.5312(2) 0.1179(2) 0.086(5) Uani 1 1 d . . . . .
H31D H -0.1930 0.5186 0.1159 0.103 Uiso 1 1 calc R U . . .
C32D C -0.2389(4) 0.54778(19) 0.0907(2) 0.103(6) Uani 1 1 d D . . . .
C33D C -0.2752(8) 0.5648(4) 0.0965(5) 0.146(7) Uiso 0.5 1 d D . P K 1
H33J H -0.3047 0.5638 0.0864 0.219 Uiso 0.5 1 calc R U P K 1
H33K H -0.2598 0.5783 0.0948 0.219 Uiso 0.5 1 calc R U P K 1
H33L H -0.2845 0.5630 0.1122 0.219 Uiso 0.5 1 calc R U P K 1
C34D C -0.2238(8) 0.5509(6) 0.0664(2) 0.146(7) Uiso 0.5 1 d D . P K 1
H34M H -0.2530 0.5500 0.0561 0.219 Uiso 0.5 1 calc R U P K 1
H34N H -0.2002 0.5401 0.0626 0.219 Uiso 0.5 1 calc R U P K 1
H34O H -0.2086 0.5646 0.0650 0.219 Uiso 0.5 1 calc R U P K 1
C35D C -0.2634(9) 0.5267(3) 0.0927(5) 0.146(7) Uiso 0.5 1 d D . P K 1
H35J H -0.2928 0.5261 0.0825 0.219 Uiso 0.5 1 calc R U P K 1
H35K H -0.2730 0.5247 0.1083 0.219 Uiso 0.5 1 calc R U P K 1
H35L H -0.2403 0.5158 0.0887 0.219 Uiso 0.5 1 calc R U P K 1
C36D C -0.0214(5) 0.5473(3) 0.1359(3) 0.082(4) Uani 1 1 d . . . . .
H36J H -0.0270 0.5357 0.1251 0.098 Uiso 1 1 calc R U . . .
H36K H -0.0138 0.5599 0.1273 0.098 Uiso 1 1 calc R U . . .
C37D C 0.0194(5) 0.5424(2) 0.1519(3) 0.070(4) Uani 1 1 d . . . . .
C38D C -0.1012(5) 0.58914(18) 0.1293(2) 0.075(4) Uani 1 1 d D . . . .
H38G H -0.0666 0.5869 0.1346 0.090 Uiso 1 1 calc R U . . .
H38H H -0.1009 0.5976 0.1154 0.090 Uiso 1 1 calc R U . . .
C39D C -0.1278(4) 0.60101(15) 0.1472(2) 0.067(4) Uani 1 1 d D . . . .
C40D C -0.1142(4) 0.60021(13) 0.1697(3) 0.064(4) Uani 1 1 d . . . . .
C41D C -0.1406(4) 0.61075(16) 0.1858(2) 0.072(4) Uani 1 1 d D . . . .
C42D C -0.1818(4) 0.62234(17) 0.1786(3) 0.076(4) Uani 1 1 d . . . . .
H42F H -0.1998 0.6295 0.1895 0.091 Uiso 1 1 calc R U . . .
C43D C -0.1973(3) 0.62370(13) 0.1561(2) 0.078(4) Uani 1 1 d D . . . .
C44D C -0.1693(5) 0.61287(17) 0.1407(3) 0.076(4) Uani 1 1 d . . . . .
H44F H -0.1789 0.6136 0.1251 0.092 Uiso 1 1 calc R U . . .
C45D C -0.2423(4) 0.63614(14) 0.14741(19) 0.100(6) Uani 1 1 d D . . . .
C46D C -0.2701(5) 0.6444(2) 0.1672(2) 0.117(7) Uani 1 1 d D . . . .
H46L H -0.2988 0.6524 0.1616 0.176 Uiso 1 1 calc R U . . .
H46M H -0.2483 0.6533 0.1766 0.176 Uiso 1 1 calc R U . . .
H46N H -0.2812 0.6328 0.1763 0.176 Uiso 1 1 calc R U . . .
C47D C -0.2257(6) 0.65424(18) 0.1332(3) 0.123(8) Uani 1 1 d D . . . .
H47L H -0.2545 0.6622 0.1277 0.185 Uiso 1 1 calc R U . . .
H47M H -0.2082 0.6490 0.1203 0.185 Uiso 1 1 calc R U . . .
H47N H -0.2037 0.6632 0.1424 0.185 Uiso 1 1 calc R U . . .
C48D C -0.2768(4) 0.6223(2) 0.1330(3) 0.127(8) Uani 1 1 d D . . . .
H48L H -0.3054 0.6304 0.1275 0.191 Uiso 1 1 calc R U . . .
H48M H -0.2877 0.6107 0.1421 0.191 Uiso 1 1 calc R U . . .
H48N H -0.2593 0.6171 0.1201 0.191 Uiso 1 1 calc R U . . .
C49D C -0.3029(7) 0.5955(3) 0.2295(5) 0.093(4) Uiso 0.3333 1 d D . P I 2
H4;B H -0.3374 0.5966 0.2335 0.139 Uiso 0.3333 1 calc R U P I 2
H4;C H -0.3012 0.5951 0.2130 0.139 Uiso 0.3333 1 calc R U P I 2
H4;D H -0.2845 0.6075 0.2354 0.139 Uiso 0.3333 1 calc R U P I 2
C50D C -0.3098(6) 0.5571(3) 0.2306(6) 0.093(4) Uiso 0.3333 1 d D . P I 2
H50I H -0.3442 0.5585 0.2345 0.139 Uiso 0.3333 1 calc R U P I 2
H50J H -0.2959 0.5444 0.2374 0.139 Uiso 0.3333 1 calc R U P I 2
H50K H -0.3080 0.5564 0.2142 0.139 Uiso 0.3333 1 calc R U P I 2
C51D C -0.2832(7) 0.5767(6) 0.26515(18) 0.093(4) Uiso 0.3333 1 d D . P I 2
H51I H -0.3176 0.5780 0.2691 0.139 Uiso 0.3333 1 calc R U P I 2
H51J H -0.2645 0.5886 0.2710 0.139 Uiso 0.3333 1 calc R U P I 2
H51K H -0.2692 0.5639 0.2718 0.139 Uiso 0.3333 1 calc R U P I 2
C52D C -0.2250(8) 0.4573(2) 0.2009(7) 0.129(6) Uiso 0.3333 1 d D . P J 2
H52I H -0.2520 0.4476 0.2032 0.194 Uiso 0.3333 1 calc R U P J 2
H52J H -0.2038 0.4581 0.2147 0.194 Uiso 0.3333 1 calc R U P J 2
H52K H -0.2056 0.4524 0.1884 0.194 Uiso 0.3333 1 calc R U P J 2
C53D C -0.2763(10) 0.4862(5) 0.2146(5) 0.129(6) Uiso 0.3333 1 d D . P J 2
H53I H -0.3035 0.4765 0.2168 0.194 Uiso 0.3333 1 calc R U P J 2
H53J H -0.2897 0.5000 0.2110 0.194 Uiso 0.3333 1 calc R U P J 2
H53K H -0.2554 0.4869 0.2284 0.194 Uiso 0.3333 1 calc R U P J 2
C54D C -0.2788(10) 0.4774(6) 0.1738(4) 0.129(6) Uiso 0.3333 1 d D . P J 2
H54I H -0.3060 0.4677 0.1760 0.194 Uiso 0.3333 1 calc R U P J 2
H54J H -0.2594 0.4724 0.1613 0.194 Uiso 0.3333 1 calc R U P J 2
H54K H -0.2922 0.4911 0.1700 0.194 Uiso 0.3333 1 calc R U P J 2
C55D C -0.2551(10) 0.5691(3) 0.0823(5) 0.146(7) Uiso 0.5 1 d D . P K 2
H55I H -0.2627 0.5778 0.0952 0.219 Uiso 0.5 1 calc R U P K 2
H55J H -0.2845 0.5677 0.0722 0.219 Uiso 0.5 1 calc R U P K 2
H55K H -0.2286 0.5755 0.0741 0.219 Uiso 0.5 1 calc R U P K 2
C56D C -0.2273(8) 0.5342(5) 0.0705(4) 0.146(7) Uiso 0.5 1 d D . P K 2
H56I H -0.2565 0.5331 0.0602 0.219 Uiso 0.5 1 calc R U P K 2
H56J H -0.2175 0.5204 0.0757 0.219 Uiso 0.5 1 calc R U P K 2
H56K H -0.2003 0.5404 0.0624 0.219 Uiso 0.5 1 calc R U P K 2
C57D C -0.2806(6) 0.5377(5) 0.1031(4) 0.146(7) Uiso 0.5 1 d D . P K 2
H57I H -0.2885 0.5462 0.1160 0.219 Uiso 0.5 1 calc R U P K 2
H57J H -0.2702 0.5239 0.1083 0.219 Uiso 0.5 1 calc R U P K 2
H57K H -0.3097 0.5364 0.0928 0.219 Uiso 0.5 1 calc R U P K 2
O1E O 0.2891(3) 0.52012(13) 0.13809(19) 0.079(3) Uani 1 1 d . . . . .
O2E O 0.3838(4) 0.52725(18) 0.15665(17) 0.109(4) Uani 1 1 d . U . . .
H2E H 0.3922 0.5396 0.1539 0.164 Uiso 1 1 calc R U . . .
O3E O 0.3982(3) 0.56790(12) 0.14802(19) 0.081(3) Uani 1 1 d . . . . .
O4E O 0.3084(3) 0.55883(13) 0.1212(2) 0.084(3) Uani 1 1 d . . . . .
H4E H 0.3027 0.5466 0.1258 0.126 Uiso 1 1 calc R U . . .
N1E N 0.2121(5) 0.54842(15) 0.1445(2) 0.076(3) Uani 1 1 d . . . . .
N2E N 0.1960(4) 0.56371(15) 0.1566(2) 0.064(3) Uani 1 1 d . . . . .
N3E N 0.1983(3) 0.55823(15) 0.1784(2) 0.064(3) Uani 1 1 d . . . . .
N4E N 0.2181(4) 0.53925(15) 0.1804(2) 0.066(3) Uani 1 1 d . . . . .
N5E N 0.3775(4) 0.56217(18) 0.1934(3) 0.087(4) Uani 1 1 d . . . . .
N6E N 0.3436(5) 0.56254(19) 0.2093(3) 0.090(4) Uani 1 1 d . . . . .
N7E N 0.3178(4) 0.57960(19) 0.2082(3) 0.091(4) Uani 1 1 d . . . . .
N8E N 0.3338(4) 0.59103(18) 0.1908(2) 0.076(3) Uani 1 1 d . . . . .
C1E C 0.2544(4) 0.52855(18) 0.0932(3) 0.073(4) Uani 1 1 d D . . . .
H1EA H 0.2284 0.5251 0.0815 0.088 Uiso 1 1 calc R U . . .
H1EB H 0.2382 0.5343 0.1064 0.088 Uiso 1 1 calc R U . . .
C2E C 0.2821(4) 0.50902(17) 0.1000(3) 0.080(4) Uani 1 1 d D . . . .
C3E C 0.3025(3) 0.50606(16) 0.1222(3) 0.074(4) Uani 1 1 d . . . . .
C4E C 0.3341(4) 0.4897(2) 0.1269(2) 0.076(4) Uani 1 1 d D . . . .
C5E C 0.3457(5) 0.4760(2) 0.1093(3) 0.086(5) Uani 1 1 d . . . . .
H5E H 0.3674 0.4647 0.1126 0.103 Uiso 1 1 calc R U . . .
C6E C 0.3272(4) 0.47817(15) 0.0878(2) 0.084(5) Uani 1 1 d D . . . .
C7E C 0.2956(4) 0.49447(17) 0.0832(3) 0.078(4) Uani 1 1 d . . . . .
H7E H 0.2823 0.4961 0.0682 0.094 Uiso 1 1 calc R U . . .
C8E C 0.3396(4) 0.46349(16) 0.0689(2) 0.101(6) Uani 1 1 d D . . . .
C9E C 0.3851(5) 0.4506(2) 0.0753(3) 0.125(8) Uani 1 1 d D . . . .
H9EA H 0.3922 0.4413 0.0628 0.188 Uiso 1 1 calc R U . . .
H9EB H 0.3792 0.4424 0.0888 0.188 Uiso 1 1 calc R U . . .
H9EC H 0.4133 0.4598 0.0784 0.188 Uiso 1 1 calc R U . . .
C10E C 0.2967(6) 0.4489(3) 0.0637(3) 0.172(11) Uani 1 1 d D . . . .
H10M H 0.3050 0.4395 0.0514 0.257 Uiso 1 1 calc R U . . .
H10N H 0.2674 0.4570 0.0590 0.257 Uiso 1 1 calc R U . . .
H10O H 0.2899 0.4408 0.0771 0.257 Uiso 1 1 calc R U . . .
C11E C 0.3497(7) 0.4756(3) 0.0476(2) 0.136(8) Uani 1 1 d D . . . .
H11M H 0.3575 0.4659 0.0356 0.204 Uiso 1 1 calc R U . . .
H11N H 0.3775 0.4850 0.0506 0.204 Uiso 1 1 calc R U . . .
H11O H 0.3204 0.4837 0.0429 0.204 Uiso 1 1 calc R U . . .
C12E C 0.2520(8) 0.5139(2) 0.1528(3) 0.105(6) Uani 1 1 d . . . . .
H12I H 0.2667 0.5071 0.1664 0.126 Uiso 1 1 calc R U . . .
H12J H 0.2285 0.5043 0.1451 0.126 Uiso 1 1 calc R U . . .
C13E C 0.2266(6) 0.5342(2) 0.1588(3) 0.075(4) Uani 1 1 d . . . . .
C14E C 0.3595(5) 0.4866(2) 0.1499(2) 0.076(4) Uani 1 1 d D . . . .
H14I H 0.3400 0.4938 0.1611 0.092 Uiso 1 1 calc R U . . .
H14J H 0.3585 0.4716 0.1535 0.092 Uiso 1 1 calc R U . . .
C15E C 0.4122(4) 0.4937(2) 0.15314(19) 0.089(5) Uani 1 1 d D . . . .
C16E C 0.4234(5) 0.5148(3) 0.15576(12) 0.095(5) Uani 1 1 d . . . . .
C17E C 0.4710(5) 0.5222(2) 0.1572(2) 0.092(5) Uani 1 1 d D . . . .
C18E C 0.5071(7) 0.5072(3) 0.1561(2) 0.115(6) Uani 1 1 d . U . . .
H18E H 0.5403 0.5118 0.1572 0.138 Uiso 1 1 calc R U . . .
C19E C 0.4989(6) 0.4850(3) 0.15333(17) 0.115(6) Uani 1 1 d D U . . .
C20E C 0.4492(6) 0.4806(3) 0.1521(2) 0.097(5) Uani 1 1 d . U . . .
H20E H 0.4407 0.4664 0.1502 0.117 Uiso 1 1 calc R U . . .
C21E C 0.5398(6) 0.4685(2) 0.1522(2) 0.153(9) Uani 1 1 d D U . . .
C22E C 0.5308(9) 0.4524(3) 0.1705(3) 0.158(7) Uiso 0.85 1 d D . P L 1
H22M H 0.5563 0.4417 0.1703 0.238 Uiso 0.85 1 calc R U P L 1
H22N H 0.4983 0.4460 0.1677 0.238 Uiso 0.85 1 calc R U P L 1
H22O H 0.5320 0.4592 0.1853 0.238 Uiso 0.85 1 calc R U P L 1
C23E C 0.5373(9) 0.4583(3) 0.1291(3) 0.158(7) Uiso 0.85 1 d D . P L 1
H23M H 0.5633 0.4478 0.1284 0.238 Uiso 0.85 1 calc R U P L 1
H23N H 0.5419 0.4688 0.1175 0.238 Uiso 0.85 1 calc R U P L 1
H23O H 0.5051 0.4517 0.1265 0.238 Uiso 0.85 1 calc R U P L 1
C24E C 0.5896(5) 0.4788(3) 0.1569(4) 0.158(7) Uiso 0.85 1 d D . P L 1
H24M H 0.6157 0.4684 0.1562 0.238 Uiso 0.85 1 calc R U P L 1
H24N H 0.5906 0.4851 0.1719 0.238 Uiso 0.85 1 calc R U P L 1
H24O H 0.5945 0.4895 0.1455 0.238 Uiso 0.85 1 calc R U P L 1
C25E C 0.4837(6) 0.5449(2) 0.1597(3) 0.096(6) Uani 1 1 d D . . . .
H25I H 0.4629 0.5507 0.1714 0.115 Uiso 1 1 calc R U . . .
H25J H 0.5182 0.5458 0.1656 0.115 Uiso 1 1 calc R U . . .
C26E C 0.4785(5) 0.55886(17) 0.1393(2) 0.080(4) Uani 1 1 d D . . . .
C27E C 0.4363(5) 0.56872(16) 0.1334(3) 0.085(5) Uani 1 1 d . . . . .
C28E C 0.4266(5) 0.57948(19) 0.1141(3) 0.100(6) Uani 1 1 d D . . . .
C29E C 0.4637(7) 0.5805(2) 0.0995(3) 0.110(6) Uani 1 1 d . . . . .
H29E H 0.4579 0.5881 0.0859 0.132 Uiso 1 1 calc R U . . .
C30E C 0.5124(4) 0.57055(19) 0.1034(2) 0.107(6) Uani 1 1 d D . . . .
C31E C 0.5172(6) 0.5598(2) 0.1240(3) 0.098(6) Uani 1 1 d . . . . .
H31E H 0.5474 0.5529 0.1279 0.117 Uiso 1 1 calc R U . . .
C32E C 0.5548(5) 0.57166(19) 0.0876(2) 0.124(7) Uani 1 1 d D . . . .
C33E C 0.5395(9) 0.5831(4) 0.0659(3) 0.137(6) Uiso 0.6667 1 d D . P M 1
H33M H 0.5122 0.5756 0.0581 0.205 Uiso 0.6667 1 calc R U P M 1
H33N H 0.5674 0.5838 0.0561 0.205 Uiso 0.6667 1 calc R U P M 1
H33O H 0.5288 0.5971 0.0696 0.205 Uiso 0.6667 1 calc R U P M 1
C34E C 0.5971(6) 0.5837(4) 0.0995(4) 0.137(6) Uiso 0.6667 1 d D . P M 1
H34P H 0.6249 0.5845 0.0896 0.205 Uiso 0.6667 1 calc R U P M 1
H34Q H 0.6075 0.5766 0.1135 0.205 Uiso 0.6667 1 calc R U P M 1
H34R H 0.5860 0.5977 0.1029 0.205 Uiso 0.6667 1 calc R U P M 1
C35E C 0.5732(8) 0.5501(2) 0.0819(4) 0.137(6) Uiso 0.6667 1 d D . P M 1
H35M H 0.5466 0.5423 0.0741 0.205 Uiso 0.6667 1 calc R U P M 1
H35N H 0.5835 0.5429 0.0959 0.205 Uiso 0.6667 1 calc R U P M 1
H35O H 0.6012 0.5512 0.0722 0.205 Uiso 0.6667 1 calc R U P M 1
C36E C 0.3995(6) 0.5861(2) 0.1641(3) 0.093(5) Uani 1 1 d . . . . .
H36L H 0.4338 0.5893 0.1692 0.111 Uiso 1 1 calc R U . . .
H36M H 0.3850 0.5985 0.1566 0.111 Uiso 1 1 calc R U . . .
C37E C 0.3710(5) 0.5800(2) 0.1830(3) 0.077(4) Uani 1 1 d . . . . .
C38E C 0.3774(5) 0.58745(19) 0.1051(3) 0.083(5) Uani 1 1 d D . . . .
H38I H 0.3829 0.6006 0.0969 0.099 Uiso 1 1 calc R U . . .
H38J H 0.3573 0.5908 0.1181 0.099 Uiso 1 1 calc R U . . .
C39E C 0.3474(5) 0.57306(19) 0.0893(3) 0.091(5) Uani 1 1 d D . . . .
C40E C 0.3138(4) 0.55847(16) 0.0985(3) 0.079(5) Uani 1 1 d . . . . .
C41E C 0.2885(4) 0.54468(18) 0.0840(3) 0.079(4) Uani 1 1 d D . . . .
C42E C 0.2972(5) 0.5458(2) 0.0610(3) 0.090(5) Uani 1 1 d . . . . .
H42G H 0.2801 0.5365 0.0510 0.108 Uiso 1 1 calc R U . . .
C43E C 0.3291(5) 0.5596(2) 0.0524(2) 0.112(7) Uani 1 1 d D . . . .
C44E C 0.3537(5) 0.5730(2) 0.0660(3) 0.100(6) Uani 1 1 d . . . . .
H44G H 0.3758 0.5827 0.0598 0.120 Uiso 1 1 calc R U . . .
C45E C 0.3389(5) 0.5614(2) 0.0274(3) 0.150(9) Uani 1 1 d D U . . .
C46E C 0.3102(9) 0.5450(3) 0.0139(3) 0.145(6) Uiso 0.75 1 d D . P N 1
H46O H 0.3212 0.5312 0.0188 0.218 Uiso 0.75 1 calc R U P N 1
H46P H 0.3159 0.5467 -0.0022 0.218 Uiso 0.75 1 calc R U P N 1
H46Q H 0.2750 0.5465 0.0163 0.218 Uiso 0.75 1 calc R U P N 1
C47E C 0.3209(9) 0.5827(3) 0.0192(3) 0.145(6) Uiso 0.75 1 d D . P N 1
H47O H 0.3268 0.5842 0.0031 0.218 Uiso 0.75 1 calc R U P N 1
H47P H 0.3388 0.5936 0.0277 0.218 Uiso 0.75 1 calc R U P N 1
H47Q H 0.2856 0.5841 0.0215 0.218 Uiso 0.75 1 calc R U P N 1
C48E C 0.3934(5) 0.5596(4) 0.0234(3) 0.145(6) Uiso 0.75 1 d D . P N 1
H48O H 0.4055 0.5460 0.0285 0.218 Uiso 0.75 1 calc R U P N 1
H48P H 0.4114 0.5705 0.0318 0.218 Uiso 0.75 1 calc R U P N 1
H48Q H 0.3986 0.5612 0.0072 0.218 Uiso 0.75 1 calc R U P N 1
C52E C 0.5160(11) 0.4474(3) 0.1478(18) 0.158(7) Uiso 0.15 1 d D . P L 2
H52L H 0.5418 0.4368 0.1471 0.238 Uiso 0.15 1 calc R U P L 2
H52M H 0.4967 0.4477 0.1335 0.238 Uiso 0.15 1 calc R U P L 2
H52N H 0.4944 0.4441 0.1601 0.238 Uiso 0.15 1 calc R U P L 2
C53E C 0.573(2) 0.4741(10) 0.1331(11) 0.158(7) Uiso 0.15 1 d D . P L 2
H53L H 0.5991 0.4638 0.1322 0.238 Uiso 0.15 1 calc R U P L 2
H53M H 0.5875 0.4878 0.1360 0.238 Uiso 0.15 1 calc R U P L 2
H53N H 0.5533 0.4744 0.1188 0.238 Uiso 0.15 1 calc R U P L 2
C54E C 0.569(2) 0.4684(12) 0.1747(7) 0.158(7) Uiso 0.15 1 d D . P L 2
H54L H 0.5956 0.4579 0.1742 0.238 Uiso 0.15 1 calc R U P L 2
H54M H 0.5478 0.4650 0.1869 0.238 Uiso 0.15 1 calc R U P L 2
H54N H 0.5842 0.4821 0.1773 0.238 Uiso 0.15 1 calc R U P L 2
C55E C 0.5363(10) 0.5663(7) 0.0636(3) 0.137(6) Uiso 0.3333 1 d D . P M 2
H55L H 0.5638 0.5670 0.0535 0.205 Uiso 0.3333 1 calc R U P M 2
H55M H 0.5109 0.5763 0.0586 0.205 Uiso 0.3333 1 calc R U P M 2
H55N H 0.5224 0.5523 0.0633 0.205 Uiso 0.3333 1 calc R U P M 2
C56E C 0.5764(13) 0.5934(3) 0.0877(7) 0.137(6) Uiso 0.3333 1 d D . P M 2
H56L H 0.6038 0.5940 0.0775 0.205 Uiso 0.3333 1 calc R U P M 2
H56M H 0.5884 0.5970 0.1030 0.205 Uiso 0.3333 1 calc R U P M 2
H56N H 0.5509 0.6033 0.0826 0.205 Uiso 0.3333 1 calc R U P M 2
C57E C 0.5949(9) 0.5563(6) 0.0950(6) 0.137(6) Uiso 0.3333 1 d D . P M 2
H57L H 0.6220 0.5571 0.0847 0.205 Uiso 0.3333 1 calc R U P M 2
H57M H 0.5813 0.5422 0.0947 0.205 Uiso 0.3333 1 calc R U P M 2
H57N H 0.6072 0.5596 0.1103 0.205 Uiso 0.3333 1 calc R U P M 2
C58E C 0.355(2) 0.5402(4) 0.0187(5) 0.145(6) Uiso 0.25 1 d D . P N 2
H58I H 0.3609 0.5413 0.0026 0.218 Uiso 0.25 1 calc R U P N 2
H58J H 0.3282 0.5301 0.0208 0.218 Uiso 0.25 1 calc R U P N 2
H58K H 0.3846 0.5357 0.0270 0.218 Uiso 0.25 1 calc R U P N 2
C59E C 0.2925(10) 0.5683(10) 0.0141(4) 0.145(6) Uiso 0.25 1 d D . P N 2
H59I H 0.2826 0.5820 0.0194 0.218 Uiso 0.25 1 calc R U P N 2
H59J H 0.2660 0.5583 0.0164 0.218 Uiso 0.25 1 calc R U P N 2
H59K H 0.2991 0.5690 -0.0020 0.218 Uiso 0.25 1 calc R U P N 2
C60E C 0.3801(17) 0.5768(8) 0.0238(5) 0.145(6) Uiso 0.25 1 d D . P N 2
H60I H 0.3705 0.5905 0.0294 0.218 Uiso 0.25 1 calc R U P N 2
H60J H 0.3860 0.5778 0.0077 0.218 Uiso 0.25 1 calc R U P N 2
H60K H 0.4102 0.5722 0.0321 0.218 Uiso 0.25 1 calc R U P N 2
O1F O 0.2941(3) 0.64312(11) 0.28726(16) 0.068(3) Uani 1 1 d . . . . .
O2F O 0.2126(4) 0.64767(17) 0.3163(2) 0.130(5) Uani 1 1 d . U . . .
H2F H 0.1961 0.6557 0.3074 0.195 Uiso 1 1 calc R U . . .
O3F O 0.1587(3) 0.67381(13) 0.28655(18) 0.078(3) Uani 1 1 d . . . . .
O4F O 0.2443(3) 0.67282(13) 0.26005(14) 0.077(3) Uani 1 1 d . . . . .
H4F H 0.2590 0.6637 0.2682 0.116 Uiso 1 1 calc R U . . .
N1F N 0.2783(4) 0.63108(15) 0.2428(2) 0.071(3) Uani 1 1 d . . . . .
N2F N 0.2492(3) 0.62223(14) 0.2258(2) 0.062(3) Uani 1 1 d . . . . .
N3F N 0.2327(3) 0.60450(14) 0.2332(2) 0.069(3) Uani 1 1 d . . . . .
N4F N 0.2488(3) 0.60135(15) 0.25476(18) 0.058(3) Uani 1 1 d . . . . .
N5F N 0.1245(5) 0.6328(2) 0.2898(2) 0.094(4) Uani 1 1 d . U . . .
N6F N 0.1224(5) 0.61334(16) 0.2812(2) 0.082(4) Uani 1 1 d . . . . .
N7F N 0.1088(4) 0.61424(16) 0.2599(2) 0.070(3) Uani 1 1 d . . . . .
N8F N 0.1012(4) 0.63407(18) 0.2536(2) 0.075(3) Uani 1 1 d . . . . .
C1F C 0.3516(4) 0.67215(18) 0.2642(2) 0.073(4) Uani 1 1 d D . . . .
H1FA H 0.3831 0.6743 0.2568 0.088 Uiso 1 1 calc R U . . .
H1FB H 0.3338 0.6606 0.2565 0.088 Uiso 1 1 calc R U . . .
C2F C 0.3614(4) 0.66708(16) 0.2889(2) 0.070(4) Uani 1 1 d D . . . .
C3F C 0.3306(4) 0.65386(14) 0.3006(3) 0.068(4) Uani 1 1 d . . . . .
C4F C 0.3353(4) 0.65147(15) 0.3232(2) 0.070(4) Uani 1 1 d D . . . .
C5F C 0.3736(5) 0.66312(18) 0.3353(3) 0.082(5) Uani 1 1 d . . . . .
H5F H 0.3775 0.6616 0.3512 0.098 Uiso 1 1 calc R U . . .
C6F C 0.4036(3) 0.67585(13) 0.3248(2) 0.082(5) Uani 1 1 d D . . . .
C7F C 0.3964(4) 0.67733(17) 0.3017(3) 0.079(4) Uani 1 1 d . . . . .
H7F H 0.4177 0.6863 0.2941 0.094 Uiso 1 1 calc R U . . .
C8F C 0.4440(4) 0.68833(14) 0.33754(19) 0.089(5) Uani 1 1 d D . . . .
C9F C 0.4315(6) 0.6903(2) 0.36227(19) 0.125(8) Uani 1 1 d D . . . .
H9FA H 0.4574 0.6983 0.3704 0.187 Uiso 1 1 calc R U . . .
H9FB H 0.4292 0.6765 0.3690 0.187 Uiso 1 1 calc R U . . .
H9FC H 0.3999 0.6975 0.3633 0.187 Uiso 1 1 calc R U . . .
C10F C 0.4933(3) 0.6774(2) 0.3360(3) 0.117(7) Uani 1 1 d D . . . .
H10P H 0.5189 0.6855 0.3441 0.175 Uiso 1 1 calc R U . . .
H10Q H 0.5013 0.6762 0.3201 0.175 Uiso 1 1 calc R U . . .
H10R H 0.4913 0.6636 0.3426 0.175 Uiso 1 1 calc R U . . .
C11F C 0.4467(6) 0.70995(16) 0.3272(3) 0.128(7) Uani 1 1 d D U . . .
H11P H 0.4726 0.7180 0.3353 0.192 Uiso 1 1 calc R U . . .
H11Q H 0.4150 0.7170 0.3285 0.192 Uiso 1 1 calc R U . . .
H11R H 0.4542 0.7088 0.3113 0.192 Uiso 1 1 calc R U . . .
C12F C 0.3009(6) 0.62227(19) 0.2815(3) 0.078(4) Uani 1 1 d . . . . .
H12K H 0.2865 0.6132 0.2929 0.093 Uiso 1 1 calc R U . . .
H12L H 0.3365 0.6192 0.2812 0.093 Uiso 1 1 calc R U . . .
C13F C 0.2773(4) 0.6182(2) 0.2595(3) 0.072(4) Uani 1 1 d . . . . .
C14F C 0.3005(4) 0.63858(18) 0.3366(2) 0.069(4) Uani 1 1 d D . . . .
H14K H 0.2835 0.6285 0.3264 0.083 Uiso 1 1 calc R U . . .
H14L H 0.3199 0.6307 0.3483 0.083 Uiso 1 1 calc R U . . .
C15F C 0.2624(4) 0.65149(16) 0.3480(2) 0.074(4) Uani 1 1 d D . . . .
C16F C 0.2176(5) 0.65615(16) 0.3364(2) 0.071(4) Uani 1 1 d . . . . .
C17F C 0.1827(4) 0.66844(18) 0.3453(3) 0.079(4) Uani 1 1 d D . . . .
C18F C 0.1933(7) 0.6762(3) 0.3668(3) 0.120(7) Uani 1 1 d . U . . .
H18F H 0.1696 0.6847 0.3735 0.144 Uiso 1 1 calc R U . . .
C19F C 0.2373(7) 0.6720(2) 0.3790(3) 0.136(8) Uani 1 1 d D U . . .
C20F C 0.2707(6) 0.6597(2) 0.3691(3) 0.104(5) Uani 1 1 d . U . . .
H20F H 0.3009 0.6567 0.3771 0.124 Uiso 1 1 calc R U . . .
C21F C 0.2511(7) 0.6802(3) 0.4029(3) 0.27(2) Uani 1 1 d D U . . .
C22F C 0.2078(10) 0.6924(5) 0.4116(5) 0.227(13) Uiso 0.6667 1 d D . P O 1
H22P H 0.2165 0.6977 0.4267 0.340 Uiso 0.6667 1 calc R U P O 1
H22Q H 0.1790 0.6834 0.4121 0.340 Uiso 0.6667 1 calc R U P O 1
H22R H 0.2002 0.7041 0.4014 0.340 Uiso 0.6667 1 calc R U P O 1
C23F C 0.2628(13) 0.6619(4) 0.4184(4) 0.227(13) Uiso 0.6667 1 d D . P O 1
H23P H 0.2720 0.6669 0.4336 0.340 Uiso 0.6667 1 calc R U P O 1
H23Q H 0.2902 0.6540 0.4126 0.340 Uiso 0.6667 1 calc R U P O 1
H23R H 0.2338 0.6529 0.4190 0.340 Uiso 0.6667 1 calc R U P O 1
C24F C 0.2960(10) 0.6943(5) 0.4016(4) 0.227(13) Uiso 0.6667 1 d D . P O 1
H24P H 0.3053 0.6995 0.4167 0.340 Uiso 0.6667 1 calc R U P O 1
H24Q H 0.2882 0.7059 0.3915 0.340 Uiso 0.6667 1 calc R U P O 1
H24R H 0.3235 0.6863 0.3958 0.340 Uiso 0.6667 1 calc R U P O 1
C25F C 0.1356(5) 0.67550(18) 0.3326(3) 0.079(4) Uani 1 1 d D . . . .
H25K H 0.1235 0.6640 0.3229 0.095 Uiso 1 1 calc R U . . .
H25L H 0.1104 0.6781 0.3438 0.095 Uiso 1 1 calc R U . . .
C26F C 0.1398(3) 0.69465(18) 0.3182(3) 0.067(4) Uani 1 1 d D . . . .
C27F C 0.1542(3) 0.69352(19) 0.2965(3) 0.068(4) Uani 1 1 d . . . . .
C28F C 0.1645(4) 0.7110(2) 0.2843(2) 0.073(4) Uani 1 1 d D . . . .
C29F C 0.1598(4) 0.7299(2) 0.2942(3) 0.089(5) Uani 1 1 d . . . . .
H29F H 0.1664 0.7420 0.2857 0.107 Uiso 1 1 calc R U . . .
C30F C 0.1458(4) 0.73239(17) 0.3160(3) 0.091(5) Uani 1 1 d D . . . .
C31F C 0.1355(4) 0.7138(2) 0.3281(3) 0.093(5) Uani 1 1 d . . . . .
H31F H 0.1256 0.7147 0.3432 0.111 Uiso 1 1 calc R U . . .
C32F C 0.1384(4) 0.75312(17) 0.3278(2) 0.128(8) Uani 1 1 d D . . . .
C33F C 0.1530(7) 0.77091(19) 0.3127(3) 0.168(11) Uani 1 1 d D . . . .
H33P H 0.1881 0.7699 0.3099 0.252 Uiso 1 1 calc R U . . .
H33Q H 0.1464 0.7841 0.3201 0.252 Uiso 1 1 calc R U . . .
H33R H 0.1337 0.7702 0.2983 0.252 Uiso 1 1 calc R U . . .
C34F C 0.0833(5) 0.7553(3) 0.3318(3) 0.158(10) Uani 1 1 d D . . . .
H34S H 0.0774 0.7685 0.3394 0.237 Uiso 1 1 calc R U . . .
H34T H 0.0727 0.7439 0.3413 0.237 Uiso 1 1 calc R U . . .
H34U H 0.0646 0.7550 0.3173 0.237 Uiso 1 1 calc R U . . .
C35F C 0.1666(7) 0.7544(2) 0.3504(2) 0.167(12) Uani 1 1 d D . . . .
H35P H 0.2020 0.7530 0.3481 0.251 Uiso 1 1 calc R U . . .
H35Q H 0.1561 0.7431 0.3601 0.251 Uiso 1 1 calc R U . . .
H35R H 0.1602 0.7677 0.3575 0.251 Uiso 1 1 calc R U . . .
C36F C 0.1100(6) 0.6679(2) 0.2752(3) 0.087(5) Uani 1 1 d . . . . .
H36N H 0.0824 0.6719 0.2845 0.105 Uiso 1 1 calc R U . . .
H36O H 0.1057 0.6747 0.2603 0.105 Uiso 1 1 calc R U . . .
C37F C 0.1124(5) 0.6452(2) 0.2726(3) 0.078(4) Uani 1 1 d . . . . .
C38F C 0.1856(4) 0.7088(2) 0.2615(3) 0.087(5) Uani 1 1 d D . . . .
H38K H 0.1724 0.7201 0.2516 0.105 Uiso 1 1 calc R U . . .
H38L H 0.1743 0.6955 0.2547 0.105 Uiso 1 1 calc R U . . .
C39F C 0.2413(4) 0.7095(2) 0.26181(17) 0.072(4) Uani 1 1 d D . . . .
C40F C 0.2705(5) 0.69117(19) 0.26157(10) 0.070(4) Uani 1 1 d . . . . .
C41F C 0.3209(5) 0.69158(18) 0.26273(18) 0.080(4) Uani 1 1 d D . . . .
C42F C 0.3445(6) 0.7107(2) 0.26422(19) 0.084(5) Uani 1 1 d . . . . .
H42H H 0.3795 0.7109 0.2651 0.101 Uiso 1 1 calc R U . . .
C43F C 0.3196(5) 0.72943(17) 0.26452(15) 0.096(5) Uani 1 1 d D . . . .
C44F C 0.2680(6) 0.7280(2) 0.26331(19) 0.094(5) Uani 1 1 d . . . . .
H44H H 0.2499 0.7405 0.2635 0.113 Uiso 1 1 calc R U . . .
C45F C 0.3453(5) 0.75028(18) 0.26633(19) 0.116(7) Uani 1 1 d D . . . .
C46F C 0.4003(5) 0.7476(3) 0.2714(3) 0.155(9) Uani 1 1 d D U . . .
H46R H 0.4146 0.7396 0.2593 0.232 Uiso 1 1 calc R U . . .
H46S H 0.4057 0.7401 0.2857 0.232 Uiso 1 1 calc R U . . .
H46T H 0.4161 0.7612 0.2726 0.232 Uiso 1 1 calc R U . . .
C47F C 0.3378(7) 0.7626(2) 0.2446(2) 0.144(8) Uani 1 1 d D U . . .
H47R H 0.3025 0.7647 0.2413 0.216 Uiso 1 1 calc R U . . .
H47S H 0.3521 0.7551 0.2322 0.216 Uiso 1 1 calc R U . . .
H47T H 0.3540 0.7761 0.2464 0.216 Uiso 1 1 calc R U . . .
C48F C 0.3243(8) 0.7627(2) 0.2855(3) 0.170(10) Uani 1 1 d D U . . .
H48R H 0.2889 0.7647 0.2825 0.255 Uiso 1 1 calc R U . . .
H48S H 0.3407 0.7762 0.2867 0.255 Uiso 1 1 calc R U . . .
H48T H 0.3299 0.7551 0.2997 0.255 Uiso 1 1 calc R U . . .
C52F C 0.227(2) 0.7014(5) 0.4058(6) 0.227(13) Uiso 0.3333 1 d D . P O 2
H52O H 0.2359 0.7067 0.4209 0.340 Uiso 0.3333 1 calc R U P O 2
H52P H 0.1913 0.7000 0.4039 0.340 Uiso 0.3333 1 calc R U P O 2
H52Q H 0.2388 0.7110 0.3944 0.340 Uiso 0.3333 1 calc R U P O 2
C53F C 0.232(2) 0.6650(6) 0.4201(3) 0.227(13) Uiso 0.3333 1 d D . P O 2
H53O H 0.2412 0.6700 0.4354 0.340 Uiso 0.3333 1 calc R U P O 2
H53P H 0.2474 0.6514 0.4179 0.340 Uiso 0.3333 1 calc R U P O 2
H53Q H 0.1965 0.6638 0.4182 0.340 Uiso 0.3333 1 calc R U P O 2
C54F C 0.3069(7) 0.6822(10) 0.4056(6) 0.227(13) Uiso 0.3333 1 d D . P O 2
H54O H 0.3160 0.6874 0.4208 0.340 Uiso 0.3333 1 calc R U P O 2
H54P H 0.3187 0.6919 0.3944 0.340 Uiso 0.3333 1 calc R U P O 2
H54Q H 0.3221 0.6686 0.4036 0.340 Uiso 0.3333 1 calc R U P O 2
O1G O -0.0463(3) 0.52325(13) 0.30118(14) 0.067(3) Uani 1 1 d . . . . .
O2G O -0.0354(3) 0.56295(14) 0.32461(18) 0.101(4) Uani 1 1 d . . . . .
H2G H -0.0222 0.5577 0.3366 0.151 Uiso 1 1 calc R U . . .
O3G O 0.0069(3) 0.54608(16) 0.36409(16) 0.077(3) Uani 1 1 d . . . . .
O4G O -0.0105(3) 0.50646(12) 0.34113(16) 0.068(2) Uani 1 1 d . . . . .
H4G H -0.0223 0.5116 0.3288 0.102 Uiso 1 1 calc R U . . .
N1G N 0.0311(4) 0.49400(17) 0.2947(2) 0.067(3) Uani 1 1 d . . . . .
N2G N 0.0795(3) 0.49108(15) 0.2956(2) 0.060(3) Uani 1 1 d . . . . .
N3G N 0.1027(3) 0.50543(14) 0.28384(19) 0.060(3) Uani 1 1 d . . . . .
N4G N 0.0685(3) 0.51917(13) 0.27520(19) 0.059(3) Uani 1 1 d . . . . .
N5G N 0.0726(5) 0.5643(2) 0.3352(2) 0.088(4) Uani 1 1 d . . . . .
N6G N 0.1037(5) 0.5602(3) 0.3197(3) 0.112(6) Uani 1 1 d . . . . .
N7G N 0.1361(5) 0.5476(3) 0.3261(3) 0.122(6) Uani 1 1 d . . . . .
N8G N 0.1267(5) 0.5403(2) 0.3471(3) 0.093(4) Uani 1 1 d . . . . .
C1G C -0.0828(4) 0.48357(17) 0.3130(2) 0.066(4) Uani 1 1 d D . . . .
H1GA H -0.0952 0.4701 0.3072 0.079 Uiso 1 1 calc R U . . .
H1GB H -0.0489 0.4856 0.3080 0.079 Uiso 1 1 calc R U . . .
C2G C -0.1157(4) 0.50087(16) 0.30397(16) 0.065(4) Uani 1 1 d D . . . .
C3G C -0.0971(4) 0.5205(2) 0.29969(11) 0.063(4) Uani 1 1 d . . . . .
C4G C -0.1280(4) 0.53730(16) 0.29404(16) 0.061(3) Uani 1 1 d D . . . .
C5G C -0.1784(4) 0.5342(2) 0.29273(18) 0.076(4) Uani 1 1 d . . . . .
H5G H -0.1996 0.5454 0.2888 0.091 Uiso 1 1 calc R U . . .
C6G C -0.1991(3) 0.51442(18) 0.29712(14) 0.067(4) Uani 1 1 d D . . . .
C7G C -0.1673(4) 0.4986(2) 0.30241(17) 0.070(4) Uani 1 1 d . . . . .
H7G H -0.1807 0.4853 0.3052 0.085 Uiso 1 1 calc R U . . .
C8G C -0.2546(4) 0.51089(14) 0.29509(15) 0.077(4) Uani 1 1 d D U . . .
C9G C -0.2826(4) 0.53101(17) 0.2980(2) 0.096(5) Uani 1 1 d D U . . .
H9GA H -0.2752 0.5366 0.3131 0.144 Uiso 1 1 calc R U . . .
H9GB H -0.3181 0.5284 0.2960 0.144 Uiso 1 1 calc R U . . .
H9GC H -0.2728 0.5411 0.2867 0.144 Uiso 1 1 calc R U . . .
C10G C -0.2666(5) 0.5025(2) 0.27134(18) 0.107(6) Uani 1 1 d D U . . .
H10S H -0.3021 0.5000 0.2694 0.160 Uiso 1 1 calc R U . . .
H10T H -0.2489 0.4894 0.2693 0.160 Uiso 1 1 calc R U . . .
H10U H -0.2566 0.5126 0.2601 0.160 Uiso 1 1 calc R U . . .
C11G C -0.2709(5) 0.4952(2) 0.3123(2) 0.107(6) Uani 1 1 d D U . . .
H11S H -0.2637 0.5005 0.3275 0.160 Uiso 1 1 calc R U . . .
H11T H -0.2531 0.4821 0.3103 0.160 Uiso 1 1 calc R U . . .
H11U H -0.3063 0.4927 0.3100 0.160 Uiso 1 1 calc R U . . .
C12G C -0.0242(5) 0.5218(2) 0.2794(3) 0.094(6) Uani 1 1 d . . . . .
H12M H -0.0206 0.5358 0.2728 0.112 Uiso 1 1 calc R U . . .
H12N H -0.0455 0.5134 0.2689 0.112 Uiso 1 1 calc R U . . .
C13G C 0.0261(4) 0.5115(2) 0.2829(3) 0.065(4) Uani 1 1 d . . . . .
C14G C -0.1096(4) 0.55926(15) 0.2916(2) 0.067(4) Uani 1 1 d D . . . .
H14M H -0.1275 0.5659 0.2786 0.081 Uiso 1 1 calc R U . . .
H14N H -0.0742 0.5589 0.2883 0.081 Uiso 1 1 calc R U . . .
C15G C -0.1160(4) 0.57233(16) 0.3125(2) 0.069(4) Uani 1 1 d D . . . .
C16G C -0.0765(5) 0.57313(16) 0.3296(3) 0.078(5) Uani 1 1 d . . . . .
C17G C -0.0834(5) 0.5840(2) 0.3498(3) 0.081(4) Uani 1 1 d D . . . .
C18G C -0.1280(6) 0.5937(2) 0.3522(3) 0.105(6) Uani 1 1 d . . . . .
H18G H -0.1326 0.6012 0.3658 0.126 Uiso 1 1 calc R U . . .
C19G C -0.1655(4) 0.59321(16) 0.3365(3) 0.107(6) Uani 1 1 d D . . . .
C20G C -0.1580(6) 0.5827(2) 0.3175(3) 0.102(6) Uani 1 1 d . . . . .
H20G H -0.1844 0.5824 0.3064 0.123 Uiso 1 1 calc R U . . .
C21G C -0.2155(5) 0.60386(19) 0.3387(2) 0.138(8) Uani 1 1 d D U . . .
C22G C -0.2154(8) 0.6161(3) 0.3607(3) 0.135(6) Uiso 0.75 1 d D . P P 1
H22S H -0.2474 0.6229 0.3620 0.203 Uiso 0.75 1 calc R U P P 1
H22T H -0.1894 0.6266 0.3607 0.203 Uiso 0.75 1 calc R U P P 1
H22U H -0.2094 0.6067 0.3735 0.203 Uiso 0.75 1 calc R U P P 1
C23G C -0.2240(7) 0.6187(3) 0.3189(3) 0.135(6) Uiso 0.75 1 d D . P P 1
H23S H -0.2558 0.6257 0.3201 0.203 Uiso 0.75 1 calc R U P P 1
H23T H -0.2240 0.6109 0.3047 0.203 Uiso 0.75 1 calc R U P P 1
H23U H -0.1976 0.6291 0.3191 0.203 Uiso 0.75 1 calc R U P P 1
C24G C -0.2563(5) 0.5877(3) 0.3384(4) 0.135(6) Uiso 0.75 1 d D . P P 1
H24S H -0.2881 0.5946 0.3398 0.203 Uiso 0.75 1 calc R U P P 1
H24T H -0.2505 0.5781 0.3510 0.203 Uiso 0.75 1 calc R U P P 1
H24U H -0.2566 0.5800 0.3241 0.203 Uiso 0.75 1 calc R U P P 1
C25G C -0.0442(6) 0.5840(2) 0.3688(2) 0.087(5) Uani 1 1 d D . . . .
H25M H -0.0116 0.5836 0.3621 0.105 Uiso 1 1 calc R U . . .
H25N H -0.0465 0.5972 0.3771 0.105 Uiso 1 1 calc R U . . .
C26G C -0.0463(5) 0.5664(2) 0.3857(2) 0.078(4) Uani 1 1 d D . . . .
C27G C -0.0247(3) 0.5477(2) 0.3823(2) 0.070(4) Uani 1 1 d . . . . .
C28G C -0.0331(4) 0.52982(17) 0.3961(3) 0.071(4) Uani 1 1 d D . . . .
C29G C -0.0629(4) 0.5326(2) 0.4127(2) 0.074(4) Uani 1 1 d . . . . .
H29G H -0.0688 0.5211 0.4222 0.089 Uiso 1 1 calc R U . . .
C30G C -0.0861(3) 0.5510(2) 0.41733(16) 0.076(4) Uani 1 1 d D . . . .
C31G C -0.0772(5) 0.5681(2) 0.4032(3) 0.080(4) Uani 1 1 d . . . . .
H31G H -0.0928 0.5810 0.4060 0.096 Uiso 1 1 calc R U . . .
C32G C -0.1187(3) 0.55198(15) 0.43745(19) 0.092(5) Uani 1 1 d D . . . .
C33G C -0.1424(5) 0.57332(18) 0.4390(3) 0.132(8) Uani 1 1 d D . . . .
H33S H -0.1639 0.5757 0.4255 0.199 Uiso 1 1 calc R U . . .
H33T H -0.1166 0.5839 0.4400 0.199 Uiso 1 1 calc R U . . .
H33U H -0.1618 0.5740 0.4525 0.199 Uiso 1 1 calc R U . . .
C34G C -0.1588(4) 0.5356(2) 0.4363(3) 0.106(6) Uani 1 1 d D U . . .
H34V H -0.1801 0.5378 0.4228 0.158 Uiso 1 1 calc R U . . .
H34W H -0.1783 0.5366 0.4497 0.158 Uiso 1 1 calc R U . . .
H34X H -0.1437 0.5218 0.4358 0.158 Uiso 1 1 calc R U . . .
C35G C -0.0859(5) 0.5486(2) 0.45886(19) 0.122(7) Uani 1 1 d D . . . .
H35S H -0.1061 0.5491 0.4721 0.183 Uiso 1 1 calc R U . . .
H35T H -0.0607 0.5594 0.4601 0.183 Uiso 1 1 calc R U . . .
H35U H -0.0699 0.5350 0.4581 0.183 Uiso 1 1 calc R U . . .
C36G C 0.0584(5) 0.5499(4) 0.3733(3) 0.112(7) Uani 1 1 d . . . . .
H36P H 0.0708 0.5380 0.3825 0.135 Uiso 1 1 calc R U . . .
H36Q H 0.0604 0.5627 0.3825 0.135 Uiso 1 1 calc R U . . .
C37G C 0.0865(5) 0.5521(2) 0.3518(3) 0.070(4) Uani 1 1 d . . . . .
C38G C -0.0124(4) 0.50924(18) 0.3892(3) 0.079(4) Uani 1 1 d D . . . .
H38M H -0.0024 0.5013 0.4029 0.094 Uiso 1 1 calc R U . . .
H38N H 0.0176 0.5118 0.3807 0.094 Uiso 1 1 calc R U . . .
C39G C -0.0475(4) 0.49615(15) 0.3748(3) 0.067(4) Uani 1 1 d D . . . .
C40G C -0.0468(3) 0.49550(12) 0.3514(3) 0.065(4) Uani 1 1 d . . . . .
C41G C -0.0826(4) 0.48371(17) 0.3385(2) 0.067(4) Uani 1 1 d D . . . .
C42G C -0.1179(5) 0.47300(17) 0.3505(3) 0.079(4) Uani 1 1 d . . . . .
H42I H -0.1420 0.4652 0.3421 0.094 Uiso 1 1 calc R U . . .
C43G C -0.1198(4) 0.47315(14) 0.3737(3) 0.090(5) Uani 1 1 d D . . . .
C44G C -0.0837(5) 0.48505(17) 0.3857(3) 0.086(5) Uani 1 1 d . . . . .
H44I H -0.0839 0.4855 0.4017 0.103 Uiso 1 1 calc R U . . .
C45G C -0.1612(4) 0.46157(15) 0.3841(2) 0.110(6) Uani 1 1 d D . . . .
C46G C -0.1549(6) 0.4608(3) 0.4096(2) 0.138(9) Uani 1 1 d D . . . .
H46U H -0.1245 0.4534 0.4139 0.206 Uiso 1 1 calc R U . . .
H46V H -0.1830 0.4537 0.4158 0.206 Uiso 1 1 calc R U . . .
H46W H -0.1530 0.4750 0.4156 0.206 Uiso 1 1 calc R U . . .
C47G C -0.2096(4) 0.4733(2) 0.3788(3) 0.146(10) Uani 1 1 d D . . . .
H47U H -0.2158 0.4741 0.3624 0.220 Uiso 1 1 calc R U . . .
H47V H -0.2070 0.4874 0.3850 0.220 Uiso 1 1 calc R U . . .
H47W H -0.2368 0.4660 0.3856 0.220 Uiso 1 1 calc R U . . .
C48G C -0.1689(5) 0.43986(15) 0.3751(3) 0.093(5) Uani 1 1 d D . . . .
H48U H -0.1390 0.4317 0.3783 0.140 Uiso 1 1 calc R U . . .
H48V H -0.1762 0.4404 0.3588 0.140 Uiso 1 1 calc R U . . .
H48W H -0.1965 0.4334 0.3825 0.140 Uiso 1 1 calc R U . . .
C52G C -0.2259(13) 0.6063(8) 0.3636(3) 0.135(6) Uiso 0.25 1 d D . P P 2
H52R H -0.2578 0.6132 0.3649 0.203 Uiso 0.25 1 calc R U P P 2
H52S H -0.1999 0.6147 0.3710 0.203 Uiso 0.25 1 calc R U P P 2
H52T H -0.2267 0.5926 0.3707 0.203 Uiso 0.25 1 calc R U P P 2
C53G C -0.2144(11) 0.6251(4) 0.3275(9) 0.135(6) Uiso 0.25 1 d D . P P 2
H53R H -0.2462 0.6319 0.3289 0.203 Uiso 0.25 1 calc R U P P 2
H53S H -0.2078 0.6234 0.3115 0.203 Uiso 0.25 1 calc R U P P 2
H53T H -0.1883 0.6335 0.3349 0.203 Uiso 0.25 1 calc R U P P 2
C54G C -0.2556(7) 0.5906(5) 0.3270(9) 0.135(6) Uiso 0.25 1 d D . P P 2
H54R H -0.2876 0.5974 0.3284 0.203 Uiso 0.25 1 calc R U P P 2
H54S H -0.2562 0.5770 0.3342 0.203 Uiso 0.25 1 calc R U P P 2
H54T H -0.2488 0.5890 0.3111 0.203 Uiso 0.25 1 calc R U P P 2
O1H O 0.2671(3) 0.44724(12) 0.19687(17) 0.069(2) Uani 1 1 d . . . . .
O2H O 0.1703(4) 0.43897(16) 0.1787(2) 0.121(5) Uani 1 1 d . . . . .
H2H H 0.1577 0.4308 0.1880 0.181 Uiso 1 1 calc R U . . .
O3H O 0.1340(3) 0.41627(13) 0.21145(16) 0.070(3) Uani 1 1 d . . . . .
O4H O 0.2366(3) 0.41847(13) 0.22882(13) 0.065(2) Uani 1 1 d . . . . .
H4H H 0.2463 0.4270 0.2190 0.098 Uiso 1 1 calc R U . . .
N1H N 0.2809(4) 0.46043(17) 0.2417(2) 0.075(3) Uani 1 1 d . . . . .
N2H N 0.2622(3) 0.46892(14) 0.2599(2) 0.060(3) Uani 1 1 d . . . . .
N3H N 0.2407(3) 0.48645(14) 0.2537(2) 0.061(3) Uani 1 1 d . . . . .
N4H N 0.2434(4) 0.48960(16) 0.2314(2) 0.064(3) Uani 1 1 d . . . . .
N5H N 0.0970(5) 0.45762(17) 0.2104(3) 0.091(4) Uani 1 1 d . . . . .
N6H N 0.1042(5) 0.47671(17) 0.2196(3) 0.084(4) Uani 1 1 d . . . . .
N7H N 0.1059(4) 0.47629(17) 0.2408(2) 0.072(3) Uani 1 1 d . . . . .
N8H N 0.1022(4) 0.45657(18) 0.2475(2) 0.075(3) Uani 1 1 d . . . . .
C1H C 0.3378(4) 0.41830(18) 0.2144(2) 0.066(4) Uani 1 1 d D . . . .
H1HA H 0.3733 0.4162 0.2182 0.079 Uiso 1 1 calc R U . . .
H1HB H 0.3263 0.4300 0.2235 0.079 Uiso 1 1 calc R U . . .
C2H C 0.3303(4) 0.42341(16) 0.1896(2) 0.064(4) Uani 1 1 d D . . . .
C3H C 0.2941(4) 0.43621(14) 0.1802(3) 0.066(4) Uani 1 1 d . . . . .
C4H C 0.2829(4) 0.43893(16) 0.1582(3) 0.073(4) Uani 1 1 d D . . . .
C5H C 0.3111(5) 0.42755(19) 0.1436(3) 0.082(4) Uani 1 1 d . . . . .
H5H H 0.3041 0.4292 0.1278 0.099 Uiso 1 1 calc R U . . .
C6H C 0.3476(4) 0.41441(15) 0.1502(2) 0.079(4) Uani 1 1 d D . . . .
C7H C 0.3569(4) 0.41255(17) 0.1735(2) 0.067(4) Uani 1 1 d . . . . .
H7H H 0.3824 0.4035 0.1787 0.080 Uiso 1 1 calc R U . . .
C8H C 0.3787(4) 0.40207(15) 0.1341(2) 0.114(7) Uani 1 1 d D . . . .
C9H C 0.3938(7) 0.38132(18) 0.1445(3) 0.169(12) Uani 1 1 d D . . . .
H9HA H 0.4136 0.3736 0.1340 0.253 Uiso 1 1 calc R U . . .
H9HB H 0.3643 0.3733 0.1477 0.253 Uiso 1 1 calc R U . . .
H9HC H 0.4132 0.3837 0.1586 0.253 Uiso 1 1 calc R U . . .
C10H C 0.3500(6) 0.3982(3) 0.1118(2) 0.128(7) Uani 1 1 d D . . . .
H10V H 0.3705 0.3903 0.1017 0.192 Uiso 1 1 calc R U . . .
H10W H 0.3409 0.4115 0.1048 0.192 Uiso 1 1 calc R U . . .
H10X H 0.3201 0.3903 0.1146 0.192 Uiso 1 1 calc R U . . .
C11H C 0.4250(4) 0.4144(2) 0.1295(3) 0.141(9) Uani 1 1 d D . . . .
H11V H 0.4451 0.4066 0.1191 0.212 Uiso 1 1 calc R U . . .
H11W H 0.4441 0.4168 0.1437 0.212 Uiso 1 1 calc R U . . .
H11X H 0.4157 0.4278 0.1227 0.212 Uiso 1 1 calc R U . . .
C12H C 0.2793(7) 0.4687(2) 0.2018(3) 0.091(5) Uani 1 1 d . . . . .
H12O H 0.3147 0.4712 0.1997 0.109 Uiso 1 1 calc R U . . .
H12P H 0.2599 0.4780 0.1915 0.109 Uiso 1 1 calc R U . . .
C13H C 0.2676(5) 0.4726(2) 0.2250(3) 0.070(4) Uani 1 1 d . . . . .
C14H C 0.2395(4) 0.45151(19) 0.1488(3) 0.079(4) Uani 1 1 d D . . . .
H14O H 0.2499 0.4592 0.1354 0.095 Uiso 1 1 calc R U . . .
H14P H 0.2307 0.4619 0.1602 0.095 Uiso 1 1 calc R U . . .
C15H C 0.1938(4) 0.43895(18) 0.1422(3) 0.088(5) Uani 1 1 d D . . . .
C16H C 0.1611(4) 0.43165(15) 0.1569(3) 0.072(4) Uani 1 1 d . . . . .
C17H C 0.1229(4) 0.41855(19) 0.1516(2) 0.069(4) Uani 1 1 d D . . . .
C18H C 0.1172(5) 0.4124(2) 0.1304(3) 0.105(6) Uani 1 1 d . . . . .
H18H H 0.0908 0.4033 0.1264 0.126 Uiso 1 1 calc R U . . .
C19H C 0.1483(6) 0.4187(2) 0.1136(2) 0.108(6) Uani 1 1 d D U . . .
C20H C 0.1871(6) 0.4324(2) 0.1205(4) 0.114(6) Uani 1 1 d . U . . .
H20H H 0.2091 0.4371 0.1096 0.137 Uiso 1 1 calc R U . . .
C21H C 0.1452(5) 0.41314(19) 0.0884(3) 0.168(10) Uani 1 1 d D U . . .
C22H C 0.1926(6) 0.4028(3) 0.0816(3) 0.144(6) Uiso 0.85 1 d D . P Q 1
H22V H 0.1898 0.3994 0.0655 0.216 Uiso 0.85 1 calc R U P Q 1
H22W H 0.1981 0.3901 0.0904 0.216 Uiso 0.85 1 calc R U P Q 1
H22X H 0.2203 0.4123 0.0844 0.216 Uiso 0.85 1 calc R U P Q 1
C23H C 0.1018(6) 0.3986(3) 0.0836(3) 0.144(6) Uiso 0.85 1 d D . P Q 1
H23V H 0.0998 0.3950 0.0676 0.216 Uiso 0.85 1 calc R U P Q 1
H23W H 0.0713 0.4055 0.0876 0.216 Uiso 0.85 1 calc R U P Q 1
H23X H 0.1063 0.3860 0.0926 0.216 Uiso 0.85 1 calc R U P Q 1
C24H C 0.1368(8) 0.4331(2) 0.0748(3) 0.144(6) Uiso 0.85 1 d D . P Q 1
H24V H 0.1347 0.4298 0.0587 0.216 Uiso 0.85 1 calc R U P Q 1
H24W H 0.1642 0.4426 0.0780 0.216 Uiso 0.85 1 calc R U P Q 1
H24X H 0.1060 0.4396 0.0791 0.216 Uiso 0.85 1 calc R U P Q 1
C25H C 0.0862(4) 0.4118(2) 0.1685(2) 0.084(5) Uani 1 1 d D . . . .
H25O H 0.0551 0.4083 0.1600 0.101 Uiso 1 1 calc R U . . .
H25P H 0.0794 0.4238 0.1782 0.101 Uiso 1 1 calc R U . . .
C26H C 0.0993(4) 0.3935(2) 0.1839(2) 0.079(4) Uani 1 1 d D . . . .
C27H C 0.1260(3) 0.3964(2) 0.2035(2) 0.072(4) Uani 1 1 d . . . . .
C28H C 0.1459(4) 0.3798(2) 0.21578(19) 0.066(4) Uani 1 1 d D . . . .
C29H C 0.1372(4) 0.35990(17) 0.2074(2) 0.072(4) Uani 1 1 d . . . . .
H29H H 0.1502 0.3484 0.2156 0.086 Uiso 1 1 calc R U . . .
C30H C 0.1093(4) 0.35642(17) 0.1868(2) 0.089(5) Uani 1 1 d D . . . .
C31H C 0.0913(5) 0.3736(2) 0.1758(2) 0.078(4) Uani 1 1 d . . . . .
H31H H 0.0725 0.3719 0.1620 0.094 Uiso 1 1 calc R U . . .
C32H C 0.0983(4) 0.33487(19) 0.1774(2) 0.142(9) Uani 1 1 d D . . . .
C33H C 0.1232(8) 0.3182(2) 0.1919(4) 0.130(5) Uiso 0.75 1 d D . P R 1
H33V H 0.1590 0.3199 0.1919 0.195 Uiso 0.75 1 calc R U P R 1
H33W H 0.1142 0.3045 0.1858 0.195 Uiso 0.75 1 calc R U P R 1
H33X H 0.1124 0.3193 0.2074 0.195 Uiso 0.75 1 calc R U P R 1
C34H C 0.0424(5) 0.3314(3) 0.1779(4) 0.130(5) Uiso 0.75 1 d D . P R 1
H34Y H 0.0343 0.3176 0.1719 0.195 Uiso 0.75 1 calc R U P R 1
H34Z H 0.0253 0.3419 0.1685 0.195 Uiso 0.75 1 calc R U P R 1
H35V H 0.0321 0.3325 0.1934 0.195 Uiso 0.75 1 calc R U P R 1
C35H C 0.1128(9) 0.3326(3) 0.1532(3) 0.130(5) Uiso 0.75 1 d D . P R 1
H35W H 0.1484 0.3347 0.1524 0.195 Uiso 0.75 1 calc R U P R 1
H35X H 0.0952 0.3429 0.1438 0.195 Uiso 0.75 1 calc R U P R 1
H35Y H 0.1043 0.3187 0.1477 0.195 Uiso 0.75 1 calc R U P R 1
C36H C 0.0959(5) 0.4225(2) 0.2270(3) 0.078(4) Uani 1 1 d . . . . .
H36R H 0.1029 0.4164 0.2421 0.093 Uiso 1 1 calc R U . . .
H36S H 0.0631 0.4178 0.2213 0.093 Uiso 1 1 calc R U . . .
C37H C 0.0974(4) 0.44571(19) 0.2283(3) 0.073(4) Uani 1 1 d . . . . .
C38H C 0.1804(4) 0.3826(2) 0.2363(2) 0.078(4) Uani 1 1 d D . . . .
H38O H 0.1740 0.3963 0.2432 0.093 Uiso 1 1 calc R U . . .
H38P H 0.1735 0.3718 0.2475 0.093 Uiso 1 1 calc R U . . .
C39H C 0.2336(4) 0.3814(2) 0.23053(16) 0.066(4) Uani 1 1 d D . . . .
C40H C 0.2602(4) 0.39984(19) 0.22640(10) 0.063(3) Uani 1 1 d . . . . .
C41H C 0.3098(4) 0.39896(18) 0.21998(17) 0.068(4) Uani 1 1 d D . . . .
C42H C 0.3309(5) 0.3791(2) 0.21799(18) 0.074(4) Uani 1 1 d . . . . .
H42J H 0.3640 0.3783 0.2137 0.089 Uiso 1 1 calc R U . . .
C43H C 0.3061(5) 0.36092(16) 0.22191(15) 0.085(5) Uani 1 1 d D . . . .
C44H C 0.2586(5) 0.3628(2) 0.22811(18) 0.082(5) Uani 1 1 d . . . . .
H44J H 0.2412 0.3504 0.2310 0.099 Uiso 1 1 calc R U . . .
C45H C 0.3298(4) 0.33976(18) 0.21914(16) 0.089(5) Uani 1 1 d D U . . .
C46H C 0.2927(6) 0.3226(2) 0.2233(3) 0.098(4) Uiso 0.6667 1 d D . P S 1
H46X H 0.2824 0.3234 0.2388 0.147 Uiso 0.6667 1 calc R U P S 1
H46Y H 0.3080 0.3091 0.2208 0.147 Uiso 0.6667 1 calc R U P S 1
H46Z H 0.2639 0.3243 0.2128 0.147 Uiso 0.6667 1 calc R U P S 1
C47H C 0.3445(7) 0.3378(3) 0.1946(2) 0.098(4) Uiso 0.6667 1 d D . P S 1
H47X H 0.3600 0.3243 0.1924 0.147 Uiso 0.6667 1 calc R U P S 1
H47Y H 0.3678 0.3488 0.1912 0.147 Uiso 0.6667 1 calc R U P S 1
H47Z H 0.3151 0.3390 0.1845 0.147 Uiso 0.6667 1 calc R U P S 1
C48H C 0.3751(5) 0.3368(3) 0.2346(3) 0.098(4) Uiso 0.6667 1 d D . P S 1
H48X H 0.3660 0.3379 0.2503 0.147 Uiso 0.6667 1 calc R U P S 1
H48Y H 0.3994 0.3475 0.2314 0.147 Uiso 0.6667 1 calc R U P S 1
H48Z H 0.3893 0.3231 0.2319 0.147 Uiso 0.6667 1 calc R U P S 1
C52H C 0.1958(9) 0.4155(14) 0.0787(5) 0.144(6) Uiso 0.15 1 d D . P Q 2
H56X H 0.1937 0.4119 0.0626 0.216 Uiso 0.15 1 calc R U P Q 2
H56Y H 0.2193 0.4063 0.0867 0.216 Uiso 0.15 1 calc R U P Q 2
H56Z H 0.2069 0.4299 0.0805 0.216 Uiso 0.15 1 calc R U P Q 2
C53H C 0.128(3) 0.3908(5) 0.0856(4) 0.144(6) Uiso 0.15 1 d D . P Q 2
H57U H 0.1258 0.3872 0.0695 0.216 Uiso 0.15 1 calc R U P Q 2
H57V H 0.0952 0.3893 0.0918 0.216 Uiso 0.15 1 calc R U P Q 2
H57W H 0.1511 0.3815 0.0936 0.216 Uiso 0.15 1 calc R U P Q 2
C54H C 0.109(3) 0.4276(9) 0.0761(4) 0.144(6) Uiso 0.15 1 d D . P Q 2
H57X H 0.1066 0.4241 0.0600 0.216 Uiso 0.15 1 calc R U P Q 2
H57Y H 0.1198 0.4420 0.0780 0.216 Uiso 0.15 1 calc R U P Q 2
H57Z H 0.0762 0.4261 0.0824 0.216 Uiso 0.15 1 calc R U P Q 2
C55H C 0.0713(19) 0.3221(4) 0.1946(5) 0.130(5) Uiso 0.25 1 d D . P R 2
H55O H 0.0396 0.3286 0.1973 0.195 Uiso 0.25 1 calc R U P R 2
H55P H 0.0912 0.3215 0.2087 0.195 Uiso 0.25 1 calc R U P R 2
H55Q H 0.0658 0.3081 0.1887 0.195 Uiso 0.25 1 calc R U P R 2
C56H C 0.0670(18) 0.3359(4) 0.1556(5) 0.130(5) Uiso 0.25 1 d D . P R 2
H56O H 0.0364 0.3434 0.1582 0.195 Uiso 0.25 1 calc R U P R 2
H56P H 0.0592 0.3218 0.1504 0.195 Uiso 0.25 1 calc R U P R 2
H56Q H 0.0852 0.3432 0.1441 0.195 Uiso 0.25 1 calc R U P R 2
C57H C 0.1464(7) 0.3238(4) 0.1728(10) 0.130(5) Uiso 0.25 1 d D . P R 2
H57O H 0.1391 0.3099 0.1668 0.195 Uiso 0.25 1 calc R U P R 2
H57P H 0.1666 0.3226 0.1868 0.195 Uiso 0.25 1 calc R U P R 2
H57Q H 0.1643 0.3317 0.1617 0.195 Uiso 0.25 1 calc R U P R 2
C58H C 0.2959(9) 0.3250(3) 0.2059(5) 0.098(4) Uiso 0.3333 1 d D . P S 2
H58L H 0.3122 0.3116 0.2044 0.147 Uiso 0.3333 1 calc R U P S 2
H58M H 0.2880 0.3308 0.1909 0.147 Uiso 0.3333 1 calc R U P S 2
H58N H 0.2655 0.3232 0.2139 0.147 Uiso 0.3333 1 calc R U P S 2
C59H C 0.3780(7) 0.3419(4) 0.2072(5) 0.098(4) Uiso 0.3333 1 d D . P S 2
H59L H 0.3929 0.3282 0.2056 0.147 Uiso 0.3333 1 calc R U P S 2
H59M H 0.4006 0.3508 0.2162 0.147 Uiso 0.3333 1 calc R U P S 2
H59N H 0.3715 0.3480 0.1923 0.147 Uiso 0.3333 1 calc R U P S 2
C60H C 0.3415(13) 0.3306(3) 0.2426(2) 0.098(4) Uiso 0.3333 1 d D . P S 2
H60L H 0.3569 0.3169 0.2410 0.147 Uiso 0.3333 1 calc R U P S 2
H60M H 0.3110 0.3290 0.2505 0.147 Uiso 0.3333 1 calc R U P S 2
H60N H 0.3641 0.3398 0.2511 0.147 Uiso 0.3333 1 calc R U P S 2
O1I O 0.3580(2) 0.57288(11) 0.33856(16) 0.060(2) Uani 1 1 d . . . . .
O2I O 0.4421(3) 0.56531(14) 0.31373(15) 0.084(3) Uani 1 1 d . . . . .
H2I H 0.4526 0.5529 0.3148 0.126 Uiso 1 1 calc R U . . .
O3I O 0.4606(3) 0.52440(12) 0.31818(16) 0.072(3) Uani 1 1 d . . . . .
O4I O 0.3873(2) 0.53433(11) 0.35245(15) 0.063(2) Uani 1 1 d . . . . .
H4I H 0.3787 0.5465 0.3485 0.094 Uiso 1 1 calc R U . . .
N1I N 0.2777(3) 0.54467(14) 0.3412(2) 0.062(3) Uani 1 1 d . . . . .
N2I N 0.2527(3) 0.52898(14) 0.33122(19) 0.057(3) Uani 1 1 d . . . . .
N3I N 0.2424(3) 0.53348(13) 0.3094(2) 0.062(3) Uani 1 1 d . . . . .
N4I N 0.2607(3) 0.55237(14) 0.30495(17) 0.052(2) Uani 1 1 d . . . . .
N5I N 0.4076(4) 0.52929(16) 0.2761(2) 0.073(3) Uani 1 1 d . . . . .
N6I N 0.3634(4) 0.52873(18) 0.2661(2) 0.078(4) Uani 1 1 d . . . . .
N7I N 0.3398(4) 0.51175(17) 0.2710(2) 0.082(4) Uani 1 1 d . . . . .
N8I N 0.3695(4) 0.50057(17) 0.2855(2) 0.075(3) Uani 1 1 d . . . . .
C1I C 0.3525(4) 0.56470(16) 0.3854(3) 0.066(4) Uani 1 1 d D . . . .
H1IA H 0.3362 0.5683 0.3994 0.080 Uiso 1 1 calc R U . . .
H1IB H 0.3272 0.5592 0.3745 0.080 Uiso 1 1 calc R U . . .
C2I C 0.3751(3) 0.58404(14) 0.3757(3) 0.064(4) Uani 1 1 d D . . . .
C3I C 0.3812(3) 0.58688(15) 0.3527(2) 0.054(3) Uani 1 1 d . . . . .
C4I C 0.4093(3) 0.60312(15) 0.3455(2) 0.055(3) Uani 1 1 d D . . . .
C5I C 0.4314(3) 0.61645(16) 0.3609(2) 0.060(3) Uani 1 1 d . . . . .
H5I H 0.4506 0.6275 0.3555 0.072 Uiso 1 1 calc R U . . .
C6I C 0.4269(3) 0.61449(13) 0.3840(2) 0.073(4) Uani 1 1 d D . . . .
C7I C 0.3985(3) 0.59823(17) 0.3914(3) 0.064(3) Uani 1 1 d . . . . .
H7I H 0.3944 0.5965 0.4071 0.077 Uiso 1 1 calc R U . . .
C8I C 0.4504(3) 0.62908(13) 0.40166(17) 0.077(4) Uani 1 1 d D . . . .
C9I C 0.4928(4) 0.64108(19) 0.3920(2) 0.094(5) Uani 1 1 d D . . . .
H9IA H 0.5074 0.6503 0.4036 0.141 Uiso 1 1 calc R U . . .
H9IB H 0.4805 0.6493 0.3791 0.141 Uiso 1 1 calc R U . . .
H9IC H 0.5178 0.6313 0.3871 0.141 Uiso 1 1 calc R U . . .
C10I C 0.4110(4) 0.64430(19) 0.4087(2) 0.115(7) Uani 1 1 d D . . . .
H10Y H 0.4252 0.6538 0.4201 0.172 Uiso 1 1 calc R U . . .
H10Z H 0.3837 0.6367 0.4149 0.172 Uiso 1 1 calc R U . . .
H11Y H 0.3989 0.6523 0.3955 0.172 Uiso 1 1 calc R U . . .
C11I C 0.4697(5) 0.6169(2) 0.42223(19) 0.107(6) Uani 1 1 d D U . . .
H11Z H 0.4845 0.6265 0.4334 0.160 Uiso 1 1 calc R U . . .
H13A H 0.4945 0.6070 0.4177 0.160 Uiso 1 1 calc R U . . .
H13B H 0.4424 0.6095 0.4288 0.160 Uiso 1 1 calc R U . . .
C12I C 0.3110(4) 0.5778(2) 0.3287(3) 0.069(4) Uani 1 1 d . . . . .
H12Q H 0.3147 0.5855 0.3145 0.083 Uiso 1 1 calc R U . . .
H12R H 0.2931 0.5868 0.3391 0.083 Uiso 1 1 calc R U . . .
C13I C 0.2829(4) 0.55880(19) 0.3243(3) 0.065(4) Uani 1 1 d . . . . .
C14I C 0.4197(3) 0.60588(18) 0.3209(2) 0.064(4) Uani 1 1 d D . . . .
H14Q H 0.4151 0.6207 0.3170 0.077 Uiso 1 1 calc R U . . .
H14R H 0.3948 0.5979 0.3118 0.077 Uiso 1 1 calc R U . . .
C15I C 0.4703(4) 0.5993(2) 0.31391(16) 0.065(4) Uani 1 1 d D . . . .
C16I C 0.4808(5) 0.5784(2) 0.31075(12) 0.071(4) Uani 1 1 d . . . . .
C17I C 0.5272(5) 0.57125(17) 0.30503(18) 0.071(4) Uani 1 1 d D . . . .
C18I C 0.5625(5) 0.5864(2) 0.3025(2) 0.090(5) Uani 1 1 d . . . . .
H18I H 0.5943 0.5821 0.2985 0.108 Uiso 1 1 calc R U . . .
C19I C 0.5547(4) 0.6077(2) 0.30551(17) 0.090(5) Uani 1 1 d D . . . .
C20I C 0.5072(5) 0.6140(2) 0.31131(18) 0.080(4) Uani 1 1 d . . . . .
H20I H 0.5003 0.6282 0.3135 0.096 Uiso 1 1 calc R U . . .
C21I C 0.5944(4) 0.62397(19) 0.30258(19) 0.113(7) Uani 1 1 d D . . . .
C22I C 0.6109(8) 0.6323(3) 0.3260(3) 0.124(6) Uiso 0.6667 1 d D . P T 1
H22Y H 0.6363 0.6429 0.3243 0.186 Uiso 0.6667 1 calc R U P T 1
H22Z H 0.6244 0.6210 0.3353 0.186 Uiso 0.6667 1 calc R U P T 1
H23Y H 0.5826 0.6384 0.3332 0.186 Uiso 0.6667 1 calc R U P T 1
C23I C 0.6392(5) 0.6150(3) 0.2918(4) 0.124(6) Uiso 0.6667 1 d D . P T 1
H23Z H 0.6296 0.6095 0.2768 0.186 Uiso 0.6667 1 calc R U P T 1
H24Y H 0.6530 0.6038 0.3013 0.186 Uiso 0.6667 1 calc R U P T 1
H24Z H 0.6640 0.6259 0.2904 0.186 Uiso 0.6667 1 calc R U P T 1
C24I C 0.5744(8) 0.6421(3) 0.2886(4) 0.124(6) Uiso 0.6667 1 d D . P T 1
H26A H 0.5639 0.6372 0.2735 0.186 Uiso 0.6667 1 calc R U P T 1
H26B H 0.6003 0.6526 0.2874 0.186 Uiso 0.6667 1 calc R U P T 1
H26C H 0.5463 0.6482 0.2959 0.186 Uiso 0.6667 1 calc R U P T 1
C25I C 0.5385(5) 0.54867(17) 0.3014(2) 0.077(4) Uani 1 1 d D . . . .
H25Q H 0.5699 0.5477 0.2937 0.092 Uiso 1 1 calc R U . . .
H25R H 0.5124 0.5427 0.2912 0.092 Uiso 1 1 calc R U . . .
C26I C 0.5427(5) 0.53552(16) 0.3225(2) 0.080(4) Uani 1 1 d D . . . .
C27I C 0.5045(4) 0.52467(14) 0.3312(2) 0.068(4) Uani 1 1 d . . . . .
C28I C 0.5075(4) 0.51449(14) 0.3514(2) 0.064(4) Uani 1 1 d D . . . .
C29I C 0.5534(4) 0.51555(16) 0.3635(2) 0.065(4) Uani 1 1 d . . . . .
H29I H 0.5568 0.5086 0.3776 0.078 Uiso 1 1 calc R U . . .
C30I C 0.5938(3) 0.52612(14) 0.35600(19) 0.073(4) Uani 1 1 d D . . . .
C31I C 0.5882(4) 0.53589(18) 0.3360(3) 0.082(5) Uani 1 1 d . . . . .
H31I H 0.6153 0.5433 0.3305 0.098 Uiso 1 1 calc R U . . .
C32I C 0.6418(3) 0.52598(13) 0.37067(18) 0.092(5) Uani 1 1 d D . . . .
C33I C 0.6792(4) 0.5408(2) 0.3611(3) 0.136(9) Uani 1 1 d D . . . .
H33Y H 0.7096 0.5405 0.3707 0.204 Uiso 1 1 calc R U . . .
H33Z H 0.6657 0.5549 0.3608 0.204 Uiso 1 1 calc R U . . .
H35Z H 0.6863 0.5365 0.3458 0.204 Uiso 1 1 calc R U . . .
C34I C 0.6311(5) 0.5325(2) 0.39465(18) 0.111(6) Uani 1 1 d D . . . .
H37F H 0.6617 0.5324 0.4040 0.167 Uiso 1 1 calc R U . . .
H37G H 0.6076 0.5228 0.4009 0.167 Uiso 1 1 calc R U . . .
H37H H 0.6170 0.5464 0.3945 0.167 Uiso 1 1 calc R U . . .
C35I C 0.6627(5) 0.50406(17) 0.3711(3) 0.107(6) Uani 1 1 d D . . . .
H37I H 0.6934 0.5038 0.3804 0.160 Uiso 1 1 calc R U . . .
H37J H 0.6692 0.4997 0.3557 0.160 Uiso 1 1 calc R U . . .
H37K H 0.6388 0.4946 0.3774 0.160 Uiso 1 1 calc R U . . .
C36I C 0.4541(5) 0.5064(2) 0.3035(3) 0.078(4) Uani 1 1 d . . . . .
H36T H 0.4471 0.4939 0.3124 0.093 Uiso 1 1 calc R U . . .
H36U H 0.4840 0.5040 0.2950 0.093 Uiso 1 1 calc R U . . .
C37I C 0.4103(4) 0.5120(2) 0.2876(3) 0.067(4) Uani 1 1 d . . . . .
C38I C 0.4626(4) 0.50575(17) 0.3620(2) 0.066(4) Uani 1 1 d D . . . .
H38Q H 0.4360 0.5037 0.3502 0.079 Uiso 1 1 calc R U . . .
H38R H 0.4707 0.4921 0.3687 0.079 Uiso 1 1 calc R U . . .
C39I C 0.4443(3) 0.51993(14) 0.3800(2) 0.063(4) Uani 1 1 d D . . . .
C40I C 0.4069(3) 0.53463(15) 0.3746(2) 0.062(4) Uani 1 1 d . . . . .
C41I C 0.3911(3) 0.54823(14) 0.3905(2) 0.058(3) Uani 1 1 d D . . . .
C42I C 0.4126(4) 0.54744(19) 0.4121(3) 0.071(4) Uani 1 1 d . . . . .
H42K H 0.4015 0.5569 0.4230 0.086 Uiso 1 1 calc R U . . .
C43I C 0.4499(3) 0.53340(17) 0.41876(17) 0.072(4) Uani 1 1 d D . . . .
C44I C 0.4636(4) 0.51969(19) 0.4008(3) 0.074(4) Uani 1 1 d . . . . .
H44K H 0.4885 0.5097 0.4043 0.089 Uiso 1 1 calc R U . . .
C45I C 0.4749(3) 0.53177(15) 0.4422(2) 0.112(7) Uani 1 1 d D . . . .
C46I C 0.4568(5) 0.5485(2) 0.4578(2) 0.104(6) Uani 1 1 d D . . . .
H49C H 0.4736 0.5471 0.4727 0.156 Uiso 1 1 calc R U . . .
H49D H 0.4212 0.5471 0.4592 0.156 Uiso 1 1 calc R U . . .
H49E H 0.4640 0.5622 0.4516 0.156 Uiso 1 1 calc R U . . .
C47I C 0.4649(6) 0.51078(19) 0.4527(2) 0.138(9) Uani 1 1 d D . . . .
H49F H 0.4814 0.5101 0.4677 0.207 Uiso 1 1 calc R U . . .
H49G H 0.4776 0.4998 0.4431 0.207 Uiso 1 1 calc R U . . .
H49H H 0.4294 0.5090 0.4540 0.207 Uiso 1 1 calc R U . . .
C48I C 0.5303(3) 0.5342(3) 0.4404(3) 0.133(7) Uani 1 1 d D U . . .
H49I H 0.5465 0.5332 0.4555 0.200 Uiso 1 1 calc R U . . .
H49J H 0.5374 0.5478 0.4339 0.200 Uiso 1 1 calc R U . . .
H49K H 0.5427 0.5233 0.4308 0.200 Uiso 1 1 calc R U . . .
C52I C 0.6053(13) 0.6247(6) 0.2775(3) 0.124(6) Uiso 0.3333 1 d D . P T 2
H52U H 0.6306 0.6352 0.2751 0.186 Uiso 0.3333 1 calc R U P T 2
H52V H 0.5752 0.6283 0.2686 0.186 Uiso 0.3333 1 calc R U P T 2
H52W H 0.6171 0.6111 0.2727 0.186 Uiso 0.3333 1 calc R U P T 2
C53I C 0.5773(11) 0.6453(2) 0.3096(7) 0.124(6) Uiso 0.3333 1 d D . P T 2
H53U H 0.5702 0.6452 0.3256 0.186 Uiso 0.3333 1 calc R U P T 2
H53V H 0.5475 0.6491 0.3006 0.186 Uiso 0.3333 1 calc R U P T 2
H53W H 0.6033 0.6555 0.3070 0.186 Uiso 0.3333 1 calc R U P T 2
C54I C 0.6416(7) 0.6183(5) 0.3158(6) 0.124(6) Uiso 0.3333 1 d D . P T 2
H54U H 0.6352 0.6176 0.3319 0.186 Uiso 0.3333 1 calc R U P T 2
H54V H 0.6667 0.6288 0.3134 0.186 Uiso 0.3333 1 calc R U P T 2
H54W H 0.6532 0.6048 0.3108 0.186 Uiso 0.3333 1 calc R U P T 2
O1J O -0.0183(3) 0.41667(10) 0.32635(16) 0.067(3) Uani 1 1 d . . . . .
O2J O 0.0001(3) 0.37905(13) 0.35054(14) 0.073(3) Uani 1 1 d . . . . .
H2J H -0.0024 0.3907 0.3440 0.109 Uiso 1 1 calc R U . . .
O3J O 0.0631(2) 0.37062(12) 0.31181(17) 0.068(2) Uani 1 1 d . . . . .
O4J O 0.0469(3) 0.40651(12) 0.29071(15) 0.068(3) Uani 1 1 d . . . . .
H4J H 0.0522 0.3951 0.2976 0.102 Uiso 1 1 calc R U . . .
N1J N 0.0572(3) 0.41559(16) 0.3627(2) 0.068(3) Uani 1 1 d . . . . .
N2J N 0.1056(4) 0.41473(16) 0.3666(2) 0.069(3) Uani 1 1 d . . . . .
N3J N 0.1281(4) 0.42841(15) 0.3540(2) 0.064(3) Uani 1 1 d . . . . .
N4J N 0.0946(3) 0.43845(14) 0.34117(18) 0.056(3) Uani 1 1 d . . . . .
N5J N 0.1654(4) 0.39486(16) 0.3080(2) 0.067(3) Uani 1 1 d . . . . .
N6J N 0.2036(4) 0.39263(16) 0.2940(2) 0.066(3) Uani 1 1 d . . . . .
N7J N 0.2132(4) 0.37293(15) 0.2914(2) 0.070(3) Uani 1 1 d . . . . .
N8J N 0.1803(4) 0.36158(15) 0.3027(2) 0.072(3) Uani 1 1 d . . . . .
C1J C -0.0321(4) 0.43343(17) 0.2809(2) 0.073(4) Uani 1 1 d D . . . .
H1JA H -0.0030 0.4371 0.2907 0.088 Uiso 1 1 calc R U . . .
H1JB H -0.0419 0.4460 0.2722 0.088 Uiso 1 1 calc R U . . .
C2J C -0.0737(4) 0.42740(13) 0.2956(2) 0.062(3) Uani 1 1 d D . . . .
C3J C -0.0659(5) 0.41860(12) 0.3163(2) 0.070(4) Uani 1 1 d . . . . .
C4J C -0.1054(4) 0.41063(14) 0.3294(2) 0.068(4) Uani 1 1 d D . . . .
C5J C -0.1533(4) 0.41271(17) 0.3189(3) 0.074(4) Uani 1 1 d . . . . .
H5J H -0.1805 0.4077 0.3267 0.088 Uiso 1 1 calc R U . . .
C6J C -0.1625(3) 0.42164(14) 0.2977(2) 0.072(4) Uani 1 1 d D . . . .
C7J C -0.1222(4) 0.42870(15) 0.2866(2) 0.064(4) Uani 1 1 d . . . . .
H7J H -0.1276 0.4348 0.2722 0.077 Uiso 1 1 calc R U . . .
C8J C -0.2158(3) 0.42301(13) 0.28873(18) 0.085(5) Uani 1 1 d D . . . .
C9J C -0.2195(7) 0.4350(3) 0.2666(2) 0.095(4) Uiso 0.6667 1 d D . P U 1
H9JA H -0.2003 0.4279 0.2554 0.143 Uiso 0.6667 1 calc R U P U 1
H9JB H -0.2065 0.4490 0.2691 0.143 Uiso 0.6667 1 calc R U P U 1
H9JC H -0.2541 0.4358 0.2612 0.143 Uiso 0.6667 1 calc R U P U 1
C10J C -0.2379(6) 0.40160(18) 0.2850(3) 0.095(4) Uiso 0.6667 1 d D . P U 1
H13C H -0.2192 0.3941 0.2739 0.143 Uiso 0.6667 1 calc R U P U 1
H13D H -0.2723 0.4029 0.2795 0.143 Uiso 0.6667 1 calc R U P U 1
H13E H -0.2365 0.3940 0.2993 0.143 Uiso 0.6667 1 calc R U P U 1
C11J C -0.2460(5) 0.4345(3) 0.3059(3) 0.095(4) Uiso 0.6667 1 d D . P U 1
H13F H -0.2804 0.4354 0.3003 0.143 Uiso 0.6667 1 calc R U P U 1
H13G H -0.2327 0.4485 0.3082 0.143 Uiso 0.6667 1 calc R U P U 1
H13H H -0.2442 0.4270 0.3203 0.143 Uiso 0.6667 1 calc R U P U 1
C12J C 0.0025(4) 0.43578(18) 0.3371(2) 0.058(3) Uani 1 1 d . . . . .
H12S H 0.0055 0.4469 0.3258 0.070 Uiso 1 1 calc R U . . .
H12T H -0.0191 0.4408 0.3490 0.070 Uiso 1 1 calc R U . . .
C13J C 0.0516(5) 0.43022(18) 0.3471(3) 0.067(4) Uani 1 1 d . . . . .
C14J C -0.0963(5) 0.39859(16) 0.3510(2) 0.068(4) Uani 1 1 d D . . . .
H14S H -0.0671 0.4043 0.3595 0.082 Uiso 1 1 calc R U . . .
H14T H -0.1250 0.4000 0.3605 0.082 Uiso 1 1 calc R U . . .
C15J C -0.0879(5) 0.37604(16) 0.34578(18) 0.072(4) Uani 1 1 d D . . . .
C16J C -0.0412(4) 0.36742(19) 0.34529(11) 0.067(4) Uani 1 1 d . . . . .
C17J C -0.0338(4) 0.3468(2) 0.33949(19) 0.076(4) Uani 1 1 d D . . . .
C18J C -0.0759(5) 0.3349(2) 0.33411(18) 0.072(4) Uani 1 1 d . . . . .
H18J H -0.0711 0.3208 0.3301 0.087 Uiso 1 1 calc R U . . .
C19J C -0.1238(3) 0.34205(16) 0.33413(15) 0.076(4) Uani 1 1 d D . . . .
C20J C -0.1292(5) 0.3630(2) 0.3401(2) 0.086(5) Uani 1 1 d . . . . .
H20J H -0.1614 0.3687 0.3404 0.103 Uiso 1 1 calc R U . . .
C21J C -0.1675(3) 0.32775(15) 0.32815(15) 0.086(5) Uani 1 1 d D . . . .
C22J C -0.2154(4) 0.3394(3) 0.3315(4) 0.089(4) Uiso 0.5 1 d D . P V 1
H26D H -0.2434 0.3303 0.3277 0.133 Uiso 0.5 1 calc R U P V 1
H26E H -0.2170 0.3516 0.3217 0.133 Uiso 0.5 1 calc R U P V 1
H26F H -0.2165 0.3438 0.3473 0.133 Uiso 0.5 1 calc R U P V 1
C23J C -0.1654(7) 0.3208(3) 0.3037(2) 0.089(4) Uiso 0.5 1 d D . P V 1
H26G H -0.1932 0.3116 0.2999 0.133 Uiso 0.5 1 calc R U P V 1
H26H H -0.1345 0.3133 0.3017 0.133 Uiso 0.5 1 calc R U P V 1
H26I H -0.1670 0.3329 0.2938 0.133 Uiso 0.5 1 calc R U P V 1
C24J C -0.1651(7) 0.3089(2) 0.3437(3) 0.089(4) Uiso 0.5 1 d D . P V 1
H26J H -0.1930 0.2997 0.3399 0.133 Uiso 0.5 1 calc R U P V 1
H26K H -0.1665 0.3134 0.3594 0.133 Uiso 0.5 1 calc R U P V 1
H26L H -0.1342 0.3014 0.3417 0.133 Uiso 0.5 1 calc R U P V 1
C25J C 0.0171(4) 0.33780(18) 0.3366(2) 0.074(4) Uani 1 1 d D . . . .
H25S H 0.0420 0.3467 0.3445 0.088 Uiso 1 1 calc R U . . .
H25T H 0.0191 0.3239 0.3435 0.088 Uiso 1 1 calc R U . . .
C26J C 0.0286(3) 0.33616(17) 0.3119(2) 0.063(4) Uani 1 1 d D . . . .
C27J C 0.0479(2) 0.35269(16) 0.2995(3) 0.067(4) Uani 1 1 d . . . . .
C28J C 0.0524(3) 0.35209(17) 0.2765(3) 0.067(4) Uani 1 1 d D . . . .
C29J C 0.0369(3) 0.33438(19) 0.2656(3) 0.073(4) Uani 1 1 d . . . . .
H29J H 0.0396 0.3337 0.2498 0.088 Uiso 1 1 calc R U . . .
C30J C 0.0178(3) 0.31760(13) 0.2764(2) 0.076(4) Uani 1 1 d D . . . .
C31J C 0.0139(3) 0.31879(18) 0.2996(3) 0.073(4) Uani 1 1 d . . . . .
H31J H 0.0007 0.3073 0.3073 0.087 Uiso 1 1 calc R U . . .
C32J C 0.0007(3) 0.29758(15) 0.26490(18) 0.077(4) Uani 1 1 d D . . . .
C33J C 0.0095(6) 0.2986(2) 0.23976(18) 0.110(6) Uani 1 1 d D . . . .
H37L H -0.0017 0.2857 0.2325 0.165 Uiso 1 1 calc R U . . .
H37M H 0.0447 0.3005 0.2376 0.165 Uiso 1 1 calc R U . . .
H37N H -0.0090 0.3103 0.2330 0.165 Uiso 1 1 calc R U . . .
C34J C 0.0301(5) 0.27945(15) 0.2751(3) 0.106(6) Uani 1 1 d D . . . .
H37O H 0.0193 0.2666 0.2676 0.159 Uiso 1 1 calc R U . . .
H37P H 0.0247 0.2785 0.2912 0.159 Uiso 1 1 calc R U . . .
H37Q H 0.0652 0.2816 0.2729 0.159 Uiso 1 1 calc R U . . .
C35J C -0.0538(3) 0.2939(2) 0.2682(3) 0.111(6) Uani 1 1 d D . . . .
H37R H -0.0640 0.2810 0.2606 0.166 Uiso 1 1 calc R U . . .
H37S H -0.0729 0.3055 0.2617 0.166 Uiso 1 1 calc R U . . .
H37T H -0.0594 0.2928 0.2843 0.166 Uiso 1 1 calc R U . . .
C36J C 0.1076(4) 0.3696(2) 0.3256(2) 0.069(4) Uani 1 1 d . . . . .
H36V H 0.1120 0.3553 0.3313 0.082 Uiso 1 1 calc R U . . .
H36W H 0.1049 0.3789 0.3387 0.082 Uiso 1 1 calc R U . . .
C37J C 0.1519(5) 0.37561(18) 0.3129(3) 0.067(4) Uani 1 1 d . . . . .
C38J C 0.0704(4) 0.37054(17) 0.2636(2) 0.071(4) Uani 1 1 d D . . . .
H38S H 0.0856 0.3655 0.2498 0.085 Uiso 1 1 calc R U . . .
H38T H 0.0963 0.3777 0.2729 0.085 Uiso 1 1 calc R U . . .
C39J C 0.0305(4) 0.38604(16) 0.2568(2) 0.068(4) Uani 1 1 d D . . . .
C40J C 0.0206(3) 0.40269(16) 0.2705(2) 0.066(4) Uani 1 1 d . . . . .
C41J C -0.0174(4) 0.41670(15) 0.2645(2) 0.068(4) Uani 1 1 d D . . . .
C42J C -0.0442(4) 0.4137(2) 0.2447(2) 0.073(4) Uani 1 1 d . . . . .
H42L H -0.0697 0.4232 0.2405 0.088 Uiso 1 1 calc R U . . .
C43J C -0.0351(4) 0.3969(2) 0.23053(17) 0.081(4) Uani 1 1 d D . . . .
C44J C 0.0019(4) 0.38343(19) 0.2369(2) 0.071(4) Uani 1 1 d . . . . .
H44L H 0.0082 0.3720 0.2274 0.086 Uiso 1 1 calc R U . . .
C45J C -0.0659(4) 0.39452(17) 0.2086(2) 0.098(6) Uani 1 1 d D . . . .
C46J C -0.1205(4) 0.3939(4) 0.2131(3) 0.119(5) Uiso 0.6667 1 d D . P W 1
H49L H -0.1273 0.3820 0.2226 0.178 Uiso 0.6667 1 calc R U P W 1
H49M H -0.1397 0.3927 0.1987 0.178 Uiso 0.6667 1 calc R U P W 1
H49N H -0.1297 0.4067 0.2207 0.178 Uiso 0.6667 1 calc R U P W 1
C47J C -0.0561(8) 0.4133(3) 0.1936(3) 0.119(5) Uiso 0.6667 1 d D . P W 1
H49O H -0.0758 0.4121 0.1794 0.178 Uiso 0.6667 1 calc R U P W 1
H49P H -0.0210 0.4137 0.1905 0.178 Uiso 0.6667 1 calc R U P W 1
H49Q H -0.0651 0.4260 0.2014 0.178 Uiso 0.6667 1 calc R U P W 1
C48J C -0.0518(8) 0.3750(3) 0.1961(3) 0.119(5) Uiso 0.6667 1 d D . P W 1
H49R H -0.0582 0.3628 0.2054 0.178 Uiso 0.6667 1 calc R U P W 1
H49S H -0.0168 0.3755 0.1930 0.178 Uiso 0.6667 1 calc R U P W 1
H49T H -0.0714 0.3741 0.1818 0.178 Uiso 0.6667 1 calc R U P W 1
C49J C -0.2184(8) 0.4214(6) 0.26307(19) 0.095(4) Uiso 0.3333 1 d D . P U 2
H4;E H -0.2529 0.4223 0.2575 0.143 Uiso 0.3333 1 calc R U P U 2
H4;F H -0.2044 0.4082 0.2585 0.143 Uiso 0.3333 1 calc R U P U 2
H4;G H -0.1997 0.4328 0.2567 0.143 Uiso 0.3333 1 calc R U P U 2
C50J C -0.2459(7) 0.4054(4) 0.2982(5) 0.095(4) Uiso 0.3333 1 d D . P U 2
H50L H -0.2801 0.4065 0.2923 0.143 Uiso 0.3333 1 calc R U P U 2
H50M H -0.2450 0.4063 0.3147 0.143 Uiso 0.3333 1 calc R U P U 2
H50N H -0.2321 0.3921 0.2936 0.143 Uiso 0.3333 1 calc R U P U 2
C51J C -0.2382(7) 0.4436(3) 0.2955(6) 0.095(4) Uiso 0.3333 1 d D . P U 2
H51L H -0.2724 0.4443 0.2897 0.143 Uiso 0.3333 1 calc R U P U 2
H51M H -0.2194 0.4550 0.2893 0.143 Uiso 0.3333 1 calc R U P U 2
H51N H -0.2370 0.4446 0.3120 0.143 Uiso 0.3333 1 calc R U P U 2
C52J C -0.2126(5) 0.3406(3) 0.3211(4) 0.089(4) Uiso 0.5 1 d D . P V 2
H52X H -0.2404 0.3314 0.3173 0.133 Uiso 0.5 1 calc R U P V 2
H52Y H -0.2054 0.3490 0.3078 0.133 Uiso 0.5 1 calc R U P V 2
H52Z H -0.2210 0.3497 0.3335 0.133 Uiso 0.5 1 calc R U P V 2
C53J C -0.1542(7) 0.3137(3) 0.3087(3) 0.089(4) Uiso 0.5 1 d D . P V 2
H53X H -0.1820 0.3045 0.3048 0.133 Uiso 0.5 1 calc R U P V 2
H53Y H -0.1252 0.3054 0.3132 0.133 Uiso 0.5 1 calc R U P V 2
H53Z H -0.1469 0.3221 0.2956 0.133 Uiso 0.5 1 calc R U P V 2
C54J C -0.1784(7) 0.3146(3) 0.3487(3) 0.089(4) Uiso 0.5 1 d D . P V 2
H54X H -0.2063 0.3054 0.3449 0.133 Uiso 0.5 1 calc R U P V 2
H54Y H -0.1866 0.3236 0.3612 0.133 Uiso 0.5 1 calc R U P V 2
H54Z H -0.1494 0.3063 0.3531 0.133 Uiso 0.5 1 calc R U P V 2
C58J C -0.1118(8) 0.4081(5) 0.2088(5) 0.119(5) Uiso 0.3333 1 d D . P W 2
H58O H -0.1020 0.4226 0.2106 0.178 Uiso 0.3333 1 calc R U P W 2
H58P H -0.1318 0.4039 0.2213 0.178 Uiso 0.3333 1 calc R U P W 2
H58Q H -0.1310 0.4064 0.1945 0.178 Uiso 0.3333 1 calc R U P W 2
C59J C -0.0357(9) 0.4007(6) 0.1887(2) 0.119(5) Uiso 0.3333 1 d D . P W 2
H59O H -0.0251 0.4151 0.1904 0.178 Uiso 0.3333 1 calc R U P W 2
H59P H -0.0559 0.3992 0.1747 0.178 Uiso 0.3333 1 calc R U P W 2
H59Q H -0.0068 0.3917 0.1881 0.178 Uiso 0.3333 1 calc R U P W 2
C60J C -0.0819(14) 0.3720(2) 0.2057(5) 0.119(5) Uiso 0.3333 1 d D . P W 2
H60O H -0.0526 0.3631 0.2054 0.178 Uiso 0.3333 1 calc R U P W 2
H60P H -0.1014 0.3704 0.1915 0.178 Uiso 0.3333 1 calc R U P W 2
H60Q H -0.1018 0.3679 0.2183 0.178 Uiso 0.3333 1 calc R U P W 2
O1K O 0.3961(2) 0.40012(11) 0.28957(16) 0.064(2) Uani 1 1 d . . . . .
O2K O 0.4247(3) 0.37795(11) 0.33145(17) 0.071(3) Uani 1 1 d . . . . .
H2K H 0.4129 0.3849 0.3203 0.106 Uiso 1 1 calc R U . . .
O3K O 0.4532(3) 0.41990(12) 0.34614(13) 0.065(2) Uani 1 1 d . . . . .
O4K O 0.4234(3) 0.44029(10) 0.30859(17) 0.067(3) Uani 1 1 d . . . . .
H4K H 0.4331 0.4338 0.3205 0.101 Uiso 1 1 calc R U . . .
N1K N 0.3253(4) 0.39033(15) 0.3214(2) 0.067(3) Uani 1 1 d . . . . .
N2K N 0.2992(4) 0.39751(14) 0.3387(2) 0.062(3) Uani 1 1 d . . . . .
N3K N 0.2807(3) 0.41609(15) 0.3333(2) 0.067(3) Uani 1 1 d . . . . .
N4K N 0.2941(3) 0.42084(15) 0.3121(2) 0.063(3) Uani 1 1 d . . . . .
N5K N 0.3717(4) 0.45233(16) 0.3593(2) 0.065(3) Uani 1 1 d . . . . .
N6K N 0.3729(4) 0.47005(16) 0.3716(2) 0.070(3) Uani 1 1 d . . . . .
N7K N 0.4044(4) 0.46872(17) 0.3888(2) 0.071(3) Uani 1 1 d . . . . .
N8K N 0.4253(4) 0.44982(17) 0.3888(2) 0.080(4) Uani 1 1 d . . . . .
C1K C 0.4242(4) 0.43496(16) 0.2615(2) 0.067(4) Uani 1 1 d D . . . .
H1KA H 0.4175 0.4422 0.2470 0.080 Uiso 1 1 calc R U . . .
H1KB H 0.3934 0.4351 0.2698 0.080 Uiso 1 1 calc R U . . .
C2K C 0.4378(3) 0.41251(17) 0.2566(2) 0.062(3) Uani 1 1 d D . . . .
C3K C 0.4269(3) 0.3967(2) 0.2709(2) 0.069(4) Uani 1 1 d . . . . .
C4K C 0.4438(4) 0.37646(17) 0.2689(2) 0.059(3) Uani 1 1 d D . . . .
C5K C 0.4731(5) 0.3726(2) 0.2514(3) 0.083(5) Uani 1 1 d . . . . .
H5K H 0.4855 0.3590 0.2494 0.100 Uiso 1 1 calc R U . . .
C6K C 0.4856(3) 0.3884(2) 0.23602(19) 0.086(5) Uani 1 1 d D . . . .
C7K C 0.4677(4) 0.4086(2) 0.2387(2) 0.071(4) Uani 1 1 d . . . . .
H7K H 0.4759 0.4194 0.2286 0.086 Uiso 1 1 calc R U . . .
C8K C 0.5184(4) 0.3831(2) 0.2164(2) 0.104(6) Uani 1 1 d D . . . .
C9K C 0.5282(9) 0.4027(3) 0.2029(4) 0.145(6) Uiso 0.75 1 d D . P X 1
H9KA H 0.5491 0.3993 0.1904 0.218 Uiso 0.75 1 calc R U P X 1
H9KB H 0.5448 0.4129 0.2128 0.218 Uiso 0.75 1 calc R U P X 1
H9KC H 0.4968 0.4084 0.1969 0.218 Uiso 0.75 1 calc R U P X 1
C10K C 0.5667(5) 0.3739(4) 0.2258(3) 0.145(6) Uiso 0.75 1 d D . P X 1
H13I H 0.5878 0.3705 0.2134 0.218 Uiso 0.75 1 calc R U P X 1
H13J H 0.5599 0.3613 0.2344 0.218 Uiso 0.75 1 calc R U P X 1
H13K H 0.5835 0.3840 0.2359 0.218 Uiso 0.75 1 calc R U P X 1
C11K C 0.4912(7) 0.3673(4) 0.2012(3) 0.145(6) Uiso 0.75 1 d D . P X 1
H13L H 0.5116 0.3636 0.1887 0.218 Uiso 0.75 1 calc R U P X 1
H13M H 0.4600 0.3732 0.1954 0.218 Uiso 0.75 1 calc R U P X 1
H13N H 0.4846 0.3548 0.2100 0.218 Uiso 0.75 1 calc R U P X 1
C12K C 0.3442(4) 0.40233(19) 0.2833(2) 0.062(4) Uani 1 1 d . . . . .
H12U H 0.3315 0.3899 0.2752 0.075 Uiso 1 1 calc R U . . .
H12V H 0.3382 0.4147 0.2737 0.075 Uiso 1 1 calc R U . . .
C13K C 0.3208(4) 0.40467(16) 0.3053(3) 0.061(4) Uani 1 1 d . . . . .
C14K C 0.4374(4) 0.35962(18) 0.2860(2) 0.071(4) Uani 1 1 d D . . . .
H14U H 0.4390 0.3460 0.2784 0.085 Uiso 1 1 calc R U . . .
H14V H 0.4043 0.3609 0.2921 0.085 Uiso 1 1 calc R U . . .
C15K C 0.4756(4) 0.36001(15) 0.3054(2) 0.074(4) Uani 1 1 d D . . . .
C16K C 0.4701(4) 0.36912(13) 0.3258(2) 0.071(4) Uani 1 1 d . . . . .
C17K C 0.5083(5) 0.37062(14) 0.3426(2) 0.070(4) Uani 1 1 d D . . . .
C18K C 0.5525(4) 0.36188(16) 0.3371(3) 0.078(5) Uani 1 1 d . . . . .
H18K H 0.5787 0.3625 0.3482 0.093 Uiso 1 1 calc R U . . .
C19K C 0.5620(3) 0.35231(13) 0.3171(2) 0.080(5) Uani 1 1 d D . . . .
C20K C 0.5236(5) 0.35146(16) 0.3012(2) 0.067(4) Uani 1 1 d . . . . .
H20K H 0.5286 0.3451 0.2871 0.081 Uiso 1 1 calc R U . . .
C21K C 0.6124(4) 0.34317(14) 0.31316(18) 0.081(4) Uani 1 1 d D . . . .
C22K C 0.6126(6) 0.3326(3) 0.2903(2) 0.140(9) Uani 1 1 d D . . . .
H26M H 0.6044 0.3428 0.2784 0.210 Uiso 1 1 calc R U . . .
H26N H 0.5882 0.3215 0.2896 0.210 Uiso 1 1 calc R U . . .
H26O H 0.6454 0.3269 0.2880 0.210 Uiso 1 1 calc R U . . .
C23K C 0.6519(4) 0.3598(2) 0.3142(3) 0.156(10) Uani 1 1 d D . . . .
H26P H 0.6444 0.3702 0.3025 0.234 Uiso 1 1 calc R U . . .
H26Q H 0.6840 0.3535 0.3116 0.234 Uiso 1 1 calc R U . . .
H26R H 0.6529 0.3664 0.3291 0.234 Uiso 1 1 calc R U . . .
C24K C 0.6259(6) 0.3271(2) 0.3312(3) 0.147(9) Uani 1 1 d D . . . .
H26S H 0.6585 0.3213 0.3285 0.220 Uiso 1 1 calc R U . . .
H26T H 0.6014 0.3159 0.3305 0.220 Uiso 1 1 calc R U . . .
H26U H 0.6264 0.3336 0.3461 0.220 Uiso 1 1 calc R U . . .
C25K C 0.5030(4) 0.38328(16) 0.3637(2) 0.073(4) Uani 1 1 d D . . . .
H25U H 0.4677 0.3854 0.3662 0.087 Uiso 1 1 calc R U . . .
H25V H 0.5178 0.3756 0.3768 0.087 Uiso 1 1 calc R U . . .
C26K C 0.5281(4) 0.40392(16) 0.36176(17) 0.068(4) Uani 1 1 d D . . . .
C27K C 0.5034(4) 0.42142(18) 0.35158(12) 0.072(4) Uani 1 1 d . . . . .
C28K C 0.5285(4) 0.43953(17) 0.34724(17) 0.069(4) Uani 1 1 d D . . . .
C29K C 0.5792(4) 0.4404(2) 0.35295(19) 0.079(5) Uani 1 1 d . . . . .
H29K H 0.5966 0.4528 0.3499 0.095 Uiso 1 1 calc R U . . .
C30K C 0.6052(3) 0.4239(2) 0.36291(16) 0.080(5) Uani 1 1 d D . . . .
C31K C 0.5785(5) 0.40634(18) 0.36693(18) 0.069(4) Uani 1 1 d . . . . .
H31K H 0.5955 0.3950 0.3738 0.083 Uiso 1 1 calc R U . . .
C32K C 0.6602(4) 0.42468(15) 0.36894(16) 0.084(5) Uani 1 1 d D . . . .
C33K C 0.6824(6) 0.4449(2) 0.3610(3) 0.098(4) Uiso 0.6667 1 d D . P Y 1
H37U H 0.6668 0.4566 0.3685 0.147 Uiso 0.6667 1 calc R U P Y 1
H37V H 0.6767 0.4462 0.3446 0.147 Uiso 0.6667 1 calc R U P Y 1
H37W H 0.7179 0.4450 0.3648 0.147 Uiso 0.6667 1 calc R U P Y 1
C34K C 0.6700(6) 0.4227(3) 0.39427(18) 0.098(4) Uiso 0.6667 1 d D . P Y 1
H37X H 0.6536 0.4341 0.4019 0.147 Uiso 0.6667 1 calc R U P Y 1
H37Y H 0.7055 0.4234 0.3978 0.147 Uiso 0.6667 1 calc R U P Y 1
H37Z H 0.6572 0.4094 0.3994 0.147 Uiso 0.6667 1 calc R U P Y 1
C35K C 0.6858(6) 0.4068(3) 0.3574(3) 0.098(4) Uiso 0.6667 1 d D . P Y 1
H39C H 0.7212 0.4073 0.3613 0.147 Uiso 0.6667 1 calc R U P Y 1
H39D H 0.6804 0.4080 0.3410 0.147 Uiso 0.6667 1 calc R U P Y 1
H39E H 0.6723 0.3936 0.3624 0.147 Uiso 0.6667 1 calc R U P Y 1
C36K C 0.4186(5) 0.41910(19) 0.3632(3) 0.069(4) Uani 1 1 d . . . . .
H36X H 0.4329 0.4113 0.3763 0.082 Uiso 1 1 calc R U . . .
H36Y H 0.3889 0.4116 0.3574 0.082 Uiso 1 1 calc R U . . .
C37K C 0.4045(4) 0.44014(18) 0.3706(3) 0.064(4) Uani 1 1 d . . . . .
C38K C 0.5029(4) 0.45801(17) 0.3363(2) 0.073(4) Uani 1 1 d D . . . .
H38U H 0.4686 0.4587 0.3412 0.087 Uiso 1 1 calc R U . . .
H38V H 0.5199 0.4708 0.3415 0.087 Uiso 1 1 calc R U . . .
C39K C 0.5024(4) 0.45704(14) 0.3110(2) 0.073(4) Uani 1 1 d D . . . .
C40K C 0.4632(4) 0.44816(10) 0.2983(3) 0.064(4) Uani 1 1 d . . . . .
C41K C 0.4635(4) 0.44698(14) 0.2753(3) 0.069(4) Uani 1 1 d D . . . .
C42K C 0.5041(4) 0.45506(16) 0.2640(3) 0.082(5) Uani 1 1 d . . . . .
H42M H 0.5038 0.4544 0.2480 0.099 Uiso 1 1 calc R U . . .
C43K C 0.5433(3) 0.46378(13) 0.2753(2) 0.080(4) Uani 1 1 d D . . . .
C44K C 0.5422(4) 0.46476(15) 0.2993(3) 0.078(5) Uani 1 1 d . . . . .
H44M H 0.5692 0.4708 0.3076 0.094 Uiso 1 1 calc R U . . .
C45K C 0.5874(3) 0.47295(13) 0.2640(2) 0.090(5) Uani 1 1 d D . . . .
C46K C 0.5806(5) 0.4711(3) 0.23842(19) 0.118(7) Uani 1 1 d D . . . .
H49U H 0.5783 0.4564 0.2342 0.176 Uiso 1 1 calc R U . . .
H49V H 0.6088 0.4773 0.2313 0.176 Uiso 1 1 calc R U . . .
H49W H 0.5503 0.4782 0.2333 0.176 Uiso 1 1 calc R U . . .
C47K C 0.5915(4) 0.49593(13) 0.2701(3) 0.110(7) Uani 1 1 d D . . . .
H49X H 0.6200 0.5020 0.2630 0.165 Uiso 1 1 calc R U . . .
H49Y H 0.5957 0.4974 0.2866 0.165 Uiso 1 1 calc R U . . .
H49Z H 0.5615 0.5031 0.2648 0.165 Uiso 1 1 calc R U . . .
C48K C 0.6346(3) 0.46201(19) 0.2720(3) 0.108(7) Uani 1 1 d D . . . .
H4:A H 0.6323 0.4473 0.2680 0.162 Uiso 1 1 calc R U . . .
H4:B H 0.6392 0.4634 0.2884 0.162 Uiso 1 1 calc R U . . .
H4:C H 0.6626 0.4682 0.2647 0.162 Uiso 1 1 calc R U . . .
C49K C 0.5641(13) 0.3969(8) 0.2182(7) 0.145(6) Uiso 0.25 1 d D . P X 2
H4:S H 0.5801 0.3955 0.2332 0.218 Uiso 0.25 1 calc R U P X 2
H4:T H 0.5545 0.4114 0.2156 0.218 Uiso 0.25 1 calc R U P X 2
H4:U H 0.5871 0.3927 0.2068 0.218 Uiso 0.25 1 calc R U P X 2
C50K C 0.533(2) 0.3604(3) 0.2178(8) 0.145(6) Uiso 0.25 1 d D . P X 2
H50R H 0.5036 0.3518 0.2186 0.218 Uiso 0.25 1 calc R U P X 2
H50S H 0.5547 0.3582 0.2313 0.218 Uiso 0.25 1 calc R U P X 2
H50T H 0.5508 0.3566 0.2044 0.218 Uiso 0.25 1 calc R U P X 2
C51K C 0.4896(11) 0.3873(10) 0.1942(2) 0.145(6) Uiso 0.25 1 d D . P X 2
H51R H 0.4624 0.3774 0.1923 0.218 Uiso 0.25 1 calc R U P X 2
H51S H 0.5115 0.3859 0.1816 0.218 Uiso 0.25 1 calc R U P X 2
H51T H 0.4763 0.4014 0.1943 0.218 Uiso 0.25 1 calc R U P X 2
C55K C 0.6876(7) 0.4342(5) 0.3497(4) 0.098(4) Uiso 0.3333 1 d D . P Y 2
H55R H 0.7229 0.4346 0.3537 0.147 Uiso 0.3333 1 calc R U P Y 2
H55S H 0.6755 0.4483 0.3468 0.147 Uiso 0.3333 1 calc R U P Y 2
H55T H 0.6819 0.4258 0.3360 0.147 Uiso 0.3333 1 calc R U P Y 2
C56K C 0.6701(7) 0.4378(5) 0.3900(4) 0.098(4) Uiso 0.3333 1 d D . P Y 2
H56R H 0.7055 0.4382 0.3938 0.147 Uiso 0.3333 1 calc R U P Y 2
H56S H 0.6530 0.4317 0.4026 0.147 Uiso 0.3333 1 calc R U P Y 2
H56T H 0.6580 0.4519 0.3872 0.147 Uiso 0.3333 1 calc R U P Y 2
C57K C 0.6801(8) 0.4029(2) 0.3734(6) 0.098(4) Uiso 0.3333 1 d D . P Y 2
H57R H 0.7155 0.4037 0.3774 0.147 Uiso 0.3333 1 calc R U P Y 2
H57S H 0.6746 0.3944 0.3599 0.147 Uiso 0.3333 1 calc R U P Y 2
H57T H 0.6631 0.3967 0.3860 0.147 Uiso 0.3333 1 calc R U P Y 2
O1L O 0.2630(3) 0.51667(14) 0.42593(15) 0.073(3) Uani 1 1 d . . . . .
O2L O 0.2359(4) 0.49168(13) 0.45936(18) 0.087(3) Uani 1 1 d . . . . .
H2L H 0.2459 0.5003 0.4498 0.131 Uiso 1 1 calc R U . . .
O3L O 0.1312(4) 0.49103(14) 0.4499(2) 0.094(3) Uani 1 1 d . . . . .
O4L O 0.1548(3) 0.51935(15) 0.41875(15) 0.086(3) Uani 1 1 d . . . . .
H4L H 0.1458 0.5112 0.4290 0.129 Uiso 1 1 calc R U . . .
N1L N 0.2962(4) 0.47450(17) 0.4170(2) 0.071(3) Uani 1 1 d . . . . .
N2L N 0.2807(4) 0.45734(17) 0.4063(2) 0.075(3) Uani 1 1 d . . . . .
N3L N 0.2602(4) 0.46203(15) 0.3859(2) 0.064(3) Uani 1 1 d . . . . .
N4L N 0.2629(3) 0.48255(14) 0.38317(18) 0.055(3) Uani 1 1 d . . . . .
N5L N 0.1381(6) 0.4657(2) 0.4099(4) 0.116(6) Uani 1 1 d . . . . .
N6L N 0.1246(5) 0.4676(2) 0.3889(3) 0.095(5) Uani 1 1 d . . . . .
N7L N 0.0784(4) 0.4706(2) 0.3857(3) 0.086(4) Uani 1 1 d . . . . .
N8L N 0.0580(6) 0.4724(3) 0.4061(3) 0.133(7) Uani 1 1 d . . . . .
C1L C 0.2126(4) 0.5529(2) 0.4076(2) 0.078(4) Uani 1 1 d D . . . .
H1LA H 0.2190 0.5637 0.3963 0.094 Uiso 1 1 calc R U . . .
H1LB H 0.2152 0.5393 0.4000 0.094 Uiso 1 1 calc R U . . .
C2L C 0.2521(4) 0.5542(2) 0.42625(19) 0.073(4) Uani 1 1 d D . . . .
C3L C 0.2734(3) 0.5363(2) 0.43518(19) 0.071(4) Uani 1 1 d . . . . .
C4L C 0.3063(4) 0.53665(19) 0.4539(2) 0.074(4) Uani 1 1 d D . . . .
C5L C 0.3171(4) 0.5560(2) 0.4634(2) 0.077(4) Uani 1 1 d . . . . .
H5L H 0.3394 0.5565 0.4762 0.093 Uiso 1 1 calc R U . . .
C6L C 0.2969(4) 0.57478(17) 0.4553(2) 0.081(4) Uani 1 1 d D . . . .
C7L C 0.2652(4) 0.5725(2) 0.4369(2) 0.080(4) Uani 1 1 d . . . . .
H7L H 0.2506 0.5848 0.4309 0.096 Uiso 1 1 calc R U . . .
C8L C 0.3115(4) 0.59539(18) 0.46660(19) 0.103(6) Uani 1 1 d D . . . .
C9L C 0.2890(7) 0.6134(2) 0.4531(3) 0.108(4) Uiso 0.75 1 d D . P Z 1
H9LA H 0.2985 0.6265 0.4605 0.162 Uiso 0.75 1 calc R U P Z 1
H9LB H 0.2531 0.6121 0.4523 0.162 Uiso 0.75 1 calc R U P Z 1
H9LC H 0.3011 0.6132 0.4378 0.162 Uiso 0.75 1 calc R U P Z 1
C10L C 0.2947(7) 0.5959(3) 0.4907(2) 0.108(4) Uiso 0.75 1 d D . P Z 1
H13O H 0.3042 0.6091 0.4977 0.162 Uiso 0.75 1 calc R U P Z 1
H13P H 0.3104 0.5845 0.4993 0.162 Uiso 0.75 1 calc R U P Z 1
H13Q H 0.2589 0.5943 0.4905 0.162 Uiso 0.75 1 calc R U P Z 1
C11L C 0.3677(4) 0.5971(3) 0.4668(3) 0.108(4) Uiso 0.75 1 d D . P Z 1
H13R H 0.3781 0.6102 0.4740 0.162 Uiso 0.75 1 calc R U P Z 1
H13S H 0.3785 0.5968 0.4513 0.162 Uiso 0.75 1 calc R U P Z 1
H13T H 0.3825 0.5855 0.4753 0.162 Uiso 0.75 1 calc R U P Z 1
C12L C 0.2968(4) 0.51195(19) 0.4069(3) 0.066(4) Uani 1 1 d . . . . .
H12W H 0.2890 0.5207 0.3935 0.080 Uiso 1 1 calc R U . . .
H12X H 0.3319 0.5138 0.4118 0.080 Uiso 1 1 calc R U . . .
C13L C 0.2854(4) 0.49016(19) 0.4024(3) 0.063(4) Uani 1 1 d . . . . .
C14L C 0.3263(5) 0.5173(2) 0.4653(2) 0.079(4) Uani 1 1 d D . . . .
H14W H 0.3599 0.5202 0.4717 0.095 Uiso 1 1 calc R U . . .
H14X H 0.3290 0.5063 0.4537 0.095 Uiso 1 1 calc R U . . .
C15L C 0.2950(4) 0.50935(17) 0.4839(2) 0.073(4) Uani 1 1 d D . . . .
C16L C 0.2519(5) 0.49786(15) 0.4810(3) 0.080(4) Uani 1 1 d . . . . .
C17L C 0.2231(4) 0.49208(17) 0.4983(3) 0.074(4) Uani 1 1 d D . . . .
C18L C 0.2385(5) 0.4981(2) 0.5199(3) 0.087(5) Uani 1 1 d . . . . .
H18L H 0.2188 0.4940 0.5319 0.105 Uiso 1 1 calc R U . . .
C19L C 0.2790(5) 0.50912(17) 0.5252(2) 0.096(6) Uani 1 1 d D . . . .
C20L C 0.3082(4) 0.51502(19) 0.5064(3) 0.080(4) Uani 1 1 d . . . . .
H20L H 0.3372 0.5230 0.5093 0.096 Uiso 1 1 calc R U . . .
C21L C 0.2968(4) 0.51560(17) 0.5491(2) 0.126(8) Uani 1 1 d D . . . .
C22L C 0.3433(7) 0.5031(4) 0.5555(3) 0.114(5) Uiso 0.5 1 d D . P A 1
H26V H 0.3554 0.5068 0.5708 0.170 Uiso 0.5 1 calc R U P A 1
H26W H 0.3687 0.5061 0.5448 0.170 Uiso 0.5 1 calc R U P A 1
H26X H 0.3355 0.4882 0.5550 0.170 Uiso 0.5 1 calc R U P A 1
C23L C 0.2574(7) 0.5110(4) 0.5658(3) 0.114(5) Uiso 0.5 1 d D . P A 1
H26Y H 0.2692 0.5151 0.5810 0.170 Uiso 0.5 1 calc R U P A 1
H26Z H 0.2500 0.4962 0.5656 0.170 Uiso 0.5 1 calc R U P A 1
H27A H 0.2274 0.5188 0.5615 0.170 Uiso 0.5 1 calc R U P A 1
C24L C 0.3094(10) 0.5386(2) 0.5493(3) 0.114(5) Uiso 0.5 1 d D . P A 1
H27B H 0.3207 0.5428 0.5645 0.170 Uiso 0.5 1 calc R U P A 1
H27C H 0.2801 0.5466 0.5446 0.170 Uiso 0.5 1 calc R U P A 1
H27D H 0.3355 0.5412 0.5388 0.170 Uiso 0.5 1 calc R U P A 1
C25L C 0.1742(4) 0.4811(2) 0.4936(3) 0.077(4) Uani 1 1 d D . . . .
H25W H 0.1768 0.4721 0.4802 0.093 Uiso 1 1 calc R U . . .
H25X H 0.1676 0.4720 0.5066 0.093 Uiso 1 1 calc R U . . .
C26L C 0.1313(4) 0.49559(18) 0.4897(3) 0.078(4) Uani 1 1 d D . . . .
C27L C 0.1130(4) 0.50056(18) 0.4685(3) 0.083(5) Uani 1 1 d . . . . .
C28L C 0.0756(5) 0.5154(2) 0.4645(3) 0.079(5) Uani 1 1 d D . . . .
C29L C 0.0570(5) 0.5250(2) 0.4831(3) 0.094(5) Uani 1 1 d . . . . .
H29L H 0.0318 0.5350 0.4806 0.113 Uiso 1 1 calc R U . . .
C30L C 0.0730(3) 0.52096(16) 0.50511(19) 0.081(5) Uani 1 1 d D . . . .
C31L C 0.1112(5) 0.5059(2) 0.5078(3) 0.081(4) Uani 1 1 d . . . . .
H31L H 0.1235 0.5026 0.5227 0.097 Uiso 1 1 calc R U . . .
C32L C 0.0522(3) 0.53180(15) 0.5255(2) 0.084(5) Uani 1 1 d D . . . .
C33L C 0.0027(4) 0.5416(2) 0.5186(3) 0.127(8) Uani 1 1 d D . . . .
H39F H -0.0108 0.5485 0.5317 0.190 Uiso 1 1 calc R U . . .
H39G H -0.0202 0.5308 0.5131 0.190 Uiso 1 1 calc R U . . .
H39H H 0.0072 0.5517 0.5066 0.190 Uiso 1 1 calc R U . . .
C34L C 0.0452(4) 0.5161(2) 0.54426(19) 0.085(5) Uani 1 1 d D . . . .
H39I H 0.0317 0.5230 0.5573 0.127 Uiso 1 1 calc R U . . .
H39J H 0.0770 0.5098 0.5487 0.127 Uiso 1 1 calc R U . . .
H39K H 0.0223 0.5052 0.5388 0.127 Uiso 1 1 calc R U . . .
C35L C 0.0880(5) 0.54863(19) 0.5339(2) 0.120(7) Uani 1 1 d D . . . .
H39L H 0.0748 0.5557 0.5469 0.180 Uiso 1 1 calc R U . . .
H39M H 0.0924 0.5587 0.5218 0.180 Uiso 1 1 calc R U . . .
H39N H 0.1198 0.5423 0.5383 0.180 Uiso 1 1 calc R U . . .
C36L C 0.0998(8) 0.4721(3) 0.4451(4) 0.125(7) Uani 1 1 d . U . . .
H36Z H 0.1138 0.4599 0.4533 0.150 Uiso 1 1 calc R U . . .
H37C H 0.0659 0.4744 0.4499 0.150 Uiso 1 1 calc R U . . .
C37L C 0.0997(5) 0.4687(2) 0.4206(3) 0.072(4) Uani 1 1 d . . . . .
C38L C 0.0602(5) 0.5223(2) 0.4408(2) 0.091(5) Uani 1 1 d D . . . .
H38W H 0.0627 0.5103 0.4306 0.109 Uiso 1 1 calc R U . . .
H38X H 0.0250 0.5264 0.4407 0.109 Uiso 1 1 calc R U . . .
C39L C 0.0890(5) 0.5401(2) 0.43130(19) 0.079(5) Uani 1 1 d D . . . .
C40L C 0.1347(5) 0.5383(2) 0.42166(15) 0.076(4) Uani 1 1 d . . . . .
C41L C 0.1608(4) 0.5554(2) 0.41497(17) 0.066(4) Uani 1 1 d D . . . .
C42L C 0.1388(5) 0.5753(2) 0.41809(19) 0.070(4) Uani 1 1 d . . . . .
H42N H 0.1558 0.5873 0.4135 0.085 Uiso 1 1 calc R U . . .
C43L C 0.0939(4) 0.57764(15) 0.42753(16) 0.073(4) Uani 1 1 d D . . . .
C44L C 0.0711(5) 0.5598(2) 0.43367(19) 0.075(4) Uani 1 1 d . . . . .
H44N H 0.0400 0.5611 0.4402 0.091 Uiso 1 1 calc R U . . .
C45L C 0.0741(4) 0.59965(17) 0.42987(16) 0.087(5) Uani 1 1 d D . . . .
C46L C 0.0238(5) 0.5993(3) 0.4401(3) 0.107(4) Uiso 0.75 1 d D . P B 1
H4:D H 0.0116 0.6135 0.4415 0.161 Uiso 0.75 1 calc R U P B 1
H4:E H 0.0268 0.5928 0.4551 0.161 Uiso 0.75 1 calc R U P B 1
H4:F H 0.0008 0.5912 0.4304 0.161 Uiso 0.75 1 calc R U P B 1
C47L C 0.1095(6) 0.6126(2) 0.4446(3) 0.107(4) Uiso 0.75 1 d D . P B 1
H4:G H 0.0965 0.6267 0.4459 0.161 Uiso 0.75 1 calc R U P B 1
H4:H H 0.1416 0.6131 0.4377 0.161 Uiso 0.75 1 calc R U P B 1
H4:I H 0.1133 0.6064 0.4596 0.161 Uiso 0.75 1 calc R U P B 1
C48L C 0.0687(7) 0.6094(2) 0.4064(2) 0.107(4) Uiso 0.75 1 d D . P B 1
H4:J H 0.0561 0.6236 0.4077 0.161 Uiso 0.75 1 calc R U P B 1
H4:K H 0.0456 0.6012 0.3969 0.161 Uiso 0.75 1 calc R U P B 1
H4:L H 0.1008 0.6097 0.3996 0.161 Uiso 0.75 1 calc R U P B 1
C49L C 0.2668(8) 0.6097(4) 0.4662(8) 0.108(4) Uiso 0.25 1 d D . P Z 2
H4;H H 0.2760 0.6229 0.4734 0.162 Uiso 0.25 1 calc R U P Z 2
H4;I H 0.2404 0.6032 0.4744 0.162 Uiso 0.25 1 calc R U P Z 2
H4;J H 0.2553 0.6122 0.4505 0.162 Uiso 0.25 1 calc R U P Z 2
C50L C 0.3292(17) 0.5914(4) 0.4910(3) 0.108(4) Uiso 0.25 1 d D . P Z 2
H50O H 0.3384 0.6046 0.4982 0.162 Uiso 0.25 1 calc R U P Z 2
H50P H 0.3579 0.5822 0.4912 0.162 Uiso 0.25 1 calc R U P Z 2
H50Q H 0.3028 0.5849 0.4991 0.162 Uiso 0.25 1 calc R U P Z 2
C51L C 0.3526(13) 0.6054(4) 0.4538(6) 0.108(4) Uiso 0.25 1 d D . P Z 2
H51O H 0.3619 0.6186 0.4610 0.162 Uiso 0.25 1 calc R U P Z 2
H51P H 0.3411 0.6080 0.4382 0.162 Uiso 0.25 1 calc R U P Z 2
H51Q H 0.3812 0.5962 0.4541 0.162 Uiso 0.25 1 calc R U P Z 2
C52L C 0.3517(4) 0.5110(4) 0.5524(3) 0.114(5) Uiso 0.5 1 d D . P A 2
H55U H 0.3633 0.5150 0.5676 0.170 Uiso 0.5 1 calc R U P A 2
H55V H 0.3698 0.5189 0.5413 0.170 Uiso 0.5 1 calc R U P A 2
H55W H 0.3574 0.4962 0.5502 0.170 Uiso 0.5 1 calc R U P A 2
C53L C 0.2685(9) 0.5030(4) 0.5661(3) 0.114(5) Uiso 0.5 1 d D . P A 2
H55X H 0.2796 0.5070 0.5815 0.170 Uiso 0.5 1 calc R U P A 2
H55Y H 0.2747 0.4882 0.5639 0.170 Uiso 0.5 1 calc R U P A 2
H55Z H 0.2332 0.5058 0.5639 0.170 Uiso 0.5 1 calc R U P A 2
C54L C 0.2871(10) 0.5386(2) 0.5524(3) 0.114(5) Uiso 0.5 1 d D . P A 2
H56U H 0.2983 0.5427 0.5677 0.170 Uiso 0.5 1 calc R U P A 2
H56V H 0.2517 0.5413 0.5503 0.170 Uiso 0.5 1 calc R U P A 2
H56W H 0.3049 0.5466 0.5414 0.170 Uiso 0.5 1 calc R U P A 2
C58L C 0.0590(17) 0.6032(4) 0.4540(3) 0.107(4) Uiso 0.25 1 d D . P B 2
H58R H 0.0464 0.6173 0.4555 0.161 Uiso 0.25 1 calc R U P B 2
H58S H 0.0876 0.6012 0.4645 0.161 Uiso 0.25 1 calc R U P B 2
H58T H 0.0332 0.5932 0.4576 0.161 Uiso 0.25 1 calc R U P B 2
C59L C 0.1140(9) 0.6152(3) 0.4245(8) 0.107(4) Uiso 0.25 1 d D . P B 2
H59R H 0.1012 0.6293 0.4260 0.161 Uiso 0.25 1 calc R U P B 2
H59S H 0.1241 0.6131 0.4090 0.161 Uiso 0.25 1 calc R U P B 2
H59T H 0.1425 0.6134 0.4350 0.161 Uiso 0.25 1 calc R U P B 2
C60L C 0.0297(11) 0.6029(4) 0.4137(6) 0.107(4) Uiso 0.25 1 d D . P B 2
H60R H 0.0174 0.6171 0.4153 0.161 Uiso 0.25 1 calc R U P B 2
H60S H 0.0037 0.5931 0.4173 0.161 Uiso 0.25 1 calc R U P B 2
H60T H 0.0393 0.6007 0.3982 0.161 Uiso 0.25 1 calc R U P B 2
O1M O 0.0555(4) 0.82052(15) 0.08629(19) 0.096(3) Uani 1 1 d . U . . .
O2M O -0.0484(4) 0.79457(17) 0.07833(18) 0.105(4) Uani 1 1 d . U . . .
H2M H -0.0532 0.7855 0.0680 0.157 Uiso 1 1 calc R U . . .
O3M O -0.0459(4) 0.76427(15) 0.0472(2) 0.100(3) Uani 1 1 d . U . . .
O4M O 0.0392(4) 0.79709(18) 0.0460(2) 0.114(4) Uani 1 1 d . U . . .
H4M H 0.0453 0.8051 0.0572 0.170 Uiso 1 1 calc R U . . .
C1M C 0.0897(5) 0.8377(3) 0.0458(3) 0.124(7) Uani 1 1 d D U . . .
H1MA H 0.1094 0.8295 0.0571 0.149 Uiso 1 1 calc R U . . .
H1MB H 0.1090 0.8501 0.0421 0.149 Uiso 1 1 calc R U . . .
C2M C 0.0423(4) 0.84442(17) 0.05599(19) 0.095(5) Uani 1 1 d DG U . . .
C3M C 0.0267(4) 0.83554(13) 0.07566(18) 0.095(5) Uani 1 1 d G U . . .
C4M C -0.0174(4) 0.84192(16) 0.08439(17) 0.096(5) Uani 1 1 d DG U . . .
C5M C -0.0460(3) 0.85716(16) 0.07345(19) 0.096(5) Uani 1 1 d G U . . .
H5M H -0.0761 0.8615 0.0795 0.116 Uiso 1 1 calc R U . . .
C6M C -0.0305(4) 0.86601(13) 0.05377(17) 0.101(5) Uani 1 1 d DG U . . .
C7M C 0.0136(4) 0.85966(16) 0.04507(17) 0.107(6) Uani 1 1 d G U . . .
H7M H 0.0244 0.8657 0.0316 0.128 Uiso 1 1 calc R U . . .
C8M C -0.0643(4) 0.88246(17) 0.0426(2) 0.116(6) Uani 1 1 d D U . . .
C9M C -0.0424(7) 0.8898(3) 0.0208(2) 0.158(9) Uani 1 1 d D U . . .
H9MA H -0.0640 0.9003 0.0137 0.236 Uiso 1 1 calc R U . . .
H9MB H -0.0394 0.8780 0.0106 0.236 Uiso 1 1 calc R U . . .
H9MC H -0.0098 0.8958 0.0242 0.236 Uiso 1 1 calc R U . . .
C10M C -0.1145(4) 0.8724(3) 0.0372(3) 0.155(9) Uani 1 1 d D U . . .
H13U H -0.1369 0.8826 0.0301 0.232 Uiso 1 1 calc R U . . .
H13V H -0.1282 0.8674 0.0512 0.232 Uiso 1 1 calc R U . . .
H13W H -0.1105 0.8607 0.0269 0.232 Uiso 1 1 calc R U . . .
C11M C -0.0700(7) 0.9005(2) 0.0589(3) 0.142(8) Uani 1 1 d D U . . .
H13X H -0.0916 0.9110 0.0518 0.213 Uiso 1 1 calc R U . . .
H13Y H -0.0376 0.9066 0.0626 0.213 Uiso 1 1 calc R U . . .
H13Z H -0.0843 0.8955 0.0727 0.213 Uiso 1 1 calc R U . . .
C12M C 0.0918(6) 0.8277(3) 0.1034(3) 0.095(5) Uani 1 1 d . U . . .
H12Y H 0.0769 0.8291 0.1182 0.114 Uiso 1 1 calc R U . . .
H12Z H 0.1057 0.8413 0.0991 0.114 Uiso 1 1 calc R U . . .
C13M C 0.1296(4) 0.81165(17) 0.1041(2) 0.086(4) Uani 1 1 d G U . . .
N1M N 0.1786(4) 0.81543(16) 0.1055(2) 0.103(4) Uani 1 1 d G U . . .
N2M N 0.2024(4) 0.79703(18) 0.1056(2) 0.112(5) Uani 1 1 d G U . . .
N3M N 0.1680(4) 0.78189(15) 0.1043(2) 0.098(4) Uani 1 1 d G U . . .
N4M N 0.1230(4) 0.79091(17) 0.1034(2) 0.101(4) Uani 1 1 d G U . . .
C14M C -0.0392(5) 0.8304(3) 0.1038(2) 0.105(6) Uani 1 1 d D U . . .
H14Y H -0.0177 0.8187 0.1085 0.125 Uiso 1 1 calc R U . . .
H14Z H -0.0424 0.8398 0.1168 0.125 Uiso 1 1 calc R U . . .
C15M C -0.0893(4) 0.82260(17) 0.09554(18) 0.105(6) Uani 1 1 d DG U . . .
C16M C -0.0920(4) 0.80520(15) 0.08157(15) 0.087(5) Uani 1 1 d G U . . .
C17M C -0.1374(4) 0.79912(16) 0.07150(18) 0.092(5) Uani 1 1 d DG U . . .
C18M C -0.1801(4) 0.81039(18) 0.0753(2) 0.123(7) Uani 1 1 d G U . . .
H18M H -0.2108 0.8062 0.0684 0.148 Uiso 1 1 calc R U . . .
C19M C -0.1774(4) 0.82776(17) 0.08932(18) 0.111(6) Uani 1 1 d DG U . . .
C20M C -0.1320(5) 0.83389(17) 0.09942(19) 0.110(6) Uani 1 1 d G U . . .
H20M H -0.1303 0.8457 0.1089 0.132 Uiso 1 1 calc R U . . .
C21M C -0.2246(5) 0.8397(2) 0.0932(2) 0.146(9) Uani 1 1 d D U . . .
C22M C -0.2155(10) 0.8560(4) 0.1114(5) 0.33(2) Uani 1 1 d D U . . .
H27E H -0.2461 0.8635 0.1137 0.492 Uiso 1 1 calc R U . . .
H27F H -0.1903 0.8657 0.1067 0.492 Uiso 1 1 calc R U . . .
H27G H -0.2042 0.8492 0.1255 0.492 Uiso 1 1 calc R U . . .
C23M C -0.2433(9) 0.8505(5) 0.0716(4) 0.32(2) Uani 1 1 d D U . . .
H27H H -0.2739 0.8579 0.0744 0.483 Uiso 1 1 calc R U . . .
H27I H -0.2494 0.8401 0.0597 0.483 Uiso 1 1 calc R U . . .
H27J H -0.2185 0.8604 0.0668 0.483 Uiso 1 1 calc R U . . .
C24M C -0.2646(6) 0.8250(4) 0.1005(5) 0.248(17) Uani 1 1 d D U . . .
H27K H -0.2949 0.8329 0.1027 0.371 Uiso 1 1 calc R U . . .
H27L H -0.2539 0.8184 0.1148 0.371 Uiso 1 1 calc R U . . .
H27M H -0.2707 0.8144 0.0889 0.371 Uiso 1 1 calc R U . . .
C25M C -0.1389(6) 0.7810(2) 0.0555(2) 0.107(6) Uani 1 1 d D U . . .
H25Y H -0.1737 0.7770 0.0523 0.129 Uiso 1 1 calc R U . . .
H25Z H -0.1220 0.7691 0.0629 0.129 Uiso 1 1 calc R U . . .
C26M C -0.1152(4) 0.78535(18) 0.03341(19) 0.109(6) Uani 1 1 d DG U . . .
C27M C -0.0681(4) 0.77709(13) 0.0309(2) 0.105(6) Uani 1 1 d G U . . .
C28M C -0.0427(4) 0.78168(19) 0.0118(2) 0.119(7) Uani 1 1 d DG U . . .
C29M C -0.0643(4) 0.7946(2) -0.0048(2) 0.152(9) Uani 1 1 d DG U . . .
H29M H -0.0470 0.7978 -0.0179 0.183 Uiso 1 1 calc R U . . .
C30M C -0.1114(4) 0.80287(17) -0.00232(19) 0.143(8) Uani 1 1 d DG U . . .
C31M C -0.1368(4) 0.79827(19) 0.01678(19) 0.129(7) Uani 1 1 d DG U . . .
H31M H -0.1687 0.8039 0.0186 0.155 Uiso 1 1 calc R U . . .
C32M C -0.1340(6) 0.8171(2) -0.0209(3) 0.258(19) Uani 1 1 d D U . . .
C33M C -0.1795(7) 0.8276(3) -0.0121(4) 0.180(11) Uani 1 1 d D U . . .
H39O H -0.1942 0.8367 -0.0239 0.269 Uiso 1 1 calc R U . . .
H39P H -0.1702 0.8358 0.0013 0.269 Uiso 1 1 calc R U . . .
H39Q H -0.2036 0.8170 -0.0082 0.269 Uiso 1 1 calc R U . . .
C34M C -0.0960(8) 0.8335(3) -0.0266(4) 0.28(2) Uani 1 1 d D U . . .
H39R H -0.1099 0.8426 -0.0385 0.427 Uiso 1 1 calc R U . . .
H39S H -0.0665 0.8267 -0.0318 0.427 Uiso 1 1 calc R U . . .
H39T H -0.0873 0.8417 -0.0131 0.427 Uiso 1 1 calc R U . . .
C35M C -0.1477(12) 0.8043(4) -0.0418(3) 0.36(3) Uani 1 1 d D U . . .
H39U H -0.1619 0.8133 -0.0536 0.546 Uiso 1 1 calc R U . . .
H39V H -0.1719 0.7937 -0.0380 0.546 Uiso 1 1 calc R U . . .
H39W H -0.1182 0.7975 -0.0471 0.546 Uiso 1 1 calc R U . . .
C36M C -0.0589(6) 0.7430(3) 0.0466(3) 0.097(5) Uani 1 1 d . U . . .
H37D H -0.0925 0.7416 0.0396 0.116 Uiso 1 1 calc R U . . .
H37E H -0.0597 0.7378 0.0623 0.116 Uiso 1 1 calc R U . . .
C37M C -0.0263(5) 0.7305(2) 0.0345(2) 0.105(6) Uani 1 1 d G U . . .
N5M N -0.0311(5) 0.7237(2) 0.0128(2) 0.118(5) Uani 1 1 d G U . . .
N6M N 0.0126(6) 0.7147(2) 0.0076(2) 0.151(7) Uani 1 1 d G U . . .
N7M N 0.0445(4) 0.71593(19) 0.0262(3) 0.113(5) Uani 1 1 d G U . . .
N8M N 0.0204(5) 0.7256(2) 0.0428(2) 0.107(5) Uani 1 1 d G U . . .
C38M C 0.0101(5) 0.7762(3) 0.0085(4) 0.132(8) Uani 1 1 d D U . . .
H38Y H 0.0121 0.7683 -0.0057 0.159 Uiso 1 1 calc R U . . .
H38Z H 0.0222 0.7672 0.0211 0.159 Uiso 1 1 calc R U . . .
C39M C 0.0431(5) 0.7949(2) 0.0075(3) 0.127(7) Uani 1 1 d DG U . . .
C40M C 0.0553(4) 0.8063(2) 0.0265(2) 0.113(6) Uani 1 1 d G U . . .
C41M C 0.0807(5) 0.8248(2) 0.0247(3) 0.129(7) Uani 1 1 d DG U . . .
C42M C 0.0939(5) 0.8317(2) 0.0041(3) 0.151(9) Uani 1 1 d G U . . .
H42O H 0.1113 0.8444 0.0028 0.182 Uiso 1 1 calc R U . . .
C43M C 0.0817(5) 0.8202(3) -0.0149(3) 0.163(10) Uani 1 1 d DG U . . .
C44M C 0.0563(5) 0.8017(3) -0.0132(3) 0.156(9) Uani 1 1 d G U . . .
H44O H 0.0480 0.7939 -0.0264 0.187 Uiso 1 1 calc R U . . .
C45M C 0.0973(6) 0.8286(3) -0.0377(3) 0.234(17) Uani 1 1 d D U . . .
C46M C 0.1199(12) 0.8111(4) -0.0512(4) 0.30(2) Uani 1 1 d D U . . .
H4:M H 0.1294 0.8165 -0.0658 0.448 Uiso 1 1 calc R U . . .
H4:N H 0.0958 0.8000 -0.0535 0.448 Uiso 1 1 calc R U . . .
H4:O H 0.1491 0.8058 -0.0428 0.448 Uiso 1 1 calc R U . . .
C47M C 0.0523(9) 0.8372(6) -0.0508(4) 0.33(3) Uani 1 1 d D U . . .
H4:P H 0.0621 0.8424 -0.0655 0.496 Uiso 1 1 calc R U . . .
H4:Q H 0.0382 0.8485 -0.0423 0.496 Uiso 1 1 calc R U . . .
H4:R H 0.0278 0.8262 -0.0531 0.496 Uiso 1 1 calc R U . . .
C48M C 0.1353(11) 0.8457(4) -0.0336(6) 0.39(3) Uani 1 1 d D U . . .
H4;K H 0.1453 0.8511 -0.0482 0.592 Uiso 1 1 calc R U . . .
H4;L H 0.1641 0.8401 -0.0252 0.592 Uiso 1 1 calc R U . . .
H4;M H 0.1209 0.8569 -0.0250 0.592 Uiso 1 1 calc R U . . .
O01A O -0.1507(10) 0.7380(4) 0.2750(4) 0.291(13) Uani 1 1 d D U . . .
H01A H -0.1460 0.7484 0.2837 0.437 Uiso 1 1 calc R U . . .
C01A C -0.1115(9) 0.7366(4) 0.2601(5) 0.196(13) Uani 1 1 d D U . . .
H01M H -0.0800 0.7349 0.2691 0.235 Uiso 1 1 calc R U . . .
H01N H -0.1095 0.7496 0.2514 0.235 Uiso 1 1 calc R U . . .
C02A C -0.1180(8) 0.7187(3) 0.2442(3) 0.140(8) Uani 1 1 d D U . . .
H02K H -0.0901 0.7182 0.2343 0.211 Uiso 1 1 calc R U . . .
H02L H -0.1487 0.7205 0.2350 0.211 Uiso 1 1 calc R U . . .
H02M H -0.1195 0.7058 0.2528 0.211 Uiso 1 1 calc R U . . .
O01B O 0.0265(12) 0.5174(4) 0.0143(6) 0.321(13) Uani 1 1 d D U . . .
H01B H 0.0132 0.5071 0.0076 0.481 Uiso 1 1 calc R U . . .
C01B C 0.0097(17) 0.5360(6) 0.0036(5) 0.30(2) Uani 1 1 d D U . . .
H01O H -0.0258 0.5347 -0.0007 0.357 Uiso 1 1 calc R U . . .
H01P H 0.0276 0.5381 -0.0103 0.357 Uiso 1 1 calc R U . . .
C02B C 0.0174(17) 0.5544(4) 0.0188(8) 0.321(13) Uani 1 1 d D U . . .
H02N H 0.0058 0.5669 0.0108 0.481 Uiso 1 1 calc R U . . .
H02O H 0.0525 0.5558 0.0230 0.481 Uiso 1 1 calc R U . . .
H02P H -0.0011 0.5525 0.0324 0.481 Uiso 1 1 calc R U . . .
O01C O 0.5749(9) 0.6946(4) 0.1429(4) 0.288(13) Uani 1 1 d D U . . .
H01C H 0.5518 0.6991 0.1341 0.431 Uiso 1 1 calc R U . . .
C01C C 0.5575(10) 0.6776(3) 0.1555(5) 0.198(13) Uani 1 1 d D U . . .
H01Q H 0.5844 0.6725 0.1659 0.238 Uiso 1 1 calc R U . . .
H01R H 0.5481 0.6661 0.1451 0.238 Uiso 1 1 calc R U . . .
C02C C 0.5142(8) 0.6834(3) 0.1688(4) 0.127(7) Uani 1 1 d D U . . .
H02Q H 0.5028 0.6712 0.1769 0.191 Uiso 1 1 calc R U . . .
H02R H 0.4876 0.6885 0.1585 0.191 Uiso 1 1 calc R U . . .
H02S H 0.5238 0.6943 0.1796 0.191 Uiso 1 1 calc R U . . .
O01D O -0.2468(5) 0.53902(19) 0.1780(3) 0.142(5) Uani 1 1 d D U . . .
H01D H -0.2670 0.5356 0.1673 0.213 Uiso 1 1 calc R U . . .
C01D C -0.2205(5) 0.5571(2) 0.1717(3) 0.103(6) Uani 1 1 d D U . . .
H01S H -0.1953 0.5532 0.1610 0.124 Uiso 1 1 calc R U . . .
H01T H -0.2034 0.5631 0.1853 0.124 Uiso 1 1 calc R U . . .
C02D C -0.2548(8) 0.5729(3) 0.1610(5) 0.182(11) Uani 1 1 d D U . . .
H02T H -0.2359 0.5852 0.1571 0.273 Uiso 1 1 calc R U . . .
H02U H -0.2797 0.5768 0.1717 0.273 Uiso 1 1 calc R U . . .
H02V H -0.2710 0.5671 0.1474 0.273 Uiso 1 1 calc R U . . .
O01E O 0.4198(12) 0.5317(5) 0.0714(5) 0.39(2) Uani 1 1 d D U . . .
H01E H 0.3969 0.5406 0.0725 0.585 Uiso 1 1 calc R U . . .
C01E C 0.4258(8) 0.5205(4) 0.0919(4) 0.142(8) Uani 1 1 d D U . . .
H01U H 0.3947 0.5133 0.0949 0.170 Uiso 1 1 calc R U . . .
H01V H 0.4332 0.5303 0.1044 0.170 Uiso 1 1 calc R U . . .
C02E C 0.4667(10) 0.5049(4) 0.0911(5) 0.209(13) Uani 1 1 d D U . . .
H02W H 0.4700 0.4975 0.1055 0.313 Uiso 1 1 calc R U . . .
H02X H 0.4977 0.5120 0.0882 0.313 Uiso 1 1 calc R U . . .
H02Y H 0.4592 0.4949 0.0789 0.313 Uiso 1 1 calc R U . . .
O01F O 0.3048(14) 0.7337(5) 0.3506(5) 0.345(17) Uani 1 1 d D U . . .
H01F H 0.3353 0.7331 0.3482 0.518 Uiso 1 1 calc R U . . .
C01F C 0.2829(18) 0.7140(5) 0.3464(4) 0.33(3) Uani 1 1 d D U . . .
H01W H 0.2483 0.7144 0.3508 0.398 Uiso 1 1 calc R U . . .
H01X H 0.3006 0.7035 0.3558 0.398 Uiso 1 1 calc R U . . .
C02F C 0.2843(8) 0.7080(3) 0.3221(4) 0.131(8) Uani 1 1 d D U . . .
H02Z H 0.2669 0.6948 0.3196 0.196 Uiso 1 1 calc R U . . .
H03A H 0.3186 0.7065 0.3179 0.196 Uiso 1 1 calc R U . . .
H03B H 0.2682 0.7188 0.3127 0.196 Uiso 1 1 calc R U . . .
O01G O -0.1917(6) 0.5554(3) 0.3793(3) 0.189(7) Uani 1 1 d D U . . .
H01G H -0.2044 0.5569 0.3920 0.283 Uiso 1 1 calc R U . . .
C01G C -0.1804(13) 0.5341(3) 0.3761(4) 0.220(15) Uani 1 1 d D U . . .
H01Y H -0.2110 0.5258 0.3767 0.264 Uiso 1 1 calc R U . . .
H01Z H -0.1574 0.5293 0.3884 0.264 Uiso 1 1 calc R U . . .
C02G C -0.1577(9) 0.5304(3) 0.3539(4) 0.150(9) Uani 1 1 d D U . . .
H03C H -0.1503 0.5157 0.3522 0.225 Uiso 1 1 calc R U . . .
H03D H -0.1272 0.5385 0.3533 0.225 Uiso 1 1 calc R U . . .
H03E H -0.1807 0.5348 0.3416 0.225 Uiso 1 1 calc R U . . .
O01H O 0.2454(14) 0.3573(5) 0.1370(5) 0.38(2) Uani 1 1 d D U . . .
H01H H 0.2301 0.3524 0.1254 0.565 Uiso 1 1 calc R U . . .
C01H C 0.2219(13) 0.3758(5) 0.1439(4) 0.245(18) Uani 1 1 d D U . . .
H02A H 0.1858 0.3742 0.1417 0.294 Uiso 1 1 calc R U . . .
H02B H 0.2321 0.3874 0.1343 0.294 Uiso 1 1 calc R U . . .
C02H C 0.2347(8) 0.3808(3) 0.1681(3) 0.128(7) Uani 1 1 d D U . . .
H03F H 0.2183 0.3937 0.1722 0.192 Uiso 1 1 calc R U . . .
H03G H 0.2704 0.3824 0.1703 0.192 Uiso 1 1 calc R U . . .
H03H H 0.2236 0.3695 0.1777 0.192 Uiso 1 1 calc R U . . .
O01I O 0.5185(11) 0.5660(4) 0.3944(4) 0.310(13) Uani 1 1 d D U . . .
H01I H 0.4951 0.5576 0.3966 0.466 Uiso 1 1 calc R U . . .
C01I C 0.5168(7) 0.5721(3) 0.3713(3) 0.110(6) Uani 1 1 d D U . . .
H02C H 0.4849 0.5789 0.3675 0.133 Uiso 1 1 calc R U . . .
H02D H 0.5192 0.5596 0.3617 0.133 Uiso 1 1 calc R U . . .
C02I C 0.5581(13) 0.5867(6) 0.3665(6) 0.310(13) Uani 1 1 d D U . . .
H03I H 0.5562 0.5904 0.3505 0.466 Uiso 1 1 calc R U . . .
H03J H 0.5897 0.5800 0.3702 0.466 Uiso 1 1 calc R U . . .
H03K H 0.5553 0.5992 0.3756 0.466 Uiso 1 1 calc R U . . .
O01J O -0.1402(6) 0.3478(2) 0.2530(3) 0.173(7) Uani 1 1 d D U . . .
H01J H -0.1352 0.3385 0.2432 0.259 Uiso 1 1 calc R U . . .
C01J C -0.0951(5) 0.3527(3) 0.2649(4) 0.154(9) Uani 1 1 d D U . . .
H02E H -0.0699 0.3560 0.2539 0.185 Uiso 1 1 calc R U . . .
H02F H -0.0835 0.3405 0.2737 0.185 Uiso 1 1 calc R U . . .
C02J C -0.1005(8) 0.3707(3) 0.2804(3) 0.142(8) Uani 1 1 d D U . . .
H03L H -0.0688 0.3736 0.2884 0.212 Uiso 1 1 calc R U . . .
H03M H -0.1252 0.3675 0.2914 0.212 Uiso 1 1 calc R U . . .
H03N H -0.1110 0.3829 0.2716 0.212 Uiso 1 1 calc R U . . .
O01K O 0.5938(11) 0.4035(6) 0.2696(5) 0.372(19) Uani 1 1 d D U . . .
H01K H 0.6239 0.4035 0.2662 0.558 Uiso 1 1 calc R U . . .
C01K C 0.5907(7) 0.4069(6) 0.2931(5) 0.240(17) Uani 1 1 d D U . . .
H02G H 0.6066 0.4203 0.2972 0.288 Uiso 1 1 calc R U . . .
H02H H 0.6089 0.3958 0.3014 0.288 Uiso 1 1 calc R U . . .
C02K C 0.5386(8) 0.4072(2) 0.3001(3) 0.113(6) Uani 1 1 d D U . . .
H03O H 0.5382 0.4098 0.3164 0.170 Uiso 1 1 calc R U . . .
H03P H 0.5232 0.3938 0.2967 0.170 Uiso 1 1 calc R U . . .
H03Q H 0.5205 0.4182 0.2919 0.170 Uiso 1 1 calc R U . . .
O01L O 0.1673(8) 0.5858(3) 0.4995(4) 0.230(10) Uani 1 1 d D U . . .
H01L H 0.1555 0.5813 0.5115 0.345 Uiso 1 1 calc R U . . .
C01L C 0.1632(7) 0.5702(3) 0.4824(3) 0.102(6) Uani 1 1 d D U . . .
H02I H 0.1763 0.5756 0.4683 0.122 Uiso 1 1 calc R U . . .
H02J H 0.1281 0.5667 0.4794 0.122 Uiso 1 1 calc R U . . .
C02L C 0.1911(7) 0.5510(2) 0.4895(4) 0.132(7) Uani 1 1 d D U . . .
H03R H 0.1877 0.5406 0.4775 0.198 Uiso 1 1 calc R U . . .
H03S H 0.1778 0.5455 0.5033 0.198 Uiso 1 1 calc R U . . .
H03T H 0.2260 0.5545 0.4923 0.198 Uiso 1 1 calc R U . . .
O111 O -0.0266(6) 0.7584(2) 0.1315(2) 0.125(5) Uani 1 1 d D U . . .
H111 H -0.0057 0.7627 0.1224 0.188 Uiso 1 1 calc R U . . .
C111 C -0.0750(7) 0.7621(4) 0.1222(4) 0.188(12) Uani 1 1 d D U . . .
H15A H -0.0958 0.7499 0.1246 0.226 Uiso 1 1 calc R U . . .
H15B H -0.0736 0.7644 0.1057 0.226 Uiso 1 1 calc R U . . .
C112 C -0.0978(9) 0.7808(5) 0.1327(6) 0.239(16) Uani 1 1 d D U . . .
H15K H -0.1310 0.7829 0.1260 0.358 Uiso 1 1 calc R U . . .
H15L H -0.0776 0.7930 0.1300 0.358 Uiso 1 1 calc R U . . .
H15M H -0.0996 0.7785 0.1490 0.358 Uiso 1 1 calc R U . . .
O121 O 0.0963(6) 0.8083(3) 0.1873(3) 0.189(8) Uani 1 1 d D U . . .
H121 H 0.1010 0.8213 0.1870 0.284 Uiso 1 1 calc R U . . .
C121 C 0.0461(6) 0.8039(4) 0.1812(3) 0.138(8) Uani 1 1 d D U . . .
H15C H 0.0249 0.8104 0.1923 0.166 Uiso 1 1 calc R U . . .
H15D H 0.0408 0.7888 0.1818 0.166 Uiso 1 1 calc R U . . .
C122 C 0.0318(7) 0.8118(3) 0.1581(3) 0.137(8) Uani 1 1 d D U . . .
H15N H -0.0028 0.8084 0.1545 0.206 Uiso 1 1 calc R U . . .
H15O H 0.0525 0.8052 0.1471 0.206 Uiso 1 1 calc R U . . .
H15P H 0.0363 0.8268 0.1577 0.206 Uiso 1 1 calc R U . . .
O131 O 0.1265(6) 0.7748(2) 0.2142(3) 0.174(7) Uani 1 1 d D U . . .
H131 H 0.1381 0.7647 0.2071 0.261 Uiso 1 1 calc R U . . .
C131 C 0.1426(8) 0.7737(4) 0.2373(3) 0.150(9) Uani 1 1 d D U . . .
H15E H 0.1301 0.7607 0.2439 0.181 Uiso 1 1 calc R U . . .
H15F H 0.1288 0.7854 0.2456 0.181 Uiso 1 1 calc R U . . .
C132 C 0.1977(8) 0.7741(6) 0.2402(5) 0.252(18) Uani 1 1 d D U . . .
H15Q H 0.2075 0.7730 0.2562 0.378 Uiso 1 1 calc R U . . .
H15R H 0.2101 0.7871 0.2342 0.378 Uiso 1 1 calc R U . . .
H15S H 0.2115 0.7624 0.2320 0.378 Uiso 1 1 calc R U . . .
O141 O 0.6741(12) 0.6996(5) 0.1372(4) 0.148(11) Uiso 0.5 1 d D . P . .
H141 H 0.6442 0.6982 0.1403 0.222 Uiso 0.5 1 calc R U P . .
C141 C 0.7020(13) 0.7064(7) 0.1565(5) 0.152(18) Uiso 0.5 1 d D . P . .
H15G H 0.7050 0.7216 0.1561 0.182 Uiso 0.5 1 calc R U P . .
H15H H 0.7356 0.7005 0.1563 0.182 Uiso 0.5 1 calc R U P . .
C142 C 0.6792(15) 0.7001(7) 0.1780(4) 0.129(15) Uiso 0.5 1 d D . P . .
H15T H 0.7005 0.7046 0.1909 0.194 Uiso 0.5 1 calc R U P . .
H15U H 0.6754 0.6850 0.1783 0.194 Uiso 0.5 1 calc R U P . .
H15V H 0.6469 0.7067 0.1788 0.194 Uiso 0.5 1 calc R U P . .
O151 O 0.1289(6) 0.6223(3) 0.3369(4) 0.089(6) Uiso 0.5 1 d D . P C 1
H151 H 0.1296 0.6288 0.3245 0.133 Uiso 0.5 1 calc R U P C 1
C151 C 0.0816(8) 0.6134(3) 0.3390(7) 0.113(12) Uiso 0.5 1 d D . P C 1
H15I H 0.0842 0.6015 0.3495 0.135 Uiso 0.5 1 calc R U P C 1
H15J H 0.0695 0.6081 0.3241 0.135 Uiso 0.5 1 calc R U P C 1
C152 C 0.0453(7) 0.6287(4) 0.3474(5) 0.078(8) Uiso 0.5 1 d D . P C 1
H15W H 0.0129 0.6221 0.3479 0.117 Uiso 0.5 1 calc R U P C 1
H15X H 0.0432 0.6406 0.3372 0.117 Uiso 0.5 1 calc R U P C 1
H15Y H 0.0561 0.6333 0.3625 0.117 Uiso 0.5 1 calc R U P C 1
O161 O 0.6859(7) 0.5214(3) 0.1510(3) 0.177(7) Uani 1 1 d D U . . .
H161 H 0.6837 0.5128 0.1402 0.266 Uiso 1 1 calc R U . . .
C161 C 0.6444(8) 0.5349(4) 0.1498(3) 0.162(10) Uani 1 1 d D U . . .
H16A H 0.6173 0.5282 0.1408 0.195 Uiso 1 1 calc R U . . .
H16B H 0.6533 0.5479 0.1421 0.195 Uiso 1 1 calc R U . . .
C162 C 0.6272(8) 0.5401(4) 0.1728(4) 0.167(10) Uani 1 1 d D U . . .
H16C H 0.5989 0.5494 0.1713 0.250 Uiso 1 1 calc R U . . .
H16D H 0.6539 0.5468 0.1817 0.250 Uiso 1 1 calc R U . . .
H16E H 0.6175 0.5273 0.1804 0.250 Uiso 1 1 calc R U . . .
O171 O 0.4584(5) 0.5633(2) 0.2591(3) 0.127(5) Uani 1 1 d D U . . .
H171 H 0.4541 0.5520 0.2660 0.190 Uiso 1 1 calc R U . . .
C171 C 0.4686(10) 0.5591(5) 0.2363(3) 0.221(15) Uani 1 1 d D U . . .
H17A H 0.4733 0.5723 0.2282 0.265 Uiso 1 1 calc R U . . .
H17B H 0.4401 0.5519 0.2289 0.265 Uiso 1 1 calc R U . . .
C172 C 0.5138(10) 0.5460(5) 0.2344(4) 0.211(14) Uani 1 1 d D U . . .
H17C H 0.5194 0.5433 0.2185 0.317 Uiso 1 1 calc R U . . .
H17D H 0.5093 0.5328 0.2422 0.317 Uiso 1 1 calc R U . . .
H17E H 0.5424 0.5532 0.2413 0.317 Uiso 1 1 calc R U . . .
O181 O 0.3887(4) 0.59279(18) 0.2626(2) 0.114(4) Uani 1 1 d D U . . .
H181 H 0.4082 0.5825 0.2628 0.171 Uiso 1 1 calc R U . . .
C181 C 0.4067(7) 0.6085(3) 0.2484(3) 0.128(7) Uani 1 1 d D U . . .
H18N H 0.3804 0.6189 0.2452 0.154 Uiso 1 1 calc R U . . .
H18O H 0.4154 0.6023 0.2339 0.154 Uiso 1 1 calc R U . . .
C182 C 0.4511(7) 0.6192(3) 0.2591(4) 0.163(10) Uani 1 1 d D U . . .
H18P H 0.4626 0.6298 0.2488 0.244 Uiso 1 1 calc R U . . .
H18Q H 0.4773 0.6090 0.2621 0.244 Uiso 1 1 calc R U . . .
H18R H 0.4423 0.6256 0.2733 0.244 Uiso 1 1 calc R U . . .
O191 O 0.2065(4) 0.59867(16) 0.33803(17) 0.088(3) Uani 1 1 d D U . . .
H191 H 0.1834 0.6070 0.3343 0.132 Uiso 1 1 calc R U . . .
C191 C 0.2011(8) 0.5919(3) 0.3606(2) 0.135(8) Uani 1 1 d D U . . .
H19A H 0.2156 0.5779 0.3625 0.162 Uiso 1 1 calc R U . . .
H19B H 0.1657 0.5909 0.3635 0.162 Uiso 1 1 calc R U . . .
C192 C 0.2257(7) 0.6064(3) 0.37740(19) 0.116(6) Uani 1 1 d D U . . .
H19C H 0.2212 0.6012 0.3927 0.173 Uiso 1 1 calc R U . . .
H19D H 0.2109 0.6202 0.3758 0.173 Uiso 1 1 calc R U . . .
H19E H 0.2609 0.6072 0.3747 0.173 Uiso 1 1 calc R U . . .
O201 O 0.3716(7) 0.6539(2) 0.0481(3) 0.174(7) Uani 1 1 d D U . . .
H201 H 0.3547 0.6494 0.0588 0.261 Uiso 1 1 calc R U . . .
C201 C 0.4218(7) 0.6488(3) 0.0525(6) 0.198(13) Uani 1 1 d D U . . .
H20N H 0.4339 0.6557 0.0665 0.238 Uiso 1 1 calc R U . . .
H20O H 0.4413 0.6540 0.0400 0.238 Uiso 1 1 calc R U . . .
C202 C 0.4297(8) 0.6259(3) 0.0548(5) 0.171(10) Uani 1 1 d D U . . .
H20P H 0.4647 0.6231 0.0578 0.257 Uiso 1 1 calc R U . . .
H20Q H 0.4184 0.6190 0.0407 0.257 Uiso 1 1 calc R U . . .
H20R H 0.4109 0.6207 0.0673 0.257 Uiso 1 1 calc R U . . .
O211 O -0.0072(3) 0.59180(14) 0.28276(19) 0.082(3) Uani 1 1 d D U . . .
H211 H 0.0044 0.5908 0.2963 0.123 Uiso 1 1 calc R U . . .
C211 C -0.0212(5) 0.61265(17) 0.2782(4) 0.126(7) Uani 1 1 d D U . . .
H21A H -0.0193 0.6154 0.2619 0.151 Uiso 1 1 calc R U . . .
H21B H 0.0021 0.6221 0.2865 0.151 Uiso 1 1 calc R U . . .
C212 C -0.0726(6) 0.6170(2) 0.2852(4) 0.125(7) Uani 1 1 d D U . . .
H21C H -0.0810 0.6315 0.2819 0.188 Uiso 1 1 calc R U . . .
H21D H -0.0744 0.6145 0.3015 0.188 Uiso 1 1 calc R U . . .
H21E H -0.0958 0.6078 0.2769 0.188 Uiso 1 1 calc R U . . .
O221 O 0.1439(5) 0.49208(19) 0.15463(19) 0.115(4) Uani 1 1 d D U . . .
H221 H 0.1232 0.4841 0.1605 0.172 Uiso 1 1 calc R U . . .
C221 C 0.1231(9) 0.5003(3) 0.1340(2) 0.157(9) Uani 1 1 d D U . . .
H27N H 0.1341 0.5147 0.1323 0.188 Uiso 1 1 calc R U . . .
H27O H 0.0868 0.5003 0.1346 0.188 Uiso 1 1 calc R U . . .
C222 C 0.1377(10) 0.4878(4) 0.1141(2) 0.162(10) Uani 1 1 d D U . . .
H27X H 0.1228 0.4939 0.1002 0.243 Uiso 1 1 calc R U . . .
H27Y H 0.1261 0.4735 0.1156 0.243 Uiso 1 1 calc R U . . .
H27Z H 0.1736 0.4879 0.1133 0.243 Uiso 1 1 calc R U . . .
O231 O -0.0241(3) 0.49751(14) 0.2296(2) 0.090(3) Uani 1 1 d D U . . .
H231 H -0.0234 0.4967 0.2154 0.136 Uiso 1 1 calc R U . . .
C231 C -0.0355(4) 0.47778(18) 0.2386(3) 0.097(5) Uani 1 1 d D U . . .
H27P H -0.0234 0.4771 0.2546 0.117 Uiso 1 1 calc R U . . .
H27Q H -0.0184 0.4669 0.2302 0.117 Uiso 1 1 calc R U . . .
C232 C -0.0899(4) 0.4736(2) 0.2371(3) 0.109(6) Uani 1 1 d D U . . .
H28D H -0.0963 0.4599 0.2434 0.163 Uiso 1 1 calc R U . . .
H28E H -0.1019 0.4741 0.2213 0.163 Uiso 1 1 calc R U . . .
H28F H -0.1069 0.4842 0.2458 0.163 Uiso 1 1 calc R U . . .
O241 O 0.4965(4) 0.44472(17) 0.42240(19) 0.105(4) Uani 1 1 d D U . . .
H241 H 0.4999 0.4441 0.4367 0.157 Uiso 1 1 calc R U . . .
C241 C 0.5435(4) 0.44672(19) 0.4131(3) 0.097(5) Uani 1 1 d D U . . .
H27R H 0.5460 0.4368 0.4005 0.116 Uiso 1 1 calc R U . . .
H27S H 0.5694 0.4432 0.4247 0.116 Uiso 1 1 calc R U . . .
C242 C 0.5521(5) 0.4683(2) 0.4046(3) 0.100(5) Uani 1 1 d D U . . .
H28G H 0.5848 0.4691 0.3984 0.150 Uiso 1 1 calc R U . . .
H28H H 0.5502 0.4781 0.4171 0.150 Uiso 1 1 calc R U . . .
H28I H 0.5269 0.4717 0.3929 0.150 Uiso 1 1 calc R U . . .
O251 O 0.1935(5) 0.31963(16) 0.30020(18) 0.106(4) Uani 1 1 d D U . . .
H251 H 0.2118 0.3097 0.3048 0.159 Uiso 1 1 calc R U . . .
C251 C 0.1572(5) 0.3121(3) 0.2842(2) 0.112(6) Uani 1 1 d D U . . .
H27T H 0.1243 0.3165 0.2887 0.135 Uiso 1 1 calc R U . . .
H27U H 0.1580 0.2968 0.2842 0.135 Uiso 1 1 calc R U . . .
C252 C 0.1655(7) 0.3199(3) 0.26088(19) 0.105(6) Uani 1 1 d D U . . .
H28J H 0.1400 0.3143 0.2503 0.158 Uiso 1 1 calc R U . . .
H28K H 0.1980 0.3155 0.2563 0.158 Uiso 1 1 calc R U . . .
H28L H 0.1638 0.3351 0.2608 0.158 Uiso 1 1 calc R U . . .
O261 O 0.2864(7) 0.3597(3) 0.4457(3) 0.084(6) Uiso 0.5 1 d D . P . .
H261 H 0.3038 0.3692 0.4520 0.126 Uiso 0.5 1 calc R U P . .
C261 C 0.2713(15) 0.3455(4) 0.4623(4) 0.115(13) Uiso 0.5 1 d D . P . .
H27V H 0.2394 0.3501 0.4679 0.138 Uiso 0.5 1 calc R U P . .
H27W H 0.2958 0.3455 0.4751 0.138 Uiso 0.5 1 calc R U P . .
C262 C 0.266(2) 0.3240(4) 0.4532(8) 0.17(2) Uiso 0.5 1 d D . P . .
H28M H 0.2541 0.3148 0.4649 0.261 Uiso 0.5 1 calc R U P . .
H28N H 0.2979 0.3190 0.4484 0.261 Uiso 0.5 1 calc R U P . .
H28O H 0.2422 0.3239 0.4402 0.261 Uiso 0.5 1 calc R U P . .
O271 O -0.0888(9) 0.7096(3) 0.0892(4) 0.109(8) Uiso 0.5 1 d D . P . .
H271 H -0.0979 0.7041 0.0766 0.164 Uiso 0.5 1 calc R U P . .
C271 C -0.1189(14) 0.7020(4) 0.1063(6) 0.126(14) Uiso 0.5 1 d D . P . .
H28P H -0.1535 0.7061 0.1028 0.152 Uiso 0.5 1 calc R U P . .
H28Q H -0.1082 0.7083 0.1209 0.152 Uiso 0.5 1 calc R U P . .
C272 C -0.1161(14) 0.6789(4) 0.1083(6) 0.115(13) Uiso 0.5 1 d D . P . .
H28R H -0.1378 0.6742 0.1200 0.172 Uiso 0.5 1 calc R U P . .
H28S H -0.0821 0.6748 0.1124 0.172 Uiso 0.5 1 calc R U P . .
H28T H -0.1266 0.6726 0.0939 0.172 Uiso 0.5 1 calc R U P . .
O1W O 0.0326(4) 0.77350(15) 0.0995(2) 0.103(4) Uani 1 1 d . U . . .
O2W O 0.0669(5) 0.33535(19) 0.3906(3) 0.125(5) Uani 1 1 d . U . . .
O3W O 0.1460(5) 0.3226(2) 0.4177(3) 0.127(5) Uani 1 1 d . U . . .
O4W O 0.3729(5) 0.5004(3) 0.2080(3) 0.153(6) Uani 1 1 d . U . . .
O5W O -0.0235(5) 0.4903(2) 0.1839(2) 0.122(4) Uani 1 1 d . U . . .
O6W O 0.0658(7) 0.4683(3) 0.1672(3) 0.167(6) Uani 1 1 d . U . . .
O7W O 0.2055(7) 0.7170(3) 0.0170(3) 0.174(7) Uani 1 1 d . U . . .
O8W O 0.2732(6) 0.7348(3) 0.2070(3) 0.179(7) Uani 1 1 d . U . . .
O9W O 0.1074(9) 0.6648(3) -0.0038(4) 0.231(10) Uani 1 1 d . U . . .
O10W O 0.3001(7) 0.7894(3) 0.1000(4) 0.192(8) Uani 1 1 d . U . . .
O11W O 0.1710(8) 0.8302(3) 0.1731(4) 0.206(8) Uani 1 1 d . U . . .
O12W O 0.2240(8) 0.7462(3) 0.0522(4) 0.210(9) Uani 1 1 d . U . . .
O13W O -0.2364(10) 0.3600(4) 0.2433(4) 0.252(11) Uani 1 1 d . U . . .
O14W O 0.3158(8) 0.7483(3) 0.0873(4) 0.209(9) Uani 1 1 d . U . . .
O15W O 0.4526(11) 0.5392(5) 0.5200(4) 0.282(12) Uani 1 1 d . U . . .
O16W O 0.2331(9) 0.7969(4) 0.1767(4) 0.225(10) Uani 1 1 d . U . . .
O17W O 0.3375(10) 0.7696(4) 0.1386(5) 0.244(11) Uani 1 1 d . U . . .
O18W O 0.2494(9) 0.7565(4) 0.1667(4) 0.244(10) Uani 1 1 d . U . . .
O19W O 0.1066(10) 0.4199(3) 0.4536(4) 0.241(10) Uani 1 1 d . U . . .
O20W O 0.3852(9) 0.7832(3) 0.1612(5) 0.240(10) Uani 1 1 d . U . . .
O21W O 0.1152(11) 0.3661(4) 0.4622(5) 0.268(12) Uani 1 1 d . U . . .
O22W O 0.3422(10) 0.3867(4) 0.4772(4) 0.246(11) Uani 1 1 d . U . . .
O23W O 0.4812(12) 0.4423(5) 0.4671(5) 0.314(15) Uani 1 1 d . U . . .
O24W O 0.2548(12) 0.6415(5) 0.0265(6) 0.317(15) Uani 1 1 d . U . . .
O25W O -0.1507(13) 0.7089(6) 0.0503(6) 0.341(17) Uani 1 1 d . U . . .
O26W O 0.4325(14) 0.5257(6) 0.2056(7) 0.377(19) Uani 1 1 d . U . . .
O27W O 0.2207(13) 0.4291(5) 0.4992(6) 0.343(17) Uani 1 1 d . U . . .
O28W O 0.1199(13) 0.3129(6) 0.4622(6) 0.349(17) Uani 1 1 d . U . . .
O29W O -0.1083(12) 0.7302(5) -0.0201(5) 0.321(15) Uani 1 1 d . U . . .
O30W O -0.1316(12) 0.3182(5) 0.2216(5) 0.313(15) Uani 1 1 d . U . . .
O31W O 0.1795(14) 0.5891(5) 0.5471(6) 0.328(16) Uani 1 1 d . U . . .
O32W O 0.2501(14) 0.5920(5) 0.5510(6) 0.335(16) Uani 1 1 d . U . . .
O33W O 0.4356(15) 0.7113(7) 0.0377(7) 0.39(2) Uani 1 1 d . U . . .
O34W O -0.2653(17) 0.5766(7) 0.4112(8) 0.43(2) Uani 1 1 d . U . . .
O35W O 0.1686(17) 0.3454(7) 0.0921(8) 0.43(2) Uani 1 1 d . U . . .
O36W O 0.7950(17) 0.4674(7) 0.1089(8) 0.44(2) Uani 1 1 d . U . . .
O37W O 0.0070(15) 0.4151(7) 0.4237(7) 0.41(2) Uani 1 1 d . U . . .
O38W O 0.6981(17) 0.4885(7) 0.1178(8) 0.44(2) Uani 1 1 d . U . . .
O39W O 0.2702(14) 0.6903(6) -0.0026(6) 0.362(18) Uani 1 1 d . U . . .
O40W O -0.1314(19) 0.6657(8) 0.0093(9) 0.50(3) Uani 1 1 d . U . . .
O41W O 0.3984(17) 0.7506(7) 0.3620(8) 0.45(2) Uani 1 1 d . U . . .
O42W O -0.1284(9) 0.6430(4) 0.0643(4) 0.112(6) Uiso 0.5 1 d . . P D 1
O43W O -0.1633(9) 0.6240(4) 0.0747(4) 0.112(6) Uiso 0.5 1 d . . P E 2
O44W O 0.0220(8) 0.6012(4) 0.3251(4) 0.095(7) Uiso 0.5 1 d . . P F 2
O45W O 0.052(2) 0.9026(8) -0.0226(9) 0.117(17) Uiso 0.25 1 d . . P . .
O46W O 0.2993(15) 0.3464(7) 0.2887(7) 0.085(12) Uiso 0.25 1 d . . P . .

loop_
_atom_site_aniso_label
_atom_site_aniso_U_11
_atom_site_aniso_U_22
_atom_site_aniso_U_33
_atom_site_aniso_U_23
_atom_site_aniso_U_13
_atom_site_aniso_U_12
Dy1 0.0644(4) 0.0357(4) 0.1061(7) 0.0077(4) -0.0208(4) 0.0052(3)
Dy2 0.0745(5) 0.0399(4) 0.1024(7) 0.0077(4) -0.0161(5) 0.0031(4)
Dy3 0.0658(4) 0.0355(4) 0.1131(7) 0.0109(4) -0.0187(4) -0.0019(3)
Dy4 0.0550(4) 0.0306(3) 0.1003(6) 0.0068(4) -0.0171(4) 0.0014(3)
Dy5 0.0470(3) 0.0311(3) 0.1005(6) 0.0054(4) -0.0171(4) 0.0029(3)
Dy6 0.0536(4) 0.0319(3) 0.0963(6) 0.0043(4) -0.0155(4) 0.0024(3)
Dy7 0.0480(3) 0.0308(3) 0.0980(6) 0.0053(4) -0.0153(4) 0.0006(3)
Dy8 0.0440(3) 0.0285(3) 0.0962(6) 0.0047(3) -0.0164(3) 0.0020(3)
Dy9 0.0405(3) 0.0319(3) 0.0995(6) 0.0058(4) -0.0165(3) 0.0007(3)
Dy10 0.0454(3) 0.0309(3) 0.0964(6) 0.0047(4) -0.0143(3) 0.0018(3)
Dy11 0.0418(3) 0.0297(3) 0.0959(6) 0.0042(3) -0.0164(3) 0.0001(3)
Dy12 0.0395(3) 0.0287(3) 0.0953(6) 0.0045(3) -0.0154(3) 0.0003(3)
Dy13 0.0406(3) 0.0317(3) 0.0951(6) 0.0033(3) -0.0162(3) -0.0014(3)
Dy14 0.0422(3) 0.0297(3) 0.0977(6) 0.0043(3) -0.0151(3) 0.0002(3)
Dy15 0.0408(3) 0.0324(3) 0.0953(6) 0.0035(3) -0.0165(3) -0.0013(3)
Dy16 0.0457(3) 0.0326(3) 0.0971(6) 0.0064(4) -0.0187(3) -0.0023(3)
Dy17 0.0556(4) 0.0391(4) 0.0989(6) 0.0082(4) -0.0107(4) -0.0018(3)
Dy18 0.0554(4) 0.0350(4) 0.1090(7) 0.0091(4) -0.0163(4) 0.0019(3)
Dy19 0.0646(4) 0.0428(4) 0.0997(7) 0.0046(4) -0.0242(4) 0.0009(3)
O1 0.073(5) 0.021(4) 0.114(8) 0.010(4) -0.021(5) 0.008(4)
O2 0.059(5) 0.041(5) 0.110(8) -0.004(5) -0.023(5) 0.001(4)
O3 0.062(5) 0.042(5) 0.112(8) 0.009(5) -0.018(5) 0.010(4)
O4 0.055(4) 0.032(4) 0.100(7) 0.007(4) -0.014(4) -0.001(4)
O5 0.059(4) 0.029(4) 0.086(6) 0.007(4) -0.021(4) -0.002(3)
O6 0.055(4) 0.029(4) 0.101(7) 0.003(4) -0.022(4) 0.003(3)
O7 0.053(4) 0.045(5) 0.096(7) -0.004(5) -0.011(4) 0.009(4)
O8 0.053(4) 0.031(4) 0.104(7) -0.003(4) -0.022(4) 0.007(3)
O9 0.045(4) 0.030(4) 0.098(7) 0.004(4) -0.013(4) 0.006(3)
O10 0.042(4) 0.035(4) 0.085(6) 0.004(4) -0.008(4) -0.001(3)
O11 0.039(4) 0.031(4) 0.091(6) 0.004(4) -0.019(4) 0.001(3)
O12 0.056(4) 0.029(4) 0.105(7) 0.005(4) -0.019(4) 0.004(3)
O13 0.046(4) 0.043(4) 0.080(6) -0.002(4) -0.009(4) 0.011(3)
O14 0.052(4) 0.025(4) 0.093(6) 0.006(4) -0.014(4) 0.003(3)
O15 0.037(3) 0.033(4) 0.089(6) 0.006(4) -0.018(4) -0.004(3)
O16 0.037(3) 0.033(4) 0.071(5) 0.003(4) -0.007(3) -0.008(3)
O17 0.042(4) 0.037(4) 0.081(6) 0.009(4) -0.010(4) -0.006(3)
O18 0.040(4) 0.027(4) 0.098(6) -0.001(4) -0.019(4) -0.001(3)
O19 0.041(4) 0.042(4) 0.078(6) -0.004(4) -0.011(4) -0.007(3)
O20 0.046(4) 0.029(4) 0.082(6) 0.005(4) -0.016(4) -0.007(3)
O21 0.048(4) 0.028(4) 0.086(6) 0.007(4) -0.017(4) -0.007(3)
O22 0.043(4) 0.025(4) 0.095(6) 0.017(4) -0.025(4) -0.002(3)
O23 0.047(4) 0.039(4) 0.086(6) 0.006(4) -0.008(4) 0.001(3)
O24 0.044(4) 0.037(4) 0.102(7) -0.006(4) -0.013(4) -0.006(3)
O25 0.051(4) 0.047(5) 0.105(7) -0.003(5) -0.025(4) -0.005(4)
O26 0.068(5) 0.034(4) 0.102(7) 0.012(4) -0.025(5) 0.004(4)
O27 0.082(7) 0.055(6) 0.112(9) 0.001(6) -0.023(6) 0.006(5)
C27 0.077(11) 0.046(9) 0.158(19) 0.025(10) -0.036(11) -0.002(8)
O28 0.080(7) 0.064(6) 0.115(9) 0.014(6) -0.025(6) 0.003(5)
C28 0.087(10) 0.076(11) 0.112(13) 0.011(10) -0.040(9) 0.003(9)
O29 0.072(6) 0.091(8) 0.111(9) 0.014(7) 0.002(6) -0.007(6)
C29 0.081(8) 0.073(8) 0.106(9) 0.018(7) 0.001(7) 0.010(7)
O30 0.098(8) 0.052(6) 0.140(11) 0.008(7) 0.004(7) -0.007(6)
C30 0.086(12) 0.108(15) 0.137(17) 0.000(13) -0.012(11) 0.002(11)
O31 0.076(6) 0.042(5) 0.148(10) 0.003(6) -0.013(6) -0.007(5)
C31 0.084(10) 0.040(7) 0.105(12) 0.007(7) -0.011(9) 0.002(7)
O32 0.086(7) 0.051(6) 0.130(10) 0.001(6) -0.025(6) 0.016(5)
C32 0.107(12) 0.041(8) 0.137(16) -0.006(9) -0.016(11) -0.002(8)
O33 0.073(6) 0.041(5) 0.115(8) 0.001(5) 0.001(5) -0.002(5)
C33 0.080(9) 0.034(7) 0.109(13) 0.011(7) -0.020(9) -0.004(7)
O34 0.058(5) 0.046(5) 0.157(11) 0.003(6) -0.005(6) -0.003(4)
C34 0.077(9) 0.052(8) 0.132(15) -0.011(9) -0.009(9) -0.011(7)
C35 0.058(9) 0.079(12) 0.127(16) 0.046(11) -0.024(10) -0.008(8)
O35 0.068(6) 0.062(6) 0.139(10) 0.010(7) -0.037(6) 0.004(5)
O36 0.064(6) 0.117(10) 0.118(10) 0.013(8) -0.021(6) 0.018(7)
C36 0.057(8) 0.137(17) 0.121(15) 0.011(12) -0.031(9) -0.009(9)
O37 0.140(10) 0.063(7) 0.173(12) -0.002(7) 0.070(9) -0.025(7)
O39 0.077(6) 0.048(5) 0.138(10) 0.012(6) -0.016(6) 0.001(5)
O40 0.067(6) 0.055(6) 0.131(9) 0.014(6) 0.002(6) 0.021(5)
O41 0.100(8) 0.058(6) 0.117(9) 0.016(6) -0.003(6) 0.010(6)
O42 0.119(9) 0.049(6) 0.116(9) 0.016(6) -0.021(7) 0.019(6)
O43 0.091(7) 0.049(6) 0.137(10) 0.009(6) -0.015(6) 0.005(5)
O44 0.078(6) 0.060(6) 0.149(10) 0.029(6) -0.037(6) -0.015(5)
O45 0.058(5) 0.041(5) 0.101(7) 0.009(5) -0.017(5) 0.009(4)
O46 0.053(5) 0.038(5) 0.119(8) 0.009(5) -0.020(5) -0.001(4)
O47 0.068(5) 0.044(5) 0.104(7) 0.014(5) -0.023(5) -0.011(4)
O48 0.056(5) 0.051(5) 0.113(8) 0.001(5) 0.000(5) 0.006(4)
O49 0.037(4) 0.035(4) 0.129(8) 0.014(5) -0.002(4) 0.006(3)
O50 0.059(5) 0.050(5) 0.099(7) -0.004(5) -0.017(5) 0.004(4)
O51 0.064(5) 0.044(5) 0.091(7) 0.005(5) -0.014(5) 0.009(4)
O52 0.058(5) 0.042(5) 0.118(8) 0.012(5) -0.025(5) -0.008(4)
O53 0.068(5) 0.033(4) 0.096(7) 0.006(4) -0.018(5) -0.008(4)
O54 0.045(4) 0.042(5) 0.121(8) 0.010(5) -0.011(4) 0.007(4)
O55 0.040(4) 0.038(4) 0.133(8) 0.015(5) -0.019(4) -0.002(3)
O56 0.054(4) 0.039(4) 0.098(7) 0.001(4) -0.015(4) 0.006(4)
O57 0.046(4) 0.047(5) 0.099(7) -0.003(5) -0.007(4) 0.011(4)
O58 0.063(5) 0.035(4) 0.093(7) 0.004(4) -0.012(4) -0.011(4)
O59 0.053(4) 0.041(4) 0.093(7) 0.004(4) -0.004(4) -0.009(4)
O60 0.031(3) 0.035(4) 0.119(7) 0.010(4) -0.008(4) -0.004(3)
O61 0.037(4) 0.030(4) 0.127(8) 0.011(4) -0.019(4) -0.006(3)
O62 0.063(5) 0.048(5) 0.080(6) -0.004(4) -0.016(4) 0.016(4)
O63 0.076(6) 0.065(6) 0.109(8) 0.030(6) -0.012(5) -0.014(5)
O64 0.062(5) 0.053(6) 0.131(9) 0.013(6) -0.019(5) -0.013(4)
O65 0.125(9) 0.038(5) 0.128(10) 0.016(6) -0.004(7) 0.020(6)
O66 0.073(6) 0.058(6) 0.119(9) 0.004(6) -0.002(5) 0.036(5)
O67 0.196(15) 0.099(10) 0.107(10) 0.004(8) 0.005(9) -0.064(10)
O68 0.183(13) 0.131(11) 0.158(12) 0.019(10) -0.053(10) -0.013(10)
O69 0.104(10) 0.152(14) 0.161(14) -0.014(11) -0.019(9) 0.004(9)
O1A 0.053(5) 0.038(5) 0.131(9) 0.003(5) -0.011(5) 0.004(4)
O2A 0.067(5) 0.048(5) 0.116(8) -0.002(5) -0.006(5) 0.004(4)
O3A 0.069(6) 0.048(5) 0.103(8) 0.004(5) -0.009(5) 0.001(4)
O4A 0.066(5) 0.043(5) 0.104(8) -0.001(5) -0.012(5) 0.015(4)
N1A 0.059(6) 0.032(5) 0.117(10) 0.021(6) -0.020(6) 0.005(5)
N2A 0.061(6) 0.033(5) 0.129(11) 0.009(6) -0.025(6) 0.004(5)
N3A 0.053(6) 0.034(5) 0.128(11) 0.003(6) -0.029(6) 0.011(5)
N4A 0.040(5) 0.054(7) 0.113(10) 0.009(7) -0.003(5) -0.004(5)
N5A 0.070(7) 0.037(6) 0.106(9) 0.011(6) -0.015(6) 0.001(5)
N6A 0.062(6) 0.046(6) 0.113(10) 0.010(6) -0.015(6) 0.013(5)
N7A 0.062(6) 0.044(6) 0.130(11) 0.007(7) -0.018(7) 0.013(5)
N8A 0.069(7) 0.045(6) 0.135(12) -0.010(7) -0.028(7) 0.008(5)
C1A 0.074(9) 0.039(7) 0.117(13) 0.002(8) -0.006(8) 0.010(6)
C2A 0.053(7) 0.040(7) 0.130(14) 0.011(8) 0.005(8) 0.003(6)
C3A 0.051(7) 0.035(7) 0.138(14) 0.000(8) -0.004(8) -0.001(6)
C4A 0.057(8) 0.041(7) 0.143(15) -0.003(8) -0.021(8) 0.013(6)
C5A 0.059(8) 0.059(9) 0.146(17) -0.009(10) -0.001(9) 0.018(7)
C6A 0.065(9) 0.058(9) 0.121(14) 0.001(9) 0.006(9) 0.003(7)
C7A 0.070(9) 0.042(8) 0.146(16) -0.004(9) -0.014(9) 0.005(7)
C8A 0.074(10) 0.094(14) 0.153(19) 0.009(13) 0.009(11) 0.001(10)
C9A 0.098(17) 0.27(4) 0.21(3) 0.04(3) 0.052(18) 0.03(2)
C10A 0.23(3) 0.17(3) 0.25(3) 0.04(2) 0.11(3) 0.13(2)
C11A 0.116(17) 0.20(3) 0.19(3) -0.05(2) 0.063(17) -0.076(18)
C12A 0.068(8) 0.037(7) 0.113(12) -0.001(7) -0.027(8) 0.002(6)
C13A 0.052(7) 0.043(7) 0.114(12) -0.007(7) -0.017(7) 0.002(6)
C14A 0.066(8) 0.045(8) 0.137(15) 0.014(8) -0.023(8) 0.006(6)
C15A 0.057(7) 0.039(7) 0.144(15) 0.008(8) -0.031(8) 0.006(6)
C16A 0.074(9) 0.033(7) 0.120(13) -0.008(7) -0.015(8) 0.018(6)
C17A 0.068(8) 0.046(8) 0.127(14) 0.010(8) -0.026(8) 0.000(7)
C18A 0.087(10) 0.038(7) 0.131(14) -0.009(8) -0.021(9) 0.023(7)
C19A 0.063(8) 0.051(9) 0.170(18) 0.008(10) -0.037(10) 0.008(7)
C20A 0.073(9) 0.047(8) 0.171(18) 0.012(10) -0.028(10) 0.003(7)
C21A 0.079(10) 0.061(10) 0.19(2) -0.027(11) -0.009(11) 0.030(8)
C25A 0.068(8) 0.043(7) 0.123(13) 0.023(8) -0.032(8) 0.005(6)
C26A 0.060(7) 0.017(5) 0.159(15) 0.007(7) -0.019(8) -0.004(5)
C27A 0.062(7) 0.040(7) 0.112(12) 0.005(8) -0.006(8) 0.000(6)
C28A 0.067(8) 0.026(6) 0.117(12) 0.006(7) -0.020(8) -0.002(6)
C29A 0.073(9) 0.042(8) 0.131(14) -0.006(8) -0.015(9) -0.005(7)
C30A 0.074(9) 0.045(8) 0.126(14) 0.005(8) -0.017(9) 0.002(7)
C31A 0.065(8) 0.037(7) 0.148(16) 0.005(9) -0.018(9) 0.002(6)
C32A 0.097(11) 0.051(9) 0.124(15) -0.010(9) -0.024(10) 0.011(8)
C33A 0.151(14) 0.073(10) 0.116(13) -0.014(10) -0.005(11) 0.019(10)
C34A 0.150(18) 0.033(8) 0.17(2) -0.006(10) -0.041(14) 0.012(9)
C35A 0.136(18) 0.082(13) 0.18(2) -0.017(14) 0.034(16) 0.026(13)
C36A 0.078(9) 0.045(8) 0.120(14) -0.005(8) -0.010(9) 0.008(7)
C37A 0.080(9) 0.048(8) 0.095(11) 0.005(8) -0.014(8) 0.011(7)
C38A 0.074(8) 0.034(7) 0.119(13) 0.008(7) -0.024(8) 0.010(6)
C39A 0.070(9) 0.056(9) 0.114(14) 0.025(9) 0.003(9) 0.015(7)
C40A 0.054(7) 0.037(7) 0.110(12) 0.003(7) -0.021(7) 0.004(6)
C41A 0.070(8) 0.037(7) 0.111(13) 0.008(8) -0.023(8) 0.023(6)
C42A 0.067(9) 0.050(9) 0.144(17) 0.000(10) -0.016(10) 0.006(7)
C43A 0.091(11) 0.068(11) 0.112(14) -0.007(10) -0.010(10) 0.005(9)
C44A 0.074(9) 0.049(8) 0.118(14) 0.007(9) -0.026(9) 0.015(7)
C45A 0.104(14) 0.104(15) 0.124(17) 0.011(13) -0.012(12) -0.014(11)
O1B 0.081(6) 0.038(5) 0.125(9) 0.003(5) -0.024(6) 0.003(5)
O2B 0.097(7) 0.058(6) 0.097(8) -0.003(6) -0.022(6) 0.024(5)
O3B 0.088(7) 0.051(6) 0.104(8) 0.005(5) -0.027(6) 0.005(5)
O4B 0.085(6) 0.044(5) 0.124(9) 0.006(5) -0.030(6) -0.004(5)
N1B 0.072(7) 0.041(6) 0.127(11) 0.006(7) -0.012(7) 0.007(5)
N2B 0.071(7) 0.046(6) 0.093(9) -0.003(6) -0.006(6) 0.007(5)
N3B 0.061(6) 0.032(5) 0.104(10) -0.010(6) -0.014(6) 0.003(5)
N4B 0.052(6) 0.052(6) 0.089(9) 0.007(6) -0.016(5) 0.006(5)
N5B 0.083(8) 0.053(7) 0.108(11) 0.022(7) -0.016(7) 0.005(6)
N6B 0.072(7) 0.039(6) 0.130(12) 0.015(7) -0.023(7) 0.013(5)
N7B 0.072(7) 0.044(6) 0.111(10) 0.000(6) -0.024(7) -0.005(6)
N8B 0.065(7) 0.040(6) 0.104(10) 0.007(6) -0.014(7) -0.011(5)
C1B 0.098(12) 0.061(10) 0.137(17) 0.012(10) -0.051(11) -0.001(9)
C2B 0.077(10) 0.061(10) 0.131(15) -0.011(10) -0.042(10) 0.007(8)
C3B 0.070(9) 0.046(8) 0.152(17) 0.007(10) -0.032(10) 0.011(7)
C4B 0.112(14) 0.065(11) 0.124(16) -0.009(11) -0.033(12) 0.022(10)
C5B 0.093(11) 0.066(10) 0.107(13) -0.023(9) -0.030(9) 0.016(8)
C6B 0.098(8) 0.090(9) 0.103(9) -0.016(8) -0.020(7) 0.002(7)
C7B 0.087(10) 0.034(7) 0.162(18) -0.004(9) -0.048(11) 0.011(7)
C8B 0.16(2) 0.046(10) 0.22(3) -0.030(13) 0.010(18) -0.008(11)
C12B 0.075(9) 0.044(7) 0.108(12) -0.003(8) -0.024(8) -0.010(7)
C13B 0.056(7) 0.046(7) 0.096(11) 0.009(8) -0.020(7) 0.000(6)
C14B 0.086(10) 0.060(10) 0.125(15) -0.012(9) -0.023(10) 0.009(8)
C15B 0.077(10) 0.073(11) 0.105(13) -0.009(10) -0.008(9) 0.006(8)
C16B 0.072(9) 0.061(9) 0.111(13) 0.008(9) -0.007(9) -0.004(8)
C17B 0.086(10) 0.052(9) 0.120(14) 0.016(9) -0.011(10) 0.001(8)
C18B 0.088(11) 0.077(11) 0.103(13) 0.001(10) -0.019(9) 0.004(9)
C19B 0.090(11) 0.063(10) 0.115(14) -0.021(10) -0.015(10) 0.000(9)
C20B 0.090(12) 0.091(13) 0.115(15) 0.012(11) 0.009(10) 0.007(10)
C21B 0.143(18) 0.070(12) 0.136(18) 0.000(12) -0.001(14) 0.003(12)
C22B 0.110(14) 0.098(14) 0.139(18) -0.042(13) -0.007(12) 0.000(12)
C23B 0.103(12) 0.118(14) 0.174(16) -0.028(12) -0.012(11) -0.016(11)
C24B 0.165(15) 0.119(14) 0.123(14) -0.021(12) -0.024(12) 0.005(12)
C25B 0.091(10) 0.048(8) 0.107(13) 0.011(8) -0.025(9) 0.019(8)
C26B 0.073(9) 0.060(9) 0.105(12) 0.008(8) -0.031(8) 0.004(7)
C27B 0.067(8) 0.040(7) 0.117(13) 0.007(8) -0.017(8) 0.012(6)
C28B 0.084(10) 0.070(10) 0.103(13) 0.011(9) -0.016(9) 0.016(9)
C29B 0.081(10) 0.090(13) 0.121(15) 0.019(11) -0.011(10) -0.006(9)
C30B 0.077(10) 0.100(13) 0.102(14) 0.014(11) -0.010(9) -0.008(9)
C31B 0.094(11) 0.078(11) 0.106(14) 0.013(10) -0.010(10) 0.018(9)
C32B 0.097(9) 0.131(10) 0.113(10) 0.008(8) -0.002(7) -0.009(8)
C36B 0.096(11) 0.044(8) 0.108(13) 0.003(8) -0.008(10) 0.000(8)
C37B 0.067(8) 0.041(7) 0.120(14) 0.003(8) -0.011(9) -0.008(6)
C38B 0.085(10) 0.050(8) 0.112(13) 0.005(8) -0.028(9) -0.008(7)
C39B 0.102(12) 0.066(10) 0.078(11) 0.005(8) -0.014(9) -0.005(9)
C40B 0.092(10) 0.049(8) 0.096(12) 0.002(8) -0.023(9) -0.009(8)
C41B 0.098(11) 0.044(8) 0.109(13) 0.018(8) -0.040(9) -0.009(8)
C42B 0.096(11) 0.051(8) 0.115(13) 0.011(8) -0.045(10) -0.009(8)
C43B 0.115(13) 0.050(9) 0.104(13) -0.005(8) -0.031(10) -0.003(9)
C44B 0.092(11) 0.089(12) 0.083(11) 0.008(9) -0.033(9) -0.021(9)
C45B 0.132(15) 0.061(10) 0.112(14) 0.004(10) -0.013(11) -0.022(10)
O1C 0.057(5) 0.050(5) 0.108(8) 0.013(5) -0.018(5) -0.004(4)
O2C 0.053(5) 0.067(6) 0.119(8) 0.019(6) -0.018(5) -0.011(4)
O3C 0.062(5) 0.055(6) 0.112(8) 0.011(5) -0.006(5) -0.004(4)
O4C 0.058(5) 0.046(5) 0.127(9) 0.020(5) -0.012(5) -0.002(4)
N1C 0.063(6) 0.039(6) 0.110(10) 0.003(6) -0.023(6) 0.000(5)
N2C 0.056(6) 0.060(7) 0.102(9) 0.013(7) -0.024(6) -0.009(5)
N3C 0.063(6) 0.037(6) 0.097(9) 0.003(6) -0.015(6) 0.005(5)
N4C 0.059(6) 0.030(5) 0.107(9) 0.005(5) -0.016(6) -0.001(4)
N5C 0.081(8) 0.058(8) 0.110(11) 0.011(8) -0.006(8) 0.006(7)
N6C 0.073(8) 0.050(7) 0.130(13) 0.004(8) -0.012(8) 0.004(6)
N7C 0.069(7) 0.068(8) 0.093(10) 0.006(7) -0.013(7) 0.006(6)
N8C 0.063(6) 0.059(7) 0.102(10) -0.011(7) -0.021(6) 0.002(6)
C1C 0.062(8) 0.050(8) 0.110(12) 0.010(8) -0.001(8) 0.004(6)
C2C 0.051(7) 0.058(9) 0.123(13) 0.001(8) -0.013(7) -0.003(6)
C3C 0.060(8) 0.053(8) 0.126(14) 0.005(8) -0.024(8) -0.009(7)
C4C 0.065(8) 0.056(9) 0.130(14) 0.015(9) -0.001(8) 0.000(7)
C5C 0.067(8) 0.056(9) 0.130(14) 0.000(9) -0.019(9) -0.005(7)
C6C 0.066(8) 0.070(10) 0.124(14) -0.009(10) -0.018(9) 0.002(8)
C7C 0.052(7) 0.082(11) 0.137(15) 0.026(10) -0.008(8) 0.000(7)
C8C 0.082(10) 0.072(11) 0.147(17) 0.008(11) -0.024(10) -0.013(9)
C12C 0.058(7) 0.054(8) 0.115(13) 0.020(8) -0.021(7) -0.004(6)
C13C 0.054(7) 0.034(7) 0.122(13) 0.004(7) -0.010(7) -0.001(6)
C14C 0.074(9) 0.053(9) 0.142(16) 0.008(9) -0.031(10) 0.002(7)
C15C 0.057(7) 0.053(8) 0.112(13) 0.001(8) -0.004(8) -0.006(6)
C16C 0.060(8) 0.048(8) 0.118(13) 0.010(8) 0.000(8) 0.003(6)
C17C 0.088(10) 0.043(8) 0.106(13) 0.011(8) -0.008(9) 0.009(7)
C18C 0.080(10) 0.056(9) 0.132(15) 0.011(10) 0.008(10) -0.007(8)
C19C 0.059(8) 0.056(9) 0.158(18) -0.018(10) 0.010(10) -0.012(7)
C20C 0.066(9) 0.051(8) 0.140(16) -0.016(9) -0.008(9) -0.002(7)
C21C 0.103(9) 0.093(9) 0.119(9) -0.004(8) 0.011(8) -0.007(7)
C25C 0.085(10) 0.057(9) 0.126(15) 0.002(9) -0.009(9) -0.021(8)
C26C 0.087(10) 0.055(9) 0.110(13) -0.005(9) -0.010(9) -0.001(8)
C27C 0.062(8) 0.054(8) 0.115(13) 0.009(8) -0.015(8) -0.006(7)
C28C 0.071(9) 0.070(10) 0.118(14) -0.013(9) -0.018(9) 0.001(8)
C29C 0.079(10) 0.073(11) 0.142(17) 0.014(11) -0.003(10) -0.007(9)
C30C 0.093(12) 0.093(13) 0.108(14) 0.004(11) 0.024(10) -0.014(10)
C31C 0.080(10) 0.061(10) 0.148(17) 0.022(10) 0.016(10) 0.009(8)
C32C 0.120(10) 0.122(10) 0.138(11) 0.019(8) 0.019(8) -0.009(8)
C36C 0.065(8) 0.053(8) 0.126(14) 0.022(9) -0.018(8) -0.002(7)
C37C 0.054(7) 0.064(10) 0.123(15) 0.022(10) -0.003(8) -0.008(7)
C38C 0.065(8) 0.054(9) 0.144(16) -0.007(9) -0.005(9) -0.015(7)
C39C 0.055(7) 0.044(7) 0.120(13) 0.013(8) -0.016(8) -0.004(6)
C40C 0.049(7) 0.045(8) 0.140(15) 0.016(9) -0.020(8) 0.005(6)
C41C 0.063(8) 0.054(8) 0.100(12) 0.012(8) -0.015(8) -0.002(7)
C42C 0.056(7) 0.058(9) 0.108(12) 0.013(8) -0.012(8) -0.004(7)
C43C 0.056(8) 0.059(9) 0.128(15) 0.024(9) -0.015(9) 0.001(7)
C44C 0.060(8) 0.045(8) 0.131(14) 0.002(8) 0.015(8) -0.003(6)
C45C 0.059(8) 0.071(10) 0.139(16) 0.015(10) -0.014(9) 0.001(7)
C46C 0.090(13) 0.140(19) 0.15(2) 0.021(16) -0.017(12) 0.040(13)
C47C 0.075(9) 0.091(11) 0.146(14) 0.006(10) -0.025(9) 0.004(8)
C48C 0.089(10) 0.070(9) 0.149(14) 0.028(10) -0.013(9) 0.010(8)
O1D 0.044(4) 0.044(5) 0.111(8) 0.008(5) -0.007(4) -0.003(4)
O2D 0.069(6) 0.090(8) 0.133(10) -0.013(7) -0.001(6) -0.028(6)
O3D 0.055(5) 0.062(6) 0.106(8) 0.007(5) -0.022(5) 0.004(4)
O4D 0.046(4) 0.050(5) 0.116(8) 0.007(5) -0.015(4) 0.009(4)
N1D 0.051(5) 0.046(6) 0.094(8) 0.014(6) -0.014(5) 0.006(5)
N2D 0.033(4) 0.040(5) 0.097(8) 0.006(5) -0.004(5) -0.001(4)
N3D 0.048(5) 0.025(5) 0.101(8) 0.005(5) -0.019(5) 0.000(4)
N4D 0.049(5) 0.026(5) 0.098(8) 0.006(5) -0.028(5) 0.000(4)
N5D 0.062(7) 0.084(9) 0.108(10) 0.014(8) -0.027(6) -0.006(6)
N6D 0.069(7) 0.073(8) 0.113(11) 0.019(8) -0.039(7) -0.012(6)
N7D 0.070(7) 0.055(7) 0.109(10) 0.011(7) -0.026(7) -0.013(6)
N8D 0.072(7) 0.040(6) 0.111(10) -0.005(6) -0.029(7) -0.012(5)
C1D 0.056(7) 0.055(8) 0.098(11) -0.002(8) -0.017(7) 0.005(6)
C2D 0.054(7) 0.041(7) 0.097(10) 0.004(7) -0.028(7) 0.002(5)
C3D 0.038(6) 0.042(7) 0.119(12) 0.008(7) -0.028(6) -0.009(5)
C4D 0.047(6) 0.059(8) 0.091(10) 0.008(7) -0.020(6) -0.003(6)
C5D 0.051(7) 0.071(10) 0.129(14) 0.010(9) -0.027(8) 0.004(7)
C6D 0.043(6) 0.079(10) 0.102(11) 0.016(9) -0.019(7) 0.003(7)
C7D 0.043(6) 0.073(9) 0.094(11) 0.014(8) -0.023(6) 0.005(6)
C8D 0.060(6) 0.084(8) 0.113(9) 0.025(7) -0.007(6) 0.011(6)
C12D 0.029(5) 0.077(10) 0.135(14) 0.019(9) -0.024(7) -0.006(6)
C13D 0.044(6) 0.046(7) 0.092(10) -0.001(7) -0.022(6) 0.003(5)
C14D 0.045(6) 0.056(8) 0.115(12) 0.022(8) -0.023(7) -0.009(6)
C15D 0.061(8) 0.069(9) 0.092(11) 0.004(8) -0.020(7) 0.005(7)
C16D 0.072(9) 0.039(7) 0.116(13) 0.007(8) -0.028(9) -0.002(6)
C17D 0.073(8) 0.043(7) 0.111(13) 0.013(8) -0.018(8) -0.004(6)
C18D 0.080(10) 0.079(12) 0.142(17) 0.000(11) -0.020(10) -0.038(9)
C19D 0.080(11) 0.095(14) 0.16(2) 0.015(13) -0.012(12) -0.034(10)
C20D 0.065(8) 0.074(10) 0.129(15) -0.006(10) -0.021(9) -0.019(8)
C21D 0.126(10) 0.111(10) 0.119(10) 0.006(8) -0.018(8) -0.019(8)
C25D 0.088(10) 0.046(8) 0.120(14) 0.003(8) -0.023(9) 0.001(7)
C26D 0.061(8) 0.046(8) 0.124(13) 0.002(8) -0.010(8) -0.001(6)
C27D 0.065(8) 0.057(8) 0.095(11) 0.004(8) -0.020(7) -0.004(7)
C28D 0.059(8) 0.066(10) 0.133(15) -0.001(9) -0.021(8) 0.012(7)
C29D 0.066(8) 0.071(10) 0.091(11) 0.003(8) -0.016(7) 0.019(7)
C30D 0.060(8) 0.074(10) 0.116(13) -0.007(9) -0.031(8) -0.002(7)
C31D 0.082(10) 0.070(10) 0.104(13) -0.009(9) -0.022(9) -0.009(8)
C32D 0.081(10) 0.090(13) 0.134(16) 0.006(11) -0.037(10) -0.015(9)
C36D 0.067(9) 0.086(11) 0.089(11) 0.015(9) -0.014(8) 0.009(8)
C37D 0.060(7) 0.049(8) 0.099(11) 0.004(8) -0.021(7) -0.005(6)
C38D 0.064(8) 0.049(8) 0.110(12) 0.006(8) -0.019(8) -0.003(6)
C39D 0.056(7) 0.048(7) 0.096(11) 0.011(7) -0.011(7) -0.003(6)
C40D 0.046(6) 0.042(7) 0.104(11) 0.012(7) -0.015(7) -0.003(5)
C41D 0.052(7) 0.037(7) 0.125(13) -0.003(8) -0.018(7) -0.004(6)
C42D 0.058(7) 0.051(8) 0.115(13) 0.006(8) -0.021(8) 0.000(6)
C43D 0.060(8) 0.046(8) 0.124(14) 0.003(8) -0.026(8) -0.005(6)
C44D 0.077(9) 0.056(8) 0.094(11) 0.012(8) -0.021(8) 0.000(7)
C45D 0.082(10) 0.069(10) 0.146(17) -0.003(11) -0.034(11) 0.027(9)
C46D 0.078(11) 0.104(15) 0.17(2) -0.011(14) -0.018(11) 0.037(10)
C47D 0.142(17) 0.055(10) 0.17(2) 0.031(12) -0.036(14) 0.018(11)
C48D 0.085(11) 0.098(14) 0.19(2) -0.022(14) -0.058(13) 0.038(10)
O1E 0.084(6) 0.042(5) 0.107(8) -0.005(5) -0.020(6) 0.017(5)
O2E 0.091(6) 0.077(6) 0.160(8) -0.011(6) 0.013(6) -0.005(5)
O3E 0.062(5) 0.046(5) 0.134(9) -0.004(6) -0.007(6) -0.002(4)
O4E 0.071(6) 0.049(6) 0.131(10) -0.006(6) -0.014(6) -0.001(5)
N1E 0.097(8) 0.028(5) 0.101(9) 0.009(6) -0.021(7) 0.005(5)
N2E 0.056(6) 0.029(5) 0.106(10) -0.005(6) -0.009(6) -0.003(4)
N3E 0.047(5) 0.032(5) 0.113(10) -0.014(6) -0.013(6) 0.003(4)
N4E 0.060(6) 0.033(5) 0.103(9) 0.016(6) -0.012(6) 0.004(5)
N5E 0.066(7) 0.047(7) 0.148(13) 0.013(8) 0.016(8) 0.010(6)
N6E 0.074(8) 0.051(7) 0.144(13) 0.023(8) 0.008(8) 0.004(6)
N7E 0.062(7) 0.054(7) 0.155(14) 0.016(8) -0.011(8) 0.012(6)
N8E 0.058(6) 0.056(7) 0.112(10) 0.005(7) -0.010(6) -0.002(6)
C1E 0.069(8) 0.054(8) 0.095(11) 0.010(8) -0.017(7) 0.008(7)
C2E 0.065(8) 0.054(9) 0.120(14) 0.001(9) -0.003(8) 0.011(7)
C3E 0.074(8) 0.031(6) 0.115(13) 0.001(7) -0.015(8) 0.004(6)
C4E 0.074(9) 0.045(8) 0.109(12) 0.017(8) -0.008(8) -0.002(7)
C5E 0.084(10) 0.036(7) 0.139(16) 0.001(9) 0.002(10) 0.003(7)
C6E 0.114(12) 0.029(7) 0.108(13) 0.005(8) -0.004(10) 0.010(7)
C7E 0.092(10) 0.028(6) 0.113(13) 0.003(7) -0.009(9) 0.004(6)
C8E 0.131(16) 0.061(10) 0.111(15) 0.009(10) -0.004(12) 0.014(10)
C9E 0.16(2) 0.098(15) 0.116(16) -0.010(12) -0.004(14) 0.050(14)
C10E 0.18(3) 0.17(3) 0.16(2) -0.06(2) 0.01(2) -0.04(2)
C11E 0.18(2) 0.115(17) 0.114(17) 0.005(14) 0.041(16) 0.049(16)
C12E 0.166(19) 0.045(9) 0.103(14) 0.010(9) 0.006(13) 0.043(11)
C13E 0.096(11) 0.066(9) 0.063(10) -0.005(8) -0.001(8) 0.017(8)
C14E 0.087(10) 0.039(7) 0.101(12) 0.006(7) -0.018(8) -0.003(7)
C15E 0.073(9) 0.052(9) 0.139(15) -0.015(9) -0.017(9) 0.022(7)
C16E 0.062(8) 0.073(11) 0.146(16) 0.014(10) -0.023(9) 0.009(8)
C17E 0.058(8) 0.083(12) 0.132(15) 0.003(10) -0.009(8) 0.019(8)
C18E 0.100(9) 0.107(10) 0.135(10) -0.006(8) -0.006(8) 0.002(8)
C19E 0.104(9) 0.103(9) 0.137(10) -0.017(8) -0.002(8) 0.017(8)
C20E 0.082(8) 0.087(8) 0.122(9) -0.013(7) -0.016(7) 0.008(7)
C21E 0.143(12) 0.146(12) 0.168(12) 0.009(9) -0.007(9) 0.004(9)
C25E 0.069(9) 0.068(10) 0.146(16) 0.018(10) -0.038(9) 0.002(8)
C26E 0.063(8) 0.060(9) 0.116(13) 0.005(9) -0.007(8) 0.005(7)
C27E 0.062(9) 0.078(11) 0.113(14) 0.010(10) 0.001(9) -0.002(8)
C28E 0.061(9) 0.058(10) 0.18(2) 0.013(11) 0.018(11) 0.000(8)
C29E 0.122(16) 0.062(11) 0.145(18) 0.013(11) -0.020(13) 0.011(10)
C30E 0.083(11) 0.103(14) 0.135(17) 0.017(13) 0.004(11) 0.023(10)
C31E 0.079(10) 0.099(13) 0.114(14) 0.024(11) -0.010(10) 0.031(9)
C32E 0.089(13) 0.16(2) 0.120(17) 0.012(15) 0.019(11) 0.021(13)
C36E 0.069(9) 0.045(8) 0.164(18) -0.014(10) 0.012(10) -0.013(7)
C37E 0.045(7) 0.051(8) 0.135(14) 0.007(9) 0.002(8) 0.009(6)
C38E 0.063(8) 0.043(8) 0.140(15) 0.007(8) -0.017(8) -0.001(6)
C39E 0.084(10) 0.061(10) 0.124(15) 0.004(10) -0.029(10) 0.008(8)
C40E 0.067(8) 0.046(8) 0.122(14) 0.007(9) -0.023(9) -0.007(7)
C41E 0.067(8) 0.063(9) 0.106(13) 0.005(9) -0.011(8) 0.025(7)
C42E 0.078(10) 0.072(11) 0.117(15) 0.003(10) -0.017(9) -0.001(8)
C43E 0.117(14) 0.104(15) 0.112(15) 0.050(12) -0.039(12) -0.018(12)
C44E 0.098(12) 0.087(13) 0.112(15) 0.026(11) -0.018(11) -0.018(10)
C45E 0.153(12) 0.143(12) 0.152(12) 0.009(9) 0.006(9) -0.006(9)
O1F 0.051(4) 0.044(5) 0.106(7) 0.007(5) -0.023(4) -0.002(4)
O2F 0.080(7) 0.172(12) 0.135(10) -0.048(9) -0.020(7) 0.040(8)
O3F 0.078(6) 0.043(5) 0.111(8) 0.000(5) -0.020(5) 0.017(4)
O4F 0.072(6) 0.045(5) 0.112(8) -0.004(5) -0.028(5) 0.000(4)
N1F 0.060(6) 0.035(5) 0.117(10) 0.008(6) -0.026(6) -0.011(5)
N2F 0.050(5) 0.034(5) 0.100(8) 0.019(5) -0.023(5) -0.010(4)
N3F 0.048(5) 0.022(5) 0.136(11) 0.007(6) -0.020(6) 0.000(4)
N4F 0.041(5) 0.048(6) 0.082(8) 0.022(5) -0.019(5) 0.001(4)
N5F 0.111(7) 0.068(7) 0.101(8) -0.007(6) -0.028(6) 0.026(6)
N6F 0.102(9) 0.033(6) 0.107(10) -0.010(6) -0.026(8) 0.021(6)
N7F 0.069(7) 0.040(6) 0.099(9) 0.009(6) -0.018(6) 0.010(5)
N8F 0.056(6) 0.056(7) 0.111(10) 0.011(7) -0.005(6) 0.003(5)
C1F 0.054(7) 0.056(8) 0.108(12) -0.001(8) -0.020(7) -0.007(6)
C2F 0.053(7) 0.045(7) 0.110(12) -0.001(7) -0.012(7) -0.006(6)
C3F 0.063(7) 0.040(7) 0.100(12) -0.004(7) -0.021(7) -0.002(6)
C4F 0.075(8) 0.034(7) 0.098(12) 0.002(7) -0.017(8) 0.003(6)
C5F 0.095(10) 0.054(9) 0.092(11) -0.005(8) -0.031(9) -0.011(8)
C6F 0.079(9) 0.035(7) 0.127(14) 0.005(8) -0.030(9) -0.010(7)
C7F 0.069(8) 0.042(7) 0.122(14) 0.007(8) -0.019(8) -0.011(6)
C8F 0.097(11) 0.055(9) 0.112(14) 0.012(9) -0.037(10) -0.028(8)
C9F 0.150(18) 0.076(12) 0.142(19) -0.031(12) -0.060(15) -0.010(12)
C10F 0.080(11) 0.113(15) 0.153(18) -0.010(13) -0.042(11) -0.031(11)
C11F 0.139(13) 0.094(12) 0.147(14) 0.008(11) -0.048(11) -0.044(11)
C12F 0.093(10) 0.037(7) 0.101(12) 0.007(7) -0.020(8) -0.021(7)
C13F 0.049(6) 0.045(7) 0.119(12) 0.014(8) -0.023(7) -0.005(6)
C14F 0.068(8) 0.050(8) 0.088(10) 0.007(7) -0.017(7) 0.001(6)
C15F 0.073(8) 0.049(8) 0.097(11) 0.006(7) -0.031(8) 0.003(7)
C16F 0.077(9) 0.050(8) 0.085(11) -0.001(7) -0.003(8) -0.009(7)
C17F 0.080(9) 0.046(8) 0.109(13) -0.006(8) -0.014(8) 0.019(7)
C18F 0.110(9) 0.123(10) 0.126(10) -0.013(8) -0.018(8) 0.026(8)
C19F 0.130(10) 0.146(11) 0.131(11) -0.024(9) -0.020(8) 0.020(9)
C20F 0.095(8) 0.109(9) 0.105(9) -0.017(8) -0.017(7) 0.028(7)
C21F 0.27(2) 0.28(2) 0.28(2) -0.008(10) 0.011(10) 0.016(10)
C25F 0.074(9) 0.043(7) 0.118(13) 0.002(8) -0.026(8) 0.016(7)
C26F 0.061(7) 0.037(7) 0.100(12) 0.009(7) -0.020(7) 0.011(6)
C27F 0.062(7) 0.032(6) 0.108(12) -0.007(7) -0.013(8) 0.011(6)
C28F 0.068(8) 0.058(9) 0.092(11) 0.000(8) -0.011(8) 0.002(7)
C29F 0.090(11) 0.045(8) 0.128(15) -0.014(9) -0.032(10) 0.013(8)
C30F 0.085(10) 0.069(11) 0.116(15) -0.023(10) -0.027(10) 0.006(8)
C31F 0.098(12) 0.060(10) 0.119(14) 0.023(10) -0.008(10) 0.011(9)
C32F 0.17(2) 0.034(8) 0.18(2) -0.004(11) -0.014(17) 0.024(11)
C33F 0.28(3) 0.046(11) 0.18(2) 0.005(13) 0.00(2) 0.021(16)
C34F 0.21(3) 0.085(15) 0.18(3) -0.017(15) 0.03(2) 0.045(17)
C35F 0.30(4) 0.066(13) 0.128(19) -0.027(13) -0.03(2) -0.034(18)
C36F 0.100(11) 0.057(9) 0.102(13) 0.001(9) -0.020(9) 0.016(8)
C37F 0.082(9) 0.038(7) 0.112(13) 0.007(8) -0.021(9) 0.012(7)
C38F 0.074(9) 0.066(10) 0.119(14) 0.016(9) -0.029(9) 0.020(8)
C39F 0.076(9) 0.046(7) 0.094(11) 0.003(7) -0.006(8) 0.005(7)
C40F 0.061(7) 0.040(7) 0.105(11) 0.004(7) -0.024(7) -0.011(6)
C41F 0.069(8) 0.042(7) 0.127(14) 0.006(8) -0.004(8) -0.013(7)
C42F 0.070(9) 0.070(10) 0.112(13) 0.008(9) -0.005(8) -0.006(8)
C43F 0.104(12) 0.050(9) 0.132(16) 0.025(9) -0.007(11) 0.000(9)
C44F 0.098(12) 0.038(8) 0.146(17) 0.016(9) 0.003(11) 0.002(8)
C45F 0.118(15) 0.049(9) 0.18(2) 0.021(12) 0.001(14) -0.017(10)
C46F 0.147(15) 0.118(14) 0.198(18) 0.009(13) -0.006(14) -0.035(13)
C47F 0.139(15) 0.118(14) 0.176(16) 0.036(13) 0.017(13) -0.011(12)
C48F 0.193(18) 0.129(15) 0.191(18) -0.037(14) 0.046(15) -0.033(14)
O1G 0.037(4) 0.052(5) 0.111(8) 0.002(5) -0.011(4) 0.003(4)
O2G 0.072(6) 0.103(9) 0.123(9) -0.033(7) -0.042(6) 0.036(6)
O3G 0.047(5) 0.087(7) 0.097(7) -0.003(6) -0.005(5) -0.012(5)
O4G 0.046(4) 0.060(6) 0.095(7) -0.010(5) -0.019(4) 0.006(4)
N1G 0.047(5) 0.056(7) 0.097(9) 0.014(6) -0.012(5) 0.005(5)
N2G 0.035(4) 0.039(5) 0.104(9) 0.006(5) -0.015(5) -0.005(4)
N3G 0.044(5) 0.030(5) 0.103(9) 0.007(5) -0.024(5) -0.007(4)
N4G 0.039(5) 0.026(5) 0.110(9) 0.005(5) -0.015(5) 0.003(4)
N5G 0.066(7) 0.111(11) 0.085(9) 0.042(8) 0.001(7) 0.024(7)
N6G 0.063(8) 0.160(16) 0.112(12) 0.059(11) -0.017(8) 0.010(9)
N7G 0.077(9) 0.19(2) 0.093(12) -0.016(12) -0.011(8) 0.038(11)
N8G 0.075(8) 0.065(8) 0.138(13) -0.019(9) -0.027(8) 0.021(7)
C1G 0.042(6) 0.041(7) 0.114(12) 0.012(7) -0.007(6) 0.005(5)
C2G 0.049(6) 0.034(6) 0.111(12) -0.001(7) -0.006(7) -0.001(5)
C3G 0.039(6) 0.055(8) 0.094(10) -0.012(7) -0.012(6) -0.001(5)
C4G 0.037(5) 0.044(7) 0.099(10) 0.007(7) -0.018(6) -0.005(5)
C5G 0.045(6) 0.048(8) 0.131(13) -0.003(8) -0.015(7) 0.008(6)
C6G 0.048(6) 0.056(8) 0.097(11) 0.007(7) -0.006(6) -0.005(6)
C7G 0.054(7) 0.046(7) 0.110(12) -0.001(7) -0.012(7) -0.003(6)
C8G 0.061(6) 0.073(7) 0.097(8) 0.001(7) -0.008(6) -0.003(6)
C9G 0.053(7) 0.077(10) 0.158(14) 0.000(10) -0.009(8) 0.012(7)
C10G 0.068(8) 0.122(13) 0.128(13) -0.004(11) -0.015(9) -0.008(9)
C11G 0.062(8) 0.113(12) 0.143(14) 0.015(11) -0.001(9) -0.012(8)
C12G 0.054(8) 0.064(10) 0.160(18) 0.040(11) -0.031(9) 0.003(7)
C13G 0.047(6) 0.052(8) 0.094(10) -0.001(7) -0.013(6) 0.000(6)
C14G 0.045(6) 0.041(7) 0.115(12) -0.001(7) -0.015(7) 0.010(5)
C15G 0.040(6) 0.052(8) 0.114(12) 0.006(8) -0.002(7) -0.006(6)
C16G 0.071(9) 0.039(7) 0.122(14) 0.021(8) -0.019(8) -0.007(6)
C17G 0.085(10) 0.055(9) 0.103(13) 0.005(9) -0.002(9) -0.018(8)
C18G 0.073(10) 0.101(14) 0.142(17) -0.036(12) 0.012(10) -0.013(10)
C19G 0.079(11) 0.103(14) 0.138(17) -0.046(13) -0.011(11) 0.001(10)
C20G 0.076(10) 0.081(12) 0.147(18) 0.006(12) -0.019(11) -0.002(9)
C21G 0.132(11) 0.144(11) 0.137(11) -0.022(9) 0.005(8) -0.003(9)
C25G 0.091(11) 0.056(9) 0.113(13) 0.006(9) -0.017(9) -0.026(8)
C26G 0.068(8) 0.059(9) 0.107(13) -0.005(9) -0.006(8) -0.023(7)
C27G 0.039(6) 0.071(10) 0.100(11) -0.015(8) -0.009(7) -0.005(6)
C28G 0.046(6) 0.036(7) 0.129(13) -0.003(8) -0.019(7) 0.000(5)
C29G 0.058(8) 0.056(9) 0.107(12) 0.010(8) -0.003(8) -0.003(7)
C30G 0.064(8) 0.069(10) 0.094(11) 0.010(8) 0.001(7) 0.000(7)
C31G 0.079(9) 0.057(9) 0.102(13) -0.003(9) -0.007(9) 0.009(7)
C32G 0.070(9) 0.084(12) 0.124(15) 0.001(10) 0.018(9) 0.026(9)
C33G 0.126(17) 0.111(16) 0.17(2) -0.008(15) 0.063(15) 0.021(14)
C34G 0.077(9) 0.107(12) 0.135(13) 0.046(10) 0.023(9) 0.011(9)
C35G 0.130(17) 0.097(15) 0.139(19) 0.006(13) 0.006(14) 0.009(13)
C36G 0.040(7) 0.18(2) 0.112(14) 0.002(13) -0.017(8) -0.034(10)
C37G 0.048(7) 0.072(9) 0.089(11) -0.013(8) -0.003(7) -0.009(7)
C38G 0.061(8) 0.062(9) 0.110(12) 0.006(8) -0.026(8) -0.001(7)
C39G 0.052(7) 0.059(8) 0.088(11) 0.003(8) -0.015(7) 0.010(6)
C40G 0.033(5) 0.050(7) 0.111(12) 0.007(7) -0.009(6) 0.007(5)
C41G 0.055(7) 0.057(8) 0.086(10) -0.006(7) -0.014(7) 0.010(6)
C42G 0.078(9) 0.061(9) 0.095(12) 0.005(8) -0.015(8) -0.015(7)
C43G 0.110(13) 0.057(9) 0.102(14) 0.011(9) -0.013(10) -0.022(9)
C44G 0.111(12) 0.044(8) 0.102(13) -0.005(8) 0.000(10) -0.008(8)
C45G 0.136(17) 0.078(12) 0.115(16) 0.007(12) 0.009(13) -0.011(12)
C46G 0.092(14) 0.132(19) 0.19(3) -0.034(18) 0.035(15) -0.028(13)
C47G 0.099(15) 0.098(16) 0.25(3) 0.010(17) 0.045(17) 0.017(12)
C48G 0.065(9) 0.069(10) 0.144(16) -0.012(10) 0.002(9) -0.006(8)
O1H 0.062(5) 0.044(5) 0.101(7) 0.011(5) -0.002(5) 0.004(4)
O2H 0.086(8) 0.126(11) 0.152(12) -0.033(9) 0.025(8) -0.044(8)
O3H 0.050(4) 0.044(5) 0.113(8) 0.003(5) -0.010(5) 0.003(4)
O4H 0.052(4) 0.045(5) 0.097(7) 0.005(5) -0.007(4) 0.001(4)
N1H 0.074(7) 0.046(6) 0.104(10) 0.008(7) 0.007(7) 0.021(6)
N2H 0.047(5) 0.024(5) 0.108(9) 0.005(5) -0.005(5) 0.011(4)
N3H 0.036(4) 0.027(5) 0.118(10) -0.018(6) -0.009(5) 0.005(4)
N4H 0.059(6) 0.040(6) 0.091(9) -0.001(6) -0.006(6) 0.000(5)
N5H 0.101(9) 0.035(6) 0.135(12) 0.005(7) -0.032(8) -0.017(6)
N6H 0.101(9) 0.032(6) 0.118(12) 0.015(7) 0.002(8) -0.008(6)
N7H 0.069(7) 0.044(6) 0.103(10) 0.007(7) -0.005(7) -0.007(5)
N8H 0.063(6) 0.057(7) 0.104(10) -0.004(7) -0.023(6) -0.003(6)
C1H 0.053(7) 0.056(8) 0.087(10) -0.003(7) -0.014(6) 0.006(6)
C2H 0.050(6) 0.047(7) 0.092(10) 0.003(7) -0.011(6) 0.009(6)
C3H 0.060(7) 0.037(7) 0.099(11) 0.002(7) -0.011(7) 0.002(6)
C4H 0.062(8) 0.052(8) 0.103(12) 0.013(8) -0.016(8) 0.004(6)
C5H 0.087(10) 0.064(9) 0.093(12) -0.009(9) -0.015(9) 0.005(8)
C6H 0.081(9) 0.063(9) 0.095(12) -0.017(8) 0.001(8) 0.006(8)
C7H 0.073(8) 0.051(8) 0.076(10) 0.007(7) -0.010(7) 0.002(7)
C8H 0.143(18) 0.077(12) 0.120(16) -0.019(11) -0.023(13) 0.035(12)
C9H 0.27(3) 0.091(15) 0.15(2) 0.012(14) 0.04(2) 0.103(19)
C10H 0.15(2) 0.106(16) 0.123(18) -0.002(13) -0.023(14) 0.002(14)
C11H 0.096(14) 0.14(2) 0.19(3) -0.025(18) 0.027(15) 0.029(14)
C12H 0.106(12) 0.049(9) 0.119(15) 0.014(9) 0.026(11) 0.010(8)
C13H 0.066(8) 0.043(7) 0.101(12) 0.016(8) 0.001(8) -0.001(6)
C14H 0.070(8) 0.046(8) 0.118(13) 0.018(8) -0.020(8) -0.006(7)
C15H 0.072(9) 0.090(12) 0.100(13) 0.028(10) -0.021(9) 0.006(9)
C16H 0.062(8) 0.064(9) 0.087(11) -0.001(8) -0.017(7) 0.002(7)
C17H 0.057(7) 0.059(8) 0.091(11) 0.010(8) -0.010(7) 0.006(6)
C18H 0.088(11) 0.143(18) 0.083(12) -0.010(12) -0.005(9) -0.044(11)
C19H 0.101(9) 0.123(10) 0.098(9) -0.023(8) -0.005(7) -0.012(8)
C20H 0.110(9) 0.126(10) 0.106(9) -0.002(8) -0.004(8) -0.022(8)
C21H 0.173(13) 0.168(13) 0.163(13) 0.010(9) -0.003(9) -0.008(9)
C25H 0.061(8) 0.061(9) 0.126(14) -0.003(9) -0.032(8) 0.003(7)
C26H 0.082(9) 0.055(8) 0.097(12) 0.000(8) -0.018(8) 0.000(7)
C27H 0.068(8) 0.038(7) 0.108(12) -0.001(7) -0.003(8) -0.011(6)
C28H 0.063(7) 0.048(7) 0.085(10) 0.011(7) 0.001(7) -0.008(6)
C29H 0.098(10) 0.020(6) 0.098(11) 0.006(6) 0.007(8) 0.005(6)
C30H 0.119(13) 0.044(8) 0.102(13) -0.020(8) 0.002(10) -0.001(8)
C31H 0.105(11) 0.036(7) 0.092(11) -0.017(7) -0.009(9) -0.010(7)
C32H 0.16(2) 0.059(12) 0.21(3) 0.015(14) 0.035(18) -0.004(13)
C36H 0.083(9) 0.050(8) 0.100(12) -0.004(8) -0.016(8) -0.021(7)
C37H 0.051(7) 0.033(7) 0.133(14) -0.008(8) -0.022(8) -0.002(5)
C38H 0.062(8) 0.063(9) 0.107(12) 0.010(8) -0.005(8) 0.008(7)
C39H 0.060(7) 0.044(7) 0.094(11) 0.005(7) -0.008(7) -0.002(6)
C40H 0.053(7) 0.045(7) 0.089(10) 0.003(7) -0.012(6) 0.003(6)
C41H 0.059(7) 0.059(8) 0.083(10) 0.004(7) -0.010(7) 0.010(6)
C42H 0.063(8) 0.054(8) 0.103(12) 0.015(8) -0.009(7) 0.015(7)
C43H 0.071(9) 0.057(9) 0.124(14) 0.021(9) -0.015(9) 0.014(7)
C44H 0.060(8) 0.058(9) 0.129(14) 0.015(9) 0.009(8) -0.008(7)
C45H 0.084(7) 0.072(8) 0.111(9) 0.008(7) 0.010(7) 0.004(7)
O1I 0.041(4) 0.039(4) 0.099(7) 0.006(4) -0.014(4) -0.003(3)
O2I 0.059(5) 0.042(5) 0.151(10) 0.004(6) -0.002(6) 0.007(4)
O3I 0.060(5) 0.044(5) 0.110(8) -0.010(5) -0.023(5) 0.012(4)
O4I 0.048(4) 0.040(4) 0.099(7) 0.001(4) -0.018(4) -0.003(4)
N1I 0.047(5) 0.030(5) 0.106(9) -0.001(5) -0.025(5) -0.005(4)
N2I 0.048(5) 0.036(5) 0.085(8) 0.003(5) -0.028(5) -0.002(4)
N3I 0.038(4) 0.021(4) 0.124(10) -0.017(5) -0.015(5) 0.005(4)
N4I 0.043(5) 0.034(5) 0.076(7) 0.002(5) -0.013(4) -0.001(4)
N5I 0.048(5) 0.044(6) 0.123(10) 0.027(6) -0.015(6) -0.006(5)
N6I 0.054(6) 0.056(7) 0.123(11) 0.009(7) -0.019(6) -0.004(5)
N7I 0.061(6) 0.046(6) 0.138(12) 0.013(7) -0.015(7) -0.005(5)
N8I 0.068(7) 0.048(6) 0.109(10) 0.001(6) 0.000(6) 0.008(6)
C1I 0.044(6) 0.048(7) 0.105(11) 0.007(7) -0.010(6) -0.003(5)
C2I 0.041(6) 0.026(6) 0.124(13) -0.009(7) -0.008(7) 0.008(5)
C3I 0.049(6) 0.040(6) 0.069(9) -0.004(6) -0.024(6) 0.009(5)
C4I 0.041(5) 0.029(6) 0.091(10) 0.005(6) -0.017(6) 0.002(5)
C5I 0.052(6) 0.033(6) 0.093(11) 0.005(7) -0.007(6) -0.001(5)
C6I 0.049(6) 0.036(7) 0.132(14) -0.006(8) -0.020(7) -0.007(5)
C7I 0.056(7) 0.043(7) 0.092(10) -0.006(7) -0.009(6) -0.001(6)
C8I 0.085(10) 0.048(8) 0.097(11) 0.001(8) -0.023(8) -0.020(7)
C9I 0.101(12) 0.066(10) 0.113(14) -0.018(9) -0.020(10) -0.034(9)
C10I 0.104(13) 0.098(14) 0.139(17) -0.050(13) -0.025(12) 0.000(11)
C11I 0.120(12) 0.093(11) 0.103(12) 0.010(9) -0.032(10) -0.032(10)
C12I 0.044(6) 0.056(8) 0.104(11) 0.017(7) -0.020(6) -0.010(6)
C13I 0.057(7) 0.038(7) 0.096(10) 0.001(7) -0.026(7) 0.004(5)
C14I 0.045(6) 0.034(6) 0.110(12) 0.003(7) -0.023(6) -0.009(5)
C15I 0.049(6) 0.052(8) 0.094(11) 0.013(7) -0.008(6) 0.004(6)
C16I 0.052(7) 0.058(8) 0.102(11) 0.006(8) -0.013(7) -0.003(6)
C17I 0.065(8) 0.049(8) 0.097(11) 0.015(7) -0.001(7) 0.003(6)
C18I 0.053(7) 0.072(10) 0.144(16) 0.025(10) 0.000(8) 0.013(7)
C19I 0.052(7) 0.076(11) 0.141(16) 0.027(10) 0.003(8) -0.003(7)
C20I 0.065(8) 0.054(8) 0.119(13) 0.012(8) -0.006(8) -0.009(7)
C21I 0.055(8) 0.089(13) 0.20(2) 0.026(13) 0.024(11) 0.004(8)
C25I 0.064(8) 0.060(9) 0.106(12) 0.015(8) 0.002(8) 0.020(7)
C26I 0.071(9) 0.058(9) 0.109(13) 0.003(8) -0.002(8) 0.027(7)
C27I 0.050(7) 0.062(9) 0.090(11) -0.014(8) -0.003(7) 0.005(6)
C28I 0.053(7) 0.035(6) 0.100(11) 0.008(7) -0.019(7) 0.004(5)
C29I 0.056(7) 0.052(8) 0.085(10) 0.010(7) -0.010(6) 0.012(6)
C30I 0.037(6) 0.068(9) 0.113(12) 0.006(9) -0.008(7) -0.003(6)
C31I 0.040(6) 0.066(9) 0.137(15) 0.005(9) -0.009(7) 0.004(6)
C32I 0.060(8) 0.097(13) 0.119(14) 0.034(11) -0.003(8) 0.009(8)
C33I 0.039(7) 0.19(2) 0.18(2) 0.044(17) -0.017(9) -0.037(11)
C34I 0.071(10) 0.143(18) 0.118(16) 0.006(13) -0.014(10) -0.029(11)
C35I 0.066(9) 0.102(14) 0.150(17) 0.025(12) -0.018(10) 0.038(9)
C36I 0.059(8) 0.069(10) 0.102(12) 0.003(8) -0.017(7) 0.013(7)
C37I 0.043(6) 0.056(8) 0.100(11) -0.002(7) -0.020(6) 0.004(6)
C38I 0.054(7) 0.035(6) 0.106(11) -0.002(7) -0.028(7) 0.006(5)
C39I 0.049(6) 0.038(6) 0.101(11) -0.008(7) -0.009(7) 0.007(5)
C40I 0.044(6) 0.034(6) 0.107(11) 0.011(7) -0.002(6) -0.007(5)
C41I 0.046(6) 0.036(6) 0.090(10) -0.007(6) -0.011(6) -0.006(5)
C42I 0.059(7) 0.056(8) 0.098(11) 0.008(8) -0.001(7) 0.001(6)
C43I 0.047(6) 0.060(9) 0.109(12) 0.013(8) -0.013(7) 0.004(6)
C44I 0.053(7) 0.057(8) 0.111(13) 0.000(8) -0.015(8) -0.005(6)
C45I 0.083(11) 0.127(17) 0.122(16) -0.006(13) -0.024(10) 0.027(11)
C46I 0.094(12) 0.118(16) 0.098(13) -0.013(11) -0.022(10) 0.029(11)
C47I 0.19(2) 0.113(17) 0.109(16) 0.039(13) -0.016(15) 0.066(16)
C48I 0.088(10) 0.184(16) 0.124(13) -0.027(12) -0.028(10) 0.024(11)
O1J 0.054(5) 0.034(4) 0.111(7) 0.010(4) -0.026(5) -0.002(4)
O2J 0.056(5) 0.043(5) 0.117(8) -0.002(5) -0.023(5) -0.007(4)
O3J 0.058(5) 0.040(5) 0.104(7) 0.004(5) -0.016(5) -0.009(4)
O4J 0.048(4) 0.037(4) 0.118(8) 0.002(5) -0.017(5) -0.010(4)
N1J 0.045(5) 0.041(6) 0.117(10) 0.005(6) -0.017(5) -0.011(4)
N2J 0.052(6) 0.043(6) 0.110(10) 0.016(6) -0.017(6) -0.008(5)
N3J 0.053(5) 0.036(5) 0.100(9) -0.010(6) -0.015(5) -0.002(5)
N4J 0.044(5) 0.033(5) 0.089(8) 0.007(5) -0.014(5) -0.005(4)
N5J 0.054(6) 0.043(6) 0.103(9) -0.002(6) -0.011(6) -0.010(5)
N6J 0.050(6) 0.050(6) 0.098(9) -0.009(6) -0.003(5) -0.004(5)
N7J 0.053(6) 0.030(5) 0.125(10) 0.009(6) -0.004(6) -0.004(4)
N8J 0.059(6) 0.032(5) 0.125(11) 0.009(6) -0.010(6) 0.002(5)
C1J 0.058(7) 0.041(7) 0.117(12) 0.007(7) -0.025(7) -0.007(6)
C2J 0.049(6) 0.040(7) 0.095(10) 0.007(7) -0.011(6) -0.001(5)
C3J 0.057(7) 0.040(7) 0.110(12) -0.012(7) -0.017(7) 0.008(6)
C4J 0.046(6) 0.041(7) 0.114(12) -0.001(7) -0.011(7) 0.003(5)
C5J 0.038(6) 0.069(9) 0.113(12) -0.012(9) -0.006(7) -0.004(6)
C6J 0.046(7) 0.053(8) 0.116(13) -0.013(8) -0.022(7) 0.005(6)
C7J 0.043(6) 0.042(7) 0.106(11) -0.006(7) -0.006(6) -0.007(5)
C8J 0.040(6) 0.080(10) 0.134(14) -0.006(10) -0.017(7) -0.017(7)
C12J 0.037(5) 0.038(6) 0.099(10) -0.011(6) -0.004(6) -0.002(5)
C13J 0.056(7) 0.028(6) 0.116(12) 0.007(7) -0.009(7) -0.009(5)
C14J 0.055(7) 0.053(8) 0.096(11) -0.001(7) 0.001(7) -0.007(6)
C15J 0.054(7) 0.045(7) 0.116(12) 0.008(8) 0.004(7) 0.001(6)
C16J 0.047(6) 0.046(7) 0.107(11) -0.002(7) -0.008(6) -0.010(6)
C17J 0.059(7) 0.049(8) 0.120(13) 0.012(8) -0.008(8) -0.001(6)
C18J 0.054(7) 0.038(7) 0.124(13) 0.010(7) 0.002(7) -0.004(6)
C19J 0.052(7) 0.041(7) 0.133(14) 0.012(8) -0.014(7) -0.003(6)
C20J 0.064(8) 0.064(10) 0.130(15) 0.015(9) 0.004(8) -0.006(7)
C21J 0.049(7) 0.057(9) 0.151(16) 0.005(9) -0.013(8) -0.005(6)
C25J 0.053(7) 0.029(6) 0.138(15) 0.021(8) -0.004(8) -0.006(5)
C26J 0.054(6) 0.029(6) 0.105(11) 0.011(7) -0.011(7) 0.004(5)
C27J 0.046(6) 0.030(6) 0.125(13) -0.018(7) -0.011(7) -0.001(5)
C28J 0.058(7) 0.045(7) 0.098(12) -0.003(8) 0.003(7) -0.003(6)
C29J 0.059(7) 0.044(7) 0.115(12) 0.003(8) -0.012(7) 0.000(6)
C30J 0.056(7) 0.038(7) 0.133(15) 0.002(8) -0.014(8) 0.004(6)
C31J 0.066(8) 0.030(6) 0.121(13) 0.014(8) -0.011(8) 0.003(6)
C32J 0.077(9) 0.046(8) 0.107(13) -0.011(8) 0.002(8) -0.005(7)
C33J 0.123(15) 0.064(11) 0.143(18) -0.034(11) -0.002(13) -0.002(10)
C34J 0.102(13) 0.049(9) 0.165(19) -0.021(10) -0.013(12) 0.003(9)
C35J 0.092(12) 0.081(12) 0.156(19) -0.023(12) -0.024(12) -0.010(10)
C36J 0.039(6) 0.072(9) 0.094(11) -0.003(8) -0.013(6) -0.001(6)
C37J 0.058(7) 0.035(6) 0.104(11) -0.004(7) -0.024(7) 0.008(6)
C38J 0.052(7) 0.060(8) 0.100(11) -0.009(8) -0.006(7) -0.004(6)
C39J 0.060(7) 0.029(6) 0.115(12) 0.001(7) -0.007(7) -0.009(5)
C40J 0.058(7) 0.030(6) 0.108(11) 0.011(7) -0.015(7) -0.008(5)
C41J 0.058(7) 0.028(6) 0.115(12) -0.004(7) -0.016(7) 0.001(5)
C42J 0.057(7) 0.050(8) 0.109(12) 0.004(8) -0.024(7) -0.007(6)
C43J 0.061(8) 0.085(11) 0.096(12) 0.002(9) -0.006(8) -0.019(8)
C44J 0.057(7) 0.047(7) 0.109(12) -0.009(8) -0.008(7) -0.012(6)
C45J 0.063(9) 0.090(12) 0.137(16) 0.001(11) -0.028(9) -0.017(8)
O1K 0.041(4) 0.034(4) 0.117(8) -0.006(4) -0.018(4) 0.012(3)
O2K 0.053(5) 0.049(5) 0.109(8) 0.010(5) -0.009(5) 0.012(4)
O3K 0.051(4) 0.042(5) 0.101(7) 0.006(5) -0.018(5) 0.002(4)
O4K 0.048(4) 0.035(4) 0.116(8) 0.003(5) -0.021(4) 0.006(4)
N1K 0.053(6) 0.033(5) 0.113(10) 0.011(6) -0.013(6) 0.000(5)
N2K 0.056(6) 0.030(5) 0.100(9) 0.005(5) -0.012(6) 0.008(4)
N3K 0.044(5) 0.037(6) 0.118(10) -0.006(6) -0.012(6) 0.001(4)
N4K 0.042(5) 0.039(6) 0.107(10) 0.004(6) -0.012(5) -0.003(4)
N5K 0.049(5) 0.049(6) 0.097(9) -0.005(6) -0.009(5) 0.004(5)
N6K 0.045(5) 0.040(6) 0.121(10) 0.001(6) -0.017(6) 0.002(4)
N7K 0.055(6) 0.052(7) 0.105(9) -0.002(6) -0.012(6) -0.005(5)
N8K 0.051(6) 0.050(7) 0.138(12) 0.008(7) -0.014(6) 0.005(5)
C1K 0.045(6) 0.048(7) 0.107(11) 0.013(7) -0.008(6) -0.010(5)
C2K 0.041(6) 0.053(8) 0.091(10) -0.004(7) -0.013(6) 0.000(5)
C3K 0.043(6) 0.056(8) 0.107(12) -0.006(8) -0.007(7) -0.007(6)
C4K 0.051(6) 0.037(6) 0.090(10) -0.014(6) 0.001(6) -0.004(5)
C5K 0.058(8) 0.056(9) 0.132(15) 0.003(9) -0.027(9) 0.001(7)
C6K 0.052(7) 0.100(13) 0.103(13) -0.014(10) -0.006(8) 0.010(8)
C7K 0.051(7) 0.051(8) 0.111(12) 0.002(8) -0.011(7) -0.003(6)
C8K 0.081(11) 0.100(14) 0.129(16) 0.010(12) 0.004(10) 0.016(10)
C12K 0.047(6) 0.043(7) 0.095(11) 0.004(7) -0.016(6) 0.000(5)
C13K 0.051(6) 0.021(5) 0.109(11) 0.001(6) -0.017(7) -0.005(5)
C14K 0.049(6) 0.041(7) 0.122(13) -0.015(8) -0.009(7) 0.003(5)
C15K 0.060(7) 0.035(7) 0.125(13) 0.002(8) -0.022(8) 0.005(6)
C16K 0.054(7) 0.043(7) 0.113(12) -0.001(8) -0.012(7) 0.009(6)
C17K 0.068(8) 0.032(6) 0.111(12) 0.000(7) -0.014(8) 0.012(6)
C18K 0.043(6) 0.052(8) 0.135(14) 0.001(9) -0.029(7) 0.006(6)
C19K 0.054(7) 0.047(8) 0.139(15) -0.009(9) -0.008(8) 0.000(6)
C20K 0.063(7) 0.046(7) 0.092(10) 0.001(7) -0.011(7) 0.004(6)
C21K 0.073(9) 0.057(9) 0.110(13) -0.006(9) -0.014(8) 0.009(7)
C22K 0.108(15) 0.131(19) 0.18(2) -0.033(17) -0.008(14) 0.067(14)
C23K 0.056(10) 0.14(2) 0.27(3) -0.04(2) 0.013(14) 0.002(11)
C24K 0.114(16) 0.15(2) 0.18(2) 0.031(17) 0.008(15) 0.076(15)
C25K 0.060(7) 0.049(8) 0.107(12) 0.004(8) -0.027(7) 0.013(6)
C26K 0.060(7) 0.042(7) 0.099(11) -0.002(7) -0.019(7) 0.000(6)
C27K 0.055(7) 0.033(6) 0.125(13) -0.011(7) -0.029(7) 0.007(5)
C28K 0.055(7) 0.042(7) 0.106(11) -0.013(7) -0.031(7) 0.012(6)
C29K 0.049(7) 0.058(8) 0.128(13) -0.015(8) -0.029(7) 0.007(6)
C30K 0.067(8) 0.061(9) 0.108(12) -0.032(8) -0.030(8) 0.015(7)
C31K 0.068(8) 0.034(6) 0.104(11) -0.003(7) -0.026(7) 0.016(6)
C32K 0.063(8) 0.065(9) 0.121(13) -0.012(9) -0.033(8) 0.011(7)
C36K 0.056(7) 0.042(7) 0.107(12) 0.010(7) 0.001(7) 0.006(6)
C37K 0.040(6) 0.037(6) 0.113(11) 0.004(7) -0.021(6) 0.001(5)
C38K 0.048(6) 0.039(7) 0.129(14) -0.002(8) -0.011(7) 0.002(5)
C39K 0.049(7) 0.048(8) 0.121(13) 0.000(8) -0.018(7) 0.005(6)
C40K 0.037(6) 0.043(7) 0.109(12) 0.011(7) -0.019(6) -0.003(5)
C41K 0.041(6) 0.047(7) 0.117(13) 0.008(8) -0.022(7) 0.003(5)
C42K 0.047(7) 0.076(10) 0.123(14) -0.003(9) -0.007(7) -0.005(7)
C43K 0.053(7) 0.076(10) 0.109(13) -0.006(9) -0.013(8) -0.005(7)
C44K 0.029(5) 0.042(7) 0.162(16) 0.001(9) -0.016(7) 0.003(5)
C45K 0.060(8) 0.065(10) 0.144(16) -0.010(10) 0.002(9) -0.028(7)
C46K 0.081(11) 0.137(18) 0.136(18) 0.006(15) 0.026(11) -0.028(12)
C47K 0.038(7) 0.081(11) 0.21(2) 0.019(12) -0.002(9) -0.021(7)
C48K 0.054(8) 0.077(11) 0.19(2) -0.005(12) 0.000(10) -0.014(8)
O1L 0.069(5) 0.051(5) 0.096(7) -0.018(5) -0.011(5) 0.003(4)
O2L 0.096(7) 0.070(7) 0.094(8) -0.005(6) -0.010(6) -0.015(6)
O3L 0.116(9) 0.055(6) 0.107(9) -0.003(6) -0.035(7) 0.000(6)
O4L 0.075(6) 0.054(6) 0.127(9) 0.007(6) -0.027(6) 0.009(5)
N1L 0.063(6) 0.053(7) 0.094(9) 0.009(6) -0.024(6) -0.012(5)
N2L 0.076(7) 0.054(7) 0.091(9) 0.006(6) -0.043(6) -0.002(6)
N3L 0.056(6) 0.036(5) 0.099(9) -0.006(5) -0.011(6) 0.002(5)
N4L 0.043(5) 0.031(5) 0.088(8) 0.000(5) -0.013(5) 0.000(4)
N5L 0.081(10) 0.080(10) 0.185(19) -0.001(11) -0.014(11) -0.010(8)
N6L 0.083(9) 0.074(9) 0.123(12) 0.020(9) -0.037(8) -0.004(7)
N7L 0.056(6) 0.085(9) 0.114(11) 0.002(8) -0.022(7) 0.022(6)
N8L 0.113(13) 0.161(17) 0.124(14) -0.004(13) 0.002(11) 0.066(12)
C1L 0.088(10) 0.039(7) 0.105(12) 0.003(7) -0.010(9) -0.003(7)
C2L 0.070(8) 0.065(9) 0.083(10) -0.008(8) -0.002(7) 0.011(7)
C3L 0.056(7) 0.060(9) 0.095(11) -0.013(8) -0.002(7) -0.001(6)
C4L 0.058(7) 0.055(8) 0.111(12) -0.006(8) 0.005(8) 0.005(6)
C5L 0.076(9) 0.062(9) 0.094(11) -0.004(8) -0.001(8) 0.010(7)
C6L 0.068(8) 0.081(11) 0.094(12) -0.014(9) -0.007(8) -0.004(8)
C7L 0.085(10) 0.056(9) 0.098(12) -0.012(8) -0.020(8) -0.003(7)
C8L 0.084(11) 0.079(12) 0.143(17) -0.012(11) -0.019(10) -0.004(9)
C12L 0.052(7) 0.045(7) 0.103(11) -0.006(7) 0.006(7) -0.004(6)
C13L 0.047(6) 0.041(7) 0.101(11) -0.001(7) -0.014(6) -0.001(5)
C14L 0.069(8) 0.073(10) 0.097(12) -0.002(9) 0.002(8) 0.011(8)
C15L 0.051(7) 0.080(10) 0.087(11) -0.005(8) -0.018(7) 0.017(7)
C16L 0.074(9) 0.066(9) 0.099(12) -0.001(9) -0.021(9) 0.016(8)
C17L 0.054(7) 0.085(11) 0.084(11) 0.009(9) -0.009(7) 0.009(7)
C18L 0.061(8) 0.115(14) 0.084(11) 0.000(10) -0.017(7) 0.007(9)
C19L 0.077(10) 0.107(14) 0.100(13) -0.023(11) -0.034(9) 0.016(10)
C20L 0.037(6) 0.092(11) 0.109(13) 0.007(10) -0.007(7) 0.009(7)
C21L 0.087(12) 0.16(2) 0.130(18) 0.019(15) -0.019(11) -0.013(13)
C25L 0.072(8) 0.069(9) 0.089(11) 0.013(8) -0.014(7) 0.001(7)
C26L 0.067(8) 0.077(10) 0.089(12) 0.018(9) -0.019(8) -0.016(8)
C27L 0.069(9) 0.060(9) 0.118(14) 0.010(9) -0.019(9) -0.009(7)
C28L 0.067(8) 0.057(9) 0.110(13) 0.031(9) -0.029(8) -0.018(7)
C29L 0.058(8) 0.086(12) 0.135(16) 0.006(12) -0.021(9) -0.018(8)
C30L 0.054(7) 0.069(10) 0.117(13) 0.009(9) -0.027(8) -0.005(7)
C31L 0.069(9) 0.083(11) 0.089(12) 0.023(9) -0.016(8) -0.011(8)
C32L 0.072(9) 0.084(11) 0.093(12) 0.015(9) -0.021(8) 0.006(8)
C33L 0.112(15) 0.15(2) 0.119(17) 0.025(14) 0.006(12) 0.043(14)
C34L 0.062(8) 0.094(12) 0.098(12) 0.010(10) 0.005(8) -0.003(8)
C35L 0.131(17) 0.100(15) 0.130(18) 0.006(13) 0.019(13) -0.012(13)
C36L 0.129(10) 0.121(10) 0.124(10) 0.000(8) 0.002(8) 0.003(8)
C37L 0.063(8) 0.068(9) 0.083(11) 0.011(8) -0.013(7) 0.002(7)
C38L 0.069(9) 0.081(11) 0.118(14) 0.001(10) -0.037(9) 0.002(8)
C39L 0.064(8) 0.050(8) 0.120(13) 0.013(8) -0.037(8) -0.006(7)
C40L 0.083(10) 0.049(8) 0.093(11) -0.005(7) -0.045(8) 0.003(7)
C41L 0.073(8) 0.051(8) 0.072(9) -0.007(7) -0.012(7) 0.004(7)
C42L 0.083(9) 0.044(7) 0.084(10) 0.000(7) -0.014(8) 0.000(7)
C43L 0.064(8) 0.049(8) 0.106(12) -0.011(8) -0.015(7) 0.013(7)
C44L 0.065(8) 0.066(9) 0.093(11) -0.006(8) -0.020(7) -0.001(7)
C45L 0.099(11) 0.050(8) 0.109(13) -0.006(8) -0.015(9) 0.004(8)
O1M 0.096(6) 0.072(6) 0.118(7) 0.002(5) -0.019(5) -0.001(5)
O2M 0.099(8) 0.078(7) 0.134(9) 0.004(7) -0.030(7) 0.001(6)
O3M 0.104(6) 0.072(6) 0.121(7) 0.000(6) -0.031(6) 0.003(5)
O4M 0.121(9) 0.092(8) 0.126(10) 0.008(7) -0.020(7) -0.008(7)
C1M 0.122(10) 0.124(10) 0.126(10) 0.013(8) 0.003(8) 0.005(8)
C2M 0.089(8) 0.084(8) 0.111(9) 0.007(7) -0.006(7) -0.002(7)
C3M 0.098(8) 0.082(8) 0.101(9) 0.003(7) -0.014(7) -0.007(7)
C4M 0.103(8) 0.078(8) 0.104(9) 0.004(7) -0.011(7) -0.008(7)
C5M 0.102(8) 0.083(8) 0.103(9) 0.000(7) -0.015(7) -0.006(7)
C6M 0.088(8) 0.100(9) 0.112(9) 0.005(8) -0.017(7) 0.001(7)
C7M 0.105(9) 0.100(9) 0.115(9) 0.005(8) -0.004(8) -0.006(8)
C8M 0.114(9) 0.105(10) 0.126(10) 0.004(8) -0.014(8) -0.004(8)
C9M 0.161(16) 0.141(16) 0.169(17) 0.020(14) -0.009(14) 0.031(14)
C10M 0.135(14) 0.153(16) 0.173(16) 0.029(14) -0.034(13) 0.012(13)
C11M 0.157(15) 0.118(14) 0.150(15) 0.006(12) -0.010(13) 0.031(12)
C12M 0.093(8) 0.084(8) 0.105(9) 0.011(7) -0.019(7) 0.007(7)
C13M 0.076(7) 0.078(8) 0.101(8) 0.001(7) -0.011(6) -0.002(6)
N1M 0.107(8) 0.072(7) 0.130(9) 0.005(7) -0.004(7) 0.003(6)
N2M 0.107(8) 0.094(8) 0.135(9) 0.001(7) -0.006(7) -0.001(7)
N3M 0.095(7) 0.080(7) 0.118(8) 0.009(7) -0.002(6) 0.005(6)
N4M 0.094(7) 0.080(7) 0.127(8) 0.010(7) -0.011(7) 0.004(6)
C14M 0.098(8) 0.101(9) 0.114(9) 0.001(8) -0.003(7) -0.007(7)
C15M 0.102(9) 0.097(9) 0.115(9) -0.001(8) -0.004(7) -0.004(8)
C16M 0.080(7) 0.077(8) 0.103(9) 0.009(7) -0.005(7) 0.000(7)
C17M 0.096(8) 0.076(8) 0.102(9) 0.008(7) -0.021(7) 0.012(7)
C18M 0.121(10) 0.117(10) 0.131(10) 0.006(8) 0.000(8) -0.003(8)
C19M 0.111(9) 0.104(9) 0.118(10) 0.000(8) 0.002(8) -0.001(8)
C20M 0.107(9) 0.103(9) 0.118(10) 0.002(8) 0.000(8) 0.009(8)
C21M 0.145(12) 0.145(12) 0.149(12) 0.011(9) 0.012(9) 0.009(9)
C22M 0.31(3) 0.34(3) 0.34(3) -0.043(19) -0.001(19) 0.033(19)
C23M 0.32(3) 0.33(3) 0.32(3) 0.005(19) 0.026(19) 0.030(19)
C24M 0.21(2) 0.25(2) 0.28(2) -0.005(18) 0.051(17) 0.025(17)
C25M 0.103(9) 0.099(9) 0.119(9) 0.000(8) -0.013(7) 0.005(7)
C26M 0.105(9) 0.104(9) 0.116(9) 0.002(8) -0.016(8) 0.014(8)
C27M 0.107(9) 0.099(9) 0.108(9) 0.005(8) -0.018(7) 0.010(8)
C28M 0.126(10) 0.110(10) 0.119(10) -0.006(8) -0.006(8) 0.014(8)
C29M 0.152(12) 0.149(12) 0.155(12) 0.008(9) -0.003(9) 0.008(9)
C30M 0.156(12) 0.136(11) 0.137(11) 0.008(9) -0.002(9) 0.013(9)
C31M 0.130(10) 0.122(10) 0.135(11) 0.007(8) -0.007(8) 0.021(8)
C32M 0.26(2) 0.25(2) 0.26(2) 0.002(10) -0.002(10) 0.007(10)
C33M 0.144(16) 0.203(19) 0.188(18) 0.041(15) -0.025(14) 0.010(15)
C34M 0.29(3) 0.29(3) 0.28(3) 0.041(18) 0.030(18) 0.024(19)
C35M 0.38(3) 0.36(3) 0.35(3) 0.000(19) -0.032(19) 0.041(19)
C36M 0.094(8) 0.088(8) 0.108(9) -0.009(7) -0.001(7) -0.005(7)
C37M 0.103(9) 0.097(9) 0.114(9) -0.004(8) -0.010(8) 0.002(8)
N5M 0.121(9) 0.110(9) 0.121(9) -0.004(7) -0.014(7) 0.013(7)
N6M 0.161(10) 0.143(10) 0.149(10) -0.004(8) -0.005(8) 0.000(8)
N7M 0.126(9) 0.097(8) 0.115(8) 0.018(7) -0.009(7) 0.008(7)
N8M 0.106(8) 0.096(8) 0.118(8) 0.010(7) -0.019(7) 0.003(7)
C38M 0.138(11) 0.124(11) 0.133(11) 0.005(8) -0.011(8) 0.006(9)
C39M 0.132(10) 0.118(10) 0.130(11) 0.005(8) 0.003(8) 0.009(8)
C40M 0.113(9) 0.111(10) 0.114(10) 0.014(8) 0.001(8) 0.000(8)
C41M 0.133(11) 0.119(11) 0.136(11) 0.002(9) 0.008(8) 0.000(8)
C42M 0.156(12) 0.146(12) 0.152(12) 0.002(9) 0.007(9) 0.006(9)
C43M 0.165(13) 0.162(13) 0.162(13) 0.006(9) 0.014(9) 0.003(9)
C44M 0.152(12) 0.154(12) 0.160(12) 0.007(9) 0.003(9) 0.005(9)
C45M 0.240(19) 0.228(19) 0.235(19) 0.005(10) 0.013(10) -0.002(10)
C46M 0.31(3) 0.31(3) 0.27(3) -0.001(19) 0.033(18) 0.009(19)
C47M 0.31(3) 0.36(3) 0.32(3) 0.037(19) -0.005(19) 0.026(19)
C48M 0.40(4) 0.39(4) 0.40(4) 0.020(19) 0.003(19) -0.01(2)
O01A 0.270(19) 0.31(2) 0.30(2) -0.011(16) 0.066(16) 0.060(16)
C01A 0.195(15) 0.193(15) 0.199(15) 0.011(10) 0.011(10) -0.002(10)
C02A 0.154(15) 0.108(13) 0.154(15) -0.009(12) -0.041(12) 0.027(12)
O01B 0.328(17) 0.300(17) 0.333(17) -0.022(13) 0.013(13) -0.005(13)
C01B 0.30(2) 0.29(2) 0.30(2) 0.027(10) 0.013(10) 0.013(10)
C02B 0.328(17) 0.300(17) 0.333(17) -0.022(13) 0.013(13) -0.005(13)
O01C 0.273(19) 0.28(2) 0.31(2) 0.011(17) 0.013(16) 0.006(16)
C01C 0.201(16) 0.192(16) 0.201(16) 0.010(10) 0.009(10) -0.001(10)
C02C 0.168(15) 0.072(10) 0.144(15) 0.009(11) 0.024(13) -0.004(11)
O01D 0.138(11) 0.105(9) 0.183(13) 0.027(9) -0.002(9) -0.012(8)
C01D 0.103(9) 0.101(9) 0.105(9) 0.000(8) -0.008(7) 0.013(8)
C02D 0.149(16) 0.180(18) 0.215(19) 0.052(15) -0.016(14) 0.024(14)
O01E 0.40(3) 0.38(3) 0.38(3) 0.013(18) -0.005(18) -0.011(18)
C01E 0.138(11) 0.138(11) 0.149(12) -0.001(9) 0.000(9) -0.010(9)
C02E 0.20(2) 0.169(19) 0.26(2) -0.011(16) -0.004(16) 0.036(16)
O01F 0.36(2) 0.32(2) 0.36(2) 0.014(17) -0.001(17) 0.001(18)
C01F 0.33(3) 0.33(3) 0.34(3) -0.006(10) 0.015(10) -0.003(10)
C02F 0.118(13) 0.132(14) 0.144(15) 0.051(12) 0.013(11) 0.028(11)
O01G 0.139(12) 0.154(13) 0.273(17) -0.015(12) 0.007(12) 0.004(11)
C01G 0.211(17) 0.219(17) 0.229(17) -0.007(10) 0.006(10) -0.001(10)
C02G 0.172(16) 0.146(16) 0.133(15) -0.008(13) 0.002(13) -0.004(14)
O01H 0.40(3) 0.36(3) 0.37(2) -0.031(18) 0.047(18) 0.006(18)
C01H 0.243(19) 0.244(19) 0.248(19) 0.000(10) 0.015(10) -0.004(10)
C02H 0.119(13) 0.138(14) 0.124(14) 0.012(12) -0.027(11) -0.011(12)
O01I 0.306(17) 0.303(17) 0.321(17) -0.015(12) -0.001(12) -0.003(12)
C01I 0.107(9) 0.109(9) 0.113(9) 0.006(8) -0.010(8) 0.022(8)
C02I 0.306(17) 0.303(17) 0.321(17) -0.015(12) -0.001(12) -0.003(12)
O01J 0.166(12) 0.155(12) 0.192(13) 0.003(11) -0.062(10) -0.065(10)
C01J 0.156(12) 0.145(12) 0.162(12) 0.008(9) 0.013(9) -0.013(9)
C02J 0.165(16) 0.122(14) 0.141(15) 0.006(12) 0.041(13) -0.030(13)
O01K 0.38(2) 0.36(2) 0.38(2) -0.019(18) -0.014(18) -0.011(18)
C01K 0.247(19) 0.225(19) 0.246(19) 0.015(10) 0.010(10) 0.004(10)
C02K 0.174(15) 0.040(7) 0.121(12) 0.009(8) -0.047(11) -0.003(9)
O01L 0.230(17) 0.232(17) 0.227(17) -0.008(14) -0.009(14) -0.027(14)
C01L 0.104(9) 0.096(9) 0.105(9) 0.000(8) -0.002(7) 0.003(7)
C02L 0.123(10) 0.119(10) 0.157(11) 0.011(8) 0.039(8) -0.001(8)
O111 0.141(10) 0.096(9) 0.139(10) 0.007(8) 0.011(8) 0.032(8)
C111 0.185(14) 0.184(15) 0.197(15) 0.006(9) 0.021(9) 0.010(9)
C112 0.26(2) 0.23(2) 0.23(2) 0.006(17) 0.000(17) 0.011(18)
O121 0.166(13) 0.178(14) 0.219(15) -0.015(12) -0.029(12) 0.007(12)
C121 0.137(11) 0.134(11) 0.145(11) -0.002(9) 0.005(9) 0.003(9)
C122 0.154(15) 0.118(14) 0.138(15) 0.004(12) -0.010(12) 0.037(12)
O131 0.211(14) 0.115(11) 0.189(13) 0.022(10) -0.067(11) 0.042(10)
C131 0.150(12) 0.144(12) 0.157(12) -0.023(9) 0.006(9) -0.012(9)
C132 0.25(2) 0.25(2) 0.26(2) -0.022(18) -0.010(17) 0.023(18)
O161 0.165(13) 0.155(13) 0.212(15) -0.005(11) 0.002(11) 0.012(11)
C161 0.152(12) 0.160(13) 0.173(13) 0.002(9) -0.006(9) -0.007(9)
C162 0.132(15) 0.164(17) 0.201(18) -0.016(15) -0.033(14) 0.003(14)
O171 0.108(9) 0.115(10) 0.157(11) 0.011(9) 0.005(8) -0.010(8)
C171 0.223(18) 0.223(18) 0.215(17) 0.003(10) 0.010(10) 0.006(10)
C172 0.20(2) 0.21(2) 0.23(2) 0.027(16) 0.016(16) 0.044(16)
O181 0.088(7) 0.082(7) 0.170(11) 0.015(7) -0.009(7) -0.034(6)
C181 0.117(10) 0.130(11) 0.136(11) 0.013(8) -0.006(8) -0.029(8)
C182 0.154(15) 0.165(16) 0.166(16) 0.043(14) -0.034(13) -0.063(14)
O191 0.080(6) 0.077(7) 0.105(8) -0.004(6) -0.008(6) 0.012(5)
C191 0.137(11) 0.139(11) 0.130(11) -0.002(9) 0.008(8) -0.031(9)
C192 0.128(13) 0.096(12) 0.122(13) 0.005(10) -0.001(11) -0.033(11)
O201 0.158(13) 0.167(13) 0.199(14) 0.029(11) 0.038(11) 0.010(11)
C201 0.199(15) 0.194(16) 0.200(15) 0.002(10) 0.007(10) -0.008(10)
C202 0.198(18) 0.126(16) 0.190(18) 0.026(14) 0.024(15) 0.006(14)
O211 0.069(5) 0.054(5) 0.123(8) -0.003(5) -0.009(5) 0.011(5)
C211 0.121(10) 0.117(10) 0.141(11) -0.002(8) 0.024(8) 0.000(8)
C212 0.123(13) 0.081(11) 0.174(16) 0.019(11) 0.029(12) 0.042(10)
O221 0.138(10) 0.096(8) 0.108(9) 0.009(7) -0.033(7) -0.031(7)
C221 0.160(12) 0.161(12) 0.148(12) -0.011(9) -0.012(9) 0.016(9)
C222 0.195(18) 0.132(15) 0.157(16) -0.001(14) -0.009(14) 0.007(14)
O231 0.075(6) 0.063(6) 0.130(9) 0.017(6) -0.032(6) -0.023(5)
C231 0.088(8) 0.089(8) 0.113(9) 0.011(7) -0.017(7) -0.011(7)
C232 0.089(10) 0.085(11) 0.150(14) 0.042(10) -0.020(10) -0.021(9)
O241 0.115(8) 0.107(9) 0.090(8) 0.005(7) -0.016(6) 0.003(7)
C241 0.092(8) 0.094(9) 0.101(9) 0.004(7) -0.015(7) 0.010(7)
C242 0.081(9) 0.091(11) 0.124(12) 0.008(10) -0.028(9) 0.010(8)
O251 0.126(9) 0.060(6) 0.129(9) 0.005(6) -0.028(7) 0.010(6)
C251 0.113(9) 0.105(9) 0.119(10) -0.003(8) 0.006(8) 0.007(8)
C252 0.132(13) 0.063(9) 0.122(13) 0.001(9) 0.008(10) -0.004(9)
O1W 0.102(7) 0.049(6) 0.154(10) 0.015(6) -0.028(7) 0.002(5)
O2W 0.128(9) 0.078(8) 0.165(11) 0.002(8) -0.036(8) -0.010(7)
O3W 0.127(10) 0.085(8) 0.168(11) 0.027(8) -0.006(8) 0.006(7)
O4W 0.092(8) 0.149(11) 0.217(14) -0.059(11) 0.013(9) 0.000(8)
O5W 0.118(9) 0.096(8) 0.149(10) 0.007(8) -0.027(8) -0.031(7)
O6W 0.180(13) 0.145(12) 0.173(13) 0.001(10) -0.040(10) -0.031(11)
O7W 0.179(13) 0.162(13) 0.181(13) 0.055(11) 0.016(11) -0.002(11)
O8W 0.146(12) 0.157(13) 0.233(15) -0.047(12) 0.008(11) -0.023(10)
O9W 0.283(18) 0.183(15) 0.218(16) 0.015(13) -0.077(14) 0.015(14)
O10W 0.164(13) 0.156(13) 0.257(16) -0.026(12) 0.029(12) -0.015(11)
O11W 0.188(14) 0.208(15) 0.224(15) 0.066(13) 0.015(12) 0.067(12)
O12W 0.232(16) 0.198(15) 0.203(15) 0.005(13) 0.030(13) -0.030(13)
O13W 0.267(18) 0.233(17) 0.248(17) -0.065(14) -0.081(14) 0.038(14)
O14W 0.203(15) 0.187(15) 0.242(16) 0.006(13) 0.048(13) -0.010(13)
O15W 0.280(19) 0.33(2) 0.230(17) 0.025(16) -0.028(15) -0.065(16)
O16W 0.215(16) 0.211(16) 0.250(17) -0.057(14) 0.013(14) -0.019(13)
O17W 0.255(18) 0.204(16) 0.273(18) -0.029(14) 0.012(15) 0.016(14)
O18W 0.244(17) 0.211(16) 0.275(18) -0.055(14) -0.021(14) -0.005(14)
O19W 0.293(18) 0.150(14) 0.276(18) 0.031(13) -0.014(15) -0.032(14)
O20W 0.252(17) 0.163(14) 0.299(18) 0.045(14) -0.047(15) 0.060(13)
O21W 0.303(19) 0.220(17) 0.282(19) 0.009(15) 0.005(16) 0.016(15)
O22W 0.272(18) 0.242(17) 0.219(16) 0.040(14) -0.031(14) 0.036(15)
O23W 0.32(2) 0.32(2) 0.31(2) 0.041(17) 0.071(17) -0.015(17)
O24W 0.30(2) 0.33(2) 0.32(2) -0.008(17) 0.004(16) 0.011(17)
O25W 0.32(2) 0.36(2) 0.34(2) -0.008(17) 0.002(17) -0.023(17)
O26W 0.37(2) 0.38(2) 0.39(2) -0.025(18) 0.043(18) 0.010(18)
O27W 0.36(2) 0.33(2) 0.34(2) -0.032(17) 0.057(17) 0.033(17)
O28W 0.36(2) 0.36(2) 0.33(2) 0.051(17) 0.044(17) -0.002(17)
O29W 0.32(2) 0.33(2) 0.30(2) -0.038(16) -0.088(16) -0.047(17)
O30W 0.31(2) 0.31(2) 0.31(2) -0.040(17) -0.018(16) 0.025(17)
O31W 0.32(2) 0.31(2) 0.35(2) 0.015(17) 0.034(17) -0.028(17)
O32W 0.33(2) 0.32(2) 0.35(2) -0.031(17) -0.009(17) 0.001(17)
O33W 0.39(3) 0.40(3) 0.38(3) 0.014(18) 0.043(18) 0.012(18)
O34W 0.43(3) 0.41(3) 0.44(3) -0.028(19) -0.020(18) -0.019(19)
O35W 0.43(3) 0.43(3) 0.44(3) 0.018(19) -0.017(19) 0.003(19)
O36W 0.44(3) 0.43(3) 0.44(3) -0.025(19) 0.018(19) -0.062(19)
O37W 0.40(3) 0.43(3) 0.40(3) -0.016(18) 0.013(18) -0.020(18)
O38W 0.46(3) 0.43(3) 0.43(3) -0.006(19) 0.009(19) -0.005(19)
O39W 0.38(2) 0.36(2) 0.35(2) 0.007(18) -0.010(18) -0.005(18)
O40W 0.49(3) 0.49(3) 0.51(3) 0.009(19) -0.018(19) 0.001(19)
O41W 0.45(3) 0.44(3) 0.46(3) -0.028(19) 0.022(19) 0.023(19)

loop_
_atom_type_symbol
_atom_type_description
_atom_type_scat_dispersion_real
_atom_type_scat_dispersion_imag
_atom_type_scat_source
C C 0.0181 0.0091 'International Tables Vol C Tables 4.2.6.8 and 6.1.1.4'
H H 0.0000 0.0000 'International Tables Vol C Tables 4.2.6.8 and 6.1.1.4'
N N 0.0311 0.0180 'International Tables Vol C Tables 4.2.6.8 and 6.1.1.4'
O O 0.0492 0.0322 'International Tables Vol C Tables 4.2.6.8 and 6.1.1.4'
Dy Dy -9.8046 9.8477 'International Tables Vol C Tables 4.2.6.8 and 6.1.1.4'

loop_
_geom_angle_atom_site_label_1
_geom_angle_atom_site_label_2
_geom_angle_atom_site_label_3
_geom_angle
O27 Dy1 O1 98.3(4)
O27 Dy1 O32 142.6(3)
O1 Dy1 O32 86.2(4)
O27 Dy1 O4 142.2(3)
O1 Dy1 O4 73.1(3)
O32 Dy1 O4 74.7(3)
O27 Dy1 O40 84.0(4)
O1 Dy1 O40 152.3(3)
O32 Dy1 O40 76.1(4)
O4 Dy1 O40 120.8(4)
O27 Dy1 O39 73.7(4)
O1 Dy1 O39 75.2(3)
O32 Dy1 O39 71.7(4)
O4 Dy1 O39 134.6(3)
O40 Dy1 O39 79.1(4)
O27 Dy1 O2 75.9(3)
O1 Dy1 O2 70.6(3)
O32 Dy1 O2 138.9(3)
O4 Dy1 O2 66.4(3)
O40 Dy1 O2 135.8(3)
O39 Dy1 O2 129.7(4)
O27 Dy1 N2A 87.9(4)
O1 Dy1 N2A 138.1(3)
O32 Dy1 N2A 113.2(4)
O4 Dy1 N2A 76.9(3)
O40 Dy1 N2A 69.4(4)
O39 Dy1 N2A 145.0(3)
O2 Dy1 N2A 71.0(4)
O1 Dy2 O29 96.3(4)
O1 Dy2 O28 89.5(3)
O29 Dy2 O28 142.6(4)
O1 Dy2 O2 72.7(3)
O29 Dy2 O2 142.5(3)
O28 Dy2 O2 74.3(4)
O1 Dy2 O42 152.2(3)
O29 Dy2 O42 82.2(4)
O28 Dy2 O42 76.1(4)
O2 Dy2 O42 123.9(4)
O1 Dy2 O41 76.4(4)
O29 Dy2 O41 73.5(4)
O28 Dy2 O41 72.2(4)
O2 Dy2 O41 134.0(3)
O42 Dy2 O41 76.7(4)
O1 Dy2 O3 69.8(3)
O29 Dy2 O3 76.4(4)
O28 Dy2 O3 139.1(4)
O2 Dy2 O3 66.1(3)
O42 Dy2 O3 135.4(3)
O41 Dy2 O3 131.2(3)
O1 Dy2 N2B 138.7(4)
O29 Dy2 N2B 89.2(4)
O28 Dy2 N2B 110.2(4)
O2 Dy2 N2B 78.2(4)
O42 Dy2 N2B 69.0(4)
O41 Dy2 N2B 143.4(4)
O3 Dy2 N2B 72.0(3)
O1 Dy3 O30 87.1(4)
O1 Dy3 O31 102.3(3)
O30 Dy3 O31 140.7(4)
O1 Dy3 O3 71.9(3)
O30 Dy3 O3 76.9(4)
O31 Dy3 O3 142.4(4)
O1 Dy3 O43 75.3(3)
O30 Dy3 O43 72.4(4)
O31 Dy3 O43 73.4(4)
O3 Dy3 O43 135.6(4)
O1 Dy3 O44 148.8(4)
O30 Dy3 O44 72.4(4)
O31 Dy3 O44 81.2(4)
O3 Dy3 O44 123.3(3)
O43 Dy3 O44 76.2(3)
O1 Dy3 N2C 139.3(3)
O30 Dy3 N2C 111.4(4)
O31 Dy3 N2C 86.0(4)
O3 Dy3 N2C 77.4(4)
O43 Dy3 N2C 143.8(4)
O44 Dy3 N2C 71.4(4)
O1 Dy3 O4 71.3(3)
O30 Dy3 O4 141.8(3)
O31 Dy3 O4 76.1(3)
O3 Dy3 O4 66.8(3)
O43 Dy3 O4 127.9(3)
O44 Dy3 O4 138.2(4)
N2C Dy3 O4 72.4(3)
O2 Dy4 O4 67.8(3)
O2 Dy4 O3 67.5(3)
O4 Dy4 O3 68.0(3)
O2 Dy4 O6 99.9(3)
O4 Dy4 O6 143.6(3)
O3 Dy4 O6 141.0(3)
O2 Dy4 O7 144.5(3)
O4 Dy4 O7 141.2(3)
O3 Dy4 O7 100.9(3)
O6 Dy4 O7 67.3(3)
O2 Dy4 O5 140.7(3)
O4 Dy4 O5 99.2(3)
O3 Dy4 O5 144.1(3)
O6 Dy4 O5 68.0(3)
O7 Dy4 O5 67.4(3)
O2 Dy4 N3B 72.6(3)
O4 Dy4 N3B 131.0(4)
O3 Dy4 N3B 71.0(3)
O6 Dy4 N3B 70.0(3)
O7 Dy4 N3B 71.9(3)
O5 Dy4 N3B 129.8(3)
O2 Dy4 N3A 70.8(4)
O4 Dy4 N3A 72.2(3)
O3 Dy4 N3A 130.4(3)
O6 Dy4 N3A 71.4(3)
O7 Dy4 N3A 128.7(3)
O5 Dy4 N3A 69.8(3)
N3B Dy4 N3A 119.9(3)
O2 Dy4 N3C 130.1(3)
O4 Dy4 N3C 71.0(3)
O3 Dy4 N3C 71.9(3)
O6 Dy4 N3C 130.0(3)
O7 Dy4 N3C 70.2(3)
O5 Dy4 N3C 72.2(3)
N3B Dy4 N3C 119.4(3)
N3A Dy4 N3C 120.7(4)
O45 Dy5 O46 108.0(3)
O45 Dy5 O10 79.3(3)
O46 Dy5 O10 144.4(3)
O45 Dy5 O6 145.2(3)
O46 Dy5 O6 83.8(3)
O10 Dy5 O6 110.4(3)
O45 Dy5 O5 83.7(3)
O46 Dy5 O5 142.0(3)
O10 Dy5 O5 72.4(3)
O6 Dy5 O5 68.8(3)
O45 Dy5 O8 138.9(3)
O46 Dy5 O8 87.2(3)
O10 Dy5 O8 67.9(3)
O6 Dy5 O8 72.3(3)
O5 Dy5 O8 107.9(3)
O45 Dy5 N2D 75.7(3)
O46 Dy5 N2D 72.2(3)
O10 Dy5 N2D 76.3(3)
O6 Dy5 N2D 138.5(3)
O5 Dy5 N2D 145.1(3)
O8 Dy5 N2D 73.1(3)
O45 Dy5 N4A 73.7(4)
O46 Dy5 N4A 72.8(3)
O10 Dy5 N4A 140.5(3)
O6 Dy5 N4A 79.2(3)
O5 Dy5 N4A 76.4(3)
O8 Dy5 N4A 146.8(4)
N2D Dy5 N4A 122.6(3)
O8 Dy6 O7 109.7(3)
O8 Dy6 O47 79.3(3)
O7 Dy6 O47 146.2(3)
O8 Dy6 O48 144.8(3)
O7 Dy6 O48 83.1(3)
O47 Dy6 O48 108.6(3)
O8 Dy6 O6 73.1(3)
O7 Dy6 O6 68.5(3)
O47 Dy6 O6 84.3(3)
O48 Dy6 O6 140.5(3)
O8 Dy6 O9 67.8(3)
O7 Dy6 O9 71.8(3)
O47 Dy6 O9 138.4(3)
O48 Dy6 O9 86.8(3)
O6 Dy6 O9 108.4(3)
O8 Dy6 N2E 77.3(3)
O7 Dy6 N2E 137.8(3)
O47 Dy6 N2E 75.4(3)
O48 Dy6 N2E 72.1(3)
O6 Dy6 N2E 146.6(3)
O9 Dy6 N2E 73.2(3)
O8 Dy6 N4B 140.9(3)
O7 Dy6 N4B 79.2(3)
O47 Dy6 N4B 74.8(3)
O48 Dy6 N4B 72.4(3)
O6 Dy6 N4B 75.7(3)
O9 Dy6 N4B 146.1(3)
N2E Dy6 N4B 122.3(4)
O9 Dy7 O5 110.3(3)
O9 Dy7 O49 78.9(3)
O5 Dy7 O49 146.8(3)
O9 Dy7 O50 145.9(3)
O5 Dy7 O50 80.5(3)
O49 Dy7 O50 110.3(3)
O9 Dy7 O7 72.6(3)
O5 Dy7 O7 69.0(3)
O49 Dy7 O7 84.7(3)
O50 Dy7 O7 139.3(3)
O9 Dy7 O10 67.8(3)
O5 Dy7 O10 72.0(3)
O49 Dy7 O10 137.9(3)
O50 Dy7 O10 86.5(3)
O7 Dy7 O10 107.9(3)
O9 Dy7 N2F 77.5(3)
O5 Dy7 N2F 137.2(3)
O49 Dy7 N2F 75.4(3)
O50 Dy7 N2F 73.6(3)
O7 Dy7 N2F 146.7(3)
O10 Dy7 N2F 73.0(3)
O9 Dy7 N4C 140.7(4)
O5 Dy7 N4C 80.1(3)
O49 Dy7 N4C 74.2(3)
O50 Dy7 N4C 71.8(4)
O7 Dy7 N4C 76.8(3)
O10 Dy7 N4C 147.1(3)
N2F Dy7 N4C 121.3(3)
O11 Dy8 O13 68.0(3)
O11 Dy8 O12 67.8(3)
O13 Dy8 O12 66.9(3)
O11 Dy8 O9 147.6(2)
O13 Dy8 O9 101.5(3)
O12 Dy8 O9 138.3(3)
O11 Dy8 O10 100.5(3)
O13 Dy8 O10 138.3(3)
O12 Dy8 O10 148.0(3)
O9 Dy8 O10 66.2(3)
O11 Dy8 O8 137.8(3)
O13 Dy8 O8 148.1(3)
O12 Dy8 O8 102.1(3)
O9 Dy8 O8 65.9(3)
O10 Dy8 O8 65.8(3)
O11 Dy8 N3D 69.1(3)
O13 Dy8 N3D 129.8(3)
O12 Dy8 N3D 73.7(3)
O9 Dy8 N3D 128.7(3)
O10 Dy8 N3D 74.3(3)
O8 Dy8 N3D 68.7(3)
O11 Dy8 N3E 130.1(3)
O13 Dy8 N3E 73.3(3)
O12 Dy8 N3E 68.7(3)
O9 Dy8 N3E 69.5(3)
O10 Dy8 N3E 129.4(3)
O8 Dy8 N3E 74.8(3)
N3D Dy8 N3E 119.4(3)
O11 Dy8 N3F 73.4(3)
O13 Dy8 N3F 69.3(3)
O12 Dy8 N3F 129.5(3)
O9 Dy8 N3F 74.2(3)
O10 Dy8 N3F 69.0(3)
O8 Dy8 N3F 128.4(3)
N3D Dy8 N3F 120.4(3)
N3E Dy8 N3F 120.2(3)
O12 Dy9 O52 81.7(3)
O12 Dy9 O16 109.6(3)
O52 Dy9 O16 141.2(3)
O12 Dy9 O51 142.2(3)
O52 Dy9 O51 113.1(3)
O16 Dy9 O51 81.1(3)
O12 Dy9 O14 73.1(3)
O52 Dy9 O14 82.3(3)
O16 Dy9 O14 67.0(3)
O51 Dy9 O14 140.7(3)
O12 Dy9 O11 68.6(3)
O52 Dy9 O11 143.0(3)
O16 Dy9 O11 72.3(2)
O51 Dy9 O11 81.5(3)
O14 Dy9 O11 108.3(3)
O12 Dy9 N4G 141.4(3)
O52 Dy9 N4G 72.7(3)
O16 Dy9 N4G 76.8(3)
O51 Dy9 N4G 75.7(3)
O14 Dy9 N4G 75.1(3)
O11 Dy9 N4G 143.9(3)
O12 Dy9 N4D 78.1(3)
O52 Dy9 N4D 76.2(3)
O16 Dy9 N4D 141.6(3)
O51 Dy9 N4D 72.7(3)
O14 Dy9 N4D 146.1(3)
O11 Dy9 N4D 76.4(3)
N4G Dy9 N4D 121.4(3)
O54 Dy10 O13 81.3(3)
O54 Dy10 O14 140.9(3)
O13 Dy10 O14 109.1(3)
O54 Dy10 O53 113.9(3)
O13 Dy10 O53 141.5(3)
O14 Dy10 O53 81.7(3)
O54 Dy10 O12 142.3(3)
O13 Dy10 O12 67.8(3)
O14 Dy10 O12 72.6(3)
O53 Dy10 O12 81.6(3)
O54 Dy10 O15 81.6(3)
O13 Dy10 O15 71.6(3)
O14 Dy10 O15 67.5(3)
O53 Dy10 O15 142.7(3)
O12 Dy10 O15 107.2(3)
O54 Dy10 N4E 77.1(3)
O13 Dy10 N4E 78.1(3)
O14 Dy10 N4E 141.2(3)
O53 Dy10 N4E 72.0(3)
O12 Dy10 N4E 75.7(3)
O15 Dy10 N4E 145.1(3)
O54 Dy10 N4H 72.1(3)
O13 Dy10 N4H 141.6(3)
O14 Dy10 N4H 78.2(3)
O53 Dy10 N4H 75.9(3)
O12 Dy10 N4H 145.3(3)
O15 Dy10 N4H 77.5(3)
N4E Dy10 N4H 120.4(4)
O15 Dy11 O55 80.6(3)
O15 Dy11 O11 110.4(2)
O55 Dy11 O11 140.8(3)
O15 Dy11 O56 140.6(3)
O55 Dy11 O56 115.0(3)
O11 Dy11 O56 80.9(3)
O15 Dy11 O16 67.7(3)
O55 Dy11 O16 142.1(3)
O11 Dy11 O16 72.6(2)
O56 Dy11 O16 81.3(3)
O15 Dy11 O13 72.1(3)
O55 Dy11 O13 80.7(3)
O11 Dy11 O13 68.4(3)
O56 Dy11 O13 143.1(3)
O16 Dy11 O13 107.2(3)
O15 Dy11 N4I 78.5(3)
O55 Dy11 N4I 76.9(3)
O11 Dy11 N4I 141.2(3)
O56 Dy11 N4I 71.2(3)
O16 Dy11 N4I 77.0(3)
O13 Dy11 N4I 145.4(3)
O15 Dy11 N4F 142.9(3)
O55 Dy11 N4F 72.9(3)
O11 Dy11 N4F 77.6(3)
O56 Dy11 N4F 75.5(3)
O16 Dy11 N4F 144.6(3)
O13 Dy11 N4F 78.3(3)
N4I Dy11 N4F 118.8(3)
O15 Dy12 O14 67.5(3)
O15 Dy12 O16 66.7(3)
O14 Dy12 O16 66.2(3)
O15 Dy12 O19 101.6(2)
O14 Dy12 O19 149.0(3)
O16 Dy12 O19 138.2(2)
O15 Dy12 O17 147.3(2)
O14 Dy12 O17 137.4(3)
O16 Dy12 O17 101.0(3)
O19 Dy12 O17 66.5(3)
O15 Dy12 O18 139.3(3)
O14 Dy12 O18 102.4(3)
O16 Dy12 O18 147.6(2)
O19 Dy12 O18 66.1(2)
O17 Dy12 O18 66.0(3)
O15 Dy12 N3G 129.3(3)
O14 Dy12 N3G 68.2(3)
O16 Dy12 N3G 73.8(3)
O19 Dy12 N3G 129.0(3)
O17 Dy12 N3G 69.1(3)
O18 Dy12 N3G 73.9(3)
O15 Dy12 N3I 73.6(3)
O14 Dy12 N3I 129.0(3)
O16 Dy12 N3I 69.0(3)
O19 Dy12 N3I 69.3(3)
O17 Dy12 N3I 73.8(3)
O18 Dy12 N3I 128.5(3)
N3G Dy12 N3I 119.9(3)
O15 Dy12 N3H 70.0(3)
O14 Dy12 N3H 74.1(3)
O16 Dy12 N3H 129.5(3)
O19 Dy12 N3H 74.9(3)
O17 Dy12 N3H 129.5(3)
O18 Dy12 N3H 69.3(3)
N3G Dy12 N3H 118.8(3)
N3I Dy12 N3H 121.3(3)
O18 Dy13 O20 109.2(3)
O18 Dy13 O58 78.8(3)
O20 Dy13 O58 145.2(3)
O18 Dy13 O57 144.2(3)
O20 Dy13 O57 84.7(3)
O58 Dy13 O57 108.8(3)
O18 Dy13 O21 72.9(3)
O20 Dy13 O21 68.1(3)
O58 Dy13 O21 83.1(3)
O57 Dy13 O21 141.6(3)
O18 Dy13 O17 68.0(3)
O20 Dy13 O17 72.2(2)
O58 Dy13 O17 138.4(3)
O57 Dy13 O17 86.6(3)
O21 Dy13 O17 108.9(2)
O18 Dy13 N4J 141.3(3)
O20 Dy13 N4J 79.0(3)
O58 Dy13 N4J 75.2(3)
O57 Dy13 N4J 72.5(3)
O21 Dy13 N4J 75.9(3)
O17 Dy13 N4J 145.8(3)
O18 Dy13 N2G 77.5(3)
O20 Dy13 N2G 137.8(3)
O58 Dy13 N2G 76.6(3)
O57 Dy13 N2G 70.8(3)
O21 Dy13 N2G 146.8(3)
O17 Dy13 N2G 72.4(3)
N4J Dy13 N2G 122.5(3)
O60 Dy14 O19 78.7(3)
O60 Dy14 O59 108.5(3)
O19 Dy14 O59 145.9(3)
O60 Dy14 O21 147.2(3)
O19 Dy14 O21 110.9(3)
O59 Dy14 O21 81.5(3)
O60 Dy14 O22 84.2(3)
O19 Dy14 O22 72.5(3)
O59 Dy14 O22 140.2(3)
O21 Dy14 O22 70.1(3)
O60 Dy14 O18 137.4(3)
O19 Dy14 O18 67.8(2)
O59 Dy14 O18 87.6(3)
O21 Dy14 O18 72.3(3)
O22 Dy14 O18 108.7(3)
O60 Dy14 N2H 75.2(3)
O19 Dy14 N2H 76.6(3)
O59 Dy14 N2H 73.4(3)
O21 Dy14 N2H 136.9(3)
O22 Dy14 N2H 145.6(3)
O18 Dy14 N2H 72.1(3)
O60 Dy14 N4K 76.2(3)
O19 Dy14 N4K 141.1(3)
O59 Dy14 N4K 71.3(3)
O21 Dy14 N4K 77.9(3)
O22 Dy14 N4K 75.8(3)
O18 Dy14 N4K 145.7(3)
N2H Dy14 N4K 123.7(4)
O17 Dy15 O61 143.0(3)
O17 Dy15 O20 73.7(2)
O61 Dy15 O20 141.2(3)
O17 Dy15 O22 111.1(3)
O61 Dy15 O22 81.7(3)
O20 Dy15 O22 69.0(3)
O17 Dy15 O62 79.5(3)
O61 Dy15 O62 111.0(3)
O20 Dy15 O62 82.4(3)
O22 Dy15 O62 144.0(3)
O17 Dy15 O19 68.2(3)
O61 Dy15 O19 84.8(3)
O20 Dy15 O19 108.0(3)
O22 Dy15 O19 71.4(3)
O62 Dy15 O19 140.8(3)
O17 Dy15 N2I 76.4(3)
O61 Dy15 N2I 72.1(3)
O20 Dy15 N2I 146.1(3)
O22 Dy15 N2I 138.5(3)
O62 Dy15 N2I 76.7(3)
O19 Dy15 N2I 74.6(3)
O17 Dy15 N4L 141.6(3)
O61 Dy15 N4L 73.5(3)
O20 Dy15 N4L 76.5(3)
O22 Dy15 N4L 79.2(3)
O62 Dy15 N4L 73.1(3)
O19 Dy15 N4L 145.7(3)
N2I Dy15 N4L 121.1(3)
O20 Dy16 O24 143.2(2)
O20 Dy16 O25 141.3(3)
O24 Dy16 O25 67.8(3)
O20 Dy16 O21 67.1(3)
O24 Dy16 O21 100.3(3)
O25 Dy16 O21 144.7(3)
O20 Dy16 O23 99.7(3)
O24 Dy16 O23 67.8(3)
O25 Dy16 O23 67.3(3)
O21 Dy16 O23 141.0(2)
O20 Dy16 O22 67.2(3)
O24 Dy16 O22 142.3(3)
O25 Dy16 O22 100.5(3)
O21 Dy16 O22 68.0(2)
O23 Dy16 O22 142.8(3)
O20 Dy16 N3K 129.4(4)
O24 Dy16 N3K 72.2(3)
O25 Dy16 N3K 72.0(4)
O21 Dy16 N3K 72.7(3)
O23 Dy16 N3K 130.9(3)
O22 Dy16 N3K 70.2(3)
O20 Dy16 N3L 71.7(3)
O24 Dy16 N3L 129.8(3)
O25 Dy16 N3L 69.6(3)
O21 Dy16 N3L 129.9(3)
O23 Dy16 N3L 72.3(3)
O22 Dy16 N3L 70.5(3)
N3K Dy16 N3L 117.3(3)
O20 Dy16 N3J 71.7(3)
O24 Dy16 N3J 71.6(3)
O25 Dy16 N3J 130.5(3)
O21 Dy16 N3J 69.0(3)
O23 Dy16 N3J 72.0(3)
O22 Dy16 N3J 129.0(3)
N3K Dy16 N3J 120.1(3)
N3L Dy16 N3J 122.5(3)
O33 Dy17 O26 85.2(3)
O33 Dy17 O37 143.3(4)
O26 Dy17 O37 103.9(5)
O33 Dy17 O24 74.7(3)
O26 Dy17 O24 72.8(3)
O37 Dy17 O24 142.0(3)
O33 Dy17 O64 73.7(3)
O26 Dy17 O64 149.6(3)
O37 Dy17 O64 82.2(4)
O24 Dy17 O64 120.2(3)
O33 Dy17 O63 69.7(4)
O26 Dy17 O63 76.0(3)
O37 Dy17 O63 78.1(4)
O24 Dy17 O63 134.0(3)
O64 Dy17 O63 76.3(3)
O33 Dy17 O23 140.3(3)
O26 Dy17 O23 70.6(3)
O37 Dy17 O23 74.8(3)
O24 Dy17 O23 68.4(3)
O64 Dy17 O23 138.6(3)
O63 Dy17 O23 129.7(3)
O33 Dy17 N2J 110.7(4)
O26 Dy17 N2J 139.3(3)
O37 Dy17 N2J 85.5(5)
O24 Dy17 N2J 75.8(3)
O64 Dy17 N2J 70.1(3)
O63 Dy17 N2J 144.3(3)
O23 Dy17 N2J 74.2(3)
O34 Dy18 O26 102.4(3)
O34 Dy18 O35 143.0(3)
O26 Dy18 O35 94.3(4)
O34 Dy18 O65 75.2(4)
O26 Dy18 O65 72.3(3)
O35 Dy18 O65 78.9(4)
O34 Dy18 O25 142.1(3)
O26 Dy18 O25 71.5(3)
O35 Dy18 O25 74.6(3)
O65 Dy18 O25 132.7(4)
O34 Dy18 O66 75.7(4)
O26 Dy18 O66 148.8(3)
O35 Dy18 O66 73.2(4)
O65 Dy18 O66 77.3(4)
O25 Dy18 O66 128.7(3)
O34 Dy18 O24 74.5(3)
O26 Dy18 O24 71.8(3)
O35 Dy18 O24 142.4(3)
O65 Dy18 O24 125.9(4)
O25 Dy18 O24 68.0(3)
O66 Dy18 O24 134.4(3)
O34 Dy18 N2K 87.7(4)
O26 Dy18 N2K 138.5(3)
O35 Dy18 N2K 101.3(4)
O65 Dy18 N2K 148.3(4)
O25 Dy18 N2K 76.0(3)
O66 Dy18 N2K 72.6(3)
O24 Dy18 N2K 72.5(3)
O36 Dy19 O26 85.6(4)
O36 Dy19 O69 137.7(5)
O26 Dy19 O69 130.6(4)
O36 Dy19 O67 74.7(5)
O26 Dy19 O67 79.3(4)
O69 Dy19 O67 89.8(6)
O36 Dy19 O23 143.2(4)
O26 Dy19 O23 72.5(3)
O69 Dy19 O23 76.9(4)
O67 Dy19 O23 127.2(4)
O36 Dy19 O25 76.7(4)
O26 Dy19 O25 70.1(3)
O69 Dy19 O25 130.5(4)
O67 Dy19 O25 139.3(4)
O23 Dy19 O25 68.2(3)
O36 Dy19 O68 69.7(5)
O26 Dy19 O68 147.1(4)
O69 Dy19 O68 68.3(6)
O67 Dy19 O68 73.6(5)
O23 Dy19 O68 139.6(4)
O25 Dy19 O68 121.6(5)
O36 Dy19 N2L 98.5(4)
O26 Dy19 N2L 138.4(4)
O69 Dy19 N2L 69.9(5)
O67 Dy19 N2L 141.8(4)
O23 Dy19 N2L 80.5(3)
O25 Dy19 N2L 70.7(4)
O68 Dy19 N2L 68.9(4)
Dy3 O1 Dy2 108.5(3)
Dy3 O1 Dy1 106.5(4)
Dy2 O1 Dy1 107.2(3)
Dy3 O1 H1 111.5
Dy2 O1 H1 111.5
Dy1 O1 H1 111.5
Dy4 O2 Dy2 112.1(3)
Dy4 O2 Dy1 108.4(4)
Dy2 O2 Dy1 101.3(3)
Dy4 O2 H2 111.5
Dy2 O2 H2 111.5
Dy1 O2 H2 111.5
Dy3 O3 Dy4 111.7(4)
Dy3 O3 Dy2 102.4(3)
Dy4 O3 Dy2 108.3(3)
Dy3 O3 H3 111.4
Dy4 O3 H3 111.4
Dy2 O3 H3 111.4
Dy1 O4 Dy4 112.4(3)
Dy1 O4 Dy3 100.8(3)
Dy4 O4 Dy3 107.7(3)
Dy1 O4 H4 111.8
Dy4 O4 H4 111.8
Dy3 O4 H4 111.8
Dy7 O5 Dy5 103.5(3)
Dy7 O5 Dy4 109.4(4)
Dy5 O5 Dy4 107.8(3)
Dy7 O5 H5 111.9
Dy5 O5 H5 111.9
Dy4 O5 H5 111.9
Dy5 O6 Dy6 102.4(3)
Dy5 O6 Dy4 109.4(3)
Dy6 O6 Dy4 108.3(3)
Dy5 O6 H6 112.1
Dy6 O6 H6 112.1
Dy4 O6 H6 112.1
Dy6 O7 Dy7 103.9(4)
Dy6 O7 Dy4 110.2(3)
Dy7 O7 Dy4 107.9(3)
Dy6 O7 H7 111.5
Dy7 O7 H7 111.5
Dy4 O7 H7 111.5
Dy6 O8 Dy5 103.2(3)
Dy6 O8 Dy8 111.1(3)
Dy5 O8 Dy8 108.7(3)
Dy6 O8 H8 111.2
Dy5 O8 H8 111.2
Dy8 O8 H8 111.2
Dy7 O9 Dy6 102.8(3)
Dy7 O9 Dy8 111.5(4)
Dy6 O9 Dy8 108.6(3)
Dy7 O9 H9 111.2
Dy6 O9 H9 111.2
Dy8 O9 H9 111.2
Dy5 O10 Dy7 102.7(3)
Dy5 O10 Dy8 111.3(3)
Dy7 O10 Dy8 108.0(3)
Dy5 O10 H10 111.5
Dy7 O10 H10 111.5
Dy8 O10 H10 111.5
Dy11 O11 Dy8 110.0(3)
Dy11 O11 Dy9 102.8(3)
Dy8 O11 Dy9 107.7(3)
Dy11 O11 H11 112.0
Dy8 O11 H11 112.0
Dy9 O11 H11 112.0
Dy9 O12 Dy10 103.2(3)
Dy9 O12 Dy8 110.0(3)
Dy10 O12 Dy8 108.6(3)
Dy9 O12 H12 111.6
Dy10 O12 H12 111.6
Dy8 O12 H12 111.6
Dy10 O13 Dy8 110.8(3)
Dy10 O13 Dy11 103.5(3)
Dy8 O13 Dy11 107.4(3)
Dy10 O13 H13 111.6
Dy8 O13 H13 111.6
Dy11 O13 H13 111.6
Dy10 O14 Dy9 103.0(3)
Dy10 O14 Dy12 110.3(3)
Dy9 O14 Dy12 109.7(3)
Dy10 O14 H14 111.2
Dy9 O14 H14 111.2
Dy12 O14 H14 111.2
Dy11 O15 Dy12 110.8(3)
Dy11 O15 Dy10 103.7(3)
Dy12 O15 Dy10 107.8(3)
Dy11 O15 H15 111.4
Dy12 O15 H15 111.4
Dy10 O15 H15 111.4
Dy9 O16 Dy12 111.3(3)
Dy9 O16 Dy11 103.4(3)
Dy12 O16 Dy11 108.3(3)
Dy9 O16 H16 111.2
Dy12 O16 H16 111.2
Dy11 O16 H16 111.2
Dy15 O17 Dy13 102.3(3)
Dy15 O17 Dy12 111.4(3)
Dy13 O17 Dy12 108.7(3)
Dy15 O17 H17 111.4
Dy13 O17 H17 111.4
Dy12 O17 H17 111.4
Dy13 O18 Dy14 102.8(3)
Dy13 O18 Dy12 111.1(3)
Dy14 O18 Dy12 108.5(3)
Dy13 O18 H18 111.4
Dy14 O18 H18 111.4
Dy12 O18 H18 111.4
Dy14 O19 Dy12 111.4(3)
Dy14 O19 Dy15 102.2(3)
Dy12 O19 Dy15 107.6(3)
Dy14 O19 H19 111.7
Dy12 O19 H19 111.7
Dy15 O19 H19 111.7
Dy13 O20 Dy15 103.6(3)
Dy13 O20 Dy16 111.3(3)
Dy15 O20 Dy16 109.6(3)
Dy13 O20 H20 110.7
Dy15 O20 H20 110.7
Dy16 O20 H20 110.7
Dy14 O21 Dy13 102.4(3)
Dy14 O21 Dy16 108.9(3)
Dy13 O21 Dy16 107.5(3)
Dy14 O21 H21 112.5
Dy13 O21 H21 112.5
Dy16 O21 H21 112.5
Dy15 O22 Dy14 103.3(3)
Dy15 O22 Dy16 107.7(3)
Dy14 O22 Dy16 107.5(3)
Dy15 O22 H22 112.6
Dy14 O22 H22 112.6
Dy16 O22 H22 112.6
Dy19 O23 Dy16 110.6(3)
Dy19 O23 Dy17 102.8(3)
Dy16 O23 Dy17 107.6(3)
Dy19 O23 H23 111.8
Dy16 O23 H23 111.8
Dy17 O23 H23 111.8
Dy17 O24 Dy16 110.8(3)
Dy17 O24 Dy18 101.3(3)
Dy16 O24 Dy18 108.2(3)
Dy17 O24 H24 112.0
Dy16 O24 H24 112.0
Dy18 O24 H24 112.0
Dy18 O25 Dy16 110.2(3)
Dy18 O25 Dy19 103.1(3)
Dy16 O25 Dy19 107.8(3)
Dy18 O25 H25 111.8
Dy16 O25 H25 111.8
Dy19 O25 H25 111.8
Dy19 O26 Dy18 108.8(4)
Dy19 O26 Dy17 106.8(3)
Dy18 O26 Dy17 106.0(4)
Dy19 O26 H26 111.7
Dy18 O26 H26 111.7
Dy17 O26 H26 111.7
C27 O27 Dy1 131.5(11)
O27 C27 O28 124.0(15)
O27 C27 C28 120.0(17)
O28 C27 C28 116(2)
C27 O28 Dy2 141.4(12)
C27 C28 H28A 109.5
C27 C28 H28B 109.5
H28A C28 H28B 109.5
C27 C28 H28C 109.5
H28A C28 H28C 109.5
H28B C28 H28C 109.5
C29 O29 Dy2 127.1(11)
O30 C29 O29 126.8(17)
O30 C29 C30 121.3(18)
O29 C29 C30 111.9(17)
C29 O30 Dy3 141.7(12)
C29 C30 H30A 109.5
C29 C30 H30B 109.5
H30A C30 H30B 109.5
C29 C30 H30C 109.5
H30A C30 H30C 109.5
H30B C30 H30C 109.5
C31 O31 Dy3 125.9(10)
O31 C31 O32 122.1(14)
O31 C31 C32 119.4(14)
O32 C31 C32 118.3(14)
C31 O32 Dy1 145.5(9)
C31 C32 H32A 109.5
C31 C32 H32B 109.5
H32A C32 H32B 109.5
C31 C32 H32C 109.5
H32A C32 H32C 109.5
H32B C32 H32C 109.5
C33 O33 Dy17 143.7(9)
O34 C33 O33 124.9(13)
O34 C33 C34 117.1(15)
O33 C33 C34 118.1(14)
C33 O34 Dy18 123.5(11)
C33 C34 H34A 109.5
C33 C34 H34B 109.5
H34A C34 H34B 109.5
C33 C34 H34C 109.5
H34A C34 H34C 109.5
H34B C34 H34C 109.5
O35 C35 O36 127.6(14)
O35 C35 C36 116.8(18)
O36 C35 C36 115.6(18)
C35 O35 Dy18 129.6(11)
C35 O36 Dy19 139.2(11)
C35 C36 H36A 109.5
C35 C36 H36B 109.5
H36A C36 H36B 109.5
C35 C36 H36C 109.5
H36A C36 H36C 109.5
H36B C36 H36C 109.5
Dy17 O37 H37A 120.0
Dy17 O37 H37B 123.0
H37A O37 H37B 116.9
Dy1 O39 H39A 118.3
Dy1 O39 H39B 121.6
H39A O39 H39B 106.6
Dy1 O40 H40A 128.4
Dy1 O40 H40B 130.5
H40A O40 H40B 95.2
Dy2 O41 H41A 123.1
Dy2 O41 H41B 115.5
H41A O41 H41B 121.4
Dy2 O42 H42A 115.1
Dy2 O42 H42B 122.4
H42A O42 H42B 102.9
Dy3 O43 H43A 124.2
Dy3 O43 H43B 122.1
H43A O43 H43B 113.7
Dy3 O44 H44A 113.4
Dy3 O44 H44B 124.8
H44A O44 H44B 115.1
Dy5 O45 H45A 135.4
Dy5 O45 H45B 128.1
H45A O45 H45B 95.2
Dy5 O46 H46A 126.0
Dy5 O46 H46B 130.9
H46A O46 H46B 100.4
Dy6 O47 H47A 134.0
Dy6 O47 H47B 118.7
H47A O47 H47B 95.9
Dy6 O48 H48A 115.5
Dy6 O48 H48B 120.5
H48A O48 H48B 122.9
Dy7 O49 H49A 130.8
Dy7 O49 H49B 119.1
H49A O49 H49B 110.0
Dy7 O50 H50A 124.3
Dy7 O50 H50B 132.9
H50A O50 H50B 101.9
Dy9 O51 H51A 126.4
Dy9 O51 H51B 135.1
H51A O51 H51B 96.2
Dy9 O52 H52A 123.0
Dy9 O52 H52B 134.2
H52A O52 H52B 102.5
Dy10 O53 H53A 123.9
Dy10 O53 H53B 133.4
H53A O53 H53B 102.6
Dy10 O54 H54A 126.1
Dy10 O54 H54B 122.7
H54A O54 H54B 109.6
Dy11 O55 H55A 125.2
Dy11 O55 H55B 124.2
H55A O55 H55B 107.4
Dy11 O56 H56A 129.4
Dy11 O56 H56B 130.4
H56A O56 H56B 99.8
Dy13 O57 H57A 128.6
Dy13 O57 H57B 123.1
H57A O57 H57B 107.5
Dy13 O58 H58A 126.8
Dy13 O58 H58B 128.6
H58A O58 H58B 100.3
Dy14 O59 H59A 127.7
Dy14 O59 H59B 129.4
H59A O59 H59B 101.2
Dy14 O60 H60A 123.9
Dy14 O60 H60B 130.8
H60A O60 H60B 100.9
Dy15 O61 H61A 129.8
Dy15 O61 H61B 124.3
H61A O61 H61B 102.5
Dy15 O62 H62A 133.1
Dy15 O62 H62B 119.9
H62A O62 H62B 103.7
Dy17 O63 H63A 126.9
Dy17 O63 H63B 130.4
H63A O63 H63B 100.4
Dy17 O64 H64A 122.5
Dy17 O64 H64B 114.9
H64A O64 H64B 103.7
Dy18 O65 H65A 133.5
Dy18 O65 H65B 125.6
H65A O65 H65B 91.7
Dy18 O66 H66A 130.9
Dy18 O66 H66B 133.3
H66A O66 H66B 94.4
Dy19 O67 H67A 149.1
Dy19 O67 H67B 120.8
H67A O67 H67B 90.0
Dy19 O68 H68A 131.3
Dy19 O68 H68B 127.8
H68A O68 H68B 100.7
Dy19 O69 H69A 121.9
Dy19 O69 H69B 125.3
H69A O69 H69B 102.7
C3A O1A C12A 116.2(7)
C16A O2A H2A 109.5
C27A O3A C36A 117.1(8)
C40A O4A H4A 109.5
C13A N1A N2A 103.3(10)
N3A N2A N1A 110.3(11)
N3A N2A Dy1 119.0(9)
N1A N2A Dy1 130.3(7)
N2A N3A N4A 109.7(11)
N2A N3A Dy4 121.8(10)
N4A N3A Dy4 128.5(7)
N3A N4A C13A 104.1(11)
N3A N4A Dy5 111.6(7)
C13A N4A Dy5 143.8(10)
C37A N5A N6A 106.2(11)
N7A N6A N5A 108.3(10)
N6A N7A N8A 110.8(10)
N7A N8A C37A 103.5(11)
C41A C1A C2A 113.7(9)
C41A C1A H1AA 108.8
C2A C1A H1AA 108.8
C41A C1A H1AB 108.8
C2A C1A H1AB 108.8
H1AA C1A H1AB 107.7
C7A C2A C3A 117.7(12)
C7A C2A C1A 119.1(14)
C3A C2A C1A 122.8(13)
C4A C3A O1A 118.2(14)
C4A C3A C2A 122.7(13)
O1A C3A C2A 119.1(11)
C3A C4A C5A 114.8(13)
C3A C4A C14A 122.2(13)
C5A C4A C14A 122.5(12)
C6A C5A C4A 125.1(12)
C6A C5A H5A 117.5
C4A C5A H5A 117.5
C5A C6A C7A 116.9(13)
C5A C6A C8A 118.8(11)
C7A C6A C8A 124.3(13)
C6A C7A C2A 122.8(15)
C6A C7A H7A 118.6
C2A C7A H7A 118.6
C6A C8A C9A 111.0(8)
C6A C8A C11A 110.7(7)
C9A C8A C11A 108.1(7)
C6A C8A C10A 110.2(8)
C9A C8A C10A 108.4(7)
C11A C8A C10A 108.2(7)
C8A C9A H9AA 109.5
C8A C9A H9AB 109.5
H9AA C9A H9AB 109.5
C8A C9A H9AC 109.5
H9AA C9A H9AC 109.5
H9AB C9A H9AC 109.5
C8A C10A H10A 109.5
C8A C10A H10B 109.5
H10A C10A H10B 109.5
C8A C10A H10C 109.5
H10A C10A H10C 109.5
H10B C10A H10C 109.5
C8A C11A H11A 109.5
C8A C11A H11B 109.5
H11A C11A H11B 109.5
C8A C11A H11C 109.5
H11A C11A H11C 109.5
H11B C11A H11C 109.5
O1A C12A C13A 107.2(10)
O1A C12A H12A 110.3
C13A C12A H12A 110.3
O1A C12A H12B 110.3
C13A C12A H12B 110.3
H12A C12A H12B 108.5
N1A C13A N4A 112.7(13)
N1A C13A C12A 122.4(11)
N4A C13A C12A 125.0(13)
C15A C14A C4A 112.3(10)
C15A C14A H14A 109.1
C4A C14A H14A 109.1
C15A C14A H14B 109.1
C4A C14A H14B 109.1
H14A C14A H14B 107.9
C16A C15A C20A 119.3(11)
C16A C15A C14A 121.7(12)
C20A C15A C14A 118.9(12)
O2A C16A C15A 120.6(11)
O2A C16A C17A 118.0(13)
C15A C16A C17A 121.4(12)
C16A C17A C18A 118.9(12)
C16A C17A C25A 122.8(13)
C18A C17A C25A 118.0(13)
C17A C18A C19A 121.4(12)
C17A C18A H18A 119.3
C19A C18A H18A 119.3
C20A C19A C18A 116.6(11)
C20A C19A C21A 119.7(11)
C18A C19A C21A 123.7(10)
C19A C20A C15A 122.4(13)
C19A C20A H20A 118.8
C15A C20A H20A 118.8
C53A C21A C52A 109.3(7)
C22A C21A C23A 109.3(7)
C53A C21A C19A 110.5(8)
C22A C21A C19A 110.6(8)
C52A C21A C19A 109.5(8)
C23A C21A C19A 109.6(8)
C53A C21A C54A 109.2(7)
C52A C21A C54A 108.9(7)
C19A C21A C54A 109.4(7)
C22A C21A C24A 109.0(7)
C23A C21A C24A 108.8(7)
C19A C21A C24A 109.4(7)
C21A C22A H22A 109.5
C21A C22A H22B 109.5
H22A C22A H22B 109.5
C21A C22A H22C 109.5
H22A C22A H22C 109.5
H22B C22A H22C 109.5
C21A C23A H23A 109.5
C21A C23A H23B 109.5
H23A C23A H23B 109.5
C21A C23A H23C 109.5
H23A C23A H23C 109.5
H23B C23A H23C 109.5
C21A C24A H24A 109.5
C21A C24A H24B 109.5
H24A C24A H24B 109.5
C21A C24A H24C 109.5
H24A C24A H24C 109.5
H24B C24A H24C 109.5
C17A C25A C26A 112.7(10)
C17A C25A H25A 109.0
C26A C25A H25A 109.0
C17A C25A H25B 109.0
C26A C25A H25B 109.0
H25A C25A H25B 107.8
C31A C26A C27A 115.5(13)
C31A C26A C25A 122.3(12)
C27A C26A C25A 122.1(12)
C28A C27A O3A 118.0(11)
C28A C27A C26A 122.4(13)
O3A C27A C26A 119.7(13)
C29A C28A C27A 116.1(11)
C29A C28A C38A 121.6(14)
C27A C28A C38A 122.1(13)
C28A C29A C30A 126.1(15)
C28A C29A H29A 116.9
C30A C29A H29A 116.9
C31A C30A C29A 114.7(11)
C31A C30A C32A 119.2(10)
C29A C30A C32A 126.1(11)
C26A C31A C30A 125.2(12)
C26A C31A H31A 117.4
C30A C31A H31A 117.4
C30A C32A C35A 111.3(7)
C30A C32A C33A 111.4(7)
C35A C32A C33A 108.2(7)
C30A C32A C34A 110.5(7)
C35A C32A C34A 107.7(7)
C33A C32A C34A 107.5(7)
C32A C33A H33A 109.5
C32A C33A H33B 109.5
H33A C33A H33B 109.5
C32A C33A H33C 109.5
H33A C33A H33C 109.5
H33B C33A H33C 109.5
C32A C34A H34D 109.5
C32A C34A H34E 109.5
H34D C34A H34E 109.5
C32A C34A H34F 109.5
H34D C34A H34F 109.5
H34E C34A H34F 109.5
C32A C35A H35A 109.5
C32A C35A H35B 109.5
H35A C35A H35B 109.5
C32A C35A H35C 109.5
H35A C35A H35C 109.5
H35B C35A H35C 109.5
O3A C36A C37A 111.6(13)
O3A C36A H36D 109.3
C37A C36A H36D 109.3
O3A C36A H36E 109.3
C37A C36A H36E 109.3
H36D C36A H36E 108.0
N5A C37A N8A 111.2(12)
N5A C37A C36A 124.3(13)
N8A C37A C36A 124.5(13)
C28A C38A C39A 113.9(9)
C28A C38A H38A 108.8
C39A C38A H38A 108.8
C28A C38A H38B 108.8
C39A C38A H38B 108.8
H38A C38A H38B 107.7
C44A C39A C40A 118.4(13)
C44A C39A C38A 118.3(16)
C40A C39A C38A 123.2(16)
C41A C40A O4A 119.1(13)
C41A C40A C39A 122.1(15)
O4A C40A C39A 118.8(13)
C40A C41A C42A 116.5(13)
C40A C41A C1A 121.8(15)
C42A C41A C1A 121.5(15)
C43A C42A C41A 126.7(15)
C43A C42A H42C 116.6
C41A C42A H42C 116.6
C42A C43A C44A 114.2(14)
C42A C43A C45A 125.0(14)
C44A C43A C45A 120.8(12)
C39A C44A C43A 122.0(14)
C39A C44A H44C 119.0
C43A C44A H44C 119.0
C46A C45A C48A 109.5(7)
C58A C45A C59A 109.1(7)
C46A C45A C43A 110.4(8)
C48A C45A C43A 110.6(8)
C58A C45A C43A 110.2(8)
C59A C45A C43A 110.0(8)
C58A C45A C60A 109.0(7)
C59A C45A C60A 108.9(7)
C43A C45A C60A 109.7(8)
C46A C45A C47A 108.9(7)
C48A C45A C47A 108.7(7)
C43A C45A C47A 108.7(8)
C45A C46A H46C 109.5
C45A C46A H46D 109.5
H46C C46A H46D 109.5
C45A C46A H46E 109.5
H46C C46A H46E 109.5
H46D C46A H46E 109.5
C45A C47A H47C 109.5
C45A C47A H47D 109.5
H47C C47A H47D 109.5
C45A C47A H47E 109.5
H47C C47A H47E 109.5
H47D C47A H47E 109.5
C45A C48A H48C 109.5
C45A C48A H48D 109.5
H48C C48A H48D 109.5
C45A C48A H48E 109.5
H48C C48A H48E 109.5
H48D C48A H48E 109.5
C21A C52A H52C 109.5
C21A C52A H52D 109.5
H52C C52A H52D 109.5
C21A C52A H52E 109.5
H52C C52A H52E 109.5
H52D C52A H52E 109.5
C21A C53A H53C 109.5
C21A C53A H53D 109.5
H53C C53A H53D 109.5
C21A C53A H53E 109.5
H53C C53A H53E 109.5
H53D C53A H53E 109.5
C21A C54A H54C 109.5
C21A C54A H54D 109.5
H54C C54A H54D 109.5
C21A C54A H54E 109.5
H54C C54A H54E 109.5
H54D C54A H54E 109.5
C45A C58A H58C 109.5
C45A C58A H58D 109.5
H58C C58A H58D 109.5
C45A C58A H58E 109.5
H58C C58A H58E 109.5
H58D C58A H58E 109.5
C45A C59A H59C 109.5
C45A C59A H59D 109.5
H59C C59A H59D 109.5
C45A C59A H59E 109.5
H59C C59A H59E 109.5
H59D C59A H59E 109.5
C45A C60A H60C 109.5
C45A C60A H60D 109.5
H60C C60A H60D 109.5
C45A C60A H60E 109.5
H60C C60A H60E 109.5
H60D C60A H60E 109.5
C3B O1B C12B 114.5(7)
C16B O2B H2B 109.5
C27B O3B C36B 118.8(8)
C40B O4B H4B 109.5
N2B N1B C13B 105.4(14)
N1B N2B N3B 108.9(11)
N1B N2B Dy2 133.4(10)
N3B N2B Dy2 117.4(8)
N2B N3B N4B 109.3(11)
N2B N3B Dy4 122.9(8)
N4B N3B Dy4 127.6(10)
C13B N4B N3B 103.6(11)
C13B N4B Dy6 143.7(9)
N3B N4B Dy6 112.0(9)
C37B N5B N6B 105.1(13)
N7B N6B N5B 109.2(13)
N6B N7B N8B 109.8(13)
C37B N8B N7B 103.0(12)
C2B C1B C41B 115.3(11)
C2B C1B H1BA 108.4
C41B C1B H1BA 108.4
C2B C1B H1BB 108.4
C41B C1B H1BB 108.4
H1BA C1B H1BB 107.5
C3B C2B C7B 114.6(17)
C3B C2B C1B 125.2(16)
C7B C2B C1B 119.7(17)
C4B C3B C2B 123.7(16)
C4B C3B O1B 119.0(15)
C2B C3B O1B 117.2(18)
C5B C4B C3B 116.9(16)
C5B C4B C14B 120.1(18)
C3B C4B C14B 122.5(16)
C4B C5B C6B 124.9(17)
C4B C5B H5B 117.6
C6B C5B H5B 117.6
C7B C6B C5B 115.8(13)
C7B C6B C8B 120.2(13)
C5B C6B C8B 124.1(13)
C6B C7B C2B 124.1(16)
C6B C7B H7B 118.0
C2B C7B H7B 118.0
C51B C8B C49B 109.5(7)
C51B C8B C50B 109.2(7)
C49B C8B C50B 108.8(7)
C11B C8B C10B 109.3(7)
C11B C8B C9B 109.5(7)
C10B C8B C9B 108.7(7)
C11B C8B C6B 110.4(8)
C51B C8B C6B 109.8(8)
C49B C8B C6B 109.6(8)
C50B C8B C6B 109.9(8)
C10B C8B C6B 109.8(8)
C9B C8B C6B 109.1(8)
C8B C9B H9BA 109.5
C8B C9B H9BB 109.5
H9BA C9B H9BB 109.5
C8B C9B H9BC 109.5
H9BA C9B H9BC 109.5
H9BB C9B H9BC 109.5
C8B C10B H10D 109.5
C8B C10B H10E 109.5
H10D C10B H10E 109.5
C8B C10B H10F 109.5
H10D C10B H10F 109.5
H10E C10B H10F 109.5
C8B C11B H11D 109.5
C8B C11B H11E 109.5
H11D C11B H11E 109.5
C8B C11B H11F 109.5
H11D C11B H11F 109.5
H11E C11B H11F 109.5
O1B C12B C13B 103.3(10)
O1B C12B H12C 111.1
C13B C12B H12C 111.1
O1B C12B H12D 111.1
C13B C12B H12D 111.1
H12C C12B H12D 109.1
N4B C13B N1B 112.7(13)
N4B C13B C12B 126.1(13)
N1B C13B C12B 121.2(15)
C15B C14B C4B 115.9(11)
C15B C14B H14C 108.3
C4B C14B H14C 108.3
C15B C14B H14D 108.3
C4B C14B H14D 108.3
H14C C14B H14D 107.4
C20B C15B C16B 117.3(14)
C20B C15B C14B 119.1(15)
C16B C15B C14B 123.4(15)
C15B C16B C17B 122.5(15)
C15B C16B O2B 121.3(13)
C17B C16B O2B 116.2(14)
C18B C17B C16B 115.0(14)
C18B C17B C25B 123.5(15)
C16B C17B C25B 121.4(15)
C19B C18B C17B 126.1(14)
C19B C18B H18B 117.0
C17B C18B H18B 117.0
C18B C19B C20B 114.7(13)
C18B C19B C21B 120.1(12)
C20B C19B C21B 125.2(13)
C15B C20B C19B 124.4(16)
C15B C20B H20B 117.8
C19B C20B H20B 117.8
C23B C21B C22B 109.4(7)
C23B C21B C24B 109.1(7)
C22B C21B C24B 109.0(7)
C23B C21B C19B 110.7(7)
C22B C21B C19B 110.3(8)
C24B C21B C19B 108.3(7)
C21B C22B H22D 109.5
C21B C22B H22E 109.5
H22D C22B H22E 109.5
C21B C22B H22F 109.5
H22D C22B H22F 109.5
H22E C22B H22F 109.5
C21B C23B H23D 109.5
C21B C23B H23E 109.5
H23D C23B H23E 109.5
C21B C23B H23F 109.5
H23D C23B H23F 109.5
H23E C23B H23F 109.5
C21B C24B H24D 109.5
C21B C24B H24E 109.5
H24D C24B H24E 109.5
C21B C24B H24F 109.5
H24D C24B H24F 109.5
H24E C24B H24F 109.5
C26B C25B C17B 111.3(10)
C26B C25B H25C 109.4
C17B C25B H25C 109.4
C26B C25B H25D 109.4
C17B C25B H25D 109.4
H25C C25B H25D 108.0
C27B C26B C31B 115.6(13)
C27B C26B C25B 124.2(12)
C31B C26B C25B 119.9(14)
C28B C27B C26B 123.6(13)
C28B C27B O3B 116.8(14)
C26B C27B O3B 119.6(13)
C27B C28B C29B 118.1(14)
C27B C28B C38B 123.4(14)
C29B C28B C38B 118.3(15)
C30B C29B C28B 122.6(15)
C30B C29B H29B 118.7
C28B C29B H29B 118.7
C29B C30B C31B 116.2(13)
C29B C30B C32B 122.3(12)
C31B C30B C32B 121.6(12)
C30B C31B C26B 123.8(15)
C30B C31B H31B 118.1
C26B C31B H31B 118.1
C55B C32B C57B 110.5(7)
C33B C32B C35B 110.4(7)
C55B C32B C30B 110.5(8)
C33B C32B C30B 110.1(8)
C57B C32B C30B 110.3(8)
C35B C32B C30B 110.5(8)
C33B C32B C34B 109.1(7)
C35B C32B C34B 108.9(7)
C30B C32B C34B 107.7(8)
C55B C32B C56B 108.9(7)
C57B C32B C56B 109.1(7)
C30B C32B C56B 107.5(8)
C32B C33B H33D 109.5
C32B C33B H33E 109.5
H33D C33B H33E 109.5
C32B C33B H33F 109.5
H33D C33B H33F 109.5
H33E C33B H33F 109.5
C32B C34B H34G 109.5
C32B C34B H34H 109.5
H34G C34B H34H 109.5
C32B C34B H34I 109.5
H34G C34B H34I 109.5
H34H C34B H34I 109.5
C32B C35B H35D 109.5
C32B C35B H35E 109.5
H35D C35B H35E 109.5
C32B C35B H35F 109.5
H35D C35B H35F 109.5
H35E C35B H35F 109.5
O3B C36B C37B 111.7(13)
O3B C36B H36F 109.3
C37B C36B H36F 109.3
O3B C36B H36G 109.3
C37B C36B H36G 109.3
H36F C36B H36G 107.9
N5B C37B N8B 112.8(16)
N5B C37B C36B 124.5(16)
N8B C37B C36B 122.5(14)
C28B C38B C39B 115.4(11)
C28B C38B H38C 108.4
C39B C38B H38C 108.4
C28B C38B H38D 108.4
C39B C38B H38D 108.4
H38C C38B H38D 107.5
C40B C39B C44B 117.6(13)
C40B C39B C38B 123.2(14)
C44B C39B C38B 119.1(14)
C41B C40B C39B 123.5(13)
C41B C40B O4B 116.9(13)
C39B C40B O4B 119.6(13)
C40B C41B C42B 117.9(13)
C40B C41B C1B 121.9(13)
C42B C41B C1B 119.7(13)
C43B C42B C41B 123.7(14)
C43B C42B H42D 118.2
C41B C42B H42D 118.2
C42B C43B C44B 115.7(11)
C42B C43B C45B 123.9(11)
C44B C43B C45B 120.3(11)
C39B C44B C43B 121.6(13)
C39B C44B H44D 119.2
C43B C44B H44D 119.2
C58B C45B C60B 109.6(7)
C46B C45B C47B 109.1(7)
C46B C45B C48B 109.2(7)
C47B C45B C48B 109.0(7)
C58B C45B C43B 110.7(8)
C60B C45B C43B 110.4(8)
C46B C45B C43B 110.3(8)
C47B C45B C43B 110.2(8)
C48B C45B C43B 109.1(7)
C58B C45B C59B 108.7(7)
C60B C45B C59B 108.6(7)
C43B C45B C59B 108.7(7)
C45B C46B H46F 109.5
C45B C46B H46G 109.5
H46F C46B H46G 109.5
C45B C46B H46H 109.5
H46F C46B H46H 109.5
H46G C46B H46H 109.5
C45B C47B H47F 109.5
C45B C47B H47G 109.5
H47F C47B H47G 109.5
C45B C47B H47H 109.5
H47F C47B H47H 109.5
H47G C47B H47H 109.5
C45B C48B H48F 109.5
C45B C48B H48G 109.5
H48F C48B H48G 109.5
C45B C48B H48H 109.5
H48F C48B H48H 109.5
H48G C48B H48H 109.5
C8B C49B H4:V 109.5
C8B C49B H4:W 109.5
H4:V C49B H4:W 109.5
C8B C49B H4:X 109.5
H4:V C49B H4:X 109.5
H4:W C49B H4:X 109.5
C8B C50B H50C 109.5
C8B C50B H50D 109.5
H50C C50B H50D 109.5
C8B C50B H50E 109.5
H50C C50B H50E 109.5
H50D C50B H50E 109.5
C8B C51B H51C 109.5
C8B C51B H51D 109.5
H51C C51B H51D 109.5
C8B C51B H51E 109.5
H51C C51B H51E 109.5
H51D C51B H51E 109.5
C32B C55B H55C 109.5
C32B C55B H55D 109.5
H55C C55B H55D 109.5
C32B C55B H55E 109.5
H55C C55B H55E 109.5
H55D C55B H55E 109.5
C32B C56B H56C 109.5
C32B C56B H56D 109.5
H56C C56B H56D 109.5
C32B C56B H56E 109.5
H56C C56B H56E 109.5
H56D C56B H56E 109.5
C32B C57B H57C 109.5
C32B C57B H57D 109.5
H57C C57B H57D 109.5
C32B C57B H57E 109.5
H57C C57B H57E 109.5
H57D C57B H57E 109.5
C45B C58B H58F 109.5
C45B C58B H58G 109.5
H58F C58B H58G 109.5
C45B C58B H58H 109.5
H58F C58B H58H 109.5
H58G C58B H58H 109.5
C45B C59B H59F 109.5
C45B C59B H59G 109.5
H59F C59B H59G 109.5
C45B C59B H59H 109.5
H59F C59B H59H 109.5
H59G C59B H59H 109.5
C45B C60B H60F 109.5
C45B C60B H60G 109.5
H60F C60B H60G 109.5
C45B C60B H60H 109.5
H60F C60B H60H 109.5
H60G C60B H60H 109.5
C3C O1C C12C 114.6(7)
C16C O2C H2C 109.5
C27C O3C C36C 118.7(9)
C40C O4C H4C 109.5
C13C N1C N2C 104.2(10)
N3C N2C N1C 108.2(10)
N3C N2C Dy3 119.2(8)
N1C N2C Dy3 132.4(9)
N2C N3C N4C 109.8(10)
N2C N3C Dy4 122.1(8)
N4C N3C Dy4 127.9(8)
C13C N4C N3C 104.0(11)
C13C N4C Dy7 144.1(10)
N3C N4C Dy7 111.4(7)
C37C N5C N6C 106.4(14)
N7C N6C N5C 107.2(13)
N6C N7C N8C 111.3(13)
C37C N8C N7C 102.1(13)
C41C C1C C2C 114.1(10)
C41C C1C H1CA 108.7
C2C C1C H1CA 108.7
C41C C1C H1CB 108.7
C2C C1C H1CB 108.7
H1CA C1C H1CB 107.6
C7C C2C C3C 115.9(12)
C7C C2C C1C 121.6(13)
C3C C2C C1C 122.3(12)
O1C C3C C2C 120.4(12)
O1C C3C C4C 118.7(12)
C2C C3C C4C 120.9(11)
C5C C4C C3C 119.0(12)
C5C C4C C14C 119.8(13)
C3C C4C C14C 120.8(13)
C4C C5C C6C 123.9(13)
C4C C5C H5C 118.1
C6C C5C H5C 118.1
C5C C6C C7C 115.7(11)
C5C C6C C8C 123.5(11)
C7C C6C C8C 120.8(11)
C2C C7C C6C 124.7(13)
C2C C7C H7C 117.7
C6C C7C H7C 117.7
C9C C8C C11C 109.4(7)
C51C C8C C50C 109.2(7)
C51C C8C C49C 109.1(7)
C50C C8C C49C 108.8(7)
C9C C8C C6C 110.8(7)
C51C C8C C6C 110.6(8)
C11C C8C C6C 110.3(7)
C50C C8C C6C 109.6(8)
C49C C8C C6C 109.5(8)
C9C C8C C10C 108.6(7)
C11C C8C C10C 108.9(7)
C6C C8C C10C 108.7(7)
C8C C9C H9CA 109.5
C8C C9C H9CB 109.5
H9CA C9C H9CB 109.5
C8C C9C H9CC 109.5
H9CA C9C H9CC 109.5
H9CB C9C H9CC 109.5
C8C C10C H10G 109.5
C8C C10C H10H 109.5
H10G C10C H10H 109.5
C8C C10C H10I 109.5
H10G C10C H10I 109.5
H10H C10C H10I 109.5
C8C C11C H11G 109.5
C8C C11C H11H 109.5
H11G C11C H11H 109.5
C8C C11C H11I 109.5
H11G C11C H11I 109.5
H11H C11C H11I 109.5
O1C C12C C13C 102.4(12)
O1C C12C H12E 111.3
C13C C12C H12E 111.3
O1C C12C H12F 111.3
C13C C12C H12F 111.3
H12E C12C H12F 109.2
N4C C13C N1C 113.7(12)
N4C C13C C12C 124.7(13)
N1C C13C C12C 121.5(11)
C4C C14C C15C 111.8(11)
C4C C14C H14E 109.3
C15C C14C H14E 109.3
C4C C14C H14F 109.3
C15C C14C H14F 109.3
H14E C14C H14F 107.9
C20C C15C C16C 118.1(15)
C20C C15C C14C 120.0(14)
C16C C15C C14C 121.7(13)
O2C C16C C15C 121.9(15)
O2C C16C C17C 117.0(15)
C15C C16C C17C 121.1(13)
C18C C17C C16C 117.4(14)
C18C C17C C25C 120.5(16)
C16C C17C C25C 121.8(15)
C19C C18C C17C 123.5(16)
C19C C18C H18C 118.2
C17C C18C H18C 118.2
C18C C19C C20C 116.8(12)
C18C C19C C21C 121.8(13)
C20C C19C C21C 121.3(12)
C19C C20C C15C 123.0(15)
C19C C20C H20C 118.5
C15C C20C H20C 118.5
C22C C21C C24C 110.1(7)
C52C C21C C53C 109.8(7)
C52C C21C C54C 109.2(7)
C53C C21C C54C 109.2(7)
C22C C21C C19C 110.5(8)
C24C C21C C19C 110.2(8)
C52C C21C C19C 110.3(8)
C53C C21C C19C 109.3(8)
C54C C21C C19C 109.0(8)
C22C C21C C23C 109.2(7)
C24C C21C C23C 109.0(7)
C19C C21C C23C 107.7(7)
C21C C22C H22G 109.5
C21C C22C H22H 109.5
H22G C22C H22H 109.5
C21C C22C H22I 109.5
H22G C22C H22I 109.5
H22H C22C H22I 109.5
C21C C23C H23G 109.5
C21C C23C H23H 109.5
H23G C23C H23H 109.5
C21C C23C H23I 109.5
H23G C23C H23I 109.5
H23H C23C H23I 109.5
C21C C24C H24G 109.5
C21C C24C H24H 109.5
H24G C24C H24H 109.5
C21C C24C H24I 109.5
H24G C24C H24I 109.5
H24H C24C H24I 109.5
C26C C25C C17C 112.4(10)
C26C C25C H25E 109.1
C17C C25C H25E 109.1
C26C C25C H25F 109.1
C17C C25C H25F 109.1
H25E C25C H25F 107.9
C27C C26C C31C 117.9(13)
C27C C26C C25C 124.1(15)
C31C C26C C25C 117.9(14)
C26C C27C O3C 120.6(13)
C26C C27C C28C 122.7(14)
O3C C27C C28C 116.7(12)
C27C C28C C29C 118.0(13)
C27C C28C C38C 123.9(14)
C29C C28C C38C 117.7(14)
C30C C29C C28C 119.8(15)
C30C C29C H29C 120.1
C28C C29C H29C 120.1
C31C C30C C29C 119.8(13)
C31C C30C C32C 123.8(12)
C29C C30C C32C 116.5(12)
C30C C31C C26C 121.9(14)
C30C C31C H31C 119.1
C26C C31C H31C 119.1
C56C C32C C55C 110.0(7)
C35C C32C C34C 109.9(7)
C56C C32C C57C 110.0(7)
C55C C32C C57C 110.0(7)
C35C C32C C33C 110.2(7)
C34C C32C C33C 109.8(7)
C35C C32C C30C 108.9(8)
C56C C32C C30C 108.9(8)
C55C C32C C30C 109.1(8)
C34C C32C C30C 109.1(8)
C57C C32C C30C 108.9(8)
C33C C32C C30C 108.9(8)
C32C C33C H33G 109.5
C32C C33C H33H 109.5
H33G C33C H33H 109.5
C32C C33C H33I 109.5
H33G C33C H33I 109.5
H33H C33C H33I 109.5
C32C C34C H34J 109.5
C32C C34C H34K 109.5
H34J C34C H34K 109.5
C32C C34C H34L 109.5
H34J C34C H34L 109.5
H34K C34C H34L 109.5
C32C C35C H35G 109.5
C32C C35C H35H 109.5
H35G C35C H35H 109.5
C32C C35C H35I 109.5
H35G C35C H35I 109.5
H35H C35C H35I 109.5
O3C C36C C37C 110.6(11)
O3C C36C H36H 109.5
C37C C36C H36H 109.5
O3C C36C H36I 109.5
C37C C36C H36I 109.5
H36H C36C H36I 108.1
N5C C37C N8C 112.9(14)
N5C C37C C36C 125.3(15)
N8C C37C C36C 121.8(17)
C39C C38C C28C 113.3(10)
C39C C38C H38E 108.9
C28C C38C H38E 108.9
C39C C38C H38F 108.9
C28C C38C H38F 108.9
H38E C38C H38F 107.7
C40C C39C C44C 118.5(13)
C40C C39C C38C 123.6(13)
C44C C39C C38C 117.8(15)
O4C C40C C41C 118.9(15)
O4C C40C C39C 120.1(14)
C41C C40C C39C 121.0(12)
C40C C41C C42C 119.4(13)
C40C C41C C1C 119.7(13)
C42C C41C C1C 120.5(13)
C43C C42C C41C 122.3(14)
C43C C42C H42E 118.9
C41C C42C H42E 118.9
C42C C43C C44C 117.1(10)
C42C C43C C45C 119.6(11)
C44C C43C C45C 123.3(11)
C43C C44C C39C 121.7(14)
C43C C44C H44E 119.2
C39C C44C H44E 119.2
C47C C45C C46C 110.1(6)
C47C C45C C43C 110.0(7)
C46C C45C C43C 110.3(7)
C47C C45C C48C 109.8(6)
C46C C45C C48C 108.7(6)
C43C C45C C48C 107.9(6)
C45C C46C H46I 109.5
C45C C46C H46J 109.5
H46I C46C H46J 109.5
C45C C46C H46K 109.5
H46I C46C H46K 109.5
H46J C46C H46K 109.5
C45C C47C H47I 109.5
C45C C47C H47J 109.5
H47I C47C H47J 109.5
C45C C47C H47K 109.5
H47I C47C H47K 109.5
H47J C47C H47K 109.5
C45C C48C H48I 109.5
C45C C48C H48J 109.5
H48I C48C H48J 109.5
C45C C48C H48K 109.5
H48I C48C H48K 109.5
H48J C48C H48K 109.5
C8C C49C H4:Y 109.5
C8C C49C H4:Z 109.5
H4:Y C49C H4:Z 109.5
C8C C49C H4;A 109.5
H4:Y C49C H4;A 109.5
H4:Z C49C H4;A 109.5
C8C C50C H50F 109.5
C8C C50C H50G 109.5
H50F C50C H50G 109.5
C8C C50C H50H 109.5
H50F C50C H50H 109.5
H50G C50C H50H 109.5
C8C C51C H51F 109.5
C8C C51C H51G 109.5
H51F C51C H51G 109.5
C8C C51C H51H 109.5
H51F C51C H51H 109.5
H51G C51C H51H 109.5
C21C C52C H52F 109.5
C21C C52C H52G 109.5
H52F C52C H52G 109.5
C21C C52C H52H 109.5
H52F C52C H52H 109.5
H52G C52C H52H 109.5
C21C C53C H53F 109.5
C21C C53C H53G 109.5
H53F C53C H53G 109.5
C21C C53C H53H 109.5
H53F C53C H53H 109.5
H53G C53C H53H 109.5
C21C C54C H54F 109.5
C21C C54C H54G 109.5
H54F C54C H54G 109.5
C21C C54C H54H 109.5
H54F C54C H54H 109.5
H54G C54C H54H 109.5
C32C C55C H55F 109.5
C32C C55C H55G 109.5
H55F C55C H55G 109.5
C32C C55C H55H 109.5
H55F C55C H55H 109.5
H55G C55C H55H 109.5
C32C C56C H56F 109.5
C32C C56C H56G 109.5
H56F C56C H56G 109.5
C32C C56C H56H 109.5
H56F C56C H56H 109.5
H56G C56C H56H 109.5
C32C C57C H57F 109.5
C32C C57C H57G 109.5
H57F C57C H57G 109.5
C32C C57C H57H 109.5
H57F C57C H57H 109.5
H57G C57C H57H 109.5
C3D O1D C12D 117.5(8)
C16D O2D H2D 109.5
C27D O3D C36D 110.3(7)
C40D O4D H4D 109.5
N2D N1D C13D 104.8(9)
N3D N2D N1D 110.0(9)
N3D N2D Dy5 119.8(7)
N1D N2D Dy5 129.3(7)
N2D N3D N4D 109.0(9)
N2D N3D Dy8 122.2(7)
N4D N3D Dy8 128.8(6)
N3D N4D C13D 104.8(9)
N3D N4D Dy9 110.0(6)
C13D N4D Dy9 143.8(9)
C37D N5D N6D 104.7(12)
N7D N6D N5D 110.5(12)
N6D N7D N8D 109.4(10)
C37D N8D N7D 104.4(11)
C41D C1D C2D 112.9(9)
C41D C1D H1DA 109.0
C2D C1D H1DA 109.0
C41D C1D H1DB 109.0
C2D C1D H1DB 109.0
H1DA C1D H1DB 107.8
C7D C2D C3D 118.1(11)
C7D C2D C1D 120.9(11)
C3D C2D C1D 120.3(11)
C4D C3D O1D 121.4(10)
C4D C3D C2D 120.6(10)
O1D C3D C2D 118.1(10)
C3D C4D C5D 118.5(11)
C3D C4D C14D 121.9(11)
C5D C4D C14D 119.4(12)
C6D C5D C4D 122.1(13)
C6D C5D H5D 118.9
C4D C5D H5D 118.9
C5D C6D C7D 116.5(10)
C5D C6D C8D 122.1(10)
C7D C6D C8D 121.4(9)
C2D C7D C6D 124.3(12)
C2D C7D H7D 117.9
C6D C7D H7D 117.9
C50D C8D C49D 109.6(7)
C11D C8D C9D 109.4(6)
C11D C8D C10D 109.4(6)
C9D C8D C10D 108.7(6)
C50D C8D C51D 109.2(7)
C49D C8D C51D 108.8(7)
C50D C8D C6D 109.7(8)
C49D C8D C6D 110.4(8)
C11D C8D C6D 109.0(7)
C9D C8D C6D 110.1(7)
C10D C8D C6D 110.3(7)
C51D C8D C6D 109.1(7)
C8D C9D H9DA 109.5
C8D C9D H9DB 109.5
H9DA C9D H9DB 109.5
C8D C9D H9DC 109.5
H9DA C9D H9DC 109.5
H9DB C9D H9DC 109.5
C8D C10D H10J 109.5
C8D C10D H10K 109.5
H10J C10D H10K 109.5
C8D C10D H10L 109.5
H10J C10D H10L 109.5
H10K C10D H10L 109.5
C8D C11D H11J 109.5
C8D C11D H11K 109.5
H11J C11D H11K 109.5
C8D C11D H11L 109.5
H11J C11D H11L 109.5
H11K C11D H11L 109.5
O1D C12D C13D 106.8(12)
O1D C12D H12G 110.4
C13D C12D H12G 110.4
O1D C12D H12H 110.4
C13D C12D H12H 110.4
H12G C12D H12H 108.6
N1D C13D N4D 111.4(11)
N1D C13D C12D 122.8(11)
N4D C13D C12D 125.8(12)
C4D C14D C15D 113.3(8)
C4D C14D H14G 108.9
C15D C14D H14G 108.9
C4D C14D H14H 108.9
C15D C14D H14H 108.9
H14G C14D H14H 107.7
C20D C15D C16D 120.0
C20D C15D C14D 122.4(8)
C16D C15D C14D 117.5(8)
O2D C16D C17D 122.8(9)
O2D C16D C15D 117.0(9)
C17D C16D C15D 120.3
C18D C17D C16D 119.7
C18D C17D C25D 116.6(8)
C16D C17D C25D 123.7(8)
C17D C18D C19D 120.1
C17D C18D H18D 119.9
C19D C18D H18D 119.9
C20D C19D C18D 120.3
C20D C19D C21D 115.5(7)
C18D C19D C21D 124.2(7)
C15D C20D C19D 119.6
C15D C20D H20D 120.2
C19D C20D H20D 120.2
C24D C21D C23D 109.5(7)
C53D C21D C54D 109.4(7)
C53D C21D C52D 109.6(7)
C54D C21D C52D 109.4(7)
C24D C21D C22D 109.3(7)
C23D C21D C22D 109.0(7)
C53D C21D C19D 110.2(8)
C24D C21D C19D 110.2(8)
C23D C21D C19D 110.0(8)
C54D C21D C19D 109.5(8)
C52D C21D C19D 108.8(8)
C22D C21D C19D 109.0(7)
C21D C22D H22J 109.5
C21D C22D H22K 109.5
H22J C22D H22K 109.5
C21D C22D H22L 109.5
H22J C22D H22L 109.5
H22K C22D H22L 109.5
C21D C23D H23J 109.5
C21D C23D H23K 109.5
H23J C23D H23K 109.5
C21D C23D H23L 109.5
H23J C23D H23L 109.5
H23K C23D H23L 109.5
C21D C24D H24J 109.5
C21D C24D H24K 109.5
H24J C24D H24K 109.5
C21D C24D H24L 109.5
H24J C24D H24L 109.5
H24K C24D H24L 109.5
C17D C25D C26D 118.4(10)
C17D C25D H25G 107.7
C26D C25D H25G 107.7
C17D C25D H25H 107.7
C26D C25D H25H 107.7
H25G C25D H25H 107.1
C31D C26D C27D 117.4(12)
C31D C26D C25D 120.4(13)
C27D C26D C25D 121.7(12)
C26D C27D O3D 119.1(12)
C26D C27D C28D 121.5(11)
O3D C27D C28D 119.4(12)
C29D C28D C27D 116.5(12)
C29D C28D C38D 122.2(13)
C27D C28D C38D 120.8(12)
C30D C29D C28D 124.0(13)
C30D C29D H29D 118.0
C28D C29D H29D 118.0
C29D C30D C31D 117.8(11)
C29D C30D C32D 122.6(11)
C31D C30D C32D 119.6(11)
C26D C31D C30D 122.8(13)
C26D C31D H31D 118.6
C30D C31D H31D 118.6
C35D C32D C33D 109.5(7)
C55D C32D C57D 109.6(7)
C55D C32D C30D 111.2(8)
C35D C32D C30D 110.7(8)
C33D C32D C30D 109.8(8)
C57D C32D C30D 109.7(8)
C35D C32D C34D 109.3(7)
C33D C32D C34D 109.0(7)
C30D C32D C34D 108.5(8)
C55D C32D C56D 109.2(7)
C57D C32D C56D 108.6(7)
C30D C32D C56D 108.5(8)
C32D C33D H33J 109.5
C32D C33D H33K 109.5
H33J C33D H33K 109.5
C32D C33D H33L 109.5
H33J C33D H33L 109.5
H33K C33D H33L 109.5
C32D C34D H34M 109.5
C32D C34D H34N 109.5
H34M C34D H34N 109.5
C32D C34D H34O 109.5
H34M C34D H34O 109.5
H34N C34D H34O 109.5
C32D C35D H35J 109.5
C32D C35D H35K 109.5
H35J C35D H35K 109.5
C32D C35D H35L 109.5
H35J C35D H35L 109.5
H35K C35D H35L 109.5
C37D C36D O3D 107.6(13)
C37D C36D H36J 110.2
O3D C36D H36J 110.2
C37D C36D H36K 110.2
O3D C36D H36K 110.2
H36J C36D H36K 108.5
N8D C37D N5D 110.9(12)
N8D C37D C36D 127.8(14)
N5D C37D C36D 120.8(13)
C39D C38D C28D 113.2(10)
C39D C38D H38G 108.9
C28D C38D H38G 108.9
C39D C38D H38H 108.9
C28D C38D H38H 108.9
H38G C38D H38H 107.8
C40D C39D C44D 117.6(13)
C40D C39D C38D 123.2(12)
C44D C39D C38D 119.1(13)
C39D C40D C41D 121.5(11)
C39D C40D O4D 116.2(13)
C41D C40D O4D 122.3(12)
C40D C41D C42D 119.0(12)
C40D C41D C1D 120.6(12)
C42D C41D C1D 120.3(13)
C43D C42D C41D 122.1(14)
C43D C42D H42F 119.0
C41D C42D H42F 119.0
C42D C43D C44D 116.5(11)
C42D C43D C45D 124.0(11)
C44D C43D C45D 119.5(10)
C39D C44D C43D 123.3(13)
C39D C44D H44F 118.3
C43D C44D H44F 118.3
C47D C45D C46D 109.3(6)
C47D C45D C48D 109.1(6)
C46D C45D C48D 108.9(6)
C47D C45D C43D 109.6(7)
C46D C45D C43D 109.9(7)
C48D C45D C43D 110.0(7)
C45D C46D H46L 109.5
C45D C46D H46M 109.5
H46L C46D H46M 109.5
C45D C46D H46N 109.5
H46L C46D H46N 109.5
H46M C46D H46N 109.5
C45D C47D H47L 109.5
C45D C47D H47M 109.5
H47L C47D H47M 109.5
C45D C47D H47N 109.5
H47L C47D H47N 109.5
H47M C47D H47N 109.5
C45D C48D H48L 109.5
C45D C48D H48M 109.5
H48L C48D H48M 109.5
C45D C48D H48N 109.5
H48L C48D H48N 109.5
H48M C48D H48N 109.5
C8D C49D H4;B 109.5
C8D C49D H4;C 109.5
H4;B C49D H4;C 109.5
C8D C49D H4;D 109.5
H4;B C49D H4;D 109.5
H4;C C49D H4;D 109.5
C8D C50D H50I 109.5
C8D C50D H50J 109.5
H50I C50D H50J 109.5
C8D C50D H50K 109.5
H50I C50D H50K 109.5
H50J C50D H50K 109.5
C8D C51D H51I 109.5
C8D C51D H51J 109.5
H51I C51D H51J 109.5
C8D C51D H51K 109.5
H51I C51D H51K 109.5
H51J C51D H51K 109.5
C21D C52D H52I 109.5
C21D C52D H52J 109.5
H52I C52D H52J 109.5
C21D C52D H52K 109.5
H52I C52D H52K 109.5
H52J C52D H52K 109.5
C21D C53D H53I 109.5
C21D C53D H53J 109.5
H53I C53D H53J 109.5
C21D C53D H53K 109.5
H53I C53D H53K 109.5
H53J C53D H53K 109.5
C21D C54D H54I 109.5
C21D C54D H54J 109.5
H54I C54D H54J 109.5
C21D C54D H54K 109.5
H54I C54D H54K 109.5
H54J C54D H54K 109.5
C32D C55D H55I 109.5
C32D C55D H55J 109.5
H55I C55D H55J 109.5
C32D C55D H55K 109.5
H55I C55D H55K 109.5
H55J C55D H55K 109.5
C32D C56D H56I 109.5
C32D C56D H56J 109.5
H56I C56D H56J 109.5
C32D C56D H56K 109.5
H56I C56D H56K 109.5
H56J C56D H56K 109.5
C32D C57D H57I 109.5
C32D C57D H57J 109.5
H57I C57D H57J 109.5
C32D C57D H57K 109.5
H57I C57D H57K 109.5
H57J C57D H57K 109.5
C3E O1E C12E 117.1(8)
C16E O2E H2E 109.5
C27E O3E C36E 111.7(7)
C40E O4E H4E 109.5
C13E N1E N2E 105.7(13)
N1E N2E N3E 109.4(10)
N1E N2E Dy6 130.9(10)
N3E N2E Dy6 119.4(8)
N2E N3E N4E 109.0(11)
N2E N3E Dy8 121.9(7)
N4E N3E Dy8 129.1(10)
N3E N4E C13E 103.0(11)
N3E N4E Dy10 110.4(9)
C13E N4E Dy10 145.7(9)
C37E N5E N6E 103.3(12)
N7E N6E N5E 111.1(13)
N6E N7E N8E 108.0(13)
C37E N8E N7E 104.4(12)
C41E C1E C2E 111.3(9)
C41E C1E H1EA 109.4
C2E C1E H1EA 109.4
C41E C1E H1EB 109.4
C2E C1E H1EB 109.4
H1EA C1E H1EB 108.0
C3E C2E C7E 117.2(11)
C3E C2E C1E 121.9(14)
C7E C2E C1E 120.1(14)
O1E C3E C4E 123.3(14)
O1E C3E C2E 116.4(11)
C4E C3E C2E 120.2(13)
C3E C4E C5E 119.1(13)
C3E C4E C14E 122.4(14)
C5E C4E C14E 118.3(13)
C6E C5E C4E 122.8(13)
C6E C5E H5E 118.6
C4E C5E H5E 118.6
C5E C6E C7E 118.0(12)
C5E C6E C8E 122.9(11)
C7E C6E C8E 119.1(11)
C6E C7E C2E 122.6(14)
C6E C7E H7E 118.7
C2E C7E H7E 118.7
C6E C8E C9E 111.4(8)
C6E C8E C10E 110.1(7)
C9E C8E C10E 108.6(7)
C6E C8E C11E 110.4(7)
C9E C8E C11E 108.1(7)
C10E C8E C11E 108.2(7)
C8E C9E H9EA 109.5
C8E C9E H9EB 109.5
H9EA C9E H9EB 109.5
C8E C9E H9EC 109.5
H9EA C9E H9EC 109.5
H9EB C9E H9EC 109.5
C8E C10E H10M 109.5
C8E C10E H10N 109.5
H10M C10E H10N 109.5
C8E C10E H10O 109.5
H10M C10E H10O 109.5
H10N C10E H10O 109.5
C8E C11E H11M 109.5
C8E C11E H11N 109.5
H11M C11E H11N 109.5
C8E C11E H11O 109.5
H11M C11E H11O 109.5
H11N C11E H11O 109.5
O1E C12E C13E 104.3(13)
O1E C12E H12I 110.9
C13E C12E H12I 110.9
O1E C12E H12J 110.9
C13E C12E H12J 110.9
H12I C12E H12J 108.9
N1E C13E N4E 112.8(13)
N1E C13E C12E 125.1(15)
N4E C13E C12E 122.0(13)
C15E C14E C4E 117.7(11)
C15E C14E H14I 107.9
C4E C14E H14I 107.9
C15E C14E H14J 107.9
C4E C14E H14J 107.9
H14I C14E H14J 107.2
C20E C15E C16E 117.7(14)
C20E C15E C14E 121.3(14)
C16E C15E C14E 120.8(12)
O2E C16E C17E 122.7(15)
O2E C16E C15E 114.4(13)
C17E C16E C15E 122.9(14)
C16E C17E C18E 115.1(15)
C16E C17E C25E 123.4(14)
C18E C17E C25E 121.5(15)
C17E C18E C19E 125.9(17)
C17E C18E H18E 117.0
C19E C18E H18E 117.0
C20E C19E C18E 110.7(14)
C20E C19E C21E 124.0(14)
C18E C19E C21E 125.3(14)
C15E C20E C19E 127.7(17)
C15E C20E H20E 116.1
C19E C20E H20E 116.1
C23E C21E C24E 110.7(7)
C52E C21E C54E 110.4(7)
C52E C21E C53E 110.3(7)
C54E C21E C53E 110.1(7)
C23E C21E C22E 110.2(7)
C24E C21E C22E 109.8(7)
C23E C21E C19E 109.6(8)
C24E C21E C19E 109.0(8)
C52E C21E C19E 109.0(8)
C54E C21E C19E 108.6(8)
C53E C21E C19E 108.5(8)
C22E C21E C19E 107.4(8)
C21E C22E H22M 109.5
C21E C22E H22N 109.5
H22M C22E H22N 109.5
C21E C22E H22O 109.5
H22M C22E H22O 109.5
H22N C22E H22O 109.5
C21E C23E H23M 109.5
C21E C23E H23N 109.5
H23M C23E H23N 109.5
C21E C23E H23O 109.5
H23M C23E H23O 109.5
H23N C23E H23O 109.5
C21E C24E H24M 109.5
C21E C24E H24N 109.5
H24M C24E H24N 109.5
C21E C24E H24O 109.5
H24M C24E H24O 109.5
H24N C24E H24O 109.5
C26E C25E C17E 119.3(12)
C26E C25E H25I 107.5
C17E C25E H25I 107.5
C26E C25E H25J 107.5
C17E C25E H25J 107.5
H25I C25E H25J 107.0
C27E C26E C31E 117.4(14)
C27E C26E C25E 122.6(14)
C31E C26E C25E 119.5(14)
C26E C27E C28E 126.5(15)
C26E C27E O3E 118.1(15)
C28E C27E O3E 115.4(14)
C27E C28E C29E 116.3(14)
C27E C28E C38E 127.5(16)
C29E C28E C38E 115.4(17)
C28E C29E C30E 124.2(16)
C28E C29E H29E 117.9
C30E C29E H29E 117.9
C31E C30E C29E 113.4(14)
C31E C30E C32E 121.1(12)
C29E C30E C32E 125.5(14)
C30E C31E C26E 122.2(13)
C30E C31E H31E 118.9
C26E C31E H31E 118.9
C35E C32E C33E 109.8(7)
C57E C32E C56E 109.3(7)
C35E C32E C30E 110.9(8)
C33E C32E C30E 110.9(8)
C57E C32E C30E 110.0(8)
C56E C32E C30E 110.0(8)
C57E C32E C55E 108.9(7)
C56E C32E C55E 108.9(7)
C30E C32E C55E 109.8(8)
C35E C32E C34E 108.6(7)
C33E C32E C34E 108.3(7)
C30E C32E C34E 108.2(7)
C32E C33E H33M 109.5
C32E C33E H33N 109.5
H33M C33E H33N 109.5
C32E C33E H33O 109.5
H33M C33E H33O 109.5
H33N C33E H33O 109.5
C32E C34E H34P 109.5
C32E C34E H34Q 109.5
H34P C34E H34Q 109.5
C32E C34E H34R 109.5
H34P C34E H34R 109.5
H34Q C34E H34R 109.5
C32E C35E H35M 109.5
C32E C35E H35N 109.5
H35M C35E H35N 109.5
C32E C35E H35O 109.5
H35M C35E H35O 109.5
H35N C35E H35O 109.5
C37E C36E O3E 106.4(12)
C37E C36E H36L 110.5
O3E C36E H36L 110.5
C37E C36E H36M 110.5
O3E C36E H36M 110.5
H36L C36E H36M 108.6
N5E C37E N8E 113.1(15)
N5E C37E C36E 122.2(14)
N8E C37E C36E 124.6(14)
C28E C38E C39E 116.7(10)
C28E C38E H38I 108.1
C39E C38E H38I 108.1
C28E C38E H38J 108.1
C39E C38E H38J 108.1
H38I C38E H38J 107.3
C44E C39E C40E 118.8(14)
C44E C39E C38E 121.2(17)
C40E C39E C38E 119.9(16)
O4E C40E C41E 123.0(14)
O4E C40E C39E 117.6(13)
C41E C40E C39E 119.4(16)
C40E C41E C42E 117.8(14)
C40E C41E C1E 120.8(15)
C42E C41E C1E 121.4(15)
C43E C42E C41E 122.7(15)
C43E C42E H42G 118.6
C41E C42E H42G 118.6
C44E C43E C42E 120.3(15)
C44E C43E C45E 115.7(14)
C42E C43E C45E 124.0(14)
C43E C44E C39E 121.0(16)
C43E C44E H44G 119.5
C39E C44E H44G 119.5
C48E C45E C46E 110.2(7)
C48E C45E C43E 111.4(8)
C46E C45E C43E 110.7(8)
C59E C45E C43E 110.4(8)
C59E C45E C60E 109.4(7)
C43E C45E C60E 110.4(8)
C59E C45E C58E 108.8(7)
C43E C45E C58E 109.1(8)
C60E C45E C58E 108.7(7)
C48E C45E C47E 108.4(7)
C46E C45E C47E 108.0(7)
C43E C45E C47E 108.0(8)
C45E C46E H46O 109.5
C45E C46E H46P 109.5
H46O C46E H46P 109.5
C45E C46E H46Q 109.5
H46O C46E H46Q 109.5
H46P C46E H46Q 109.5
C45E C47E H47O 109.5
C45E C47E H47P 109.5
H47O C47E H47P 109.5
C45E C47E H47Q 109.5
H47O C47E H47Q 109.5
H47P C47E H47Q 109.5
C45E C48E H48O 109.5
C45E C48E H48P 109.5
H48O C48E H48P 109.5
C45E C48E H48Q 109.5
H48O C48E H48Q 109.5
H48P C48E H48Q 109.5
C21E C52E H52L 109.5
C21E C52E H52M 109.5
H52L C52E H52M 109.5
C21E C52E H52N 109.5
H52L C52E H52N 109.5
H52M C52E H52N 109.5
C21E C53E H53L 109.5
C21E C53E H53M 109.5
H53L C53E H53M 109.5
C21E C53E H53N 109.5
H53L C53E H53N 109.5
H53M C53E H53N 109.5
C21E C54E H54L 109.5
C21E C54E H54M 109.5
H54L C54E H54M 109.5
C21E C54E H54N 109.5
H54L C54E H54N 109.5
H54M C54E H54N 109.5
C32E C55E H55L 109.5
C32E C55E H55M 109.5
H55L C55E H55M 109.5
C32E C55E H55N 109.5
H55L C55E H55N 109.5
H55M C55E H55N 109.5
C32E C56E H56L 109.5
C32E C56E H56M 109.5
H56L C56E H56M 109.5
C32E C56E H56N 109.5
H56L C56E H56N 109.5
H56M C56E H56N 109.5
C32E C57E H57L 109.5
C32E C57E H57M 109.5
H57L C57E H57M 109.5
C32E C57E H57N 109.5
H57L C57E H57N 109.5
H57M C57E H57N 109.5
C45E C58E H58I 109.5
C45E C58E H58J 109.5
H58I C58E H58J 109.5
C45E C58E H58K 109.5
H58I C58E H58K 109.5
H58J C58E H58K 109.5
C45E C59E H59I 109.5
C45E C59E H59J 109.5
H59I C59E H59J 109.5
C45E C59E H59K 109.5
H59I C59E H59K 109.5
H59J C59E H59K 109.5
C45E C60E H60I 109.5
C45E C60E H60J 109.5
H60I C60E H60J 109.5
C45E C60E H60K 109.5
H60I C60E H60K 109.5
H60J C60E H60K 109.5
C12F O1F C3F 120.6(7)
C16F O2F H2F 109.5
C27F O3F C36F 108.9(7)
C40F O4F H4F 109.5
C13F N1F N2F 105.2(10)
N3F N2F N1F 108.1(10)
N3F N2F Dy7 120.5(7)
N1F N2F Dy7 130.4(7)
N2F N3F N4F 110.4(10)
N2F N3F Dy8 121.6(8)
N4F N3F Dy8 127.7(7)
N3F N4F C13F 103.5(10)
N3F N4F Dy11 110.1(7)
C13F N4F Dy11 144.8(8)
C37F N5F N6F 105.3(13)
N7F N6F N5F 109.2(11)
N6F N7F N8F 110.1(11)
N7F N8F C37F 104.3(12)
C41F C1F C2F 107.9(9)
C41F C1F H1FA 110.1
C2F C1F H1FA 110.1
C41F C1F H1FB 110.1
C2F C1F H1FB 110.1
H1FA C1F H1FB 108.4
C7F C2F C3F 116.0(13)
C7F C2F C1F 121.4(12)
C3F C2F C1F 122.0(11)
C4F C3F C2F 122.0(11)
C4F C3F O1F 122.0(12)
C2F C3F O1F 116.0(13)
C3F C4F C5F 117.7(12)
C3F C4F C14F 123.6(12)
C5F C4F C14F 118.5(13)
C6F C5F C4F 122.2(14)
C6F C5F H5F 118.9
C4F C5F H5F 118.9
C5F C6F C7F 116.4(11)
C5F C6F C8F 122.3(11)
C7F C6F C8F 121.3(10)
C2F C7F C6F 125.7(13)
C2F C7F H7F 117.1
C6F C7F H7F 117.1
C10F C8F C11F 109.9(6)
C10F C8F C9F 109.6(6)
C11F C8F C9F 108.9(6)
C10F C8F C6F 109.8(6)
C11F C8F C6F 109.2(7)
C9F C8F C6F 109.4(7)
C8F C9F H9FA 109.5
C8F C9F H9FB 109.5
H9FA C9F H9FB 109.5
C8F C9F H9FC 109.5
H9FA C9F H9FC 109.5
H9FB C9F H9FC 109.5
C8F C10F H10P 109.5
C8F C10F H10Q 109.5
H10P C10F H10Q 109.5
C8F C10F H10R 109.5
H10P C10F H10R 109.5
H10Q C10F H10R 109.5
C8F C11F H11P 109.5
C8F C11F H11Q 109.5
H11P C11F H11Q 109.5
C8F C11F H11R 109.5
H11P C11F H11R 109.5
H11Q C11F H11R 109.5
O1F C12F C13F 109.7(11)
O1F C12F H12K 109.7
C13F C12F H12K 109.7
O1F C12F H12L 109.7
C13F C12F H12L 109.7
H12K C12F H12L 108.2
N1F C13F N4F 112.9(12)
N1F C13F C12F 123.1(12)
N4F C13F C12F 123.9(13)
C15F C14F C4F 112.9(9)
C15F C14F H14K 109.0
C4F C14F H14K 109.0
C15F C14F H14L 109.0
C4F C14F H14L 109.0
H14K C14F H14L 107.8
C20F C15F C16F 118.0(13)
C20F C15F C14F 122.2(13)
C16F C15F C14F 119.8(12)
O2F C16F C17F 123.6(14)
O2F C16F C15F 114.0(13)
C17F C16F C15F 122.5(14)
C16F C17F C18F 116.6(14)
C16F C17F C25F 124.4(14)
C18F C17F C25F 118.8(14)
C17F C18F C19F 123.0(18)
C17F C18F H18F 118.5
C19F C18F H18F 118.5
C20F C19F C18F 117.5(17)
C20F C19F C21F 117.4(15)
C18F C19F C21F 125.1(17)
C19F C20F C15F 122.4(16)
C19F C20F H20F 118.8
C15F C20F H20F 118.8
C53F C21F C52F 110.2(8)
C22F C21F C23F 109.9(7)
C53F C21F C54F 110.0(7)
C52F C21F C54F 109.9(8)
C22F C21F C24F 110.0(7)
C23F C21F C24F 110.2(7)
C53F C21F C19F 108.6(8)
C22F C21F C19F 109.3(8)
C52F C21F C19F 109.0(8)
C23F C21F C19F 108.8(8)
C54F C21F C19F 109.0(8)
C24F C21F C19F 108.7(8)
C21F C22F H22P 109.5
C21F C22F H22Q 109.5
H22P C22F H22Q 109.5
C21F C22F H22R 109.5
H22P C22F H22R 109.5
H22Q C22F H22R 109.5
C21F C23F H23P 109.5
C21F C23F H23Q 109.5
H23P C23F H23Q 109.5
C21F C23F H23R 109.5
H23P C23F H23R 109.5
H23Q C23F H23R 109.5
C21F C24F H24P 109.5
C21F C24F H24Q 109.5
H24P C24F H24Q 109.5
C21F C24F H24R 109.5
H24P C24F H24R 109.5
H24Q C24F H24R 109.5
C26F C25F C17F 116.1(10)
C26F C25F H25K 108.3
C17F C25F H25K 108.3
C26F C25F H25L 108.3
C17F C25F H25L 108.3
H25K C25F H25L 107.4
C27F C26F C31F 118.9(13)
C27F C26F C25F 121.7(13)
C31F C26F C25F 118.8(15)
C26F C27F C28F 121.8(12)
C26F C27F O3F 118.5(13)
C28F C27F O3F 119.7(15)
C29F C28F C27F 118.8(15)
C29F C28F C38F 121.2(15)
C27F C28F C38F 119.7(14)
C28F C29F C30F 122.9(16)
C28F C29F H29F 118.5
C30F C29F H29F 118.5
C29F C30F C31F 116.3(13)
C29F C30F C32F 125.4(12)
C31F C30F C32F 118.2(13)
C26F C31F C30F 121.2(16)
C26F C31F H31F 119.4
C30F C31F H31F 119.4
C35F C32F C33F 110.3(7)
C35F C32F C30F 112.3(7)
C33F C32F C30F 110.3(8)
C35F C32F C34F 108.5(7)
C33F C32F C34F 107.6(7)
C30F C32F C34F 107.6(7)
C32F C33F H33P 109.5
C32F C33F H33Q 109.5
H33P C33F H33Q 109.5
C32F C33F H33R 109.5
H33P C33F H33R 109.5
H33Q C33F H33R 109.5
C32F C34F H34S 109.5
C32F C34F H34T 109.5
H34S C34F H34T 109.5
C32F C34F H34U 109.5
H34S C34F H34U 109.5
H34T C34F H34U 109.5
C32F C35F H35P 109.5
C32F C35F H35Q 109.5
H35P C35F H35Q 109.5
C32F C35F H35R 109.5
H35P C35F H35R 109.5
H35Q C35F H35R 109.5
C37F C36F O3F 104.8(11)
C37F C36F H36N 110.8
O3F C36F H36N 110.8
C37F C36F H36O 110.8
O3F C36F H36O 110.8
H36N C36F H36O 108.9
N5F C37F N8F 111.1(12)
N5F C37F C36F 122.1(15)
N8F C37F C36F 126.8(14)
C28F C38F C39F 114.0(10)
C28F C38F H38K 108.7
C39F C38F H38K 108.7
C28F C38F H38L 108.7
C39F C38F H38L 108.7
H38K C38F H38L 107.6
C44F C39F C40F 114.9(12)
C44F C39F C38F 123.0(13)
C40F C39F C38F 122.1(12)
C41F C40F O4F 122.1(12)
C41F C40F C39F 122.6(11)
O4F C40F C39F 115.3(11)
C40F C41F C42F 118.5(12)
C40F C41F C1F 122.5(12)
C42F C41F C1F 118.8(12)
C43F C42F C41F 123.4(13)
C43F C42F H42H 118.3
C41F C42F H42H 118.3
C42F C43F C44F 115.3(11)
C42F C43F C45F 123.5(12)
C44F C43F C45F 121.2(11)
C39F C44F C43F 125.2(13)
C39F C44F H44H 117.4
C43F C44F H44H 117.4
C43F C45F C47F 111.3(7)
C43F C45F C46F 110.9(8)
C47F C45F C46F 108.6(7)
C43F C45F C48F 109.3(7)
C47F C45F C48F 108.6(7)
C46F C45F C48F 108.1(7)
C45F C46F H46R 109.5
C45F C46F H46S 109.5
H46R C46F H46S 109.5
C45F C46F H46T 109.5
H46R C46F H46T 109.5
H46S C46F H46T 109.5
C45F C47F H47R 109.5
C45F C47F H47S 109.5
H47R C47F H47S 109.5
C45F C47F H47T 109.5
H47R C47F H47T 109.5
H47S C47F H47T 109.5
C45F C48F H48R 109.5
C45F C48F H48S 109.5
H48R C48F H48S 109.5
C45F C48F H48T 109.5
H48R C48F H48T 109.5
H48S C48F H48T 109.5
C21F C52F H52O 109.5
C21F C52F H52P 109.5
H52O C52F H52P 109.5
C21F C52F H52Q 109.5
H52O C52F H52Q 109.5
H52P C52F H52Q 109.5
C21F C53F H53O 109.5
C21F C53F H53P 109.5
H53O C53F H53P 109.5
C21F C53F H53Q 109.5
H53O C53F H53Q 109.5
H53P C53F H53Q 109.5
C21F C54F H54O 109.5
C21F C54F H54P 109.5
H54O C54F H54P 109.5
C21F C54F H54Q 109.5
H54O C54F H54Q 109.5
H54P C54F H54Q 109.5
C3G O1G C12G 112.6(7)
C16G O2G H2G 109.5
C27G O3G C36G 107.6(8)
C40G O4G H4G 109.5
N2G N1G C13G 102.6(10)
N1G N2G N3G 111.8(9)
N1G N2G Dy13 129.9(8)
N3G N2G Dy13 117.8(6)
N2G N3G N4G 108.4(9)
N2G N3G Dy12 124.5(6)
N4G N3G Dy12 126.6(7)
C13G N4G N3G 102.3(9)
C13G N4G Dy9 144.3(8)
N3G N4G Dy9 113.0(7)
C37G N5G N6G 103.6(13)
N7G N6G N5G 113.2(15)
N6G N7G N8G 110.0(15)
N7G N8G C37G 100.2(13)
C41G C1G C2G 109.0(9)
C41G C1G H1GA 109.9
C2G C1G H1GA 109.9
C41G C1G H1GB 109.9
C2G C1G H1GB 109.9
H1GA C1G H1GB 108.3
C3G C2G C7G 116.8(10)
C3G C2G C1G 121.6(10)
C7G C2G C1G 121.1(11)
O1G C3G C2G 118.1(10)
O1G C3G C4G 120.0(11)
C2G C3G C4G 121.9(10)
C5G C4G C3G 118.8(10)
C5G C4G C14G 117.6(10)
C3G C4G C14G 123.3(10)
C4G C5G C6G 121.3(11)
C4G C5G H5G 119.3
C6G C5G H5G 119.3
C7G C6G C5G 117.4(9)
C7G C6G C8G 121.4(9)
C5G C6G C8G 121.2(9)
C6G C7G C2G 123.8(11)
C6G C7G H7G 118.1
C2G C7G H7G 118.1
C11G C8G C9G 109.3(6)
C11G C8G C6G 111.4(7)
C9G C8G C6G 111.3(7)
C11G C8G C10G 108.9(6)
C9G C8G C10G 108.7(6)
C6G C8G C10G 107.1(6)
C8G C9G H9GA 109.5
C8G C9G H9GB 109.5
H9GA C9G H9GB 109.5
C8G C9G H9GC 109.5
H9GA C9G H9GC 109.5
H9GB C9G H9GC 109.5
C8G C10G H10S 109.5
C8G C10G H10T 109.5
H10S C10G H10T 109.5
C8G C10G H10U 109.5
H10S C10G H10U 109.5
H10T C10G H10U 109.5
C8G C11G H11S 109.5
C8G C11G H11T 109.5
H11S C11G H11T 109.5
C8G C11G H11U 109.5
H11S C11G H11U 109.5
H11T C11G H11U 109.5
O1G C12G C13G 108.2(12)
O1G C12G H12M 110.1
C13G C12G H12M 110.1
O1G C12G H12N 110.1
C13G C12G H12N 110.1
H12M C12G H12N 108.4
N1G C13G N4G 114.8(11)
N1G C13G C12G 120.5(12)
N4G C13G C12G 124.7(12)
C4G C14G C15G 113.1(10)
C4G C14G H14M 109.0
C15G C14G H14M 109.0
C4G C14G H14N 109.0
C15G C14G H14N 109.0
H14M C14G H14N 107.8
C20G C15G C16G 115.5(14)
C20G C15G C14G 125.3(13)
C16G C15G C14G 119.0(12)
O2G C16G C17G 125.4(13)
O2G C16G C15G 115.1(14)
C17G C16G C15G 119.5(13)
C18G C17G C16G 118.0(14)
C18G C17G C25G 120.7(17)
C16G C17G C25G 121.1(15)
C19G C18G C17G 123.8(17)
C19G C18G H18G 118.1
C17G C18G H18G 118.1
C20G C19G C18G 117.0(14)
C20G C19G C21G 117.9(12)
C18G C19G C21G 125.2(13)
C19G C20G C15G 126.2(16)
C19G C20G H20G 116.9
C15G C20G H20G 116.9
C53G C21G C52G 109.7(7)
C53G C21G C54G 109.5(7)
C52G C21G C54G 109.6(7)
C24G C21G C23G 109.7(7)
C24G C21G C22G 109.7(7)
C23G C21G C22G 109.1(7)
C24G C21G C19G 109.9(8)
C53G C21G C19G 109.3(8)
C52G C21G C19G 109.4(8)
C54G C21G C19G 109.2(8)
C23G C21G C19G 108.6(8)
C22G C21G C19G 109.7(8)
C21G C22G H22S 109.5
C21G C22G H22T 109.5
H22S C22G H22T 109.5
C21G C22G H22U 109.5
H22S C22G H22U 109.5
H22T C22G H22U 109.5
C21G C23G H23S 109.5
C21G C23G H23T 109.5
H23S C23G H23T 109.5
C21G C23G H23U 109.5
H23S C23G H23U 109.5
H23T C23G H23U 109.5
C21G C24G H24S 109.5
C21G C24G H24T 109.5
H24S C24G H24T 109.5
C21G C24G H24U 109.5
H24S C24G H24U 109.5
H24T C24G H24U 109.5
C26G C25G C17G 116.7(10)
C26G C25G H25M 108.1
C17G C25G H25M 108.1
C26G C25G H25N 108.1
C17G C25G H25N 108.1
H25M C25G H25N 107.3
C27G C26G C31G 118.0(13)
C27G C26G C25G 122.2(15)
C31G C26G C25G 119.0(15)
C26G C27G O3G 117.6(14)
C26G C27G C28G 122.9(13)
O3G C27G C28G 119.4(12)
C29G C28G C27G 115.8(11)
C29G C28G C38G 125.1(14)
C27G C28G C38G 118.8(14)
C28G C29G C30G 124.8(13)
C28G C29G H29G 117.6
C30G C29G H29G 117.6
C29G C30G C31G 117.5(12)
C29G C30G C32G 118.9(11)
C31G C30G C32G 123.6(11)
C26G C31G C30G 120.9(13)
C26G C31G H31G 119.5
C30G C31G H31G 119.5
C34G C32G C30G 112.3(7)
C34G C32G C33G 109.1(7)
C30G C32G C33G 110.4(7)
C34G C32G C35G 108.9(7)
C30G C32G C35G 107.9(7)
C33G C32G C35G 108.2(7)
C32G C33G H33S 109.5
C32G C33G H33T 109.5
H33S C33G H33T 109.5
C32G C33G H33U 109.5
H33S C33G H33U 109.5
H33T C33G H33U 109.5
C32G C34G H34V 109.5
C32G C34G H34W 109.5
H34V C34G H34W 109.5
C32G C34G H34X 109.5
H34V C34G H34X 109.5
H34W C34G H34X 109.5
C32G C35G H35S 109.5
C32G C35G H35T 109.5
H35S C35G H35T 109.5
C32G C35G H35U 109.5
H35S C35G H35U 109.5
H35T C35G H35U 109.5
O3G C36G C37G 102.2(12)
O3G C36G H36P 111.3
C37G C36G H36P 111.3
O3G C36G H36Q 111.3
C37G C36G H36Q 111.3
H36P C36G H36Q 109.2
N5G C37G N8G 112.8(15)
N5G C37G C36G 123.3(14)
N8G C37G C36G 123.6(16)
C28G C38G C39G 114.4(9)
C28G C38G H38M 108.7
C39G C38G H38M 108.7
C28G C38G H38N 108.7
C39G C38G H38N 108.7
H38M C38G H38N 107.6
C40G C39G C44G 119.4(12)
C40G C39G C38G 122.9(13)
C44G C39G C38G 117.6(14)
O4G C40G C39G 118.1(11)
O4G C40G C41G 121.2(14)
C39G C40G C41G 120.7(12)
C42G C41G C40G 117.1(13)
C42G C41G C1G 122.1(12)
C40G C41G C1G 120.7(12)
C43G C42G C41G 124.0(12)
C43G C42G H42I 118.0
C41G C42G H42I 118.0
C42G C43G C44G 116.8(12)
C42G C43G C45G 117.9(10)
C44G C43G C45G 125.2(12)
C39G C44G C43G 122.0(15)
C39G C44G H44I 119.0
C43G C44G H44I 119.0
C43G C45G C48G 114.2(7)
C43G C45G C46G 111.8(8)
C48G C45G C46G 109.2(7)
C43G C45G C47G 108.6(7)
C48G C45G C47G 106.5(7)
C46G C45G C47G 105.9(7)
C45G C46G H46U 109.5
C45G C46G H46V 109.5
H46U C46G H46V 109.5
C45G C46G H46W 109.5
H46U C46G H46W 109.5
H46V C46G H46W 109.5
C45G C47G H47U 109.5
C45G C47G H47V 109.5
H47U C47G H47V 109.5
C45G C47G H47W 109.5
H47U C47G H47W 109.5
H47V C47G H47W 109.5
C45G C48G H48U 109.5
C45G C48G H48V 109.5
H48U C48G H48V 109.5
C45G C48G H48W 109.5
H48U C48G H48W 109.5
H48V C48G H48W 109.5
C21G C52G H52R 109.5
C21G C52G H52S 109.5
H52R C52G H52S 109.5
C21G C52G H52T 109.5
H52R C52G H52T 109.5
H52S C52G H52T 109.5
C21G C53G H53R 109.5
C21G C53G H53S 109.5
H53R C53G H53S 109.5
C21G C53G H53T 109.5
H53R C53G H53T 109.5
H53S C53G H53T 109.5
C21G C54G H54R 109.5
C21G C54G H54S 109.5
H54R C54G H54S 109.5
C21G C54G H54T 109.5
H54R C54G H54T 109.5
H54S C54G H54T 109.5
C3H O1H C12H 119.3(8)
C16H O2H H2H 109.5
C27H O3H C36H 111.4(6)
C40H O4H H4H 109.5
C13H N1H N2H 105.4(11)
N3H N2H N1H 107.8(11)
N3H N2H Dy14 121.5(9)
N1H N2H Dy14 130.2(7)
N2H N3H N4H 111.2(10)
N2H N3H Dy12 120.4(10)
N4H N3H Dy12 128.2(7)
C13H N4H N3H 101.9(11)
C13H N4H Dy10 146.8(11)
N3H N4H Dy10 110.4(7)
C37H N5H N6H 102.0(13)
N7H N6H N5H 112.5(12)
N6H N7H N8H 108.4(12)
C37H N8H N7H 104.8(13)
C41H C1H C2H 110.4(8)
C41H C1H H1HA 109.6
C2H C1H H1HA 109.6
C41H C1H H1HB 109.6
C2H C1H H1HB 109.6
H1HA C1H H1HB 108.1
C3H C2H C7H 113.7(12)
C3H C2H C1H 125.7(12)
C7H C2H C1H 120.0(11)
C4H C3H C2H 126.6(13)
C4H C3H O1H 120.3(11)
C2H C3H O1H 113.2(12)
C3H C4H C5H 115.6(12)
C3H C4H C14H 124.5(15)
C5H C4H C14H 119.6(15)
C6H C5H C4H 124.7(14)
C6H C5H H5H 117.7
C4H C5H H5H 117.7
C5H C6H C7H 115.8(12)
C5H C6H C8H 124.5(12)
C7H C6H C8H 119.6(10)
C6H C7H C2H 123.6(12)
C6H C7H H7H 118.2
C2H C7H H7H 118.2
C10H C8H C9H 109.1(7)
C10H C8H C11H 108.8(7)
C9H C8H C11H 108.8(7)
C10H C8H C6H 110.6(8)
C9H C8H C6H 110.5(8)
C11H C8H C6H 109.0(7)
C8H C9H H9HA 109.5
C8H C9H H9HB 109.5
H9HA C9H H9HB 109.5
C8H C9H H9HC 109.5
H9HA C9H H9HC 109.5
H9HB C9H H9HC 109.5
C8H C10H H10V 109.5
C8H C10H H10W 109.5
H10V C10H H10W 109.5
C8H C10H H10X 109.5
H10V C10H H10X 109.5
H10W C10H H10X 109.5
C8H C11H H11V 109.5
C8H C11H H11W 109.5
H11V C11H H11W 109.5
C8H C11H H11X 109.5
H11V C11H H11X 109.5
H11W C11H H11X 109.5
C13H C12H O1H 107.5(12)
C13H C12H H12O 110.2
O1H C12H H12O 110.2
C13H C12H H12P 110.2
O1H C12H H12P 110.2
H12O C12H H12P 108.5
N1H C13H N4H 113.5(15)
N1H C13H C12H 123.4(14)
N4H C13H C12H 123.0(13)
C4H C14H C15H 114.9(9)
C4H C14H H14O 108.5
C15H C14H H14O 108.5
C4H C14H H14P 108.5
C15H C14H H14P 108.5
H14O C14H H14P 107.5
C20H C15H C16H 116.0(14)
C20H C15H C14H 118.9(17)
C16H C15H C14H 124.7(15)
C15H C16H C17H 125.4(15)
C15H C16H O2H 112.7(13)
C17H C16H O2H 121.9(15)
C18H C17H C16H 117.4(14)
C18H C17H C25H 119.4(14)
C16H C17H C25H 123.1(14)
C17H C18H C19H 122.8(15)
C17H C18H H18H 118.6
C19H C18H H18H 118.6
C18H C19H C20H 116.2(14)
C18H C19H C21H 128.1(13)
C20H C19H C21H 115.7(14)
C15H C20H C19H 122.2(18)
C15H C20H H20H 118.9
C19H C20H H20H 118.9
C22H C21H C23H 109.8(7)
C52H C21H C53H 109.6(7)
C52H C21H C54H 109.5(7)
C53H C21H C54H 109.5(7)
C22H C21H C24H 109.6(7)
C23H C21H C24H 108.8(7)
C22H C21H C19H 110.8(8)
C23H C21H C19H 109.5(8)
C52H C21H C19H 109.6(8)
C53H C21H C19H 109.5(8)
C54H C21H C19H 109.1(8)
C24H C21H C19H 108.3(8)
C21H C22H H22V 109.5
C21H C22H H22W 109.5
H22V C22H H22W 109.5
C21H C22H H22X 109.5
H22V C22H H22X 109.5
H22W C22H H22X 109.5
C21H C23H H23V 109.5
C21H C23H H23W 109.5
H23V C23H H23W 109.5
C21H C23H H23X 109.5
H23V C23H H23X 109.5
H23W C23H H23X 109.5
C21H C24H H24V 109.5
C21H C24H H24W 109.5
H24V C24H H24W 109.5
C21H C24H H24X 109.5
H24V C24H H24X 109.5
H24W C24H H24X 109.5
C17H C25H C26H 118.6(10)
C17H C25H H25O 107.7
C26H C25H H25O 107.7
C17H C25H H25P 107.7
C26H C25H H25P 107.7
H25O C25H H25P 107.1
C27H C26H C31H 119.7(12)
C27H C26H C25H 120.7(13)
C31H C26H C25H 118.6(13)
C26H C27H O3H 119.3(12)
C26H C27H C28H 121.4(12)
O3H C27H C28H 119.3(12)
C27H C28H C29H 118.0(12)
C27H C28H C38H 122.5(12)
C29H C28H C38H 119.2(12)
C28H C29H C30H 121.8(12)
C28H C29H H29H 119.1
C30H C29H H29H 119.1
C31H C30H C29H 116.4(10)
C31H C30H C32H 120.6(11)
C29H C30H C32H 123.0(11)
C30H C31H C26H 122.7(13)
C30H C31H H31H 118.6
C26H C31H H31H 118.6
C35H C32H C33H 109.8(7)
C35H C32H C30H 112.3(8)
C33H C32H C30H 111.6(8)
C56H C32H C30H 111.3(8)
C56H C32H C55H 109.0(7)
C30H C32H C55H 110.0(8)
C56H C32H C57H 108.5(7)
C30H C32H C57H 109.8(8)
C55H C32H C57H 108.1(7)
C35H C32H C34H 107.6(7)
C33H C32H C34H 107.5(7)
C30H C32H C34H 107.7(7)
C32H C33H H33V 109.5
C32H C33H H33W 109.5
H33V C33H H33W 109.5
C32H C33H H33X 109.5
H33V C33H H33X 109.5
H33W C33H H33X 109.5
C32H C34H H34Y 109.5
C32H C34H H34Z 109.5
H34Y C34H H34Z 109.5
C32H C34H H35V 109.5
H34Y C34H H35V 109.5
H34Z C34H H35V 109.5
C32H C35H H35W 109.5
C32H C35H H35X 109.5
H35W C35H H35X 109.5
C32H C35H H35Y 109.5
H35W C35H H35Y 109.5
H35X C35H H35Y 109.5
O3H C36H C37H 106.8(12)
O3H C36H H36R 110.4
C37H C36H H36R 110.4
O3H C36H H36S 110.4
C37H C36H H36S 110.4
H36R C36H H36S 108.6
N5H C37H N8H 112.2(12)
N5H C37H C36H 122.8(15)
N8H C37H C36H 124.8(15)
C39H C38H C28H 112.2(10)
C39H C38H H38O 109.2
C28H C38H H38O 109.2
C39H C38H H38P 109.2
C28H C38H H38P 109.2
H38O C38H H38P 107.9
C44H C39H C40H 116.8(11)
C44H C39H C38H 123.3(12)
C40H C39H C38H 119.9(12)
O4H C40H C39H 118.2(11)
O4H C40H C41H 121.1(11)
C39H C40H C41H 120.7(11)
C42H C41H C40H 116.9(11)
C42H C41H C1H 121.5(12)
C40H C41H C1H 121.5(11)
C43H C42H C41H 123.8(12)
C43H C42H H42J 118.1
C41H C42H H42J 118.1
C44H C43H C42H 116.4(11)
C44H C43H C45H 121.3(11)
C42H C43H C45H 122.3(10)
C43H C44H C39H 125.3(13)
C43H C44H H44J 117.3
C39H C44H H44J 117.3
C48H C45H C43H 112.6(7)
C58H C45H C43H 111.5(8)
C58H C45H C59H 109.4(7)
C43H C45H C59H 110.3(8)
C48H C45H C46H 109.7(7)
C43H C45H C46H 110.3(7)
C58H C45H C60H 108.7(7)
C43H C45H C60H 108.8(8)
C59H C45H C60H 108.0(7)
C48H C45H C47H 108.9(7)
C43H C45H C47H 107.9(7)
C46H C45H C47H 107.2(7)
C45H C46H H46X 109.5
C45H C46H H46Y 109.5
H46X C46H H46Y 109.5
C45H C46H H46Z 109.5
H46X C46H H46Z 109.5
H46Y C46H H46Z 109.5
C45H C47H H47X 109.5
C45H C47H H47Y 109.5
H47X C47H H47Y 109.5
C45H C47H H47Z 109.5
H47X C47H H47Z 109.5
H47Y C47H H47Z 109.5
C45H C48H H48X 109.5
C45H C48H H48Y 109.5
H48X C48H H48Y 109.5
C45H C48H H48Z 109.5
H48X C48H H48Z 109.5
H48Y C48H H48Z 109.5
C21H C52H H56X 109.5
C21H C52H H56Y 109.5
H56X C52H H56Y 109.5
C21H C52H H56Z 109.5
H56X C52H H56Z 109.5
H56Y C52H H56Z 109.5
C21H C53H H57U 109.5
C21H C53H H57V 109.5
H57U C53H H57V 109.5
C21H C53H H57W 109.5
H57U C53H H57W 109.5
H57V C53H H57W 109.5
C21H C54H H57X 109.5
C21H C54H H57Y 109.5
H57X C54H H57Y 109.5
C21H C54H H57Z 109.5
H57X C54H H57Z 109.5
H57Y C54H H57Z 109.5
C32H C55H H55O 109.5
C32H C55H H55P 109.5
H55O C55H H55P 109.5
C32H C55H H55Q 109.5
H55O C55H H55Q 109.5
H55P C55H H55Q 109.5
C32H C56H H56O 109.5
C32H C56H H56P 109.5
H56O C56H H56P 109.5
C32H C56H H56Q 109.5
H56O C56H H56Q 109.5
H56P C56H H56Q 109.5
C32H C57H H57O 109.5
C32H C57H H57P 109.5
H57O C57H H57P 109.5
C32H C57H H57Q 109.5
H57O C57H H57Q 109.5
H57P C57H H57Q 109.5
C45H C58H H58L 109.5
C45H C58H H58M 109.5
H58L C58H H58M 109.5
C45H C58H H58N 109.5
H58L C58H H58N 109.5
H58M C58H H58N 109.5
C45H C59H H59L 109.5
C45H C59H H59M 109.5
H59L C59H H59M 109.5
C45H C59H H59N 109.5
H59L C59H H59N 109.5
H59M C59H H59N 109.5
C45H C60H H60L 109.5
C45H C60H H60M 109.5
H60L C60H H60M 109.5
C45H C60H H60N 109.5
H60L C60H H60N 109.5
H60M C60H H60N 109.5
C3I O1I C12I 118.9(7)
C16I O2I H2I 109.5
C27I O3I C36I 114.7(6)
C40I O4I H4I 109.5
N2I N1I C13I 104.2(10)
N1I N2I N3I 110.0(9)
N1I N2I Dy15 130.4(8)
N3I N2I Dy15 118.2(7)
N2I N3I N4I 108.8(9)
N2I N3I Dy12 122.7(7)
N4I N3I Dy12 128.5(8)
C13I N4I N3I 105.6(10)
C13I N4I Dy11 142.6(8)
N3I N4I Dy11 110.5(7)
C37I N5I N6I 103.7(10)
N7I N6I N5I 111.7(11)
N6I N7I N8I 107.7(11)
C37I N8I N7I 103.5(11)
C41I C1I C2I 111.4(8)
C41I C1I H1IA 109.3
C2I C1I H1IA 109.3
C41I C1I H1IB 109.3
C2I C1I H1IB 109.3
H1IA C1I H1IB 108.0
C3I C2I C7I 118.8(11)
C3I C2I C1I 123.2(12)
C7I C2I C1I 117.1(13)
O1I C3I C4I 123.8(12)
O1I C3I C2I 116.2(11)
C4I C3I C2I 120.0(10)
C5I C4I C3I 119.9(12)
C5I C4I C14I 118.3(11)
C3I C4I C14I 121.7(10)
C4I C5I C6I 123.1(11)
C4I C5I H5I 118.5
C6I C5I H5I 118.5
C5I C6I C7I 117.3(10)
C5I C6I C8I 124.7(9)
C7I C6I C8I 118.0(10)
C6I C7I C2I 121.0(13)
C6I C7I H7I 119.5
C2I C7I H7I 119.5
C11I C8I C9I 109.0(6)
C11I C8I C10I 109.4(6)
C9I C8I C10I 109.2(6)
C11I C8I C6I 110.6(7)
C9I C8I C6I 110.7(7)
C10I C8I C6I 108.0(6)
C8I C9I H9IA 109.5
C8I C9I H9IB 109.5
H9IA C9I H9IB 109.5
C8I C9I H9IC 109.5
H9IA C9I H9IC 109.5
H9IB C9I H9IC 109.5
C8I C10I H10Y 109.5
C8I C10I H10Z 109.5
H10Y C10I H10Z 109.5
C8I C10I H11Y 109.5
H10Y C10I H11Y 109.5
H10Z C10I H11Y 109.5
C8I C11I H11Z 109.5
C8I C11I H13A 109.5
H11Z C11I H13A 109.5
C8I C11I H13B 109.5
H11Z C11I H13B 109.5
H13A C11I H13B 109.5
O1I C12I C13I 109.7(10)
O1I C12I H12Q 109.7
C13I C12I H12Q 109.7
O1I C12I H12R 109.7
C13I C12I H12R 109.7
H12Q C12I H12R 108.2
N4I C13I N1I 111.4(11)
N4I C13I C12I 128.8(13)
N1I C13I C12I 119.8(12)
C4I C14I C15I 116.4(8)
C4I C14I H14Q 108.2
C15I C14I H14Q 108.2
C4I C14I H14R 108.2
C15I C14I H14R 108.2
H14Q C14I H14R 107.3
C20I C15I C16I 119.3(11)
C20I C15I C14I 120.6(12)
C16I C15I C14I 120.0(11)
O2I C16I C15I 114.8(11)
O2I C16I C17I 122.3(12)
C15I C16I C17I 123.0(12)
C18I C17I C16I 115.6(11)
C18I C17I C25I 121.3(13)
C16I C17I C25I 123.1(12)
C17I C18I C19I 124.6(12)
C17I C18I H18I 117.7
C19I C18I H18I 117.7
C18I C19I C20I 117.2(11)
C18I C19I C21I 123.3(11)
C20I C19I C21I 119.6(11)
C15I C20I C19I 120.4(13)
C15I C20I H20I 119.8
C19I C20I H20I 119.8
C53I C21I C54I 109.8(7)
C23I C21I C24I 109.7(7)
C23I C21I C19I 111.9(8)
C53I C21I C19I 111.6(8)
C54I C21I C19I 111.2(8)
C24I C21I C19I 110.9(7)
C53I C21I C52I 108.2(7)
C54I C21I C52I 108.2(7)
C19I C21I C52I 107.7(8)
C23I C21I C22I 107.9(7)
C24I C21I C22I 107.7(7)
C19I C21I C22I 108.6(7)
C21I C22I H22Y 109.5
C21I C22I H22Z 109.5
H22Y C22I H22Z 109.5
C21I C22I H23Y 109.5
H22Y C22I H23Y 109.5
H22Z C22I H23Y 109.5
C21I C23I H23Z 109.5
C21I C23I H24Y 109.5
H23Z C23I H24Y 109.5
C21I C23I H24Z 109.5
H23Z C23I H24Z 109.5
H24Y C23I H24Z 109.5
C21I C24I H26A 109.5
C21I C24I H26B 109.5
H26A C24I H26B 109.5
C21I C24I H26C 109.5
H26A C24I H26C 109.5
H26B C24I H26C 109.5
C17I C25I C26I 115.7(10)
C17I C25I H25Q 108.4
C26I C25I H25Q 108.4
C17I C25I H25R 108.4
C26I C25I H25R 108.4
H25Q C25I H25R 107.4
C27I C26I C31I 116.5(13)
C27I C26I C25I 124.5(13)
C31I C26I C25I 118.6(14)
C28I C27I C26I 123.9(12)
C28I C27I O3I 119.7(12)
C26I C27I O3I 116.4(13)
C27I C28I C29I 115.9(11)
C27I C28I C38I 122.0(11)
C29I C28I C38I 121.3(11)
C30I C29I C28I 123.9(12)
C30I C29I H29I 118.1
C28I C29I H29I 118.1
C31I C30I C29I 117.0(10)
C31I C30I C32I 124.2(10)
C29I C30I C32I 118.8(10)
C30I C31I C26I 122.7(13)
C30I C31I H31I 118.6
C26I C31I H31I 118.6
C33I C32I C34I 109.6(6)
C33I C32I C35I 109.5(6)
C34I C32I C35I 109.1(6)
C33I C32I C30I 110.5(7)
C34I C32I C30I 109.5(6)
C35I C32I C30I 108.7(7)
C32I C33I H33Y 109.5
C32I C33I H33Z 109.5
H33Y C33I H33Z 109.5
C32I C33I H35Z 109.5
H33Y C33I H35Z 109.5
H33Z C33I H35Z 109.5
C32I C34I H37F 109.5
C32I C34I H37G 109.5
H37F C34I H37G 109.5
C32I C34I H37H 109.5
H37F C34I H37H 109.5
H37G C34I H37H 109.5
C32I C35I H37I 109.5
C32I C35I H37J 109.5
H37I C35I H37J 109.5
C32I C35I H37K 109.5
H37I C35I H37K 109.5
H37J C35I H37K 109.5
O3I C36I C37I 104.7(10)
O3I C36I H36T 110.8
C37I C36I H36T 110.8
O3I C36I H36U 110.8
C37I C36I H36U 110.8
H36T C36I H36U 108.9
N5I C37I N8I 113.4(11)
N5I C37I C36I 122.9(12)
N8I C37I C36I 123.4(13)
C39I C38I C28I 111.6(8)
C39I C38I H38Q 109.3
C28I C38I H38Q 109.3
C39I C38I H38R 109.3
C28I C38I H38R 109.3
H38Q C38I H38R 108.0
C44I C39I C40I 118.1(12)
C44I C39I C38I 121.8(12)
C40I C39I C38I 120.1(12)
C41I C40I O4I 122.6(10)
C41I C40I C39I 121.2(12)
O4I C40I C39I 116.2(12)
C40I C41I C42I 118.7(11)
C40I C41I C1I 123.3(12)
C42I C41I C1I 118.0(12)
C41I C42I C43I 123.4(13)
C41I C42I H42K 118.3
C43I C42I H42K 118.3
C42I C43I C44I 113.4(11)
C42I C43I C45I 125.9(11)
C44I C43I C45I 120.6(9)
C39I C44I C43I 125.2(12)
C39I C44I H44K 117.4
C43I C44I H44K 117.4
C43I C45I C47I 110.8(7)
C43I C45I C46I 111.4(7)
C47I C45I C46I 108.3(7)
C43I C45I C48I 109.4(7)
C47I C45I C48I 108.5(7)
C46I C45I C48I 108.3(7)
C45I C46I H49C 109.5
C45I C46I H49D 109.5
H49C C46I H49D 109.5
C45I C46I H49E 109.5
H49C C46I H49E 109.5
H49D C46I H49E 109.5
C45I C47I H49F 109.5
C45I C47I H49G 109.5
H49F C47I H49G 109.5
C45I C47I H49H 109.5
H49F C47I H49H 109.5
H49G C47I H49H 109.5
C45I C48I H49I 109.5
C45I C48I H49J 109.5
H49I C48I H49J 109.5
C45I C48I H49K 109.5
H49I C48I H49K 109.5
H49J C48I H49K 109.5
C21I C52I H52U 109.5
C21I C52I H52V 109.5
H52U C52I H52V 109.5
C21I C52I H52W 109.5
H52U C52I H52W 109.5
H52V C52I H52W 109.5
C21I C53I H53U 109.5
C21I C53I H53V 109.5
H53U C53I H53V 109.5
C21I C53I H53W 109.5
H53U C53I H53W 109.5
H53V C53I H53W 109.5
C21I C54I H54U 109.5
C21I C54I H54V 109.5
H54U C54I H54V 109.5
C21I C54I H54W 109.5
H54U C54I H54W 109.5
H54V C54I H54W 109.5
C3J O1J C12J 115.6(6)
C16J O2J H2J 109.5
C27J O3J C36J 118.2(7)
C40J O4J H4J 109.5
C13J N1J N2J 103.5(10)
N3J N2J N1J 110.6(10)
N3J N2J Dy17 118.2(7)
N1J N2J Dy17 131.2(8)
N2J N3J N4J 109.2(9)
N2J N3J Dy16 122.7(7)
N4J N3J Dy16 127.9(8)
N3J N4J C13J 103.7(10)
N3J N4J Dy13 112.7(7)
C13J N4J Dy13 143.2(8)
C37J N5J N6J 105.0(11)
N7J N6J N5J 109.6(11)
N6J N7J N8J 109.1(11)
C37J N8J N7J 105.2(10)
C2J C1J C41J 114.3(8)
C2J C1J H1JA 108.7
C41J C1J H1JA 108.7
C2J C1J H1JB 108.7
C41J C1J H1JB 108.7
H1JA C1J H1JB 107.6
C3J C2J C7J 118.1(11)
C3J C2J C1J 122.7(11)
C7J C2J C1J 118.8(12)
C2J C3J O1J 121.4(12)
C2J C3J C4J 123.0(11)
O1J C3J C4J 115.6(12)
C5J C4J C3J 114.5(12)
C5J C4J C14J 122.2(12)
C3J C4J C14J 122.8(11)
C6J C5J C4J 123.9(12)
C6J C5J H5J 118.1
C4J C5J H5J 118.1
C7J C6J C5J 116.8(10)
C7J C6J C8J 125.4(10)
C5J C6J C8J 117.8(9)
C6J C7J C2J 123.7(13)
C6J C7J H7J 118.1
C2J C7J H7J 118.1
C10J C8J C9J 109.3(6)
C10J C8J C6J 111.1(7)
C9J C8J C6J 110.7(7)
C51J C8J C6J 110.1(7)
C51J C8J C50J 108.9(7)
C6J C8J C50J 110.3(7)
C51J C8J C49J 108.9(7)
C6J C8J C49J 110.1(7)
C50J C8J C49J 108.5(7)
C10J C8J C11J 108.4(6)
C9J C8J C11J 108.2(6)
C6J C8J C11J 109.0(7)
C8J C9J H9JA 109.5
C8J C9J H9JB 109.5
H9JA C9J H9JB 109.5
C8J C9J H9JC 109.5
H9JA C9J H9JC 109.5
H9JB C9J H9JC 109.5
C8J C10J H13C 109.5
C8J C10J H13D 109.5
H13C C10J H13D 109.5
C8J C10J H13E 109.5
H13C C10J H13E 109.5
H13D C10J H13E 109.5
C8J C11J H13F 109.5
C8J C11J H13G 109.5
H13F C11J H13G 109.5
C8J C11J H13H 109.5
H13F C11J H13H 109.5
H13G C11J H13H 109.5
C13J C12J O1J 106.7(9)
C13J C12J H12S 110.4
O1J C12J H12S 110.4
C13J C12J H12T 110.4
O1J C12J H12T 110.4
H12S C12J H12T 108.6
N1J C13J N4J 113.0(11)
N1J C13J C12J 121.6(11)
N4J C13J C12J 125.3(12)
C15J C14J C4J 110.1(9)
C15J C14J H14S 109.6
C4J C14J H14S 109.6
C15J C14J H14T 109.6
C4J C14J H14T 109.6
H14S C14J H14T 108.2
C16J C15J C20J 117.9(11)
C16J C15J C14J 122.7(11)
C20J C15J C14J 119.4(12)
O2J C16J C15J 121.0(11)
O2J C16J C17J 116.9(11)
C15J C16J C17J 122.2(11)
C16J C17J C18J 117.0(11)
C16J C17J C25J 122.5(11)
C18J C17J C25J 120.2(12)
C19J C18J C17J 125.0(12)
C19J C18J H18J 117.5
C17J C18J H18J 117.5
C18J C19J C20J 115.6(10)
C18J C19J C21J 121.2(9)
C20J C19J C21J 123.3(9)
C19J C20J C15J 122.3(12)
C19J C20J H20J 118.8
C15J C20J H20J 118.8
C23J C21J C22J 110.0(6)
C52J C21J C54J 109.8(6)
C52J C21J C53J 109.3(6)
C54J C21J C53J 109.5(6)
C23J C21J C24J 109.6(6)
C22J C21J C24J 109.2(6)
C23J C21J C19J 109.5(7)
C52J C21J C19J 110.0(7)
C22J C21J C19J 109.3(7)
C54J C21J C19J 109.2(7)
C53J C21J C19J 109.0(7)
C24J C21J C19J 109.3(7)
C21J C22J H26D 109.5
C21J C22J H26E 109.5
H26D C22J H26E 109.5
C21J C22J H26F 109.5
H26D C22J H26F 109.5
H26E C22J H26F 109.5
C21J C23J H26G 109.5
C21J C23J H26H 109.5
H26G C23J H26H 109.5
C21J C23J H26I 109.5
H26G C23J H26I 109.5
H26H C23J H26I 109.5
C21J C24J H26J 109.5
C21J C24J H26K 109.5
H26J C24J H26K 109.5
C21J C24J H26L 109.5
H26J C24J H26L 109.5
H26K C24J H26L 109.5
C26J C25J C17J 111.6(9)
C26J C25J H25S 109.3
C17J C25J H25S 109.3
C26J C25J H25T 109.3
C17J C25J H25T 109.3
H25S C25J H25T 108.0
C31J C26J C27J 116.1(13)
C31J C26J C25J 119.9(12)
C27J C26J C25J 123.4(11)
C28J C27J C26J 123.3(11)
C28J C27J O3J 119.7(12)
C26J C27J O3J 117.0(14)
C29J C28J C27J 116.9(12)
C29J C28J C38J 121.1(14)
C27J C28J C38J 121.9(12)
C28J C29J C30J 123.6(15)
C28J C29J H29J 118.2
C30J C29J H29J 118.2
C29J C30J C31J 117.8(11)
C29J C30J C32J 125.0(12)
C31J C30J C32J 117.2(10)
C30J C31J C26J 122.3(12)
C30J C31J H31J 118.8
C26J C31J H31J 118.8
C35J C32J C33J 109.2(6)
C35J C32J C30J 110.7(7)
C33J C32J C30J 110.1(7)
C35J C32J C34J 108.9(6)
C33J C32J C34J 108.5(6)
C30J C32J C34J 109.3(6)
C32J C33J H37L 109.5
C32J C33J H37M 109.5
H37L C33J H37M 109.5
C32J C33J H37N 109.5
H37L C33J H37N 109.5
H37M C33J H37N 109.5
C32J C34J H37O 109.5
C32J C34J H37P 109.5
H37O C34J H37P 109.5
C32J C34J H37Q 109.5
H37O C34J H37Q 109.5
H37P C34J H37Q 109.5
C32J C35J H37R 109.5
C32J C35J H37S 109.5
H37R C35J H37S 109.5
C32J C35J H37T 109.5
H37R C35J H37T 109.5
H37S C35J H37T 109.5
O3J C36J C37J 112.4(12)
O3J C36J H36V 109.1
C37J C36J H36V 109.1
O3J C36J H36W 109.1
C37J C36J H36W 109.1
H36V C36J H36W 107.9
N5J C37J N8J 111.0(13)
N5J C37J C36J 126.0(12)
N8J C37J C36J 122.6(12)
C28J C38J C39J 114.2(8)
C28J C38J H38S 108.7
C39J C38J H38S 108.7
C28J C38J H38T 108.7
C39J C38J H38T 108.7
H38S C38J H38T 107.6
C40J C39J C44J 118.3(11)
C40J C39J C38J 121.2(12)
C44J C39J C38J 120.5(12)
C39J C40J O4J 122.5(11)
C39J C40J C41J 121.1(12)
O4J C40J C41J 116.4(11)
C42J C41J C40J 118.6(11)
C42J C41J C1J 120.4(11)
C40J C41J C1J 120.6(12)
C41J C42J C43J 121.6(12)
C41J C42J H42L 119.2
C43J C42J H42L 119.2
C44J C43J C42J 118.3(11)
C44J C43J C45J 122.7(11)
C42J C43J C45J 119.0(10)
C43J C44J C39J 122.1(12)
C43J C44J H44L 119.0
C39J C44J H44L 119.0
C46J C45J C48J 109.6(7)
C46J C45J C43J 110.8(7)
C48J C45J C43J 111.0(8)
C43J C45J C58J 110.8(8)
C43J C45J C59J 110.0(8)
C58J C45J C59J 109.1(7)
C43J C45J C60J 109.5(8)
C58J C45J C60J 108.7(7)
C59J C45J C60J 108.8(7)
C46J C45J C47J 108.6(7)
C48J C45J C47J 108.5(7)
C43J C45J C47J 108.2(7)
C45J C46J H49L 109.5
C45J C46J H49M 109.5
H49L C46J H49M 109.5
C45J C46J H49N 109.5
H49L C46J H49N 109.5
H49M C46J H49N 109.5
C45J C47J H49O 109.5
C45J C47J H49P 109.5
H49O C47J H49P 109.5
C45J C47J H49Q 109.5
H49O C47J H49Q 109.5
H49P C47J H49Q 109.5
C45J C48J H49R 109.5
C45J C48J H49S 109.5
H49R C48J H49S 109.5
C45J C48J H49T 109.5
H49R C48J H49T 109.5
H49S C48J H49T 109.5
C8J C49J H4;E 109.5
C8J C49J H4;F 109.5
H4;E C49J H4;F 109.5
C8J C49J H4;G 109.5
H4;E C49J H4;G 109.5
H4;F C49J H4;G 109.5
C8J C50J H50L 109.5
C8J C50J H50M 109.5
H50L C50J H50M 109.5
C8J C50J H50N 109.5
H50L C50J H50N 109.5
H50M C50J H50N 109.5
C8J C51J H51L 109.5
C8J C51J H51M 109.5
H51L C51J H51M 109.5
C8J C51J H51N 109.5
H51L C51J H51N 109.5
H51M C51J H51N 109.5
C21J C52J H52X 109.5
C21J C52J H52Y 109.5
H52X C52J H52Y 109.5
C21J C52J H52Z 109.5
H52X C52J H52Z 109.5
H52Y C52J H52Z 109.5
C21J C53J H53X 109.5
C21J C53J H53Y 109.5
H53X C53J H53Y 109.5
C21J C53J H53Z 109.5
H53X C53J H53Z 109.5
H53Y C53J H53Z 109.5
C21J C54J H54X 109.5
C21J C54J H54Y 109.5
H54X C54J H54Y 109.5
C21J C54J H54Z 109.5
H54X C54J H54Z 109.5
H54Y C54J H54Z 109.5
C45J C58J H58O 109.5
C45J C58J H58P 109.5
H58O C58J H58P 109.5
C45J C58J H58Q 109.5
H58O C58J H58Q 109.5
H58P C58J H58Q 109.5
C45J C59J H59O 109.5
C45J C59J H59P 109.5
H59O C59J H59P 109.5
C45J C59J H59Q 109.5
H59O C59J H59Q 109.5
H59P C59J H59Q 109.5
C45J C60J H60O 109.5
C45J C60J H60P 109.5
H60O C60J H60P 109.5
C45J C60J H60Q 109.5
H60O C60J H60Q 109.5
H60P C60J H60Q 109.5
C3K O1K C12K 114.4(8)
C16K O2K H2K 109.5
C27K O3K C36K 121.0(7)
C40K O4K H4K 109.5
C13K N1K N2K 105.8(10)
N3K N2K N1K 109.3(11)
N3K N2K Dy18 119.0(9)
N1K N2K Dy18 131.6(7)
N2K N3K N4K 108.1(11)
N2K N3K Dy16 122.7(10)
N4K N3K Dy16 128.8(7)
C13K N4K N3K 105.9(11)
C13K N4K Dy14 142.9(11)
N3K N4K Dy14 110.8(7)
C37K N5K N6K 103.2(10)
N7K N6K N5K 111.3(10)
N6K N7K N8K 108.6(11)
N7K N8K C37K 105.1(10)
C41K C1K C2K 114.5(8)
C41K C1K H1KA 108.6
C2K C1K H1KA 108.6
C41K C1K H1KB 108.6
C2K C1K H1KB 108.6
H1KA C1K H1KB 107.6
C3K C2K C7K 119.4(11)
C3K C2K C1K 121.9(13)
C7K C2K C1K 118.2(12)
C2K C3K C4K 124.4(13)
C2K C3K O1K 120.9(12)
C4K C3K O1K 114.7(12)
C5K C4K C3K 116.4(12)
C5K C4K C14K 118.3(12)
C3K C4K C14K 124.8(12)
C4K C5K C6K 121.9(13)
C4K C5K H5K 119.1
C6K C5K H5K 119.1
C7K C6K C5K 119.9(12)
C7K C6K C8K 120.4(12)
C5K C6K C8K 119.8(12)
C2K C7K C6K 118.1(13)
C2K C7K H7K 121.0
C6K C7K H7K 121.0
C9K C8K C10K 110.4(7)
C50K C8K C49K 110.2(7)
C50K C8K C51K 110.0(7)
C49K C8K C51K 109.9(7)
C9K C8K C11K 109.7(7)
C10K C8K C11K 109.9(7)
C9K C8K C6K 109.7(8)
C10K C8K C6K 109.0(7)
C50K C8K C6K 109.3(8)
C49K C8K C6K 108.6(8)
C51K C8K C6K 108.8(8)
C11K C8K C6K 108.0(7)
C8K C9K H9KA 109.5
C8K C9K H9KB 109.5
H9KA C9K H9KB 109.5
C8K C9K H9KC 109.5
H9KA C9K H9KC 109.5
H9KB C9K H9KC 109.5
C8K C10K H13I 109.5
C8K C10K H13J 109.5
H13I C10K H13J 109.5
C8K C10K H13K 109.5
H13I C10K H13K 109.5
H13J C10K H13K 109.5
C8K C11K H13L 109.5
C8K C11K H13M 109.5
H13L C11K H13M 109.5
C8K C11K H13N 109.5
H13L C11K H13N 109.5
H13M C11K H13N 109.5
O1K C12K C13K 103.8(10)
O1K C12K H12U 111.0
C13K C12K H12U 111.0
O1K C12K H12V 111.0
C13K C12K H12V 111.0
H12U C12K H12V 109.0
N1K C13K N4K 110.9(14)
N1K C13K C12K 122.1(11)
N4K C13K C12K 127.0(12)
C4K C14K C15K 114.0(9)
C4K C14K H14U 108.8
C15K C14K H14U 108.8
C4K C14K H14V 108.8
C15K C14K H14V 108.8
H14U C14K H14V 107.7
C16K C15K C20K 117.1(11)
C16K C15K C14K 125.8(12)
C20K C15K C14K 116.8(13)
C15K C16K C17K 123.4(12)
C15K C16K O2K 121.2(12)
C17K C16K O2K 115.5(13)
C18K C17K C16K 115.4(13)
C18K C17K C25K 122.2(12)
C16K C17K C25K 121.9(12)
C19K C18K C17K 126.0(12)
C19K C18K H18K 117.0
C17K C18K H18K 117.0
C20K C19K C18K 116.3(10)
C20K C19K C21K 122.7(11)
C18K C19K C21K 121.0(10)
C19K C20K C15K 121.8(13)
C19K C20K H20K 119.1
C15K C20K H20K 119.1
C19K C21K C23K 111.2(7)
C19K C21K C22K 110.7(7)
C23K C21K C22K 108.6(7)
C19K C21K C24K 110.3(7)
C23K C21K C24K 107.9(7)
C22K C21K C24K 108.1(7)
C21K C22K H26M 109.5
C21K C22K H26N 109.5
H26M C22K H26N 109.5
C21K C22K H26O 109.5
H26M C22K H26O 109.5
H26N C22K H26O 109.5
C21K C23K H26P 109.5
C21K C23K H26Q 109.5
H26P C23K H26Q 109.5
C21K C23K H26R 109.5
H26P C23K H26R 109.5
H26Q C23K H26R 109.5
C21K C24K H26S 109.5
C21K C24K H26T 109.5
H26S C24K H26T 109.5
C21K C24K H26U 109.5
H26S C24K H26U 109.5
H26T C24K H26U 109.5
C26K C25K C17K 110.8(9)
C26K C25K H25U 109.5
C17K C25K H25U 109.5
C26K C25K H25V 109.5
C17K C25K H25V 109.5
H25U C25K H25V 108.1
C31K C26K C27K 116.0(10)
C31K C26K C25K 121.7(11)
C27K C26K C25K 121.8(10)
C28K C27K O3K 120.1(10)
C28K C27K C26K 121.4(10)
O3K C27K C26K 118.4(10)
C27K C28K C29K 118.3(11)
C27K C28K C38K 121.8(10)
C29K C28K C38K 119.9(12)
C30K C29K C28K 122.9(13)
C30K C29K H29K 118.5
C28K C29K H29K 118.5
C31K C30K C29K 116.3(10)
C31K C30K C32K 120.5(9)
C29K C30K C32K 123.1(10)
C30K C31K C26K 125.1(11)
C30K C31K H31K 117.5
C26K C31K H31K 117.5
C34K C32K C30K 110.7(7)
C30K C32K C57K 110.4(8)
C30K C32K C55K 110.2(7)
C57K C32K C55K 108.8(7)
C30K C32K C56K 110.1(7)
C57K C32K C56K 108.7(7)
C55K C32K C56K 108.6(7)
C34K C32K C33K 108.9(6)
C30K C32K C33K 110.7(7)
C34K C32K C35K 108.6(6)
C30K C32K C35K 109.5(7)
C33K C32K C35K 108.3(6)
C32K C33K H37U 109.5
C32K C33K H37V 109.5
H37U C33K H37V 109.5
C32K C33K H37W 109.5
H37U C33K H37W 109.5
H37V C33K H37W 109.5
C32K C34K H37X 109.5
C32K C34K H37Y 109.5
H37X C34K H37Y 109.5
C32K C34K H37Z 109.5
H37X C34K H37Z 109.5
H37Y C34K H37Z 109.5
C32K C35K H39C 109.5
C32K C35K H39D 109.5
H39C C35K H39D 109.5
C32K C35K H39E 109.5
H39C C35K H39E 109.5
H39D C35K H39E 109.5
O3K C36K C37K 111.6(11)
O3K C36K H36X 109.3
C37K C36K H36X 109.3
O3K C36K H36Y 109.3
C37K C36K H36Y 109.3
H36X C36K H36Y 108.0
N5K C37K N8K 111.8(11)
N5K C37K C36K 124.3(12)
N8K C37K C36K 123.9(11)
C39K C38K C28K 112.3(9)
C39K C38K H38U 109.2
C28K C38K H38U 109.2
C39K C38K H38V 109.2
C28K C38K H38V 109.2
H38U C38K H38V 107.9
C40K C39K C44K 117.7(14)
C40K C39K C38K 121.8(13)
C44K C39K C38K 120.5(12)
O4K C40K C41K 118.0(10)
O4K C40K C39K 120.7(14)
C41K C40K C39K 121.3(12)
C40K C41K C42K 119.6(11)
C40K C41K C1K 121.6(12)
C42K C41K C1K 118.4(14)
C43K C42K C41K 121.9(15)
C43K C42K H42M 119.0
C41K C42K H42M 119.0
C42K C43K C44K 117.4(11)
C42K C43K C45K 124.0(12)
C44K C43K C45K 118.6(9)
C39K C44K C43K 122.1(11)
C39K C44K H44M 119.0
C43K C44K H44M 119.0
C48K C45K C43K 110.6(7)
C48K C45K C46K 109.5(6)
C43K C45K C46K 110.3(7)
C48K C45K C47K 109.0(6)
C43K C45K C47K 108.7(6)
C46K C45K C47K 108.6(6)
C45K C46K H49U 109.5
C45K C46K H49V 109.5
H49U C46K H49V 109.5
C45K C46K H49W 109.5
H49U C46K H49W 109.5
H49V C46K H49W 109.5
C45K C47K H49X 109.5
C45K C47K H49Y 109.5
H49X C47K H49Y 109.5
C45K C47K H49Z 109.5
H49X C47K H49Z 109.5
H49Y C47K H49Z 109.5
C45K C48K H4:A 109.5
C45K C48K H4:B 109.5
H4:A C48K H4:B 109.5
C45K C48K H4:C 109.5
H4:A C48K H4:C 109.5
H4:B C48K H4:C 109.5
C8K C49K H4:S 109.5
C8K C49K H4:T 109.5
H4:S C49K H4:T 109.5
C8K C49K H4:U 109.5
H4:S C49K H4:U 109.5
H4:T C49K H4:U 109.5
C8K C50K H50R 109.5
C8K C50K H50S 109.5
H50R C50K H50S 109.5
C8K C50K H50T 109.5
H50R C50K H50T 109.5
H50S C50K H50T 109.5
C8K C51K H51R 109.5
C8K C51K H51S 109.5
H51R C51K H51S 109.5
C8K C51K H51T 109.5
H51R C51K H51T 109.5
H51S C51K H51T 109.5
C32K C55K H55R 109.5
C32K C55K H55S 109.5
H55R C55K H55S 109.5
C32K C55K H55T 109.5
H55R C55K H55T 109.5
H55S C55K H55T 109.5
C32K C56K H56R 109.5
C32K C56K H56S 109.5
H56R C56K H56S 109.5
C32K C56K H56T 109.5
H56R C56K H56T 109.5
H56S C56K H56T 109.5
C32K C57K H57R 109.5
C32K C57K H57S 109.5
H57R C57K H57S 109.5
C32K C57K H57T 109.5
H57R C57K H57T 109.5
H57S C57K H57T 109.5
C3L O1L C12L 110.7(6)
C16L O2L H2L 109.5
C27L O3L C36L 106.9(10)
C40L O4L H4L 109.5
N2L N1L C13L 105.3(11)
N1L N2L N3L 110.4(10)
N1L N2L Dy19 130.6(9)
N3L N2L Dy19 115.9(7)
N4L N3L N2L 108.0(10)
N4L N3L Dy16 127.6(8)
N2L N3L Dy16 124.5(8)
N3L N4L C13L 106.4(10)
N3L N4L Dy15 112.1(8)
C13L N4L Dy15 140.4(8)
C37L N5L N6L 105.6(16)
N7L N6L N5L 112.9(17)
N6L N7L N8L 108.7(14)
N7L N8L C37L 100.1(14)
C41L C1L C2L 115.0(10)
C41L C1L H1LA 108.5
C2L C1L H1LA 108.5
C41L C1L H1LB 108.5
C2L C1L H1LB 108.5
H1LA C1L H1LB 107.5
C7L C2L C3L 116.4(12)
C7L C2L C1L 122.9(13)
C3L C2L C1L 120.3(13)
C2L C3L C4L 122.2(13)
C2L C3L O1L 122.0(12)
C4L C3L O1L 115.9(12)
C3L C4L C5L 116.8(12)
C3L C4L C14L 123.1(13)
C5L C4L C14L 119.8(13)
C4L C5L C6L 124.1(13)
C4L C5L H5L 117.9
C6L C5L H5L 117.9
C7L C6L C5L 113.9(12)
C7L C6L C8L 125.5(11)
C5L C6L C8L 120.6(11)
C6L C7L C2L 126.5(14)
C6L C7L H7L 116.7
C2L C7L H7L 116.7
C10L C8L C9L 110.4(7)
C51L C8L C50L 109.6(7)
C51L C8L C49L 109.7(7)
C50L C8L C49L 109.5(7)
C10L C8L C11L 109.5(7)
C9L C8L C11L 108.8(7)
C10L C8L C6L 110.3(7)
C9L C8L C6L 110.1(7)
C51L C8L C6L 109.4(8)
C50L C8L C6L 109.4(8)
C49L C8L C6L 109.3(8)
C11L C8L C6L 107.7(7)
C8L C9L H9LA 109.5
C8L C9L H9LB 109.5
H9LA C9L H9LB 109.5
C8L C9L H9LC 109.5
H9LA C9L H9LC 109.5
H9LB C9L H9LC 109.5
C8L C10L H13O 109.5
C8L C10L H13P 109.5
H13O C10L H13P 109.5
C8L C10L H13Q 109.5
H13O C10L H13Q 109.5
H13P C10L H13Q 109.5
C8L C11L H13R 109.5
C8L C11L H13S 109.5
H13R C11L H13S 109.5
C8L C11L H13T 109.5
H13R C11L H13T 109.5
H13S C11L H13T 109.5
C13L C12L O1L 101.4(10)
C13L C12L H12W 111.5
O1L C12L H12W 111.5
C13L C12L H12X 111.5
O1L C12L H12X 111.5
H12W C12L H12X 109.3
N1L C13L N4L 110.0(11)
N1L C13L C12L 124.3(12)
N4L C13L C12L 125.7(12)
C4L C14L C15L 113.7(10)
C4L C14L H14W 108.8
C15L C14L H14W 108.8
C4L C14L H14X 108.8
C15L C14L H14X 108.8
H14W C14L H14X 107.7
C16L C15L C20L 115.4(13)
C16L C15L C14L 126.1(14)
C20L C15L C14L 118.4(13)
C17L C16L C15L 124.1(14)
C17L C16L O2L 116.5(13)
C15L C16L O2L 119.4(15)
C16L C17L C18L 117.3(13)
C16L C17L C25L 121.1(14)
C18L C17L C25L 121.5(15)
C19L C18L C17L 125.1(16)
C19L C18L H18L 117.4
C17L C18L H18L 117.4
C18L C19L C20L 115.8(12)
C18L C19L C21L 125.6(13)
C20L C19L C21L 118.6(11)
C15L C20L C19L 122.3(12)
C15L C20L H20L 118.9
C19L C20L H20L 118.9
C23L C21L C24L 110.5(7)
C54L C21L C52L 110.4(7)
C54L C21L C53L 109.6(7)
C52L C21L C53L 109.5(7)
C23L C21L C22L 109.6(7)
C24L C21L C22L 109.4(7)
C23L C21L C19L 110.2(8)
C54L C21L C19L 109.6(8)
C24L C21L C19L 109.3(8)
C52L C21L C19L 109.1(8)
C53L C21L C19L 108.6(8)
C22L C21L C19L 107.7(7)
C21L C22L H26V 109.5
C21L C22L H26W 109.5
H26V C22L H26W 109.5
C21L C22L H26X 109.5
H26V C22L H26X 109.5
H26W C22L H26X 109.5
C21L C23L H26Y 109.5
C21L C23L H26Z 109.5
H26Y C23L H26Z 109.5
C21L C23L H27A 109.5
H26Y C23L H27A 109.5
H26Z C23L H27A 109.5
C21L C24L H27B 109.5
C21L C24L H27C 109.5
H27B C24L H27C 109.5
C21L C24L H27D 109.5
H27B C24L H27D 109.5
H27C C24L H27D 109.5
C26L C25L C17L 113.8(9)
C26L C25L H25W 108.8
C17L C25L H25W 108.8
C26L C25L H25X 108.8
C17L C25L H25X 108.8
H25W C25L H25X 107.7
C27L C26L C31L 117.3(13)
C27L C26L C25L 122.4(16)
C31L C26L C25L 120.1(14)
C26L C27L O3L 120.3(14)
C26L C27L C28L 123.0(17)
O3L C27L C28L 116.7(15)
C29L C28L C27L 117.2(14)
C29L C28L C38L 120.7(15)
C27L C28L C38L 121.7(16)
C30L C29L C28L 123.9(15)
C30L C29L H29L 118.0
C28L C29L H29L 118.0
C29L C30L C31L 115.6(13)
C29L C30L C32L 123.3(12)
C31L C30L C32L 121.1(11)
C26L C31L C30L 123.0(13)
C26L C31L H31L 118.5
C30L C31L H31L 118.5
C34L C32L C35L 109.8(6)
C34L C32L C33L 109.4(6)
C35L C32L C33L 109.6(7)
C34L C32L C30L 109.6(7)
C35L C32L C30L 109.2(7)
C33L C32L C30L 109.3(7)
C32L C33L H39F 109.5
C32L C33L H39G 109.5
H39F C33L H39G 109.5
C32L C33L H39H 109.5
H39F C33L H39H 109.5
H39G C33L H39H 109.5
C32L C34L H39I 109.5
C32L C34L H39J 109.5
H39I C34L H39J 109.5
C32L C34L H39K 109.5
H39I C34L H39K 109.5
H39J C34L H39K 109.5
C32L C35L H39L 109.5
C32L C35L H39M 109.5
H39L C35L H39M 109.5
C32L C35L H39N 109.5
H39L C35L H39N 109.5
H39M C35L H39N 109.5
C37L C36L O3L 106.3(16)
C37L C36L H36Z 110.5
O3L C36L H36Z 110.5
C37L C36L H37C 110.5
O3L C36L H37C 110.5
H36Z C36L H37C 108.7
N5L C37L N8L 112.5(17)
N5L C37L C36L 123.8(17)
N8L C37L C36L 122.6(16)
C39L C38L C28L 116.4(9)
C39L C38L H38W 108.2
C28L C38L H38W 108.2
C39L C38L H38X 108.2
C28L C38L H38X 108.2
H38W C38L H38X 107.3
C44L C39L C40L 116.5(12)
C44L C39L C38L 118.1(14)
C40L C39L C38L 125.2(13)
O4L C40L C41L 118.0(14)
O4L C40L C39L 120.0(13)
C41L C40L C39L 122.0(13)
C40L C41L C42L 117.1(12)
C40L C41L C1L 119.9(12)
C42L C41L C1L 122.5(13)
C43L C42L C41L 122.4(12)
C43L C42L H42N 118.8
C41L C42L H42N 118.8
C44L C43L C42L 115.9(11)
C44L C43L C45L 126.5(11)
C42L C43L C45L 117.5(10)
C43L C44L C39L 126.0(14)
C43L C44L H44N 117.0
C39L C44L H44N 117.0
C47L C45L C46L 109.6(7)
C60L C45L C59L 109.2(7)
C60L C45L C58L 109.2(7)
C59L C45L C58L 109.0(7)
C47L C45L C43L 110.4(7)
C60L C45L C43L 110.1(8)
C46L C45L C43L 110.3(7)
C59L C45L C43L 109.8(8)
C58L C45L C43L 109.6(8)
C47L C45L C48L 109.1(7)
C46L C45L C48L 108.7(7)
C43L C45L C48L 108.7(7)
C45L C46L H4:D 109.5
C45L C46L H4:E 109.5
H4:D C46L H4:E 109.5
C45L C46L H4:F 109.5
H4:D C46L H4:F 109.5
H4:E C46L H4:F 109.5
C45L C47L H4:G 109.5
C45L C47L H4:H 109.5
H4:G C47L H4:H 109.5
C45L C47L H4:I 109.5
H4:G C47L H4:I 109.5
H4:H C47L H4:I 109.5
C45L C48L H4:J 109.5
C45L C48L H4:K 109.5
H4:J C48L H4:K 109.5
C45L C48L H4:L 109.5
H4:J C48L H4:L 109.5
H4:K C48L H4:L 109.5
C8L C49L H4;H 109.5
C8L C49L H4;I 109.5
H4;H C49L H4;I 109.5
C8L C49L H4;J 109.5
H4;H C49L H4;J 109.5
H4;I C49L H4;J 109.5
C8L C50L H50O 109.5
C8L C50L H50P 109.5
H50O C50L H50P 109.5
C8L C50L H50Q 109.5
H50O C50L H50Q 109.5
H50P C50L H50Q 109.5
C8L C51L H51O 109.5
C8L C51L H51P 109.5
H51O C51L H51P 109.5
C8L C51L H51Q 109.5
H51O C51L H51Q 109.5
H51P C51L H51Q 109.5
C21L C52L H55U 109.5
C21L C52L H55V 109.5
H55U C52L H55V 109.5
C21L C52L H55W 109.5
H55U C52L H55W 109.5
H55V C52L H55W 109.5
C21L C53L H55X 109.5
C21L C53L H55Y 109.5
H55X C53L H55Y 109.5
C21L C53L H55Z 109.5
H55X C53L H55Z 109.5
H55Y C53L H55Z 109.5
C21L C54L H56U 109.5
C21L C54L H56V 109.5
H56U C54L H56V 109.5
C21L C54L H56W 109.5
H56U C54L H56W 109.5
H56V C54L H56W 109.5
C45L C58L H58R 109.5
C45L C58L H58S 109.5
H58R C58L H58S 109.5
C45L C58L H58T 109.5
H58R C58L H58T 109.5
H58S C58L H58T 109.5
C45L C59L H59R 109.5
C45L C59L H59S 109.5
H59R C59L H59S 109.5
C45L C59L H59T 109.5
H59R C59L H59T 109.5
H59S C59L H59T 109.5
C45L C60L H60R 109.5
C45L C60L H60S 109.5
H60R C60L H60S 109.5
C45L C60L H60T 109.5
H60R C60L H60T 109.5
H60S C60L H60T 109.5
C3M O1M C12M 116.4(8)
C16M O2M H2M 109.5
C27M O3M C36M 117.5(9)
C40M O4M H4M 109.5
C2M C1M C41M 112.3(12)
C2M C1M H1MA 109.1
C41M C1M H1MA 109.1
C2M C1M H1MB 109.1
C41M C1M H1MB 109.1
H1MA C1M H1MB 107.9
C3M C2M C7M 119.9
C3M C2M C1M 121.1(12)
C7M C2M C1M 119.0(12)
O1M C3M C2M 119.2(10)
O1M C3M C4M 121.2(10)
C2M C3M C4M 119.6
C3M C4M C5M 120.4
C3M C4M C14M 120.9(11)
C5M C4M C14M 118.1(10)
C6M C5M C4M 119.9
C6M C5M H5M 120.0
C4M C5M H5M 120.0
C5M C6M C7M 119.6
C5M C6M C8M 116.7(8)
C7M C6M C8M 123.7(8)
C6M C7M C2M 120.5
C6M C7M H7M 119.7
C2M C7M H7M 119.7
C11M C8M C9M 110.8(7)
C11M C8M C10M 110.0(7)
C9M C8M C10M 109.5(7)
C11M C8M C6M 109.4(7)
C9M C8M C6M 109.2(8)
C10M C8M C6M 107.8(7)
C8M C9M H9MA 109.5
C8M C9M H9MB 109.5
H9MA C9M H9MB 109.5
C8M C9M H9MC 109.5
H9MA C9M H9MC 109.5
H9MB C9M H9MC 109.5
C8M C10M H13U 109.5
C8M C10M H13V 109.5
H13U C10M H13V 109.5
C8M C10M H13W 109.5
H13U C10M H13W 109.5
H13V C10M H13W 109.5
C8M C11M H13X 109.5
C8M C11M H13Y 109.5
H13X C11M H13Y 109.5
C8M C11M H13Z 109.5
H13X C11M H13Z 109.5
H13Y C11M H13Z 109.5
O1M C12M C13M 104.1(13)
O1M C12M H12Y 110.9
C13M C12M H12Y 110.9
O1M C12M H12Z 110.9
C13M C12M H12Z 110.9
H12Y C12M H12Z 108.9
N4M C13M N1M 108.0
N4M C13M C12M 127.7(11)
N1M C13M C12M 124.3(11)
N2M N1M C13M 108.1
N1M N2M N3M 107.9
N2M N3M N4M 108.2
C13M N4M N3M 107.9
C15M C14M C4M 107.3(10)
C15M C14M H14Y 110.3
C4M C14M H14Y 110.3
C15M C14M H14Z 110.3
C4M C14M H14Z 110.3
H14Y C14M H14Z 108.5
C16M C15M C20M 119.8
C16M C15M C14M 118.8(11)
C20M C15M C14M 121.0(11)
O2M C16M C15M 117.3(10)
O2M C16M C17M 122.8(9)
C15M C16M C17M 119.9
C18M C17M C16M 120.5
C18M C17M C25M 120.5(10)
C16M C17M C25M 118.9(10)
C19M C18M C17M 119.6
C19M C18M H18M 120.2
C17M C18M H18M 120.2
C18M C19M C20M 120.1
C18M C19M C21M 118.4(9)
C20M C19M C21M 121.5(9)
C15M C20M C19M 120.2
C15M C20M H20M 119.9
C19M C20M H20M 119.9
C22M C21M C24M 108.6(8)
C22M C21M C23M 108.6(8)
C24M C21M C23M 108.1(8)
C22M C21M C19M 110.3(9)
C24M C21M C19M 110.2(8)
C23M C21M C19M 110.8(9)
C21M C22M H27E 109.5
C21M C22M H27F 109.5
H27E C22M H27F 109.5
C21M C22M H27G 109.5
H27E C22M H27G 109.5
H27F C22M H27G 109.5
C21M C23M H27H 109.5
C21M C23M H27I 109.5
H27H C23M H27I 109.5
C21M C23M H27J 109.5
H27H C23M H27J 109.5
H27I C23M H27J 109.5
C21M C24M H27K 109.5
C21M C24M H27L 109.5
H27K C24M H27L 109.5
C21M C24M H27M 109.5
H27K C24M H27M 109.5
H27L C24M H27M 109.5
C17M C25M C26M 113.6(12)
C17M C25M H25Y 108.8
C26M C25M H25Y 108.8
C17M C25M H25Z 108.8
C26M C25M H25Z 108.8
H25Y C25M H25Z 107.7
C27M C26M C31M 120.6
C27M C26M C25M 116.7(10)
C31M C26M C25M 122.6(10)
O3M C27M C28M 118.6(10)
O3M C27M C26M 121.6(10)
C28M C27M C26M 119.8
C27M C28M C29M 119.6
C27M C28M C38M 125.0(12)
C29M C28M C38M 114.8(12)
C30M C29M C28M 120.5
C30M C29M H29M 119.8
C28M C29M H29M 119.8
C31M C30M C29M 119.9
C31M C30M C32M 120.9(4)
C29M C30M C32M 119.2(4)
C30M C31M C26M 119.6
C30M C31M H31M 120.2
C26M C31M H31M 120.2
C35M C32M C33M 110.4(8)
C35M C32M C34M 109.7(8)
C33M C32M C34M 109.7(8)
C35M C32M C30M 109.4(8)
C33M C32M C30M 109.0(8)
C34M C32M C30M 108.7(8)
C32M C33M H39O 109.5
C32M C33M H39P 109.5
H39O C33M H39P 109.5
C32M C33M H39Q 109.5
H39O C33M H39Q 109.5
H39P C33M H39Q 109.5
C32M C34M H39R 109.5
C32M C34M H39S 109.5
H39R C34M H39S 109.5
C32M C34M H39T 109.5
H39R C34M H39T 109.5
H39S C34M H39T 109.5
C32M C35M H39U 109.5
C32M C35M H39V 109.5
H39U C35M H39V 109.5
C32M C35M H39W 109.5
H39U C35M H39W 109.5
H39V C35M H39W 109.5
O3M C36M C37M 114.0(15)
O3M C36M H37D 108.8
C37M C36M H37D 108.8
O3M C36M H37E 108.8
C37M C36M H37E 108.8
H37D C36M H37E 107.7
N5M C37M N8M 108.2
N5M C37M C36M 128.8(13)
N8M C37M C36M 122.4(13)
C37M N5M N6M 107.5
N5M N6M N7M 108.6
N8M N7M N6M 107.5
N7M N8M C37M 108.2
C28M C38M C39M 113.2(13)
C28M C38M H38Y 108.9
C39M C38M H38Y 108.9
C28M C38M H38Z 108.9
C39M C38M H38Z 108.9
H38Y C38M H38Z 107.7
C44M C39M C40M 119.8
C44M C39M C38M 118.5(15)
C40M C39M C38M 121.3(15)
C39M C40M C41M 120.3
C39M C40M O4M 112.3(14)
C41M C40M O4M 127.4(14)
C42M C41M C40M 120.0
C42M C41M C1M 121.5(15)
C40M C41M C1M 118.4(15)
C41M C42M C43M 119.7
C41M C42M H42O 120.2
C43M C42M H42O 120.2
C42M C43M C44M 120.4
C42M C43M C45M 117.7(13)
C44M C43M C45M 121.9(13)
C39M C44M C43M 119.9
C39M C44M H44O 120.1
C43M C44M H44O 120.1
C47M C45M C48M 109.7(8)
C47M C45M C46M 109.6(8)
C48M C45M C46M 109.4(8)
C47M C45M C43M 109.2(8)
C48M C45M C43M 109.3(9)
C46M C45M C43M 109.7(9)
C45M C46M H4:M 109.5
C45M C46M H4:N 109.5
H4:M C46M H4:N 109.5
C45M C46M H4:O 109.5
H4:M C46M H4:O 109.5
H4:N C46M H4:O 109.5
C45M C47M H4:P 109.5
C45M C47M H4:Q 109.5
H4:P C47M H4:Q 109.5
C45M C47M H4:R 109.5
H4:P C47M H4:R 109.5
H4:Q C47M H4:R 109.5
C45M C48M H4;K 109.5
C45M C48M H4;L 109.5
H4;K C48M H4;L 109.5
C45M C48M H4;M 109.5
H4;K C48M H4;M 109.5
H4;L C48M H4;M 109.5
C01A O01A H01A 109.5
O01A C01A C02A 112.0(5)
O01A C01A H01M 109.2
C02A C01A H01M 109.2
O01A C01A H01N 109.2
C02A C01A H01N 109.2
H01M C01A H01N 107.9
C01A C02A H02K 109.5
C01A C02A H02L 109.5
H02K C02A H02L 109.5
C01A C02A H02M 109.5
H02K C02A H02M 109.5
H02L C02A H02M 109.5
C01B O01B H01B 109.5
O01B C01B C02B 111.7(5)
O01B C01B H01O 109.3
C02B C01B H01O 109.3
O01B C01B H01P 109.3
C02B C01B H01P 109.3
H01O C01B H01P 107.9
C01B C02B H02N 109.5
C01B C02B H02O 109.5
H02N C02B H02O 109.5
C01B C02B H02P 109.5
H02N C02B H02P 109.5
H02O C02B H02P 109.5
C01C O01C H01C 109.5
O01C C01C C02C 111.8(5)
O01C C01C H01Q 109.2
C02C C01C H01Q 109.2
O01C C01C H01R 109.2
C02C C01C H01R 109.2
H01Q C01C H01R 107.9
C01C C02C H02Q 109.5
C01C C02C H02R 109.5
H02Q C02C H02R 109.5
C01C C02C H02S 109.5
H02Q C02C H02S 109.5
H02R C02C H02S 109.5
C01D O01D H01D 109.5
O01D C01D C02D 111.1(5)
O01D C01D H01S 109.4
C02D C01D H01S 109.4
O01D C01D H01T 109.4
C02D C01D H01T 109.4
H01S C01D H01T 108.0
C01D C02D H02T 109.5
C01D C02D H02U 109.5
H02T C02D H02U 109.5
C01D C02D H02V 109.5
H02T C02D H02V 109.5
H02U C02D H02V 109.5
C01E O01E H01E 109.5
O01E C01E C02E 111.7(5)
O01E C01E H01U 109.3
C02E C01E H01U 109.3
O01E C01E H01V 109.3
C02E C01E H01V 109.3
H01U C01E H01V 107.9
C01E C02E H02W 109.5
C01E C02E H02X 109.5
H02W C02E H02X 109.5
C01E C02E H02Y 109.5
H02W C02E H02Y 109.5
H02X C02E H02Y 109.5
C01F O01F H01F 109.5
O01F C01F C02F 112.0(6)
O01F C01F H01W 109.2
C02F C01F H01W 109.2
O01F C01F H01X 109.2
C02F C01F H01X 109.2
H01W C01F H01X 107.9
C01F C02F H02Z 109.5
C01F C02F H03A 109.5
H02Z C02F H03A 109.5
C01F C02F H03B 109.5
H02Z C02F H03B 109.5
H03A C02F H03B 109.5
C01G O01G H01G 109.5
O01G C01G C02G 111.6(5)
O01G C01G H01Y 109.3
C02G C01G H01Y 109.3
O01G C01G H01Z 109.3
C02G C01G H01Z 109.3
H01Y C01G H01Z 108.0
C01G C02G H03C 109.5
C01G C02G H03D 109.5
H03C C02G H03D 109.5
C01G C02G H03E 109.5
H03C C02G H03E 109.5
H03D C02G H03E 109.5
C01H O01H H01H 109.5
O01H C01H C02H 111.6(5)
O01H C01H H02A 109.3
C02H C01H H02A 109.3
O01H C01H H02B 109.3
C02H C01H H02B 109.3
H02A C01H H02B 108.0
C01H C02H H03F 109.5
C01H C02H H03G 109.5
H03F C02H H03G 109.5
C01H C02H H03H 109.5
H03F C02H H03H 109.5
H03G C02H H03H 109.5
C01I O01I H01I 109.5
O01I C01I C02I 111.5(5)
O01I C01I H02C 109.3
C02I C01I H02C 109.3
O01I C01I H02D 109.3
C02I C01I H02D 109.3
H02C C01I H02D 108.0
C01I C02I H03I 109.5
C01I C02I H03J 109.5
H03I C02I H03J 109.5
C01I C02I H03K 109.5
H03I C02I H03K 109.5
H03J C02I H03K 109.5
C01J O01J H01J 109.5
O01J C01J C02J 111.7(5)
O01J C01J H02E 109.3
C02J C01J H02E 109.3
O01J C01J H02F 109.3
C02J C01J H02F 109.3
H02E C01J H02F 107.9
C01J C02J H03L 109.5
C01J C02J H03M 109.5
H03L C02J H03M 109.5
C01J C02J H03N 109.5
H03L C02J H03N 109.5
H03M C02J H03N 109.5
C01K O01K H01K 109.5
O01K C01K C02K 112.2(6)
O01K C01K H02G 109.2
C02K C01K H02G 109.2
O01K C01K H02H 109.2
C02K C01K H02H 109.2
H02G C01K H02H 107.9
C01K C02K H03O 109.5
C01K C02K H03P 109.5
H03O C02K H03P 109.5
C01K C02K H03Q 109.5
H03O C02K H03Q 109.5
H03P C02K H03Q 109.5
C01L O01L H01L 109.5
O01L C01L C02L 111.3(5)
O01L C01L H02I 109.4
C02L C01L H02I 109.4
O01L C01L H02J 109.4
C02L C01L H02J 109.4
H02I C01L H02J 108.0
C01L C02L H03R 109.5
C01L C02L H03S 109.5
H03R C02L H03S 109.5
C01L C02L H03T 109.5
H03R C02L H03T 109.5
H03S C02L H03T 109.5
C111 O111 H111 109.5
O111 C111 C112 111.6(5)
O111 C111 H15A 109.3
C112 C111 H15A 109.3
O111 C111 H15B 109.3
C112 C111 H15B 109.3
H15A C111 H15B 108.0
C111 C112 H15K 109.5
C111 C112 H15L 109.5
H15K C112 H15L 109.5
C111 C112 H15M 109.5
H15K C112 H15M 109.5
H15L C112 H15M 109.5
C121 O121 H121 109.5
O121 C121 C122 111.6(5)
O121 C121 H15C 109.3
C122 C121 H15C 109.3
O121 C121 H15D 109.3
C122 C121 H15D 109.3
H15C C121 H15D 108.0
C121 C122 H15N 109.5
C121 C122 H15O 109.5
H15N C122 H15O 109.5
C121 C122 H15P 109.5
H15N C122 H15P 109.5
H15O C122 H15P 109.5
C131 O131 H131 109.5
O131 C131 C132 111.6(5)
O131 C131 H15E 109.3
C132 C131 H15E 109.3
O131 C131 H15F 109.3
C132 C131 H15F 109.3
H15E C131 H15F 108.0
C131 C132 H15Q 109.5
C131 C132 H15R 109.5
H15Q C132 H15R 109.5
C131 C132 H15S 109.5
H15Q C132 H15S 109.5
H15R C132 H15S 109.5
C141 O141 H141 109.5
O141 C141 C142 112.4(6)
O141 C141 H15G 109.1
C142 C141 H15G 109.1
O141 C141 H15H 109.1
C142 C141 H15H 109.1
H15G C141 H15H 107.9
C141 C142 H15T 109.5
C141 C142 H15U 109.5
H15T C142 H15U 109.5
C141 C142 H15V 109.5
H15T C142 H15V 109.5
H15U C142 H15V 109.5
C151 O151 H151 109.5
O151 C151 C152 111.9(5)
O151 C151 H15I 109.2
C152 C151 H15I 109.2
O151 C151 H15J 109.2
C152 C151 H15J 109.2
H15I C151 H15J 107.9
C151 C152 H15W 109.5
C151 C152 H15X 109.5
H15W C152 H15X 109.5
C151 C152 H15Y 109.5
H15W C152 H15Y 109.5
H15X C152 H15Y 109.5
C161 O161 H161 109.5
O161 C161 C162 111.9(5)
O161 C161 H16A 109.2
C162 C161 H16A 109.2
O161 C161 H16B 109.2
C162 C161 H16B 109.2
H16A C161 H16B 107.9
C161 C162 H16C 109.5
C161 C162 H16D 109.5
H16C C162 H16D 109.5
C161 C162 H16E 109.5
H16C C162 H16E 109.5
H16D C162 H16E 109.5
C171 O171 H171 109.5
O171 C171 C172 112.0(5)
O171 C171 H17A 109.2
C172 C171 H17A 109.2
O171 C171 H17B 109.2
C172 C171 H17B 109.2
H17A C171 H17B 107.9
C171 C172 H17C 109.5
C171 C172 H17D 109.5
H17C C172 H17D 109.5
C171 C172 H17E 109.5
H17C C172 H17E 109.5
H17D C172 H17E 109.5
C181 O181 H181 109.5
O181 C181 C182 111.5(5)
O181 C181 H18N 109.3
C182 C181 H18N 109.3
O181 C181 H18O 109.3
C182 C181 H18O 109.3
H18N C181 H18O 108.0
C181 C182 H18P 109.5
C181 C182 H18Q 109.5
H18P C182 H18Q 109.5
C181 C182 H18R 109.5
H18P C182 H18R 109.5
H18Q C182 H18R 109.5
C191 O191 H191 109.5
O191 C191 C192 111.9(5)
O191 C191 H19A 109.2
C192 C191 H19A 109.2
O191 C191 H19B 109.2
C192 C191 H19B 109.2
H19A C191 H19B 107.9
C191 C192 H19C 109.5
C191 C192 H19D 109.5
H19C C192 H19D 109.5
C191 C192 H19E 109.5
H19C C192 H19E 109.5
H19D C192 H19E 109.5
C201 O201 H201 109.5
O201 C201 C202 112.1(5)
O201 C201 H20N 109.2
C202 C201 H20N 109.2
O201 C201 H20O 109.2
C202 C201 H20O 109.2
H20N C201 H20O 107.9
C201 C202 H20P 109.5
C201 C202 H20Q 109.5
H20P C202 H20Q 109.5
C201 C202 H20R 109.5
H20P C202 H20R 109.5
H20Q C202 H20R 109.5
C211 O211 H211 109.5
O211 C211 C212 111.7(5)
O211 C211 H21A 109.3
C212 C211 H21A 109.3
O211 C211 H21B 109.3
C212 C211 H21B 109.3
H21A C211 H21B 107.9
C211 C212 H21C 109.5
C211 C212 H21D 109.5
H21C C212 H21D 109.5
C211 C212 H21E 109.5
H21C C212 H21E 109.5
H21D C212 H21E 109.5
C221 O221 H221 109.5
O221 C221 C222 111.7(5)
O221 C221 H27N 109.3
C222 C221 H27N 109.3
O221 C221 H27O 109.3
C222 C221 H27O 109.3
H27N C221 H27O 107.9
C221 C222 H27X 109.5
C221 C222 H27Y 109.5
H27X C222 H27Y 109.5
C221 C222 H27Z 109.5
H27X C222 H27Z 109.5
H27Y C222 H27Z 109.5
C231 O231 H231 109.5
O231 C231 C232 111.8(5)
O231 C231 H27P 109.3
C232 C231 H27P 109.3
O231 C231 H27Q 109.3
C232 C231 H27Q 109.3
H27P C231 H27Q 107.9
C231 C232 H28D 109.5
C231 C232 H28E 109.5
H28D C232 H28E 109.5
C231 C232 H28F 109.5
H28D C232 H28F 109.5
H28E C232 H28F 109.5
C241 O241 H241 109.5
O241 C241 C242 111.8(5)
O241 C241 H27R 109.3
C242 C241 H27R 109.3
O241 C241 H27S 109.3
C242 C241 H27S 109.3
H27R C241 H27S 107.9
C241 C242 H28G 109.5
C241 C242 H28H 109.5
H28G C242 H28H 109.5
C241 C242 H28I 109.5
H28G C242 H28I 109.5
H28H C242 H28I 109.5
C251 O251 H251 109.5
O251 C251 C252 111.9(5)
O251 C251 H27T 109.2
C252 C251 H27T 109.2
O251 C251 H27U 109.2
C252 C251 H27U 109.2
H27T C251 H27U 107.9
C251 C252 H28J 109.5
C251 C252 H28K 109.5
H28J C252 H28K 109.5
C251 C252 H28L 109.5
H28J C252 H28L 109.5
H28K C252 H28L 109.5
C261 O261 H261 109.5
O261 C261 C262 112.1(6)
O261 C261 H27V 109.2
C262 C261 H27V 109.2
O261 C261 H27W 109.2
C262 C261 H27W 109.2
H27V C261 H27W 107.9
C261 C262 H28M 109.5
C261 C262 H28N 109.5
H28M C262 H28N 109.5
C261 C262 H28O 109.5
H28M C262 H28O 109.5
H28N C262 H28O 109.5
C271 O271 H271 109.5
O271 C271 C272 111.8(5)
O271 C271 H28P 109.3
C272 C271 H28P 109.3
O271 C271 H28Q 109.3
C272 C271 H28Q 109.3
H28P C271 H28Q 107.9
C271 C272 H28R 109.5
C271 C272 H28S 109.5
H28R C272 H28S 109.5
C271 C272 H28T 109.5
H28R C272 H28T 109.5
H28S C272 H28T 109.5

loop_
_geom_bond_atom_site_label_1
_geom_bond_atom_site_label_2
_geom_bond_distance
Dy1 O27 2.294(11)
Dy1 O1 2.333(10)
Dy1 O32 2.339(10)
Dy1 O4 2.343(8)
Dy1 O40 2.358(9)
Dy1 O39 2.396(10)
Dy1 O2 2.474(8)
Dy1 N2A 2.498(12)
Dy2 O1 2.321(8)
Dy2 O29 2.322(10)
Dy2 O28 2.336(10)
Dy2 O2 2.367(10)
Dy2 O42 2.368(12)
Dy2 O41 2.418(11)
Dy2 O3 2.456(9)
Dy2 N2B 2.482(11)
Dy3 O1 2.298(8)
Dy3 O30 2.300(14)
Dy3 O31 2.355(11)
Dy3 O3 2.355(8)
Dy3 O43 2.363(10)
Dy3 O44 2.410(9)
Dy3 N2C 2.456(11)
Dy3 O4 2.472(9)
Dy4 O2 2.358(9)
Dy4 O4 2.375(7)
Dy4 O3 2.377(10)
Dy4 O6 2.398(8)
Dy4 O7 2.407(8)
Dy4 O5 2.407(9)
Dy4 N3B 2.589(12)
Dy4 N3A 2.598(12)
Dy4 N3C 2.604(10)
Dy5 O45 2.327(10)
Dy5 O46 2.331(8)
Dy5 O10 2.338(7)
Dy5 O6 2.358(10)
Dy5 O5 2.396(7)
Dy5 O8 2.403(7)
Dy5 N2D 2.467(10)
Dy5 N4A 2.489(11)
Dy6 O8 2.324(10)
Dy6 O7 2.330(8)
Dy6 O47 2.345(8)
Dy6 O48 2.364(9)
Dy6 O6 2.396(7)
Dy6 O9 2.419(8)
Dy6 N2E 2.487(10)
Dy6 N4B 2.506(12)
Dy7 O9 2.327(7)
Dy7 O5 2.335(7)
Dy7 O49 2.340(7)
Dy7 O50 2.364(9)
Dy7 O7 2.380(9)
Dy7 O10 2.420(8)
Dy7 N2F 2.458(10)
Dy7 N4C 2.502(10)
Dy8 O11 2.384(9)
Dy8 O13 2.389(7)
Dy8 O12 2.398(7)
Dy8 O9 2.421(9)
Dy8 O10 2.430(7)
Dy8 O8 2.443(8)
Dy8 N3D 2.558(10)
Dy8 N3E 2.574(11)
Dy8 N3F 2.596(10)
Dy9 O12 2.323(10)
Dy9 O52 2.329(8)
Dy9 O16 2.336(7)
Dy9 O51 2.341(9)
Dy9 O14 2.382(7)
Dy9 O11 2.406(7)
Dy9 N4G 2.501(10)
Dy9 N4D 2.549(8)
Dy10 O54 2.317(8)
Dy10 O13 2.336(8)
Dy10 O14 2.344(9)
Dy10 O53 2.353(8)
Dy10 O12 2.393(7)
Dy10 O15 2.421(8)
Dy10 N4E 2.558(12)
Dy10 N4H 2.558(10)
Dy11 O15 2.317(7)
Dy11 O55 2.337(8)
Dy11 O11 2.338(6)
Dy11 O56 2.358(9)
Dy11 O16 2.390(7)
Dy11 O13 2.410(9)
Dy11 N4I 2.520(10)
Dy11 N4F 2.531(10)
Dy12 O15 2.383(8)
Dy12 O14 2.385(8)
Dy12 O16 2.385(7)
Dy12 O19 2.422(7)
Dy12 O17 2.425(8)
Dy12 O18 2.439(7)
Dy12 N3G 2.532(9)
Dy12 N3I 2.564(9)
Dy12 N3H 2.586(11)
Dy13 O18 2.328(9)
Dy13 O20 2.331(7)
Dy13 O58 2.352(8)
Dy13 O57 2.362(9)
Dy13 O21 2.402(7)
Dy13 O17 2.412(7)
Dy13 N4J 2.477(10)
Dy13 N2G 2.484(9)
Dy14 O60 2.333(7)
Dy14 O19 2.340(7)
Dy14 O59 2.343(8)
Dy14 O21 2.350(8)
Dy14 O22 2.380(8)
Dy14 O18 2.410(7)
Dy14 N2H 2.490(12)
Dy14 N4K 2.546(10)
Dy15 O17 2.313(7)
Dy15 O61 2.340(7)
Dy15 O20 2.350(7)
Dy15 O22 2.353(7)
Dy15 O62 2.394(9)
Dy15 O19 2.428(9)
Dy15 N2I 2.458(10)
Dy15 N4L 2.480(10)
Dy16 O20 2.380(7)
Dy16 O24 2.402(7)
Dy16 O25 2.413(8)
Dy16 O21 2.421(8)
Dy16 O23 2.432(9)
Dy16 O22 2.434(7)
Dy16 N3K 2.538(12)
Dy16 N3L 2.568(10)
Dy16 N3J 2.603(10)
Dy17 O33 2.309(10)
Dy17 O26 2.335(8)
Dy17 O37 2.347(13)
Dy17 O24 2.365(9)
Dy17 O64 2.403(9)
Dy17 O63 2.426(9)
Dy17 O23 2.432(8)
Dy17 N2J 2.515(10)
Dy18 O34 2.303(10)
Dy18 O26 2.316(10)
Dy18 O35 2.323(10)
Dy18 O65 2.359(10)
Dy18 O25 2.366(8)
Dy18 O66 2.425(9)
Dy18 O24 2.436(7)
Dy18 N2K 2.482(12)
Dy19 O36 2.266(11)
Dy19 O26 2.316(8)
Dy19 O69 2.316(15)
Dy19 O67 2.333(13)
Dy19 O23 2.344(7)
Dy19 O25 2.445(10)
Dy19 O68 2.461(16)
Dy19 N2L 2.462(11)
O1 H1 0.8500
O2 H2 0.8500
O3 H3 0.8500
O4 H4 0.8500
O5 H5 0.8500
O6 H6 0.8500
O7 H7 0.8500
O8 H8 0.8500
O9 H9 0.8500
O10 H10 0.8500
O11 H11 0.8500
O12 H12 0.8500
O13 H13 0.8500
O14 H14 0.8500
O15 H15 0.8500
O16 H16 0.8500
O17 H17 0.8500
O18 H18 0.8500
O19 H19 0.8500
O20 H20 0.8500
O21 H21 0.8500
O22 H22 0.8500
O23 H23 0.8500
O24 H24 0.8500
O25 H25 0.8500
O26 H26 0.8500
O27 C27 1.27(2)
C27 O28 1.28(2)
C27 C28 1.52(2)
C28 H28A 0.9800
C28 H28B 0.9800
C28 H28C 0.9800
O29 C29 1.35(2)
C29 O30 1.21(2)
C29 C30 1.48(2)
C30 H30A 0.9800
C30 H30B 0.9800
C30 H30C 0.9800
O31 C31 1.278(17)
C31 O32 1.298(17)
C31 C32 1.45(2)
C32 H32A 0.9800
C32 H32B 0.9800
C32 H32C 0.9800
O33 C33 1.288(18)
C33 O34 1.271(17)
C33 C34 1.532(18)
C34 H34A 0.9800
C34 H34B 0.9800
C34 H34C 0.9800
C35 O35 1.25(2)
C35 O36 1.27(2)
C35 C36 1.549(18)
C36 H36A 0.9800
C36 H36B 0.9800
C36 H36C 0.9800
O37 H37A 0.8513
O37 H37B 0.8538
O39 H39A 0.8487
O39 H39B 0.8506
O40 H40A 0.8522
O40 H40B 0.8507
O41 H41A 0.8484
O41 H41B 0.8511
O42 H42A 0.8500
O42 H42B 0.8489
O43 H43A 0.8507
O43 H43B 0.8503
O44 H44A 0.8511
O44 H44B 0.8501
O45 H45A 0.8500
O45 H45B 0.8504
O46 H46A 0.8491
O46 H46B 0.8507
O47 H47A 0.8507
O47 H47B 0.8504
O48 H48A 0.8496
O48 H48B 0.8499
O49 H49A 0.8507
O49 H49B 0.8506
O50 H50A 0.8509
O50 H50B 0.8502
O51 H51A 0.8500
O51 H51B 0.8504
O52 H52A 0.8496
O52 H52B 0.8500
O53 H53A 0.8501
O53 H53B 0.8496
O54 H54A 0.8492
O54 H54B 0.8491
O55 H55A 0.8503
O55 H55B 0.8495
O56 H56A 0.8501
O56 H56B 0.8499
O57 H57A 0.8497
O57 H57B 0.8498
O58 H58A 0.8492
O58 H58B 0.8503
O59 H59A 0.8502
O59 H59B 0.8496
O60 H60A 0.8499
O60 H60B 0.8500
O61 H61A 0.8500
O61 H61B 0.8502
O62 H62A 0.8500
O62 H62B 0.8501
O63 H63A 0.8480
O63 H63B 0.8506
O64 H64A 0.8502
O64 H64B 0.8493
O65 H65A 0.8500
O65 H65B 0.8503
O66 H66A 0.8505
O66 H66B 0.8503
O67 H67A 0.8507
O67 H67B 0.8497
O68 H68A 0.8486
O68 H68B 0.8503
O69 H69A 0.8494
O69 H69B 0.8505
O1A C3A 1.383(17)
O1A C12A 1.450(15)
O2A C16A 1.360(15)
O2A H2A 0.8500
O3A C27A 1.426(16)
O3A C36A 1.426(18)
O4A C40A 1.365(17)
O4A H4A 0.8500
N1A C13A 1.342(17)
N1A N2A 1.350(16)
N2A N3A 1.322(13)
N3A N4A 1.338(16)
N4A C13A 1.350(15)
N5A C37A 1.310(17)
N5A N6A 1.347(14)
N6A N7A 1.303(15)
N7A N8A 1.344(15)
N8A C37A 1.358(16)
C1A C41A 1.516(9)
C1A C2A 1.520(9)
C1A H1AA 0.9900
C1A H1AB 0.9900
C2A C7A 1.41(2)
C2A C3A 1.41(2)
C3A C4A 1.365(17)
C4A C5A 1.47(2)
C4A C14A 1.511(9)
C5A C6A 1.34(2)
C5A H5A 0.9500
C6A C7A 1.378(18)
C6A C8A 1.517(9)
C7A H7A 0.9500
C8A C9A 1.520(5)
C8A C11A 1.522(5)
C8A C10A 1.522(5)
C9A H9AA 0.9800
C9A H9AB 0.9800
C9A H9AC 0.9800
C10A H10A 0.9800
C10A H10B 0.9800
C10A H10C 0.9800
C11A H11A 0.9800
C11A H11B 0.9800
C11A H11C 0.9800
C12A C13A 1.50(2)
C12A H12A 0.9900
C12A H12B 0.9900
C14A C15A 1.510(9)
C14A H14A 0.9900
C14A H14B 0.9900
C15A C16A 1.380(19)
C15A C20A 1.42(2)
C16A C17A 1.386(18)
C17A C18A 1.420(19)
C17A C25A 1.511(9)
C18A C19A 1.438(19)
C18A H18A 0.9500
C19A C20A 1.385(18)
C19A C21A 1.526(8)
C20A H20A 0.9500
C21A C53A 1.522(5)
C21A C22A 1.522(5)
C21A C52A 1.525(5)
C21A C23A 1.526(5)
C21A C54A 1.527(5)
C21A C24A 1.527(5)
C22A H22A 0.9800
C22A H22B 0.9800
C22A H22C 0.9800
C23A H23A 0.9800
C23A H23B 0.9800
C23A H23C 0.9800
C24A H24A 0.9800
C24A H24B 0.9800
C24A H24C 0.9800
C25A C26A 1.517(9)
C25A H25A 0.9900
C25A H25B 0.9900
C26A C31A 1.358(19)
C26A C27A 1.434(16)
C27A C28A 1.372(19)
C28A C29A 1.356(19)
C28A C38A 1.509(9)
C29A C30A 1.377(17)
C29A H29A 0.9500
C30A C31A 1.37(2)
C30A C32A 1.518(8)
C31A H31A 0.9500
C32A C35A 1.518(5)
C32A C33A 1.521(5)
C32A C34A 1.525(5)
C33A H33A 0.9800
C33A H33B 0.9800
C33A H33C 0.9800
C34A H34D 0.9800
C34A H34E 0.9800
C34A H34F 0.9800
C35A H35A 0.9800
C35A H35B 0.9800
C35A H35C 0.9800
C36A C37A 1.486(19)
C36A H36D 0.9900
C36A H36E 0.9900
C38A C39A 1.514(9)
C38A H38A 0.9900
C38A H38B 0.9900
C39A C44A 1.38(2)
C39A C40A 1.42(2)
C40A C41A 1.356(19)
C41A C42A 1.40(2)
C42A C43A 1.36(2)
C42A H42C 0.9500
C43A C44A 1.45(2)
C43A C45A 1.524(9)
C44A H44C 0.9500
C45A C46A 1.521(5)
C45A C48A 1.522(5)
C45A C58A 1.524(5)
C45A C59A 1.524(5)
C45A C60A 1.526(5)
C45A C47A 1.530(5)
C46A H46C 0.9800
C46A H46D 0.9800
C46A H46E 0.9800
C47A H47C 0.9800
C47A H47D 0.9800
C47A H47E 0.9800
C48A H48C 0.9800
C48A H48D 0.9800
C48A H48E 0.9800
C52A H52C 0.9800
C52A H52D 0.9800
C52A H52E 0.9800
C53A H53C 0.9800
C53A H53D 0.9800
C53A H53E 0.9800
C54A H54C 0.9800
C54A H54D 0.9800
C54A H54E 0.9800
C58A H58C 0.9800
C58A H58D 0.9800
C58A H58E 0.9800
C59A H59C 0.9800
C59A H59D 0.9800
C59A H59E 0.9800
C60A H60C 0.9800
C60A H60D 0.9800
C60A H60E 0.9800
O1B C3B 1.445(19)
O1B C12B 1.463(15)
O2B C16B 1.411(18)
O2B H2B 0.8500
O3B C27B 1.393(16)
O3B C36B 1.405(16)
O4B C40B 1.415(16)
O4B H4B 0.8500
N1B N2B 1.325(16)
N1B C13B 1.336(17)
N2B N3B 1.345(16)
N3B N4B 1.358(14)
N4B C13B 1.336(18)
N5B C37B 1.317(18)
N5B N6B 1.375(18)
N6B N7B 1.318(15)
N7B N8B 1.379(17)
N8B C37B 1.371(19)
C1B C2B 1.508(9)
C1B C41B 1.524(9)
C1B H1BA 0.9900
C1B H1BB 0.9900
C2B C3B 1.41(2)
C2B C7B 1.44(2)
C3B C4B 1.38(2)
C4B C5B 1.37(2)
C4B C14B 1.516(9)
C5B C6B 1.40(2)
C5B H5B 0.9500
C6B C7B 1.36(2)
C6B C8B 1.529(9)
C7B H7B 0.9500
C8B C11B 1.519(5)
C8B C51B 1.521(5)
C8B C49B 1.524(5)
C8B C50B 1.526(5)
C8B C10B 1.526(5)
C8B C9B 1.527(5)
C9B H9BA 0.9800
C9B H9BB 0.9800
C9B H9BC 0.9800
C10B H10D 0.9800
C10B H10E 0.9800
C10B H10F 0.9800
C11B H11D 0.9800
C11B H11E 0.9800
C11B H11F 0.9800
C12B C13B 1.520(19)
C12B H12C 0.9900
C12B H12D 0.9900
C14B C15B 1.515(9)
C14B H14C 0.9900
C14B H14D 0.9900
C15B C20B 1.36(2)
C15B C16B 1.39(2)
C16B C17B 1.41(2)
C17B C18B 1.39(2)
C17B C25B 1.513(9)
C18B C19B 1.36(2)
C18B H18B 0.9500
C19B C20B 1.41(2)
C19B C21B 1.529(9)
C20B H20B 0.9500
C21B C23B 1.523(5)
C21B C22B 1.524(5)
C21B C24B 1.529(5)
C22B H22D 0.9800
C22B H22E 0.9800
C22B H22F 0.9800
C23B H23D 0.9800
C23B H23E 0.9800
C23B H23F 0.9800
C24B H24D 0.9800
C24B H24E 0.9800
C24B H24F 0.9800
C25B C26B 1.510(9)
C25B H25C 0.9900
C25B H25D 0.9900
C26B C27B 1.39(2)
C26B C31B 1.42(2)
C27B C28B 1.36(2)
C28B C29B 1.42(2)
C28B C38B 1.511(9)
C29B C30B 1.37(2)
C29B H29B 0.9500
C30B C31B 1.40(2)
C30B C32B 1.532(9)
C31B H31B 0.9500
C32B C55B 1.520(5)
C32B C33B 1.520(5)
C32B C57B 1.521(5)
C32B C35B 1.521(5)
C32B C34B 1.534(5)
C32B C56B 1.534(5)
C33B H33D 0.9800
C33B H33E 0.9800
C33B H33F 0.9800
C34B H34G 0.9800
C34B H34H 0.9800
C34B H34I 0.9800
C35B H35D 0.9800
C35B H35E 0.9800
C35B H35F 0.9800
C36B C37B 1.49(2)
C36B H36F 0.9900
C36B H36G 0.9900
C38B C39B 1.514(9)
C38B H38C 0.9900
C38B H38D 0.9900
C39B C40B 1.37(2)
C39B C44B 1.41(2)
C40B C41B 1.360(19)
C41B C42B 1.402(18)
C42B C43B 1.375(19)
C42B H42D 0.9500
C43B C44B 1.44(2)
C43B C45B 1.527(9)
C44B H44D 0.9500
C45B C58B 1.521(5)
C45B C60B 1.523(5)
C45B C46B 1.524(5)
C45B C47B 1.525(5)
C45B C48B 1.525(5)
C45B C59B 1.530(5)
C46B H46F 0.9800
C46B H46G 0.9800
C46B H46H 0.9800
C47B H47F 0.9800
C47B H47G 0.9800
C47B H47H 0.9800
C48B H48F 0.9800
C48B H48G 0.9800
C48B H48H 0.9800
C49B H4:V 0.9800
C49B H4:W 0.9800
C49B H4:X 0.9800
C50B H50C 0.9800
C50B H50D 0.9800
C50B H50E 0.9800
C51B H51C 0.9800
C51B H51D 0.9800
C51B H51E 0.9800
C55B H55C 0.9800
C55B H55D 0.9800
C55B H55E 0.9800
C56B H56C 0.9800
C56B H56D 0.9800
C56B H56E 0.9800
C57B H57C 0.9800
C57B H57D 0.9800
C57B H57E 0.9800
C58B H58F 0.9800
C58B H58G 0.9800
C58B H58H 0.9800
C59B H59F 0.9800
C59B H59G 0.9800
C59B H59H 0.9800
C60B H60F 0.9800
C60B H60G 0.9800
C60B H60H 0.9800
O1C C3C 1.408(15)
O1C C12C 1.515(16)
O2C C16C 1.384(15)
O2C H2C 0.8500
O3C C27C 1.396(17)
O3C C36C 1.414(15)
O4C C40C 1.382(14)
O4C H4C 0.8500
N1C C13C 1.316(17)
N1C N2C 1.356(14)
N2C N3C 1.318(14)
N3C N4C 1.345(14)
N4C C13C 1.310(15)
N5C C37C 1.31(2)
N5C N6C 1.362(16)
N6C N7C 1.326(18)
N7C N8C 1.367(16)
N8C C37C 1.364(19)
C1C C41C 1.508(9)
C1C C2C 1.526(9)
C1C H1CA 0.9900
C1C H1CB 0.9900
C2C C7C 1.383(19)
C2C C3C 1.410(18)
C3C C4C 1.413(19)
C4C C5C 1.355(19)
C4C C14C 1.506(9)
C5C C6C 1.369(19)
C5C H5C 0.9500
C6C C7C 1.41(2)
C6C C8C 1.526(8)
C7C H7C 0.9500
C8C C9C 1.521(5)
C8C C51C 1.521(5)
C8C C11C 1.523(5)
C8C C50C 1.525(5)
C8C C49C 1.526(5)
C8C C10C 1.529(5)
C9C H9CA 0.9800
C9C H9CB 0.9800
C9C H9CC 0.9800
C10C H10G 0.9800
C10C H10H 0.9800
C10C H10I 0.9800
C11C H11G 0.9800
C11C H11H 0.9800
C11C H11I 0.9800
C12C C13C 1.530(18)
C12C H12E 0.9900
C12C H12F 0.9900
C14C C15C 1.514(9)
C14C H14E 0.9900
C14C H14F 0.9900
C15C C20C 1.396(19)
C15C C16C 1.40(2)
C16C C17C 1.40(2)
C17C C18C 1.40(2)
C17C C25C 1.517(9)
C18C C19C 1.38(2)
C18C H18C 0.9500
C19C C20C 1.39(2)
C19C C21C 1.532(9)
C20C H20C 0.9500
C21C C22C 1.521(5)
C21C C24C 1.521(5)
C21C C52C 1.523(5)
C21C C53C 1.525(5)
C21C C54C 1.527(5)
C21C C23C 1.533(5)
C22C H22G 0.9800
C22C H22H 0.9800
C22C H22I 0.9800
C23C H23G 0.9800
C23C H23H 0.9800
C23C H23I 0.9800
C24C H24G 0.9800
C24C H24H 0.9800
C24C H24I 0.9800
C25C C26C 1.514(9)
C25C H25E 0.9900
C25C H25F 0.9900
C26C C27C 1.36(2)
C26C C31C 1.44(2)
C27C C28C 1.41(2)
C28C C29C 1.44(2)
C28C C38C 1.514(9)
C29C C30C 1.40(2)
C29C H29C 0.9500
C30C C31C 1.36(2)
C30C C32C 1.536(9)
C31C H31C 0.9500
C32C C35C 1.526(5)
C32C C56C 1.526(5)
C32C C55C 1.527(5)
C32C C34C 1.527(5)
C32C C57C 1.527(5)
C32C C33C 1.527(5)
C33C H33G 0.9800
C33C H33H 0.9800
C33C H33I 0.9800
C34C H34J 0.9800
C34C H34K 0.9800
C34C H34L 0.9800
C35C H35G 0.9800
C35C H35H 0.9800
C35C H35I 0.9800
C36C C37C 1.49(2)
C36C H36H 0.9900
C36C H36I 0.9900
C38C C39C 1.502(9)
C38C H38E 0.9900
C38C H38F 0.9900
C39C C40C 1.39(2)
C39C C44C 1.413(18)
C40C C41C 1.38(2)
C41C C42C 1.395(18)
C42C C43C 1.39(2)
C42C H42E 0.9500
C43C C44C 1.41(2)
C43C C45C 1.532(8)
C44C H44E 0.9500
C45C C47C 1.521(5)
C45C C46C 1.527(5)
C45C C48C 1.532(5)
C46C H46I 0.9800
C46C H46J 0.9800
C46C H46K 0.9800
C47C H47I 0.9800
C47C H47J 0.9800
C47C H47K 0.9800
C48C H48I 0.9800
C48C H48J 0.9800
C48C H48K 0.9800
C49C H4:Y 0.9800
C49C H4:Z 0.9800
C49C H4;A 0.9800
C50C H50F 0.9800
C50C H50G 0.9800
C50C H50H 0.9800
C51C H51F 0.9800
C51C H51G 0.9800
C51C H51H 0.9800
C52C H52F 0.9800
C52C H52G 0.9800
C52C H52H 0.9800
C53C H53F 0.9800
C53C H53G 0.9800
C53C H53H 0.9800
C54C H54F 0.9800
C54C H54G 0.9800
C54C H54H 0.9800
C55C H55F 0.9800
C55C H55G 0.9800
C55C H55H 0.9800
C56C H56F 0.9800
C56C H56G 0.9800
C56C H56H 0.9800
C57C H57F 0.9800
C57C H57G 0.9800
C57C H57H 0.9800
O1D C3D 1.405(13)
O1D C12D 1.436(14)
O2D C16D 1.348(12)
O2D H2D 0.8500
O3D C27D 1.403(14)
O3D C36D 1.475(17)
O4D C40D 1.408(13)
O4D H4D 0.8500
N1D N2D 1.334(13)
N1D C13D 1.347(15)
N2D N3D 1.332(12)
N3D N4D 1.346(14)
N4D C13D 1.348(14)
N5D C37D 1.341(18)
N5D N6D 1.345(14)
N6D N7D 1.282(16)
N7D N8D 1.366(16)
N8D C37D 1.338(16)
C1D C41D 1.507(9)
C1D C2D 1.519(9)
C1D H1DA 0.9900
C1D H1DB 0.9900
C2D C7D 1.362(16)
C2D C3D 1.414(16)
C3D C4D 1.398(16)
C4D C5D 1.413(17)
C4D C14D 1.522(9)
C5D C6D 1.389(18)
C5D H5D 0.9500
C6D C7D 1.403(17)
C6D C8D 1.532(8)
C7D H7D 0.9500
C8D C50D 1.523(5)
C8D C49D 1.523(5)
C8D C11D 1.523(5)
C8D C9D 1.524(5)
C8D C10D 1.525(5)
C8D C51D 1.527(5)
C9D H9DA 0.9800
C9D H9DB 0.9800
C9D H9DC 0.9800
C10D H10J 0.9800
C10D H10K 0.9800
C10D H10L 0.9800
C11D H11J 0.9800
C11D H11K 0.9800
C11D H11L 0.9800
C12D C13D 1.477(18)
C12D H12G 0.9900
C12D H12H 0.9900
C14D C15D 1.522(9)
C14D H14G 0.9900
C14D H14H 0.9900
C15D C20D 1.395(5)
C15D C16D 1.401(5)
C16D C17D 1.395(5)
C17D C18D 1.392(5)
C17D C25D 1.526(9)
C18D C19D 1.400(5)
C18D H18D 0.9500
C19D C20D 1.396(5)
C19D C21D 1.533(9)
C20D H20D 0.9500
C21D C53D 1.522(5)
C21D C24D 1.524(5)
C21D C23D 1.524(5)
C21D C54D 1.525(5)
C21D C52D 1.526(5)
C21D C22D 1.529(5)
C22D H22J 0.9800
C22D H22K 0.9800
C22D H22L 0.9800
C23D H23J 0.9800
C23D H23K 0.9800
C23D H23L 0.9800
C24D H24J 0.9800
C24D H24K 0.9800
C24D H24L 0.9800
C25D C26D 1.529(9)
C25D H25G 0.9900
C25D H25H 0.9900
C26D C31D 1.376(19)
C26D C27D 1.400(18)
C27D C28D 1.423(18)
C28D C29D 1.411(18)
C28D C38D 1.521(9)
C29D C30D 1.321(19)
C29D H29D 0.9500
C30D C31D 1.42(2)
C30D C32D 1.527(9)
C31D H31D 0.9500
C32D C55D 1.521(5)
C32D C35D 1.521(5)
C32D C33D 1.526(5)
C32D C57D 1.526(5)
C32D C34D 1.529(5)
C32D C56D 1.531(5)
C33D H33J 0.9800
C33D H33K 0.9800
C33D H33L 0.9800
C34D H34M 0.9800
C34D H34N 0.9800
C34D H34O 0.9800
C35D H35J 0.9800
C35D H35K 0.9800
C35D H35L 0.9800
C36D C37D 1.460(17)
C36D H36J 0.9900
C36D H36K 0.9900
C38D C39D 1.519(9)
C38D H38G 0.9900
C38D H38H 0.9900
C39D C40D 1.375(19)
C39D C44D 1.402(17)
C40D C41D 1.395(19)
C41D C42D 1.398(17)
C42D C43D 1.384(19)
C42D H42F 0.9500
C43D C44D 1.40(2)
C43D C45D 1.531(8)
C44D H44F 0.9500
C45D C47D 1.523(5)
C45D C46D 1.525(5)
C45D C48D 1.527(5)
C46D H46L 0.9800
C46D H46M 0.9800
C46D H46N 0.9800
C47D H47L 0.9800
C47D H47M 0.9800
C47D H47N 0.9800
C48D H48L 0.9800
C48D H48M 0.9800
C48D H48N 0.9800
C49D H4;B 0.9800
C49D H4;C 0.9800
C49D H4;D 0.9800
C50D H50I 0.9800
C50D H50J 0.9800
C50D H50K 0.9800
C51D H51I 0.9800
C51D H51J 0.9800
C51D H51K 0.9800
C52D H52I 0.9800
C52D H52J 0.9800
C52D H52K 0.9800
C53D H53I 0.9800
C53D H53J 0.9800
C53D H53K 0.9800
C54D H54I 0.9800
C54D H54J 0.9800
C54D H54K 0.9800
C55D H55I 0.9800
C55D H55J 0.9800
C55D H55K 0.9800
C56D H56I 0.9800
C56D H56J 0.9800
C56D H56K 0.9800
C57D H57I 0.9800
C57D H57J 0.9800
C57D H57K 0.9800
O1E C3E 1.372(17)
O1E C12E 1.42(2)
O2E C16E 1.348(17)
O2E H2E 0.8500
O3E C27E 1.386(18)
O3E C36E 1.511(17)
O4E C40E 1.365(19)
O4E H4E 0.8500
N1E C13E 1.304(17)
N1E N2E 1.310(15)
N2E N3E 1.340(16)
N3E N4E 1.341(13)
N4E C13E 1.354(18)
N5E C37E 1.317(18)
N5E N6E 1.353(18)
N6E N7E 1.306(16)
N7E N8E 1.357(18)
N8E C37E 1.334(17)
C1E C41E 1.512(9)
C1E C2E 1.515(9)
C1E H1EA 0.9900
C1E H1EB 0.9900
C2E C3E 1.42(2)
C2E C7E 1.43(2)
C3E C4E 1.382(17)
C4E C5E 1.42(2)
C4E C14E 1.516(9)
C5E C6E 1.35(2)
C5E H5E 0.9500
C6E C7E 1.379(17)
C6E C8E 1.518(9)
C7E H7E 0.9500
C8E C9E 1.523(5)
C8E C10E 1.523(5)
C8E C11E 1.523(5)
C9E H9EA 0.9800
C9E H9EB 0.9800
C9E H9EC 0.9800
C10E H10M 0.9800
C10E H10N 0.9800
C10E H10O 0.9800
C11E H11M 0.9800
C11E H11N 0.9800
C11E H11O 0.9800
C12E C13E 1.53(2)
C12E H12I 0.9900
C12E H12J 0.9900
C14E C15E 1.507(9)
C14E H14I 0.9900
C14E H14J 0.9900
C15E C20E 1.32(2)
C15E C16E 1.40(2)
C16E C17E 1.38(2)
C17E C18E 1.38(2)
C17E C25E 1.513(9)
C18E C19E 1.46(2)
C18E H18E 0.9500
C19E C20E 1.38(2)
C19E C21E 1.545(9)
C20E H20E 0.9500
C21E C23E 1.522(5)
C21E C24E 1.523(5)
C21E C52E 1.524(5)
C21E C54E 1.525(5)
C21E C53E 1.526(5)
C21E C22E 1.531(5)
C22E H22M 0.9800
C22E H22N 0.9800
C22E H22O 0.9800
C23E H23M 0.9800
C23E H23N 0.9800
C23E H23O 0.9800
C24E H24M 0.9800
C24E H24N 0.9800
C24E H24O 0.9800
C25E C26E 1.508(9)
C25E H25I 0.9900
C25E H25J 0.9900
C26E C27E 1.345(19)
C26E C31E 1.42(2)
C27E C28E 1.35(2)
C28E C29E 1.36(3)
C28E C38E 1.508(9)
C29E C30E 1.48(2)
C29E H29E 0.9500
C30E C31E 1.41(2)
C30E C32E 1.524(9)
C31E H31E 0.9500
C32E C35E 1.520(5)
C32E C33E 1.521(5)
C32E C57E 1.523(5)
C32E C56E 1.524(5)
C32E C55E 1.526(5)
C32E C34E 1.533(5)
C33E H33M 0.9800
C33E H33N 0.9800
C33E H33O 0.9800
C34E H34P 0.9800
C34E H34Q 0.9800
C34E H34R 0.9800
C35E H35M 0.9800
C35E H35N 0.9800
C35E H35O 0.9800
C36E C37E 1.45(2)
C36E H36L 0.9900
C36E H36M 0.9900
C38E C39E 1.526(9)
C38E H38I 0.9900
C38E H38J 0.9900
C39E C44E 1.40(2)
C39E C40E 1.44(2)
C40E C41E 1.40(2)
C41E C42E 1.40(2)
C42E C43E 1.36(2)
C42E H42G 0.9500
C43E C44E 1.34(2)
C43E C45E 1.522(9)
C44E H44G 0.9500
C45E C48E 1.517(5)
C45E C46E 1.521(5)
C45E C59E 1.522(5)
C45E C60E 1.523(5)
C45E C58E 1.529(5)
C45E C47E 1.536(5)
C46E H46O 0.9800
C46E H46P 0.9800
C46E H46Q 0.9800
C47E H47O 0.9800
C47E H47P 0.9800
C47E H47Q 0.9800
C48E H48O 0.9800
C48E H48P 0.9800
C48E H48Q 0.9800
C52E H52L 0.9800
C52E H52M 0.9800
C52E H52N 0.9800
C53E H53L 0.9800
C53E H53M 0.9800
C53E H53N 0.9800
C54E H54L 0.9800
C54E H54M 0.9800
C54E H54N 0.9800
C55E H55L 0.9800
C55E H55M 0.9800
C55E H55N 0.9800
C56E H56L 0.9800
C56E H56M 0.9800
C56E H56N 0.9800
C57E H57L 0.9800
C57E H57M 0.9800
C57E H57N 0.9800
C58E H58I 0.9800
C58E H58J 0.9800
C58E H58K 0.9800
C59E H59I 0.9800
C59E H59J 0.9800
C59E H59K 0.9800
C60E H60I 0.9800
C60E H60J 0.9800
C60E H60K 0.9800
O1F C12F 1.404(14)
O1F C3F 1.420(14)
O2F C16F 1.315(17)
O2F H2F 0.8500
O3F C27F 1.410(15)
O3F C36F 1.506(16)
O4F C40F 1.383(14)
O4F H4F 0.8500
N1F C13F 1.296(17)
N1F N2F 1.377(14)
N2F N3F 1.314(13)
N3F N4F 1.347(15)
N4F C13F 1.356(15)
N5F C37F 1.325(19)
N5F N6F 1.356(16)
N6F N7F 1.304(16)
N7F N8F 1.346(14)
N8F C37F 1.359(19)
C1F C41F 1.507(9)
C1F C2F 1.516(9)
C1F H1FA 0.9900
C1F H1FB 0.9900
C2F C7F 1.361(18)
C2F C3F 1.403(18)
C3F C4F 1.349(19)
C4F C5F 1.448(18)
C4F C14F 1.514(9)
C5F C6F 1.332(19)
C5F H5F 0.9500
C6F C7F 1.38(2)
C6F C8F 1.533(8)
C7F H7F 0.9500
C8F C10F 1.520(5)
C8F C11F 1.527(5)
C8F C9F 1.527(5)
C9F H9FA 0.9800
C9F H9FB 0.9800
C9F H9FC 0.9800
C10F H10P 0.9800
C10F H10Q 0.9800
C10F H10R 0.9800
C11F H11P 0.9800
C11F H11Q 0.9800
C11F H11R 0.9800
C12F C13F 1.450(19)
C12F H12K 0.9900
C12F H12L 0.9900
C14F C15F 1.514(9)
C14F H14K 0.9900
C14F H14L 0.9900
C15F C20F 1.37(2)
C15F C16F 1.404(18)
C16F C17F 1.364(19)
C17F C18F 1.39(2)
C17F C25F 1.524(9)
C18F C19F 1.39(2)
C18F H18F 0.9500
C19F C20F 1.36(2)
C19F C21F 1.540(10)
C20F H20F 0.9500
C21F C53F 1.525(5)
C21F C22F 1.525(5)
C21F C52F 1.526(5)
C21F C23F 1.526(5)
C21F C54F 1.526(5)
C21F C24F 1.527(5)
C22F H22P 0.9800
C22F H22Q 0.9800
C22F H22R 0.9800
C23F H23P 0.9800
C23F H23Q 0.9800
C23F H23R 0.9800
C24F H24P 0.9800
C24F H24Q 0.9800
C24F H24R 0.9800
C25F C26F 1.513(9)
C25F H25K 0.9900
C25F H25L 0.9900
C26F C27F 1.364(19)
C26F C31F 1.38(2)
C27F C28F 1.375(19)
C28F C29F 1.368(19)
C28F C38F 1.503(9)
C29F C30F 1.38(2)
C29F H29F 0.9500
C30F C31F 1.43(2)
C30F C32F 1.529(9)
C31F H31F 0.9500
C32F C35F 1.512(5)
C32F C33F 1.522(5)
C32F C34F 1.536(5)
C33F H33P 0.9800
C33F H33Q 0.9800
C33F H33R 0.9800
C34F H34S 0.9800
C34F H34T 0.9800
C34F H34U 0.9800
C35F H35P 0.9800
C35F H35Q 0.9800
C35F H35R 0.9800
C36F C37F 1.477(19)
C36F H36N 0.9900
C36F H36O 0.9900
C38F C39F 1.515(9)
C38F H38K 0.9900
C38F H38L 0.9900
C39F C44F 1.395(19)
C39F C40F 1.429(18)
C40F C41F 1.369(18)
C41F C42F 1.392(19)
C42F C43F 1.387(19)
C42F H42H 0.9500
C43F C44F 1.40(2)
C43F C45F 1.518(9)
C44F H44H 0.9500
C45F C47F 1.521(5)
C45F C46F 1.524(5)
C45F C48F 1.524(5)
C46F H46R 0.9800
C46F H46S 0.9800
C46F H46T 0.9800
C47F H47R 0.9800
C47F H47S 0.9800
C47F H47T 0.9800
C48F H48R 0.9800
C48F H48S 0.9800
C48F H48T 0.9800
C52F H52O 0.9800
C52F H52P 0.9800
C52F H52Q 0.9800
C53F H53O 0.9800
C53F H53P 0.9800
C53F H53Q 0.9800
C54F H54O 0.9800
C54F H54P 0.9800
C54F H54Q 0.9800
O1G C3G 1.392(13)
O1G C12G 1.45(2)
O2G C16G 1.343(17)
O2G H2G 0.8500
O3G C27G 1.413(16)
O3G C36G 1.498(13)
O4G C40G 1.381(15)
O4G H4G 0.8500
N1G N2G 1.328(13)
N1G C13G 1.335(16)
N2G N3G 1.337(14)
N3G N4G 1.368(12)
N4G C13G 1.352(16)
N5G C37G 1.302(18)
N5G N6G 1.306(19)
N6G N7G 1.24(2)
N7G N8G 1.37(2)
N8G C37G 1.374(18)
C1G C41G 1.512(9)
C1G C2G 1.514(9)
C1G H1GA 0.9900
C1G H1GB 0.9900
C2G C3G 1.394(16)
C2G C7G 1.409(16)
C3G C4G 1.402(16)
C4G C5G 1.384(15)
C4G C14G 1.513(9)
C5G C6G 1.423(17)
C5G H5G 0.9500
C6G C7G 1.366(16)
C6G C8G 1.524(8)
C7G H7G 0.9500
C8G C11G 1.520(5)
C8G C9G 1.521(5)
C8G C10G 1.532(5)
C9G H9GA 0.9800
C9G H9GB 0.9800
C9G H9GC 0.9800
C10G H10S 0.9800
C10G H10T 0.9800
C10G H10U 0.9800
C11G H11S 0.9800
C11G H11T 0.9800
C11G H11U 0.9800
C12G C13G 1.526(16)
C12G H12M 0.9900
C12G H12N 0.9900
C14G C15G 1.516(9)
C14G H14M 0.9900
C14G H14N 0.9900
C15G C20G 1.37(2)
C15G C16G 1.444(18)
C16G C17G 1.41(2)
C17G C18G 1.38(2)
C17G C25G 1.516(9)
C18G C19G 1.35(2)
C18G H18G 0.9500
C19G C20G 1.34(2)
C19G C21G 1.534(9)
C20G H20G 0.9500
C21G C24G 1.522(5)
C21G C53G 1.524(5)
C21G C52G 1.525(5)
C21G C54G 1.525(5)
C21G C23G 1.526(5)
C21G C22G 1.526(5)
C22G H22S 0.9800
C22G H22T 0.9800
C22G H22U 0.9800
C23G H23S 0.9800
C23G H23T 0.9800
C23G H23U 0.9800
C24G H24S 0.9800
C24G H24T 0.9800
C24G H24U 0.9800
C25G C26G 1.516(9)
C25G H25M 0.9900
C25G H25N 0.9900
C26G C27G 1.363(19)
C26G C31G 1.37(2)
C27G C28G 1.442(19)
C28G C29G 1.319(19)
C28G C38G 1.507(9)
C29G C30G 1.378(18)
C29G H29G 0.9500
C30G C31G 1.415(19)
C30G C32G 1.522(9)
C31G H31G 0.9500
C32G C34G 1.518(5)
C32G C33G 1.525(5)
C32G C35G 1.533(5)
C33G H33S 0.9800
C33G H33T 0.9800
C33G H33U 0.9800
C34G H34V 0.9800
C34G H34W 0.9800
C34G H34X 0.9800
C35G H35S 0.9800
C35G H35T 0.9800
C35G H35U 0.9800
C36G C37G 1.52(2)
C36G H36P 0.9900
C36G H36Q 0.9900
C38G C39G 1.510(9)
C38G H38M 0.9900
C38G H38N 0.9900
C39G C40G 1.386(19)
C39G C44G 1.40(2)
C40G C41G 1.429(17)
C41G C42G 1.404(19)
C42G C43G 1.38(2)
C42G H42I 0.9500
C43G C44G 1.414(19)
C43G C45G 1.508(9)
C44G H44I 0.9500
C45G C48G 1.510(5)
C45G C46G 1.517(5)
C45G C47G 1.539(5)
C46G H46U 0.9800
C46G H46V 0.9800
C46G H46W 0.9800
C47G H47U 0.9800
C47G H47V 0.9800
C47G H47W 0.9800
C48G H48U 0.9800
C48G H48V 0.9800
C48G H48W 0.9800
C52G H52R 0.9800
C52G H52S 0.9800
C52G H52T 0.9800
C53G H53R 0.9800
C53G H53S 0.9800
C53G H53T 0.9800
C54G H54R 0.9800
C54G H54S 0.9800
C54G H54T 0.9800
O1H C3H 1.446(16)
O1H C12H 1.450(16)
O2H C16H 1.388(18)
O2H H2H 0.8500
O3H C27H 1.377(14)
O3H C36H 1.476(17)
O4H C40H 1.373(14)
O4H H4H 0.8500
N1H C13H 1.305(17)
N1H N2H 1.335(16)
N2H N3H 1.319(12)
N3H N4H 1.343(15)
N4H C13H 1.343(17)
N5H C37H 1.313(19)
N5H N6H 1.359(16)
N6H N7H 1.257(17)
N7H N8H 1.338(15)
N8H C37H 1.334(18)
C1H C41H 1.507(9)
C1H C2H 1.514(9)
C1H H1HA 0.9900
C1H H1HB 0.9900
C2H C3H 1.382(16)
C2H C7H 1.411(18)
C3H C4H 1.34(2)
C4H C5H 1.40(2)
C4H C14H 1.517(9)
C5H C6H 1.350(19)
C5H H5H 0.9500
C6H C7H 1.400(18)
C6H C8H 1.528(9)
C7H H7H 0.9500
C8H C10H 1.522(5)
C8H C9H 1.525(5)
C8H C11H 1.527(5)
C9H H9HA 0.9800
C9H H9HB 0.9800
C9H H9HC 0.9800
C10H H10V 0.9800
C10H H10W 0.9800
C10H H10X 0.9800
C11H H11V 0.9800
C11H H11W 0.9800
C11H H11X 0.9800
C12H C13H 1.45(2)
C12H H12O 0.9900
C12H H12P 0.9900
C14H C15H 1.519(9)
C14H H14O 0.9900
C14H H14P 0.9900
C15H C20H 1.36(2)
C15H C16H 1.36(2)
C16H C17H 1.363(18)
C17H C18H 1.33(2)
C17H C25H 1.513(9)
C18H C19H 1.40(2)
C18H H18H 0.9500
C19H C20H 1.42(2)
C19H C21H 1.533(9)
C20H H20H 0.9500
C21H C22H 1.522(5)
C21H C23H 1.524(5)
C21H C52H 1.524(5)
C21H C53H 1.524(5)
C21H C54H 1.526(5)
C21H C24H 1.531(5)
C22H H22V 0.9800
C22H H22W 0.9800
C22H H22X 0.9800
C23H H23V 0.9800
C23H H23W 0.9800
C23H H23X 0.9800
C24H H24V 0.9800
C24H H24W 0.9800
C24H H24X 0.9800
C25H C26H 1.522(9)
C25H H25O 0.9900
C25H H25P 0.9900
C26H C27H 1.357(19)
C26H C31H 1.387(18)
C27H C28H 1.391(18)
C28H C29H 1.395(17)
C28H C38H 1.511(9)
C29H C30H 1.43(2)
C29H H29H 0.9500
C30H C31H 1.367(19)
C30H C32H 1.522(9)
C31H H31H 0.9500
C32H C35H 1.516(5)
C32H C33H 1.517(5)
C32H C56H 1.519(5)
C32H C55H 1.523(5)
C32H C57H 1.526(5)
C32H C34H 1.537(5)
C33H H33V 0.9800
C33H H33W 0.9800
C33H H33X 0.9800
C34H H34Y 0.9800
C34H H34Z 0.9800
C34H H35V 0.9800
C35H H35W 0.9800
C35H H35X 0.9800
C35H H35Y 0.9800
C36H C37H 1.499(17)
C36H H36R 0.9900
C36H H36S 0.9900
C38H C39H 1.505(9)
C38H H38O 0.9900
C38H H38P 0.9900
C39H C44H 1.392(18)
C39H C40H 1.419(17)
C40H C41H 1.422(17)
C41H C42H 1.409(17)
C42H C43H 1.380(18)
C42H H42J 0.9500
C43H C44H 1.364(18)
C43H C45H 1.523(8)
C44H H44J 0.9500
C45H C48H 1.511(5)
C45H C58H 1.517(5)
C45H C59H 1.523(5)
C45H C46H 1.527(5)
C45H C60H 1.531(5)
C45H C47H 1.535(5)
C46H H46X 0.9800
C46H H46Y 0.9800
C46H H46Z 0.9800
C47H H47X 0.9800
C47H H47Y 0.9800
C47H H47Z 0.9800
C48H H48X 0.9800
C48H H48Y 0.9800
C48H H48Z 0.9800
C52H H56X 0.9800
C52H H56Y 0.9800
C52H H56Z 0.9800
C53H H57U 0.9800
C53H H57V 0.9800
C53H H57W 0.9800
C54H H57X 0.9800
C54H H57Y 0.9800
C54H H57Z 0.9800
C55H H55O 0.9800
C55H H55P 0.9800
C55H H55Q 0.9800
C56H H56O 0.9800
C56H H56P 0.9800
C56H H56Q 0.9800
C57H H57O 0.9800
C57H H57P 0.9800
C57H H57Q 0.9800
C58H H58L 0.9800
C58H H58M 0.9800
C58H H58N 0.9800
C59H H59L 0.9800
C59H H59M 0.9800
C59H H59N 0.9800
C60H H60L 0.9800
C60H H60M 0.9800
C60H H60N 0.9800
O1I C3I 1.368(13)
O1I C12I 1.416(12)
O2I C16I 1.367(15)
O2I H2I 0.8500
O3I C27I 1.391(14)
O3I C36I 1.455(16)
O4I C40I 1.396(16)
O4I H4I 0.8500
N1I N2I 1.342(12)
N1I C13I 1.371(17)
N2I N3I 1.343(15)
N3I N4I 1.348(12)
N4I C13I 1.337(16)
N5I C37I 1.308(16)
N5I N6I 1.317(14)
N6I N7I 1.309(15)
N7I N8I 1.356(16)
N8I C37I 1.333(16)
C1I C41I 1.513(9)
C1I C2I 1.517(9)
C1I H1IA 0.9900
C1I H1IB 0.9900
C2I C3I 1.393(18)
C2I C7I 1.433(17)
C3I C4I 1.378(16)
C4I C5I 1.376(16)
C4I C14I 1.510(9)
C5I C6I 1.384(17)
C5I H5I 0.9500
C6I C7I 1.388(17)
C6I C8I 1.529(8)
C7I H7I 0.9500
C8I C11I 1.523(5)
C8I C9I 1.523(5)
C8I C10I 1.526(5)
C9I H9IA 0.9800
C9I H9IB 0.9800
C9I H9IC 0.9800
C10I H10Y 0.9800
C10I H10Z 0.9800
C10I H11Y 0.9800
C11I H11Z 0.9800
C11I H13A 0.9800
C11I H13B 0.9800
C12I C13I 1.465(16)
C12I H12Q 0.9900
C12I H12R 0.9900
C14I C15I 1.515(9)
C14I H14Q 0.9900
C14I H14R 0.9900
C15I C20I 1.391(17)
C15I C16I 1.395(18)
C16I C17I 1.400(18)
C17I C18I 1.384(19)
C17I C25I 1.508(9)
C18I C19I 1.407(19)
C18I H18I 0.9500
C19I C20I 1.411(19)
C19I C21I 1.521(9)
C20I H20I 0.9500
C21I C23I 1.517(5)
C21I C53I 1.518(5)
C21I C54I 1.519(5)
C21I C24I 1.520(5)
C21I C52I 1.534(5)
C21I C22I 1.536(5)
C22I H22Y 0.9800
C22I H22Z 0.9800
C22I H23Y 0.9800
C23I H23Z 0.9800
C23I H24Y 0.9800
C23I H24Z 0.9800
C24I H26A 0.9800
C24I H26B 0.9800
C24I H26C 0.9800
C25I C26I 1.513(9)
C25I H25Q 0.9900
C25I H25R 0.9900
C26I C27I 1.373(19)
C26I C31I 1.440(18)
C27I C28I 1.366(18)
C28I C29I 1.413(16)
C28I C38I 1.511(9)
C29I C30I 1.383(17)
C29I H29I 0.9500
C30I C31I 1.347(19)
C30I C32I 1.534(8)
C31I H31I 0.9500
C32I C33I 1.524(5)
C32I C34I 1.525(5)
C32I C35I 1.525(5)
C33I H33Y 0.9800
C33I H33Z 0.9800
C33I H35Z 0.9800
C34I H37F 0.9800
C34I H37G 0.9800
C34I H37H 0.9800
C35I H37I 0.9800
C35I H37J 0.9800
C35I H37K 0.9800
C36I C37I 1.528(16)
C36I H36T 0.9900
C36I H36U 0.9900
C38I C39I 1.510(9)
C38I H38Q 0.9900
C38I H38R 0.9900
C39I C44I 1.318(18)
C39I C40I 1.419(15)
C40I C41I 1.371(17)
C41I C42I 1.388(18)
C42I C43I 1.402(16)
C42I H42K 0.9500
C43I C44I 1.446(19)
C43I C45I 1.521(9)
C44I H44K 0.9500
C45I C47I 1.522(5)
C45I C46I 1.523(5)
C45I C48I 1.524(5)
C46I H49C 0.9800
C46I H49D 0.9800
C46I H49E 0.9800
C47I H49F 0.9800
C47I H49G 0.9800
C47I H49H 0.9800
C48I H49I 0.9800
C48I H49J 0.9800
C48I H49K 0.9800
C52I H52U 0.9800
C52I H52V 0.9800
C52I H52W 0.9800
C53I H53U 0.9800
C53I H53V 0.9800
C53I H53W 0.9800
C54I H54U 0.9800
C54I H54V 0.9800
C54I H54W 0.9800
O1J C3J 1.405(14)
O1J C12J 1.489(12)
O2J C16J 1.375(13)
O2J H2J 0.8500
O3J C27J 1.420(14)
O3J C36J 1.429(13)
O4J C40J 1.391(15)
O4J H4J 0.8500
N1J C13J 1.325(16)
N1J N2J 1.327(13)
N2J N3J 1.326(15)
N3J N4J 1.327(13)
N4J C13J 1.347(15)
N5J C37J 1.332(15)
N5J N6J 1.366(15)
N6J N7J 1.309(13)
N7J N8J 1.357(15)
N8J C37J 1.352(17)
C1J C2J 1.512(9)
C1J C41J 1.518(9)
C1J H1JA 0.9900
C1J H1JB 0.9900
C2J C3J 1.362(18)
C2J C7J 1.400(16)
C3J C4J 1.451(19)
C4J C5J 1.424(16)
C4J C14J 1.508(9)
C5J C6J 1.395(19)
C5J H5J 0.9500
C6J C7J 1.382(17)
C6J C8J 1.523(8)
C7J H7J 0.9500
C8J C10J 1.519(5)
C8J C9J 1.522(5)
C8J C51J 1.522(5)
C8J C50J 1.524(5)
C8J C49J 1.525(5)
C8J C11J 1.530(5)
C9J H9JA 0.9800
C9J H9JB 0.9800
C9J H9JC 0.9800
C10J H13C 0.9800
C10J H13D 0.9800
C10J H13E 0.9800
C11J H13F 0.9800
C11J H13G 0.9800
C11J H13H 0.9800
C12J C13J 1.479(16)
C12J H12S 0.9900
C12J H12T 0.9900
C14J C15J 1.508(9)
C14J H14S 0.9900
C14J H14T 0.9900
C15J C16J 1.386(17)
C15J C20J 1.430(18)
C16J C17J 1.394(17)
C17J C18J 1.403(17)
C17J C25J 1.519(9)
C18J C19J 1.383(16)
C18J H18J 0.9500
C19J C20J 1.409(18)
C19J C21J 1.533(8)
C20J H20J 0.9500
C21J C23J 1.523(5)
C21J C52J 1.524(5)
C21J C22J 1.526(5)
C21J C54J 1.526(5)
C21J C53J 1.527(5)
C21J C24J 1.527(5)
C22J H26D 0.9800
C22J H26E 0.9800
C22J H26F 0.9800
C23J H26G 0.9800
C23J H26H 0.9800
C23J H26I 0.9800
C24J H26J 0.9800
C24J H26K 0.9800
C24J H26L 0.9800
C25J C26J 1.514(9)
C25J H25S 0.9900
C25J H25T 0.9900
C26J C31J 1.388(18)
C26J C27J 1.412(18)
C27J C28J 1.38(2)
C28J C29J 1.369(18)
C28J C38J 1.512(9)
C29J C30J 1.374(18)
C29J H29J 0.9500
C30J C31J 1.385(19)
C30J C32J 1.525(8)
C31J H31J 0.9500
C32J C35J 1.521(5)
C32J C33J 1.524(5)
C32J C34J 1.526(5)
C33J H37L 0.9800
C33J H37M 0.9800
C33J H37N 0.9800
C34J H37O 0.9800
C34J H37P 0.9800
C34J H37Q 0.9800
C35J H37R 0.9800
C35J H37S 0.9800
C35J H37T 0.9800
C36J C37J 1.502(19)
C36J H36V 0.9900
C36J H36W 0.9900
C38J C39J 1.515(9)
C38J H38S 0.9900
C38J H38T 0.9900
C39J C40J 1.380(17)
C39J C44J 1.396(18)
C40J C41J 1.406(16)
C41J C42J 1.368(18)
C42J C43J 1.403(19)
C42J H42L 0.9500
C43J C44J 1.367(18)
C43J C45J 1.523(8)
C44J H44L 0.9500
C45J C46J 1.521(5)
C45J C48J 1.522(5)
C45J C58J 1.523(5)
C45J C59J 1.524(5)
C45J C60J 1.527(5)
C45J C47J 1.531(5)
C46J H49L 0.9800
C46J H49M 0.9800
C46J H49N 0.9800
C47J H49O 0.9800
C47J H49P 0.9800
C47J H49Q 0.9800
C48J H49R 0.9800
C48J H49S 0.9800
C48J H49T 0.9800
C49J H4;E 0.9800
C49J H4;F 0.9800
C49J H4;G 0.9800
C50J H50L 0.9800
C50J H50M 0.9800
C50J H50N 0.9800
C51J H51L 0.9800
C51J H51M 0.9800
C51J H51N 0.9800
C52J H52X 0.9800
C52J H52Y 0.9800
C52J H52Z 0.9800
C53J H53X 0.9800
C53J H53Y 0.9800
C53J H53Z 0.9800
C54J H54X 0.9800
C54J H54Y 0.9800
C54J H54Z 0.9800
C58J H58O 0.9800
C58J H58P 0.9800
C58J H58Q 0.9800
C59J H59O 0.9800
C59J H59P 0.9800
C59J H59Q 0.9800
C60J H60O 0.9800
C60J H60P 0.9800
C60J H60Q 0.9800
O1K C3K 1.437(16)
O1K C12K 1.449(12)
O2K C16K 1.413(15)
O2K H2K 0.8500
O3K C27K 1.391(14)
O3K C36K 1.414(15)
O4K C40K 1.365(15)
O4K H4K 0.8500
N1K C13K 1.334(16)
N1K N2K 1.357(16)
N2K N3K 1.334(13)
N3K N4K 1.363(16)
N4K C13K 1.344(16)
N5K C37K 1.344(15)
N5K N6K 1.357(14)
N6K N7K 1.307(15)
N7K N8K 1.346(15)
N8K C37K 1.350(17)
C1K C41K 1.526(9)
C1K C2K 1.528(9)
C1K H1KA 0.9900
C1K H1KB 0.9900
C2K C3K 1.369(18)
C2K C7K 1.392(19)
C3K C4K 1.392(17)
C4K C5K 1.36(2)
C4K C14K 1.504(9)
C5K C6K 1.42(2)
C5K H5K 0.9500
C6K C7K 1.408(19)
C6K C8K 1.539(9)
C7K H7K 0.9500
C8K C9K 1.523(5)
C8K C10K 1.523(5)
C8K C50K 1.524(5)
C8K C49K 1.526(5)
C8K C51K 1.527(5)
C8K C11K 1.530(5)
C9K H9KA 0.9800
C9K H9KB 0.9800
C9K H9KC 0.9800
C10K H13I 0.9800
C10K H13J 0.9800
C10K H13K 0.9800
C11K H13L 0.9800
C11K H13M 0.9800
C11K H13N 0.9800
C12K C13K 1.485(19)
C12K H12U 0.9900
C12K H12V 0.9900
C14K C15K 1.514(9)
C14K H14U 0.9900
C14K H14V 0.9900
C15K C16K 1.361(19)
C15K C20K 1.450(18)
C16K C17K 1.405(18)
C17K C18K 1.380(18)
C17K C25K 1.510(9)
C18K C19K 1.375(19)
C18K H18K 0.9500
C19K C20K 1.374(17)
C19K C21K 1.519(8)
C20K H20K 0.9500
C21K C23K 1.520(5)
C21K C22K 1.520(5)
C21K C24K 1.525(5)
C22K H26M 0.9800
C22K H26N 0.9800
C22K H26O 0.9800
C23K H26P 0.9800
C23K H26Q 0.9800
C23K H26R 0.9800
C24K H26S 0.9800
C24K H26T 0.9800
C24K H26U 0.9800
C25K C26K 1.503(9)
C25K H25U 0.9900
C25K H25V 0.9900
C26K C31K 1.399(16)
C26K C27K 1.433(16)
C27K C28K 1.383(17)
C28K C29K 1.408(16)
C28K C38K 1.511(9)
C29K C30K 1.393(17)
C29K H29K 0.9500
C30K C31K 1.374(17)
C30K C32K 1.523(8)
C31K H31K 0.9500
C32K C34K 1.519(5)
C32K C57K 1.523(5)
C32K C55K 1.524(5)
C32K C56K 1.524(5)
C32K C33K 1.524(5)
C32K C35K 1.528(5)
C33K H37U 0.9800
C33K H37V 0.9800
C33K H37W 0.9800
C34K H37X 0.9800
C34K H37Y 0.9800
C34K H37Z 0.9800
C35K H39C 0.9800
C35K H39D 0.9800
C35K H39E 0.9800
C36K C37K 1.484(17)
C36K H36X 0.9900
C36K H36Y 0.9900
C38K C39K 1.504(9)
C38K H38U 0.9900
C38K H38V 0.9900
C39K C40K 1.399(16)
C39K C44K 1.404(19)
C40K C41K 1.37(2)
C41K C42K 1.42(2)
C42K C43K 1.357(17)
C42K H42M 0.9500
C43K C44K 1.43(2)
C43K C45K 1.523(8)
C44K H44M 0.9500
C45K C48K 1.520(5)
C45K C46K 1.525(5)
C45K C47K 1.531(5)
C46K H49U 0.9800
C46K H49V 0.9800
C46K H49W 0.9800
C47K H49X 0.9800
C47K H49Y 0.9800
C47K H49Z 0.9800
C48K H4:A 0.9800
C48K H4:B 0.9800
C48K H4:C 0.9800
C49K H4:S 0.9800
C49K H4:T 0.9800
C49K H4:U 0.9800
C50K H50R 0.9800
C50K H50S 0.9800
C50K H50T 0.9800
C51K H51R 0.9800
C51K H51S 0.9800
C51K H51T 0.9800
C55K H55R 0.9800
C55K H55S 0.9800
C55K H55T 0.9800
C56K H56R 0.9800
C56K H56S 0.9800
C56K H56T 0.9800
C57K H57R 0.9800
C57K H57S 0.9800
C57K H57T 0.9800
O1L C3L 1.404(15)
O1L C12L 1.520(15)
O2L C16L 1.396(18)
O2L H2L 0.8500
O3L C27L 1.38(2)
O3L C36L 1.51(2)
O4L C40L 1.353(16)
O4L H4L 0.8500
N1L N2L 1.334(14)
N1L C13L 1.353(16)
N2L N3L 1.347(15)
N3L N4L 1.337(13)
N4L C13L 1.361(16)
N5L C37L 1.26(2)
N5L N6L 1.29(2)
N6L N7L 1.276(16)
N7L N8L 1.36(2)
N8L C37L 1.41(2)
C1L C41L 1.504(9)
C1L C2L 1.509(9)
C1L H1LA 0.9900
C1L H1LB 0.9900
C2L C7L 1.383(19)
C2L C3L 1.386(19)
C3L C4L 1.395(19)
C4L C5L 1.398(19)
C4L C14L 1.508(9)
C5L C6L 1.406(19)
C5L H5L 0.9500
C6L C7L 1.367(18)
C6L C8L 1.533(9)
C7L H7L 0.9500
C8L C10L 1.520(5)
C8L C9L 1.524(5)
C8L C51L 1.524(5)
C8L C50L 1.525(5)
C8L C49L 1.526(5)
C8L C11L 1.533(5)
C9L H9LA 0.9800
C9L H9LB 0.9800
C9L H9LC 0.9800
C10L H13O 0.9800
C10L H13P 0.9800
C10L H13Q 0.9800
C11L H13R 0.9800
C11L H13S 0.9800
C11L H13T 0.9800
C12L C13L 1.463(16)
C12L H12W 0.9900
C12L H12X 0.9900
C14L C15L 1.518(9)
C14L H14W 0.9900
C14L H14X 0.9900
C15L C16L 1.390(19)
C15L C20L 1.42(2)
C16L C17L 1.37(2)
C17L C18L 1.39(2)
C17L C25L 1.521(9)
C18L C19L 1.337(19)
C18L H18L 0.9500
C19L C20L 1.45(2)
C19L C21L 1.537(9)
C20L H20L 0.9500
C21L C23L 1.521(5)
C21L C54L 1.523(5)
C21L C24L 1.524(5)
C21L C52L 1.525(5)
C21L C53L 1.530(5)
C21L C22L 1.533(5)
C22L H26V 0.9800
C22L H26W 0.9800
C22L H26X 0.9800
C23L H26Y 0.9800
C23L H26Z 0.9800
C23L H27A 0.9800
C24L H27B 0.9800
C24L H27C 0.9800
C24L H27D 0.9800
C25L C26L 1.505(9)
C25L H25W 0.9900
C25L H25X 0.9900
C26L C27L 1.37(2)
C26L C31L 1.40(2)
C27L C28L 1.41(2)
C28L C29L 1.38(2)
C28L C38L 1.515(9)
C29L C30L 1.38(2)
C29L H29L 0.9500
C30L C31L 1.428(19)
C30L C32L 1.532(9)
C31L H31L 0.9500
C32L C34L 1.525(5)
C32L C35L 1.526(5)
C32L C33L 1.527(5)
C33L H39F 0.9800
C33L H39G 0.9800
C33L H39H 0.9800
C34L H39I 0.9800
C34L H39J 0.9800
C34L H39K 0.9800
C35L H39L 0.9800
C35L H39M 0.9800
C35L H39N 0.9800
C36L C37L 1.48(2)
C36L H36Z 0.9900
C36L H37C 0.9900
C38L C39L 1.513(9)
C38L H38W 0.9900
C38L H38X 0.9900
C39L C44L 1.371(19)
C39L C40L 1.40(2)
C40L C41L 1.382(19)
C41L C42L 1.433(17)
C42L C43L 1.376(19)
C42L H42N 0.9500
C43L C44L 1.366(18)
C43L C45L 1.528(8)
C44L H44N 0.9500
C45L C47L 1.519(5)
C45L C60L 1.523(5)
C45L C46L 1.523(5)
C45L C59L 1.525(5)
C45L C58L 1.526(5)
C45L C48L 1.530(5)
C46L H4:D 0.9800
C46L H4:E 0.9800
C46L H4:F 0.9800
C47L H4:G 0.9800
C47L H4:H 0.9800
C47L H4:I 0.9800
C48L H4:J 0.9800
C48L H4:K 0.9800
C48L H4:L 0.9800
C49L H4;H 0.9800
C49L H4;I 0.9800
C49L H4;J 0.9800
C50L H50O 0.9800
C50L H50P 0.9800
C50L H50Q 0.9800
C51L H51O 0.9800
C51L H51P 0.9800
C51L H51Q 0.9800
C52L H55U 0.9800
C52L H55V 0.9800
C52L H55W 0.9800
C53L H55X 0.9800
C53L H55Y 0.9800
C53L H55Z 0.9800
C54L H56U 0.9800
C54L H56V 0.9800
C54L H56W 0.9800
C58L H58R 0.9800
C58L H58S 0.9800
C58L H58T 0.9800
C59L H59R 0.9800
C59L H59S 0.9800
C59L H59T 0.9800
C60L H60R 0.9800
C60L H60S 0.9800
C60L H60T 0.9800
O1M C3M 1.380(14)
O1M C12M 1.458(18)
O2M C16M 1.391(14)
O2M H2M 0.8500
O3M C27M 1.387(15)
O3M C36M 1.417(18)
O4M C40M 1.394(17)
O4M H4M 0.8500
C1M C2M 1.514(9)
C1M C41M 1.514(9)
C1M H1MA 0.9900
C1M H1MB 0.9900
C2M C3M 1.384(6)
C2M C7M 1.396(6)
C3M C4M 1.392(6)
C4M C5M 1.395(6)
C4M C14M 1.513(9)
C5M C6M 1.384(6)
C5M H5M 0.9500
C6M C7M 1.390(6)
C6M C8M 1.534(9)
C7M H7M 0.9500
C8M C11M 1.524(5)
C8M C9M 1.525(5)
C8M C10M 1.533(5)
C9M H9MA 0.9800
C9M H9MB 0.9800
C9M H9MC 0.9800
C10M H13U 0.9800
C10M H13V 0.9800
C10M H13W 0.9800
C11M H13X 0.9800
C11M H13Y 0.9800
C11M H13Z 0.9800
C12M C13M 1.460(18)
C12M H12Y 0.9900
C12M H12Z 0.9900
C13M N4M 1.352(7)
C13M N1M 1.355(7)
N1M N2M 1.352(7)
N2M N3M 1.353(7)
N3M N4M 1.354(7)
C14M C15M 1.513(9)
C14M H14Y 0.9900
C14M H14Z 0.9900
C15M C16M 1.397(6)
C15M C20M 1.399(6)
C16M C17M 1.402(6)
C17M C18M 1.398(6)
C17M C25M 1.508(9)
C18M C19M 1.396(6)
C18M H18M 0.9500
C19M C20M 1.404(6)
C19M C21M 1.523(10)
C20M H20M 0.9500
C21M C22M 1.520(5)
C21M C24M 1.523(5)
C21M C23M 1.523(5)
C22M H27E 0.9800
C22M H27F 0.9800
C22M H27G 0.9800
C23M H27H 0.9800
C23M H27I 0.9800
C23M H27J 0.9800
C24M H27K 0.9800
C24M H27L 0.9800
C24M H27M 0.9800
C25M C26M 1.515(9)
C25M H25Y 0.9900
C25M H25Z 0.9900
C26M C27M 1.400(7)
C26M C31M 1.401(7)
C27M C28M 1.388(7)
C28M C29M 1.402(7)
C28M C38M 1.501(9)
C29M C30M 1.401(7)
C29M H29M 0.9500
C30M C31M 1.387(7)
C30M C32M 1.540(10)
C31M H31M 0.9500
C32M C35M 1.522(5)
C32M C33M 1.523(5)
C32M C34M 1.529(5)
C33M H39O 0.9800
C33M H39P 0.9800
C33M H39Q 0.9800
C34M H39R 0.9800
C34M H39S 0.9800
C34M H39T 0.9800
C35M H39U 0.9800
C35M H39V 0.9800
C35M H39W 0.9800
C36M C37M 1.42(2)
C36M H37D 0.9900
C36M H37E 0.9900
C37M N5M 1.363(8)
C37M N8M 1.377(8)
N5M N6M 1.372(8)
N6M N7M 1.372(8)
N7M N8M 1.362(8)
C38M C39M 1.503(9)
C38M H38Y 0.9900
C38M H38Z 0.9900
C39M C44M 1.371(8)
C39M C40M 1.376(8)
C40M C41M 1.383(8)
C41M C42M 1.370(8)
C42M C43M 1.377(8)
C42M H42O 0.9500
C43M C44M 1.383(8)
C43M C45M 1.535(10)
C44M H44O 0.9500
C45M C47M 1.524(5)
C45M C48M 1.526(5)
C45M C46M 1.526(5)
C46M H4:M 0.9800
C46M H4:N 0.9800
C46M H4:O 0.9800
C47M H4:P 0.9800
C47M H4:Q 0.9800
C47M H4:R 0.9800
C48M H4;K 0.9800
C48M H4;L 0.9800
C48M H4;M 0.9800
O01A C01A 1.420(5)
O01A H01A 0.8500
C01A C02A 1.496(5)
C01A H01M 0.9900
C01A H01N 0.9900
C02A H02K 0.9800
C02A H02L 0.9800
C02A H02M 0.9800
O01B C01B 1.423(5)
O01B H01B 0.8500
C01B C02B 1.501(5)
C01B H01O 0.9900
C01B H01P 0.9900
C02B H02N 0.9800
C02B H02O 0.9800
C02B H02P 0.9800
O01C C01C 1.423(5)
O01C H01C 0.8500
C01C C02C 1.496(5)
C01C H01Q 0.9900
C01C H01R 0.9900
C02C H02Q 0.9800
C02C H02R 0.9800
C02C H02S 0.9800
O01D C01D 1.425(5)
O01D H01D 0.8500
C01D C02D 1.504(5)
C01D H01S 0.9900
C01D H01T 0.9900
C02D H02T 0.9800
C02D H02U 0.9800
C02D H02V 0.9800
O01E C01E 1.417(5)
O01E H01E 0.8500
C01E C02E 1.504(5)
C01E H01U 0.9900
C01E H01V 0.9900
C02E H02W 0.9800
C02E H02X 0.9800
C02E H02Y 0.9800
O01F C01F 1.419(5)
O01F H01F 0.8500
C01F C02F 1.499(5)
C01F H01W 0.9900
C01F H01X 0.9900
C02F H02Z 0.9800
C02F H03A 0.9800
C02F H03B 0.9800
O01G C01G 1.424(5)
O01G H01G 0.8500
C01G C02G 1.498(5)
C01G H01Y 0.9900
C01G H01Z 0.9900
C02G H03C 0.9800
C02G H03D 0.9800
C02G H03E 0.9800
O01H C01H 1.423(5)
O01H H01H 0.8500
C01H C02H 1.499(5)
C01H H02A 0.9900
C01H H02B 0.9900
C02H H03F 0.9800
C02H H03G 0.9800
C02H H03H 0.9800
O01I C01I 1.421(5)
O01I H01I 0.8500
C01I C02I 1.504(5)
C01I H02C 0.9900
C01I H02D 0.9900
C02I H03I 0.9800
C02I H03J 0.9800
C02I H03K 0.9800
O01J C01J 1.422(5)
O01J H01J 0.8500
C01J C02J 1.498(5)
C01J H02E 0.9900
C01J H02F 0.9900
C02J H03L 0.9800
C02J H03M 0.9800
C02J H03N 0.9800
O01K C01K 1.418(5)
O01K H01K 0.8500
C01K C02K 1.495(5)
C01K H02G 0.9900
C01K H02H 0.9900
C02K H03O 0.9800
C02K H03P 0.9800
C02K H03Q 0.9800
O01L C01L 1.427(5)
O01L H01L 0.8500
C01L C02L 1.501(5)
C01L H02I 0.9900
C01L H02J 0.9900
C02L H03R 0.9800
C02L H03S 0.9800
C02L H03T 0.9800
O111 C111 1.423(5)
O111 H111 0.8500
C111 C112 1.502(5)
C111 H15A 0.9900
C111 H15B 0.9900
C112 H15K 0.9800
C112 H15L 0.9800
C112 H15M 0.9800
O121 C121 1.423(5)
O121 H121 0.8500
C121 C122 1.497(5)
C121 H15C 0.9900
C121 H15D 0.9900
C122 H15N 0.9800
C122 H15O 0.9800
C122 H15P 0.9800
O131 C131 1.422(5)
O131 H131 0.8500
C131 C132 1.500(5)
C131 H15E 0.9900
C131 H15F 0.9900
C132 H15Q 0.9800
C132 H15R 0.9800
C132 H15S 0.9800
O141 C141 1.417(5)
O141 H141 0.8500
C141 C142 1.498(5)
C141 H15G 0.9900
C141 H15H 0.9900
C142 H15T 0.9800
C142 H15U 0.9800
C142 H15V 0.9800
O151 C151 1.422(5)
O151 H151 0.8500
C151 C152 1.498(5)
C151 H15I 0.9900
C151 H15J 0.9900
C152 H15W 0.9800
C152 H15X 0.9800
C152 H15Y 0.9800
O161 C161 1.423(5)
O161 H161 0.8500
C161 C162 1.499(5)
C161 H16A 0.9900
C161 H16B 0.9900
C162 H16C 0.9800
C162 H16D 0.9800
C162 H16E 0.9800
O171 C171 1.421(5)
O171 H171 0.8500
C171 C172 1.502(5)
C171 H17A 0.9900
C171 H17B 0.9900
C172 H17C 0.9800
C172 H17D 0.9800
C172 H17E 0.9800
O181 C181 1.423(5)
O181 H181 0.8500
C181 C182 1.502(5)
C181 H18N 0.9900
C181 H18O 0.9900
C182 H18P 0.9800
C182 H18Q 0.9800
C182 H18R 0.9800
O191 C191 1.420(5)
O191 H191 0.8500
C191 C192 1.503(5)
C191 H19A 0.9900
C191 H19B 0.9900
C192 H19C 0.9800
C192 H19D 0.9800
C192 H19E 0.9800
O201 C201 1.417(5)
O201 H201 0.8500
C201 C202 1.498(5)
C201 H20N 0.9900
C201 H20O 0.9900
C202 H20P 0.9800
C202 H20Q 0.9800
C202 H20R 0.9800
O211 C211 1.421(5)
O211 H211 0.8500
C211 C212 1.501(5)
C211 H21A 0.9900
C211 H21B 0.9900
C212 H21C 0.9800
C212 H21D 0.9800
C212 H21E 0.9800
O221 C221 1.424(5)
O221 H221 0.8500
C221 C222 1.500(5)
C221 H27N 0.9900
C221 H27O 0.9900
C222 H27X 0.9800
C222 H27Y 0.9800
C222 H27Z 0.9800
O231 C231 1.421(5)
O231 H231 0.8500
C231 C232 1.501(5)
C231 H27P 0.9900
C231 H27Q 0.9900
C232 H28D 0.9800
C232 H28E 0.9800
C232 H28F 0.9800
O241 C241 1.422(5)
O241 H241 0.8500
C241 C242 1.502(5)
C241 H27R 0.9900
C241 H27S 0.9900
C242 H28G 0.9800
C242 H28H 0.9800
C242 H28I 0.9800
O251 C251 1.420(5)
O251 H251 0.8500
C251 C252 1.501(5)
C251 H27T 0.9900
C251 H27U 0.9900
C252 H28J 0.9800
C252 H28K 0.9800
C252 H28L 0.9800
O261 C261 1.418(5)
O261 H261 0.8500
C261 C262 1.499(5)
C261 H27V 0.9900
C261 H27W 0.9900
C262 H28M 0.9800
C262 H28N 0.9800
C262 H28O 0.9800
O271 C271 1.421(5)
O271 H271 0.8500
C271 C272 1.498(5)
C271 H28P 0.9900
C271 H28Q 0.9900
C272 H28R 0.9800
C272 H28S 0.9800
C272 H28T 0.9800

loop_
_geom_hbond_atom_site_label_D
_geom_hbond_atom_site_label_H
_geom_hbond_atom_site_label_A
_geom_hbond_distance_DH
_geom_hbond_distance_HA
_geom_hbond_distance_DA
_geom_hbond_angle_DHA
_geom_hbond_site_symmetry_A
O4 H4 N8A 0.85 2.54 3.331(18) 155.6 .
O5 H5 N8A 0.85 2.31 3.130(14) 161.3 .
O6 H6 N8B 0.85 2.16 2.975(14) 161.8 .
O7 H7 N7C 0.85 2.71 3.446(18) 146.5 .
O7 H7 N8C 0.85 2.27 3.089(16) 162.8 .
O8 H8 N8D 0.85 2.44 3.253(12) 161.6 .
O9 H9 N8E 0.85 2.49 3.303(13) 161.6 .
O10 H10 N8F 0.85 2.42 3.231(16) 160.7 .
O11 H11 N6F 0.85 2.45 3.277(14) 164.1 .
O11 H11 N7F 0.85 2.07 2.890(13) 162.1 .
O12 H12 N6D 0.85 2.44 3.266(14) 165.8 .
O12 H12 N7D 0.85 2.08 2.891(15) 160.1 .
O13 H13 N6E 0.85 2.43 3.262(16) 164.7 .
O13 H13 N7E 0.85 2.08 2.898(16) 162.2 .
O14 H14 N6H 0.85 2.42 3.254(15) 165.4 .
O14 H14 N7H 0.85 2.06 2.881(13) 160.7 .
O15 H15 N6I 0.85 2.45 3.280(12) 165.9 .
O15 H15 N7I 0.85 2.13 2.944(13) 160.4 .
O16 H16 N6G 0.85 2.35 3.19(2) 165.8 .
O16 H16 N7G 0.85 2.14 2.947(19) 159.6 .
O17 H17 N7G 0.85 2.53 3.26(2) 144.1 .
O17 H17 N8G 0.85 2.51 3.327(16) 160.8 .
O18 H18 N8H 0.85 2.43 3.240(13) 160.7 .
O19 H19 N8I 0.85 2.51 3.329(14) 161.8 .
O20 H20 N6L 0.85 1.95 2.760(19) 158.8 .
O21 H21 N5J 0.85 2.23 3.053(12) 161.6 .
O22 H22 N5K 0.85 2.17 2.993(12) 163.1 .
O23 H23 N5L 0.85 2.24 3.062(19) 163.9 .
O23 H23 N6L 0.85 2.49 3.227(16) 145.3 .
O26 H26 O261 0.85 2.44 3.24(2) 156.7 .
O39 H39A O1W 0.85 2.00 2.806(14) 157.9 .
O39 H39B N8M 0.85 1.95 2.741(16) 154.1 .
O40 H40A O2A 0.85 2.13 2.954(14) 163.7 .
O40 H40A N1A 0.85 2.35 2.825(14) 115.2 .
O40 H40B O111 0.85 1.86 2.690(15) 163.5 .
O41 H41A O7W 0.85 1.94 2.78(2) 169.6 .
O41 H41B N7M 0.85 1.93 2.770(16) 168.0 .
O41 H41B N8M 0.85 2.69 3.497(17) 159.2 .
O42 H42A O2B 0.85 2.06 2.852(13) 154.5 .
O42 H42A N1B 0.85 2.43 2.861(15) 112.2 .
O42 H42B O9W 0.85 2.00 2.82(2) 161.3 .
O43 H43A O12W 0.85 1.85 2.69(2) 175.4 .
O43 H43B N3M 0.85 1.93 2.758(14) 162.7 .
O44 H44A O2C 0.85 2.19 2.946(12) 148.2 .
O44 H44A N1C 0.85 2.30 2.931(16) 131.3 .
O44 H44B O14W 0.85 2.05 2.88(2) 163.4 .
O45 H45A O4A 0.85 1.94 2.784(11) 171.6 .
O45 H45B N8F 0.85 1.94 2.757(15) 161.6 .
O46 H46A O4D 0.85 1.98 2.778(11) 156.1 .
O46 H46A N1D 0.85 2.58 3.072(15) 118.1 .
O46 H46B N7B 0.85 1.94 2.706(16) 149.4 .
O47 H47A O4B 0.85 1.95 2.766(12) 160.7 .
O47 H47B N8D 0.85 1.93 2.766(16) 167.0 .
O48 H48A O4E 0.85 2.04 2.791(12) 146.6 .
O48 H48A N1E 0.85 2.55 3.155(14) 129.0 .
O48 H48B N7C 0.85 1.90 2.720(17) 162.2 .
O49 H49A O4C 0.85 1.92 2.750(12) 166.2 .
O49 H49B N8E 0.85 1.95 2.791(14) 171.4 .
O50 H50A O4F 0.85 1.93 2.729(12) 156.7 .
O50 H50B N7A 0.85 1.99 2.765(14) 151.8 .
O51 H51A N6G 0.85 1.98 2.764(17) 152.7 .
O51 H51B O211 0.85 1.82 2.649(11) 165.4 .
O52 H52A O231 0.85 1.91 2.671(11) 148.7 .
O52 H52B N6D 0.85 2.05 2.829(18) 152.7 .
O53 H53A N6H 0.85 1.98 2.806(15) 164.9 .
O53 H53B O221 0.85 1.86 2.664(14) 157.7 .
O54 H54A O4W 0.85 1.87 2.650(16) 151.0 .
O54 H54B N6E 0.85 1.99 2.791(15) 156.5 .
O55 H55A O181 0.85 1.89 2.674(12) 152.3 .
O55 H55B N6I 0.85 1.94 2.783(14) 169.0 .
O56 H56A O191 0.85 1.87 2.668(14) 155.8 .
O56 H56B N6F 0.85 1.98 2.768(13) 154.2 .
O57 H57A O4G 0.85 1.94 2.741(10) 156.7 .
O57 H57A N1G 0.85 2.57 3.043(14) 116.2 .
O57 H57B N6L 0.85 2.54 3.232(17) 139.1 .
O57 H57B N7L 0.85 1.88 2.716(18) 167.7 .
O58 H58A O4J 0.85 1.93 2.753(10) 163.3 .
O58 H58B N8H 0.85 1.97 2.778(16) 157.6 .
O59 H59A O4H 0.85 1.90 2.726(12) 163.2 .
O59 H59B N6J 0.85 1.92 2.720(14) 156.8 .
O60 H60A O4K 0.85 1.91 2.733(10) 162.3 .
O60 H60B N8I 0.85 1.98 2.794(14) 159.6 .
O61 H61A O4I 0.85 1.94 2.766(9) 163.7 .
O61 H61B N6K 0.85 1.88 2.702(13) 161.9 .
O62 H62A N8G 0.85 1.94 2.725(15) 152.3 .
O62 H62B O4L 0.85 2.48 3.214(14) 145.0 .
O63 H63A O3W 0.85 2.00 2.837(17) 170.5 .
O63 H63B O21W 0.85 1.82 2.66(3) 170.6 .
O64 H64A O2J 0.85 2.14 2.956(12) 161.9 .
O64 H64A N1J 0.85 2.42 2.912(14) 117.5 .
O64 H64B O2W 0.85 1.88 2.724(15) 170.1 .
O65 H65A O261 0.85 1.90 2.64(2) 144.0 .
O65 H65B N1M 0.85 1.86 2.7(2) 170.4 2_545
O66 H66A O2K 0.85 2.15 2.943(14) 155.9 .
O66 H66A N1K 0.85 2.55 2.967(15) 111.4 .
O67 H67B O22W 0.85 1.89 2.73(3) 169.6 .
O68 H68B N1L 0.85 2.38 2.801(19) 111.4 .
O69 H69A O2L 0.85 2.35 3.137(18) 153.9 .
O69 H69B N5L 0.85 2.00 2.83(2) 165.7 .
O2A H2A O1A 0.85 1.97 2.818(12) 174.8 .
O4A H4A O3A 0.85 1.77 2.620(12) 179.4 .
O2B H2B O1B 0.85 1.90 2.750(12) 177.9 .
O4B H4B O3B 0.85 1.76 2.611(13) 179.3 .
O2C H2C O1C 0.85 1.94 2.787(13) 174.9 .
O4C H4C O3C 0.85 1.82 2.670(13) 179.0 .
O2D H2D O3D 0.85 1.79 2.630(15) 167.2 .
O4D H4D O1D 0.85 1.89 2.735(13) 175.4 .
O2E H2E O3E 0.85 1.87 2.706(14) 169.5 .
O4E H4E O1E 0.85 1.90 2.752(13) 176.2 .
O2F H2F O3F 0.85 1.95 2.804(14) 178.6 .
O4F H4F O1F 0.85 1.96 2.812(11) 178.3 .
O2G H2G O3G 0.85 1.93 2.784(13) 178.8 .
O4G H4G O1G 0.85 1.89 2.743(12) 178.1 .
O2H H2H O3H 0.85 1.82 2.661(15) 170.7 .
O4H H4H O1H 0.85 1.96 2.807(12) 178.1 .
O2I H2I O3I 0.85 1.87 2.700(11) 166.8 .
O4I H4I O1I 0.85 1.88 2.729(10) 177.1 .
O2J H2J O1J 0.85 2.01 2.854(11) 171.2 .
O4J H4J O3J 0.85 1.81 2.661(11) 178.7 .
O2K H2K O1K 0.85 2.10 2.941(12) 168.6 .
O2K H2K N1K 0.85 2.41 2.855(13) 113.2 .
O4K H4K O3K 0.85 1.83 2.681(12) 179.3 .
O2L H2L O1L 0.85 1.84 2.688(14) 171.8 .
O4L H4L O3L 0.85 1.85 2.698(14) 172.7 .
O2M H2M O3M 0.85 1.87 2.695(16) 164.5 .
O4M H4M O1M 0.85 2.00 2.845(17) 171.5 .
O01D H01D O161 0.85 1.81 2.63(2) 161.0 1_455
O01F H01F O41W 0.85 2.18 2.82(6) 132.1 .
O01G H01G O34W 0.85 2.41 3.14(5) 143.1 .
O01H H01H O35W 0.85 2.57 3.40(5) 165.2 .
O01J H01J O30W 0.85 1.84 2.69(3) 173.9 .
O01L H01L O31W 0.85 2.24 2.84(4) 127.8 .
O111 H111 O1W 0.85 1.88 2.73(2) 171.4 .
O121 H121 O11W 0.85 2.19 2.64(3) 113.4 .
O131 H131 N5A 0.85 2.28 3.03(2) 148.6 .
O141 H141 O01C 0.85 1.91 2.76(4) 171.7 .
O151 H151 N5F 0.85 2.07 2.87(3) 156.9 .
O161 H161 O38W 0.85 2.11 2.93(5) 162.9 .
O171 H171 N5I 0.85 2.04 2.808(17) 149.5 .
O181 H181 O171 0.85 1.87 2.703(19) 168.1 .
O191 H191 O151 0.85 1.79 2.60(2) 158.5 .
O201 H201 N5C 0.85 1.88 2.71(2) 164.0 .
O211 H211 O44W 0.85 1.88 2.67(3) 154.1 .
O221 H221 O6W 0.85 1.92 2.75(2) 165.1 .
O231 H231 O5W 0.85 1.91 2.753(19) 171.0 .
O241 H241 O23W 0.85 1.90 2.71(3) 158.1 .
O251 H251 O16W 0.85 1.99 2.78(2) 154.5 2_545
O261 H261 O67 0.85 2.51 2.97(2) 115.3 .
O261 H261 O22W 0.85 2.11 2.93(3) 160.7 .
O271 H271 O25W 0.85 2.09 2.79(4) 139.0 .
